data_4517595
loop_
_publ_author_name
'Li, Shu-Hui'
'Xing, Zhou'
'Wu, Bao-Shan'
'Chen, Zuo-Chang'
'Yao, Yang-Rong'
'Tian, Han-Rui'
'Li, Meng-Fan'
'Yun, Da-Qin'
'Deng, Lin-Long'
'Xie, Su-Yuan'
'Huang, Rong-Bin'
'Zheng, Lan-Sun'

_publ_section_title
;
 Hybrid Fullerene-Based Electron Transport Layers Improving the Thermal
 Stability of Perovskite Solar Cells.
;
_journal_name_full 'ACS applied materials &amp; interfaces'
_journal_paper_doi 10.1021/acsami.0c02119
_journal_year 2020
_chemical_formula_moiety 'C148 O2, 2(C S2)'
_chemical_formula_sum 'C150 O2 S4'
_chemical_formula_weight 1961.74
_space_group_crystal_system monoclinic
_space_group_IT_number 11
_space_group_name_Hall '-P 2yb'
_space_group_name_H-M_alt 'P 1 21/m 1'
_audit_creation_date 2018-04-13
_audit_creation_method
;
Olex2 1.2
(compiled 2018.04.03 svn.r3497 for OlexSys, GUI svn.r5486)
;
_cell_angle_alpha 90
_cell_angle_beta 99.482(3)
_cell_angle_gamma 90
_cell_formula_units_Z 2
_cell_length_a 9.9098(3)
_cell_length_b 16.2274(5)
_cell_length_c 26.3625(11)
_cell_measurement_reflns_used 7146
_cell_measurement_temperature 100.01(10)
_cell_measurement_theta_max 65.7800
_cell_measurement_theta_min 4.3170
_cell_volume 4181.4(3)
_computing_cell_refinement 'CrysAlisPro 1.171.38.46 (Rigaku OD, 2015)'
_computing_data_collection 'CrysAlisPro 1.171.38.46 (Rigaku OD, 2015)'
_computing_data_reduction 'CrysAlisPro 1.171.38.46 (Rigaku OD, 2015)'
_computing_molecular_graphics 'Olex2 (Dolomanov et al., 2009)'
_computing_publication_material 'Olex2 (Dolomanov et al., 2009)'
_computing_structure_refinement 'ShelXL (Sheldrick, 2015)'
_computing_structure_solution 'SHELXT 2014/5 (Sheldrick, 2014)'
_diffrn_ambient_environment N~2~
_diffrn_ambient_temperature 100.01(10)
_diffrn_detector 'CCD plate'
_diffrn_detector_area_resol_mean 10.4741
_diffrn_detector_type Atlas
_diffrn_measured_fraction_theta_full 0.962
_diffrn_measured_fraction_theta_max 0.962
_diffrn_measurement_details
;
List of Runs (angles in degrees, time in seconds):

  # Type    Start    End  Width  t~exp~   \w     \q     \k     \f   Frames
--------------------------------------------------------------------------
  1  \w    -86.00 -16.00   1.00    7.00    --  -40.57 -37.00 150.00   70
  2  \w     30.00  96.00   1.00    7.00    --   40.57-125.00 120.00   66
  3  \w     83.00 114.00   1.00   44.00    --   91.16-125.00  60.00   31
  4  \w     90.00 117.00   1.00   44.00    --   91.16-125.00 -30.00   27
  5  \w     59.00 112.00   1.00   44.00    --   91.16 -61.00 -60.00   53
  6  \w     57.00 120.00   1.00   44.00    --   91.16-125.00-180.00   63
  7  \w     24.00  66.00   1.00   44.00    --   91.16-125.00 -30.00   42
  8  \w     23.00  51.00   1.00   44.00    --   91.16-125.00  60.00   28
  9  \w     16.00  78.00   1.00   44.00    --   91.16 -30.00   0.00   62
 10  \w    125.00 162.00   1.00   44.00    --   91.16  30.00   0.00   37
 11  \w     95.00 165.00   1.00   44.00    --   91.16 125.00  90.00   70
 12  \w     63.00 139.00   1.00   44.00    --   91.16  61.00 -30.00   76
 13  \w    132.00 166.00   1.00   44.00    --   91.16 125.00-150.00   34
 14  \w     12.00 125.00   1.00   44.00    --   91.16 -77.00-180.00  113
 15  \w     14.00  90.00   1.00   44.00    --   91.16 -30.00-180.00   76
 16  \w     13.00  85.00   1.00   44.00    --   91.16 -30.00  60.00   72
 17  \w   -108.00  -2.00   1.00    7.00    --  -40.57 -19.00 -60.00  106
 18  \w   -121.00 -18.00   1.00    7.00    --  -40.57 -19.00  60.00  103
;
_diffrn_measurement_device 'four-circle diffractometer'
_diffrn_measurement_device_type 'SuperNova, Dual, Cu at zero, Atlas'
_diffrn_measurement_method '\w scans'
_diffrn_orient_matrix_type 'CrysAlisPro convention (1999,Acta A55,543-557)'
_diffrn_orient_matrix_UB_11 0.0290851000
_diffrn_orient_matrix_UB_12 0.0529429000
_diffrn_orient_matrix_UB_13 0.0490916000
_diffrn_orient_matrix_UB_21 0.0619774000
_diffrn_orient_matrix_UB_22 -0.0755284000
_diffrn_orient_matrix_UB_23 0.0307644000
_diffrn_orient_matrix_UB_31 0.1419886000
_diffrn_orient_matrix_UB_32 0.0221514000
_diffrn_orient_matrix_UB_33 -0.0125688000
_diffrn_radiation_monochromator mirror
_diffrn_radiation_probe x-ray
_diffrn_radiation_type CuK\a
_diffrn_radiation_wavelength 1.54184
_diffrn_reflns_av_R_equivalents 0.0877
_diffrn_reflns_av_unetI/netI 0.0643
_diffrn_reflns_Laue_measured_fraction_full 0.962
_diffrn_reflns_Laue_measured_fraction_max 0.962
_diffrn_reflns_limit_h_max 11
_diffrn_reflns_limit_h_min -7
_diffrn_reflns_limit_k_max 18
_diffrn_reflns_limit_k_min -18
_diffrn_reflns_limit_l_max 29
_diffrn_reflns_limit_l_min -31
_diffrn_reflns_number 28132
_diffrn_reflns_point_group_measured_fraction_full 0.962
_diffrn_reflns_point_group_measured_fraction_max 0.962
_diffrn_reflns_theta_full 65.860
_diffrn_reflns_theta_max 65.860
_diffrn_reflns_theta_min 4.524
_diffrn_source 'micro-focus sealed X-ray tube'
_diffrn_source_type 'SuperNova (Cu) X-ray Source'
_exptl_absorpt_coefficient_mu 1.625
_exptl_absorpt_correction_T_max 0.850
_exptl_absorpt_correction_T_min 0.759
_exptl_absorpt_correction_type multi-scan
_exptl_absorpt_process_details
;
CrysAlisPro 1.171.38.46 (Rigaku Oxford Diffraction, 2015)
Empirical absorption correction using spherical harmonics,
 implemented in SCALE3 ABSPACK scaling algorithm.
;
_exptl_crystal_colour 'clear dark black'
_exptl_crystal_colour_lustre clear
_exptl_crystal_colour_modifier dark
_exptl_crystal_colour_primary black
_exptl_crystal_density_diffrn 1.558
_exptl_crystal_description block
_exptl_crystal_F_000 1960
_exptl_crystal_size_max 0.2
_exptl_crystal_size_mid 0.2
_exptl_crystal_size_min 0.1
_platon_squeeze_details
;
TITL exp_4326-r1_a.res in P2(1)/m
CELL    9.9098   16.2274   26.3625     90.00     99.48     90.00
SPGR P21/m
# Solvent Accessible Volume =        90
# Electrons Found in S.A.V. =         1
# Note: Atoms in Void are Labelled as Cxxx and Qxxx for all Others
Q101 0.552 0.511 0.346 !       1.07 eA-3
Q102 0.065 0.247 0.219 !       0.98 eA-3
Q103 0.810 0.981 0.343 !       0.86 eA-3
Q104 0.970 0.188 0.217 !       0.81 eA-3
Q105 0.308 0.316 0.190 !       0.79 eA-3
Q106 0.975 0.090 0.071 !       0.76 eA-3
Q107 0.680 0.510 0.304 !       0.73 eA-3
Q108 0.880 0.980 0.001 !       0.71 eA-3
Q109 0.197 0.325 0.193 !       0.69 eA-3
Q110 0.971 0.050 0.032 !       0.66 eA-3
Q111 0.286 0.324 0.209 !       0.61 eA-3
Q112 0.397 0.297 0.162 !       0.58 eA-3
Q113 0.110 0.519 0.986 !       0.57 eA-3
Q114 0.592 1.002 0.134 !       0.57 eA-3
Q115 0.138 0.829 0.834 !       0.57 eA-3
Q116 0.993 0.254 0.320 !       0.55 eA-3
Q117 0.729 0.247 0.477 !       0.53 eA-3
Q118 0.590 0.747 0.336 !       0.52 eA-3
Q119 0.341 0.451 0.454 !       0.52 eA-3
Q120 0.997 0.753 0.211 !       0.52 eA-3
Q121 0.597 0.749 0.539 !       0.51 eA-3
Q122 0.307 0.596 0.748 !       0.51 eA-3
Q123 0.115 0.248 0.648 !       0.50 eA-3
Q124 0.712 0.981 0.388 !       0.50 eA-3
;
_refine_diff_density_max 0.956
_refine_diff_density_min -0.691
_refine_diff_density_rms 0.111
_refine_ls_extinction_method none
_refine_ls_goodness_of_fit_ref 1.025
_refine_ls_hydrogen_treatment undef
_refine_ls_matrix_type full
_refine_ls_number_parameters 1573
_refine_ls_number_reflns 7267
_refine_ls_number_restraints 2049
_refine_ls_restrained_S_all 1.009
_refine_ls_R_factor_all 0.1779
_refine_ls_R_factor_gt 0.1545
_refine_ls_shift/su_max 0.004
_refine_ls_shift/su_mean 0.000
_refine_ls_structure_factor_coef Fsqd
_refine_ls_weighting_details 'w=1/[\s^2^(Fo^2^)+(0.0900P)^2^+42.0000P] where P=(Fo^2^+2Fc^2^)/3'
_refine_ls_weighting_scheme calc
_refine_ls_wR_factor_gt 0.3304
_refine_ls_wR_factor_ref 0.3455
_reflns_Friedel_coverage 0.000
_reflns_number_gt 5530
_reflns_number_total 7267
_reflns_threshold_expression 'I > 2\s(I)'
_cod_data_source_file am0c02119_si_004.cif
_cod_data_source_block exp_4326-r1_sq
_cod_database_code 4517595
_shelx_shelxl_version_number 2018/1
_shelx_space_group_comment
;
The symmetry employed for this shelxl refinement is uniquely defined
by the following loop, which should always be used as a source of
symmetry information in preference to the above space-group names.
They are only intended as comments.
;
_reflns_odcompleteness_completeness 99.93
_reflns_odcompleteness_iscentric 1
_reflns_odcompleteness_theta 61.08
_olex2_refinement_description
;
1. Restrained distances
 C22C-C4C = C16C-C29C
 1.38 with sigma of 0.02
 C3C-C4C = C16C-C17C
 1.42 with sigma of 0.02
 C4B-C5B = C10B-C11B = C15B-C16B = C20B-C21B = C23B-C24B = C29B-C30B = C35B-
 C36B = C40B-C41B = C44B-C45B = C49B-C50B
 1.42 with sigma of 0.02
 C3B-C4B = C5B-C6B = C7B-C21B = C9B-C10B = C11B-C12B = C14B-C15B = C16B-C17B =
 C19B-C20B = C22B-C23B = C25B-C26B = C27B-C45B
 1.38 with sigma of 0.02
 C21C-C22C \\sim C22C-C23C \\sim C23C-C24C \\sim C24C-C32C \\sim C32C-C21C
 with sigma of 0.02
 C21C-C23C \\sim C21C-C24C \\sim C22C-C24C \\sim C22C-C32C \\sim C23C-C32C
 with sigma of 0.02
 C30C-C31C \\sim C31C-C27C \\sim C27C-C28C \\sim C28C-C29C \\sim C29C-C30C
 with sigma of 0.02
 C30C-C27C \\sim C30C-C28C \\sim C31C-C28C \\sim C31C-C29C \\sim C27C-C29C
 with sigma of 0.02
 C13C-C14C \\sim C13C-C12C \\sim C13C-C28C
 with sigma of 0.02
 C28C-C12C \\sim C12C-C14C \\sim C14C-C28C
 with sigma of 0.02
 C15C-C16C \\sim C15C-C14C
 with sigma of 0.02
 C15C-C29C \\sim C15C-C13C
 with sigma of 0.02
 C16C-C29C \\sim C16C-C17C \\sim C16C-C15C
 with sigma of 0.02
 C29C-C15C \\sim C15C-C17C \\sim C17C-C29C
 with sigma of 0.02
 C19C-C20C \\sim C20C-C2C
 with sigma of 0.02
 C21C-C19C \\sim C19C-C2C \\sim C2C-C21C
 with sigma of 0.04
 C25C-C9C \\sim C9C-C10C \\sim C10C-C11C
 with sigma of 0.02
 C25C-C10C \\sim C25C-C11C \\sim C9C-C11C
 with sigma of 0.02
 C4A-C5A \\sim C5A-C19A \\sim C19A-C18A \\sim C18A-C17A \\sim C17A-C4A
 with sigma of 0.02
 C4A-C19A \\sim C4A-C18A \\sim C5A-C18A \\sim C5A-C17A \\sim C19A-C17A
 with sigma of 0.02
 C15A-C16A \\sim C16A-C34A \\sim C34A-C33A \\sim C33A-C32A \\sim C32A-C15A
 with sigma of 0.02
 C15A-C34A \\sim C15A-C33A \\sim C16A-C33A \\sim C16A-C32A \\sim C34A-C32A
 with sigma of 0.02
 C20A-C21A \\sim C21A-C22A \\sim C22A-C39A \\sim C39A-C38A \\sim C38A-C20A
 with sigma of 0.02
 C20A-C22A \\sim C20A-C39A \\sim C21A-C39A \\sim C21A-C38A \\sim C22A-C38A
 with sigma of 0.02
 C1B-C6B \\sim C1B-C9B \\sim C2B-C3B \\sim C2B-C12B
 with sigma of 0.02
 C1B-C7B \\sim C1B-C8B \\sim C2B-C14B \\sim C2B-C13B
 with sigma of 0.02
 C4B-C5B \\sim C5B-C19B \\sim C19B-C18B \\sim C18B-C17B \\sim C17B-C4B
 with sigma of 0.02
 C4B-C19B \\sim C4B-C18B \\sim C5B-C18B \\sim C5B-C17B \\sim C19B-C17B
 with sigma of 0.02
 C10B-C11B \\sim C11B-C28B \\sim C28B-C27B \\sim C27B-C26B \\sim C26B-C10B
 with sigma of 0.02
 C10B-C28B \\sim C10B-C27B \\sim C11B-C27B \\sim C11B-C26B \\sim C28B-C26B
 with sigma of 0.02
 C15B-C16B \\sim C16B-C34B \\sim C34B-C33B \\sim C33B-C32B \\sim C32B-C15B
 with sigma of 0.02
 C15B-C34B \\sim C15B-C33B \\sim C16B-C33B \\sim C16B-C32B \\sim C34B-C32B
 with sigma of 0.02
 C20B-C21B \\sim C21B-C22B \\sim C22B-C39B \\sim C39B-C38B \\sim C38B-C20B
 with sigma of 0.02
 C20B-C22B \\sim C20B-C39B \\sim C21B-C39B \\sim C21B-C38B \\sim C22B-C38B
 with sigma of 0.02
 C23B-C24B \\sim C24B-C25B \\sim C25B-C43B \\sim C43B-C42B \\sim C42B-C23B
 with sigma of 0.02
 C23B-C25B \\sim C23B-C43B \\sim C24B-C43B \\sim C24B-C42B \\sim C25B-C42B
 with sigma of 0.02
 C29B-C30B \\sim C30B-C31B \\sim C31B-C48B \\sim C48B-C47B \\sim C47B-C29B
 with sigma of 0.02
 C29B-C31B \\sim C29B-C48B \\sim C30B-C48B \\sim C30B-C47B \\sim C31B-C47B
 with sigma of 0.02
 C35B-C36B \\sim C36B-C37B \\sim C37B-C53B \\sim C53B-C52B \\sim C52B-C35B
 with sigma of 0.02
 C35B-C37B \\sim C35B-C53B \\sim C36B-C53B \\sim C36B-C52B \\sim C37B-C52B
 with sigma of 0.02
 C40B-C41B \\sim C41B-C56B \\sim C56B-C55B \\sim C55B-C54B \\sim C54B-C40B
 with sigma of 0.02
 C40B-C56B \\sim C40B-C55B \\sim C41B-C55B \\sim C41B-C54B \\sim C56B-C54B
 with sigma of 0.02
 C44B-C45B \\sim C45B-C46B \\sim C46B-C58B \\sim C58B-C57B \\sim C57B-C44B
 with sigma of 0.02
 C44B-C46B \\sim C44B-C58B \\sim C45B-C58B \\sim C45B-C57B \\sim C46B-C57B
 with sigma of 0.02
 C49B-C50B \\sim C50B-C51B \\sim C51B-C60B \\sim C60B-C59B \\sim C59B-C49B
 with sigma of 0.02
 C49B-C51B \\sim C49B-C60B \\sim C50B-C60B \\sim C50B-C59B \\sim C51B-C59B
 with sigma of 0.02
 C4B-C12B \\sim C4B-C13B \\sim C3B-C18B \\sim C3B-C19B
 with sigma of 0.02
 C5B-C7B \\sim C5B-C20B \\sim C21B-C6B \\sim C21B-C19B
 with sigma of 0.02
2. Restrained planarity
 C21C, C22C, C23C, C24C, C32C
 with sigma of 0.1
 C27C, C28C, C29C, C30C, C31C
 with sigma of 0.1
 C13C, C14C, C15C, C16C, C28C, C29C
 with sigma of 0.01
 C9C, C10C, C11C, C25C
 with sigma of 0.1
 C4B, C5B, C17B, C18B, C19B
 with sigma of 0.1
 C10B, C11B, C26B, C27B, C28B
 with sigma of 0.1
 C15B, C16B, C32B, C33B, C34B
 with sigma of 0.1
 C20B, C21B, C22B, C38B, C39B
 with sigma of 0.1
 C23B, C24B, C25B, C42B, C43B
 with sigma of 0.1
 C29B, C30B, C31B, C47B, C48B
 with sigma of 0.1
 C35B, C36B, C37B, C52B, C53B
 with sigma of 0.1
 C40B, C41B, C54B, C55B, C56B
 with sigma of 0.1
 C44B, C45B, C46B, C57B, C58B
 with sigma of 0.1
 C49B, C50B, C51B, C59B, C60B
 with sigma of 0.1
3. Uiso/Uaniso restraints and constraints
C1C \\sim C2C \\sim C3C \\sim C4C \\sim C5C \\sim C6C \\sim C7C \\sim C8C \\sim
C9C \\sim C10C \\sim C11C \\sim C12C \\sim C13C \\sim C14C \\sim C15C \\sim
C16C \\sim C17C \\sim C18C \\sim C19C \\sim C20C \\sim C21C \\sim C22C \\sim
C23C \\sim C24C \\sim C25C \\sim C26C \\sim C27C \\sim C28C \\sim C29C \\sim
C30C \\sim C31C \\sim C32C: within 2A with sigma of 0.01 and sigma for terminal
atoms of 0.02
C1A \\sim C2A \\sim C3A \\sim C4A \\sim C5A \\sim C6A \\sim C7A \\sim C8A \\sim
C9A \\sim C10A \\sim C11A \\sim C12A \\sim C13A \\sim C14A \\sim C15A \\sim
C16A \\sim C17A \\sim C18A \\sim C19A \\sim C20A \\sim C21A \\sim C22A \\sim
C23A \\sim C24A \\sim C25A \\sim C26A \\sim C27A \\sim C28A \\sim C29A \\sim
C30A \\sim C31A \\sim C32A \\sim C33A \\sim C34A \\sim C35A \\sim C36A \\sim
C37A \\sim C38A \\sim C39A \\sim C40A \\sim C41A \\sim C42A \\sim C43A \\sim
C44A \\sim C45A \\sim C46A \\sim C47A \\sim C48A \\sim C49A \\sim C50A \\sim
C51A \\sim C52A \\sim C53A \\sim C54A \\sim C55A \\sim C56A \\sim C57A \\sim
C58A \\sim C59A \\sim C60A \\sim C61A \\sim C62A \\sim C63A \\sim C64A \\sim
C65A \\sim C66A \\sim C67A \\sim C68A \\sim C69A \\sim C70A \\sim C71A \\sim
C72A \\sim C73A \\sim C74A \\sim C75A \\sim C76A: within 2A with sigma of 0.01
and sigma for terminal atoms of 0.02
C1B \\sim C2B \\sim C3B \\sim C4B \\sim C5B \\sim C6B \\sim C7B \\sim C8B \\sim
C9B \\sim C10B \\sim C11B \\sim C12B \\sim C13B \\sim C14B \\sim C15B \\sim
C16B \\sim C17B \\sim C18B \\sim C19B \\sim C20B \\sim C21B \\sim C22B \\sim
C23B \\sim C24B \\sim C25B \\sim C26B \\sim C27B \\sim C28B \\sim C29B \\sim
C30B \\sim C31B \\sim C32B \\sim C33B \\sim C34B \\sim C35B \\sim C36B \\sim
C37B \\sim C38B \\sim C39B \\sim C40B \\sim C41B \\sim C42B \\sim C43B \\sim
C44B \\sim C45B \\sim C46B \\sim C47B \\sim C48B \\sim C49B \\sim C50B \\sim
C51B \\sim C52B \\sim C53B \\sim C54B \\sim C55B \\sim C56B \\sim C57B \\sim
C58B \\sim C59B \\sim C60B: within 2A with sigma of 0.01 and sigma for terminal
atoms of 0.02
O1B \\sim O2B \\sim C61B \\sim C62B \\sim C63B \\sim C64B \\sim C65B \\sim C66B
\\sim C67B \\sim C68B \\sim C69B \\sim C70B: within 2A with sigma of 0.01 and
sigma for terminal atoms of 0.02
Uanis(C38B) \\sim Ueq, Uanis(C34A) \\sim Ueq, Uanis(C22A) \\sim Ueq: with sigma
of 0.005 and sigma for terminal atoms of 0.01
Uanis(C26A) \\sim Ueq, Uanis(C63B) \\sim Ueq, Uanis(C48A) \\sim Ueq,
Uanis(C27B) \\sim Ueq, Uanis(C16A) \\sim Ueq, Uanis(C20A) \\sim Ueq,
Uanis(C32A) \\sim Ueq, Uanis(C66A) \\sim Ueq, Uanis(C36B) \\sim Ueq,
Uanis(C21B) \\sim Ueq, Uanis(C31B) \\sim Ueq, Uanis(C10A) \\sim Ueq,
Uanis(C45A) \\sim Ueq, Uanis(C7C) \\sim Ueq, Uanis(C31C) \\sim Ueq, Uanis(C6C)
\\sim Ueq, Uanis(C29B) \\sim Ueq, Uanis(C41B) \\sim Ueq: with sigma of 0.01 and
sigma for terminal atoms of 0.02
4. Others
 Fixed Sof: O1B(0.5) O2B(0.5) C67B(0.5) C68B(0.5) C69B(0.5) C70B(0.5) C1B(0.3)
 C2B(0.3) C3B(0.3) C4B(0.3) C5B(0.3) C6B(0.3) C7B(0.3) C8B(0.3) C9B(0.3)
 C10B(0.3) C11B(0.3) C12B(0.3) C13B(0.3) C14B(0.3) C15B(0.3) C16B(0.3)
 C17B(0.3) C18B(0.3) C19B(0.3) C20B(0.3) C21B(0.3) C22B(0.3) C23B(0.3)
 C24B(0.3) C25B(0.3) C26B(0.3) C27B(0.3) C28B(0.3) C29B(0.3) C30B(0.3)
 C31B(0.3) C32B(0.3) C33B(0.3) C34B(0.3) C35B(0.3) C36B(0.3) C37B(0.3)
 C38B(0.3) C39B(0.3) C40B(0.3) C41B(0.3) C42B(0.3) C43B(0.3) C44B(0.3)
 C45B(0.3) C46B(0.3) C47B(0.3) C48B(0.3) C49B(0.3) C50B(0.3) C51B(0.3)
 C52B(0.3) C53B(0.3) C54B(0.3) C55B(0.3) C56B(0.3) C57B(0.3) C58B(0.3)
 C59B(0.3) C60B(0.3) C1C(0.4) C2C(0.4) C3C(0.4) C4C(0.4) C5C(0.2) C6C(0.2)
 C7C(0.4) C8C(0.4) C9C(0.4) C10C(0.4) C11C(0.4) C12C(0.4) C13C(0.4) C14C(0.2)
 C15C(0.2) C16C(0.4) C17C(0.4) C18C(0.4) C19C(0.4) C20C(0.4) C21C(0.4)
 C22C(0.4) C23C(0.4) C24C(0.4) C25C(0.4) C26C(0.4) C27C(0.4) C28C(0.4)
 C29C(0.4) C30C(0.4) C31C(0.4) C32C(0.4) C1A(0.5) C3A(0.5) C4A(0.5) C6A(0.5)
 C7A(0.5) C8A(0.5) C9A(0.5) C10A(0.5) C11A(0.5) C12A(0.5) C13A(0.5) C14A(0.5)
 C15A(0.5) C16A(0.5) C17A(0.5) C18A(0.5) C20A(0.5) C21A(0.5) C22A(0.5)
 C23A(0.5) C24A(0.5) C25A(0.5) C26A(0.5) C27A(0.5) C29A(0.5) C30A(0.5)
 C31A(0.5) C32A(0.5) C33A(0.5) C34A(0.5) C35A(0.5) C36A(0.5) C38A(0.5)
 C39A(0.5) C40A(0.5) C41A(0.5) C42A(0.5) C43A(0.5) C44A(0.5) C45A(0.5)
 C46A(0.5) C47A(0.5) C48A(0.5) C49A(0.5) C50A(0.5) C51A(0.5) C52A(0.5)
 C53A(0.5) C54A(0.5) C56A(0.5) C57A(0.5) C58A(0.5) C59A(0.5) C60A(0.5)
 C61A(0.5) C62A(0.5) C63A(0.5) C64A(0.5) C65A(0.5) C66A(0.5) C67A(0.5)
 C68A(0.5) C69A(0.5) C70A(0.5) C74A(0.5) C73A(0.5) C72A(0.5) C71A(0.5)
 C76A(0.5) C75A(0.5)
5.a Fitted hexagon refined as free rotating group:
 C74A(C73A,C72A,C71A,C76A,C75A)
;
_platon_squeeze_void_probe_radius 1.20
_olex2_submission_special_instructions 'No special instructions were received'
_oxdiff_exptl_absorpt_empirical_details
;
Empirical correction (ABSPACK) includes:
- Absorption correction using spherical harmonics
- Frame scaling
- Detector area scaling
;
_oxdiff_exptl_absorpt_empirical_full_max 1.808
_oxdiff_exptl_absorpt_empirical_full_min 0.719

loop_
_space_group_symop_operation_xyz
'x, y, z'
'-x, y+1/2, -z'
'-x, -y, -z'
'x, -y-1/2, z'

loop_
_atom_site_label
_atom_site_type_symbol
_atom_site_fract_x
_atom_site_fract_y
_atom_site_fract_z
_atom_site_U_iso_or_equiv
_atom_site_adp_type
_atom_site_occupancy
_atom_site_site_symmetry_order
_atom_site_calc_flag
_atom_site_refinement_flags_posn
_atom_site_refinement_flags_adp
_atom_site_refinement_flags_occupancy
_atom_site_disorder_assembly
_atom_site_disorder_group
O1B O 0.3960(13) 0.6532(9) 0.9127(5) 0.179(3) Uani 0.5 1 d . U . A .
O2B O 0.3070(11) 0.5701(8) 0.8444(4) 0.1592(19) Uani 0.5 1 d . U . A .
C61B C -0.1083(7) 0.750000 0.7491(2) 0.0801(15) Uani 1 2 d S TU P . .
C62B C -0.2085(6) 0.750000 0.78364(18) 0.0623(13) Uani 1 2 d S TU P A .
C63B C -0.2571(5) 0.6767(3) 0.80060(16) 0.0795(12) Uani 1 1 d . U . . .
C64B C -0.3485(6) 0.6798(4) 0.83591(18) 0.0994(14) Uani 1 1 d . U . . .
C65B C -0.3925(8) 0.750000 0.8534(3) 0.097(2) Uani 1 2 d S TU P . .
C66B C 0.0348(9) 0.750000 0.7781(3) 0.1110(17) Uani 1 2 d S TU P A .
C67B C 0.0854(13) 0.6884(10) 0.8085(4) 0.1197(19) Uani 0.5 1 d . U . . .
C68B C 0.2215(14) 0.7148(9) 0.8429(5) 0.136(2) Uani 0.5 1 d . U . A .
C69B C 0.2884(18) 0.6562(12) 0.8739(6) 0.1573(17) Uani 0.5 1 d . U . . .
C70B C 0.4050(14) 0.5045(11) 0.8775(6) 0.138(3) Uani 0.5 1 d . U . . .
C1B C -0.1080(5) 0.7149(4) 0.7015(2) 0.0333(14) Uani 0.3 1 d D U . A 2
C2B C -0.1706(5) 0.8089(4) 0.7016(2) 0.0316(14) Uani 0.3 1 d D U . A 2
C3B C -0.0946(6) 0.8625(5) 0.6722(2) 0.0360(14) Uani 0.3 1 d D U . A 2
C4B C 0.0255(4) 0.8355(3) 0.65648(19) 0.0446(15) Uani 0.3 1 d D U . A 2
C5B C 0.0730(5) 0.750000 0.65267(17) 0.0483(14) Uani 0.6 2 d DS TU P A 2
C6B C 0.0014(6) 0.6951(5) 0.6743(2) 0.0403(15) Uani 0.3 1 d D U . A 2
C7B C -0.0184(7) 0.6143(4) 0.6482(2) 0.0387(14) Uani 0.3 1 d D U . A 2
C8B C -0.1570(10) 0.5914(4) 0.6526(3) 0.0351(14) Uani 0.3 1 d D U . A 2
C9B C -0.2120(6) 0.6566(5) 0.6807(3) 0.0328(14) Uani 0.3 1 d D U . A 2
C10B C -0.3512(5) 0.6687(3) 0.6683(2) 0.0367(14) Uani 0.3 1 d D U . A 2
C11B C -0.4029(5) 0.750000 0.66450(19) 0.0334(12) Uani 0.6 2 d DS TU P A 2
C12B C -0.3143(5) 0.8182(5) 0.6791(3) 0.0311(14) Uani 0.3 1 d D U . A 2
C13B C -0.3234(6) 0.8941(4) 0.6451(3) 0.0267(13) Uani 0.3 1 d D U . A 2
C14B C -0.1803(9) 0.9187(4) 0.6406(2) 0.0321(14) Uani 0.3 1 d D U . A 2
C15B C -0.1477(5) 0.9520(4) 0.59638(17) 0.0389(15) Uani 0.3 1 d D U . A 2
C16B C -0.0253(5) 0.9304(4) 0.57815(18) 0.0470(15) Uani 0.3 1 d D U . A 2
C17B C 0.0542(7) 0.8814(3) 0.6128(2) 0.0546(16) Uani 0.3 1 d D U . A 2
C18B C 0.1163(6) 0.8260(3) 0.58035(19) 0.0540(15) Uani 0.3 1 d D U . A 2
C19B C 0.1302(5) 0.750000 0.60568(18) 0.0509(14) Uani 0.6 2 d DS TU P A 2
C20B C 0.1125(6) 0.6724(3) 0.58084(17) 0.0507(15) Uani 0.3 1 d D U . A 2
C21B C 0.0360(5) 0.6108(3) 0.60277(16) 0.0418(14) Uani 0.3 1 d D U . A 2
C22B C -0.0462(5) 0.5641(4) 0.56157(19) 0.0415(15) Uani 0.3 1 d D U . A 2
C23B C -0.1814(5) 0.5367(5) 0.56458(18) 0.0432(15) Uani 0.3 1 d D U . A 2
C24B C -0.2361(5) 0.5504(4) 0.61083(18) 0.0401(15) Uani 0.3 1 d D U . A 2
C25B C -0.3813(5) 0.5672(4) 0.59714(18) 0.0408(15) Uani 0.3 1 d D U . A 2
C26B C -0.4257(6) 0.6228(3) 0.6291(2) 0.0417(15) Uani 0.3 1 d D U . A 2
C27B C -0.5211(6) 0.6746(3) 0.5992(2) 0.0402(14) Uani 0.3 1 d D U . A 2
C28B C -0.5114(5) 0.750000 0.6227(2) 0.0392(13) Uani 0.6 2 d DS TU P A 2
C29B C -0.5276(6) 0.8312(3) 0.58958(19) 0.0392(14) Uani 0.3 1 d D U . A 2
C30B C -0.4300(6) 0.8984(3) 0.60541(19) 0.0348(14) Uani 0.3 1 d D U . A 2
C31B C -0.3953(6) 0.9380(3) 0.55883(19) 0.0338(13) Uani 0.3 1 d D U . A 2
C32B C -0.2518(5) 0.9632(4) 0.55302(19) 0.0359(15) Uani 0.3 1 d D U . A 2
C33B C -0.1958(5) 0.9449(5) 0.5083(2) 0.0407(15) Uani 0.3 1 d D U . A 2
C34B C -0.0552(5) 0.9250(6) 0.5236(2) 0.0459(15) Uani 0.3 1 d D U . A 2
C35B C -0.0221(6) 0.8752(3) 0.4943(2) 0.0475(15) Uani 0.3 1 d D U . A 2
C36B C 0.0771(6) 0.8249(3) 0.5234(2) 0.0493(14) Uani 0.3 1 d D U . A 2
C37B C 0.0701(5) 0.750000 0.5000(2) 0.0492(14) Uani 0.6 2 d DS TU P A 2
C38B C 0.0807(7) 0.6654(4) 0.5262(2) 0.0503(12) Uani 0.3 1 d D U . A 2
C39B C -0.0155(7) 0.5985(4) 0.51396(19) 0.0426(15) Uani 0.3 1 d D U . A 2
C40B C -0.1180(5) 0.6006(3) 0.4747(2) 0.0358(14) Uani 0.3 1 d D U . A 2
C41B C -0.2523(5) 0.5715(3) 0.4811(2) 0.0365(14) Uani 0.3 1 d D U . A 2
C42B C -0.2915(5) 0.5444(5) 0.52161(19) 0.0421(15) Uani 0.3 1 d D U . A 2
C43B C -0.4144(5) 0.5659(5) 0.54217(19) 0.0414(15) Uani 0.3 1 d D U . A 2
C44B C -0.5009(6) 0.6148(3) 0.51863(19) 0.0409(15) Uani 0.3 1 d D U . A 2
C45B C -0.5615(6) 0.6788(3) 0.54578(17) 0.0400(14) Uani 0.3 1 d D U . A 2
C46B C -0.5761(5) 0.750000 0.51301(18) 0.0433(13) Uani 0.6 2 d DS TU P A 2
C47B C -0.5543(7) 0.8286(4) 0.5332(2) 0.0444(15) Uani 0.3 1 d D U . A 2
C48B C -0.4775(7) 0.8968(4) 0.51379(19) 0.0399(15) Uani 0.3 1 d D U . A 2
C49B C -0.4232(5) 0.8809(3) 0.4703(2) 0.0394(15) Uani 0.3 1 d D U . A 2
C50B C -0.2855(5) 0.9048(3) 0.4660(2) 0.0339(14) Uani 0.3 1 d D U . A 2
C51B C -0.2259(5) 0.8395(3) 0.4393(2) 0.0358(14) Uani 0.3 1 d D U . A 2
C52B C -0.0897(7) 0.8287(3) 0.4537(2) 0.0418(15) Uani 0.3 1 d D U . A 2
C53B C -0.0361(6) 0.750000 0.4580(2) 0.0456(13) Uani 0.6 2 d DS TU P A 2
C54B C -0.1351(5) 0.6742(4) 0.4433(2) 0.0362(15) Uani 0.3 1 d D U . A 2
C55B C -0.2811(5) 0.6894(4) 0.4295(2) 0.0342(14) Uani 0.3 1 d D U . A 2
C56B C -0.3535(5) 0.6257(4) 0.4524(3) 0.0380(15) Uani 0.3 1 d D U . A 2
C57B C -0.4748(7) 0.6474(3) 0.4700(2) 0.0382(15) Uani 0.3 1 d D U . A 2
C58B C -0.5201(6) 0.7326(3) 0.46644(19) 0.0372(14) Uani 0.3 1 d D U . A 2
C59B C -0.4494(5) 0.8009(3) 0.4460(3) 0.0384(15) Uani 0.3 1 d D U . A 2
C60B C -0.3275(5) 0.7757(3) 0.4268(2) 0.0352(14) Uani 0.3 1 d D U . A 2
C1C C -0.1394(7) 0.6984(5) 0.6985(3) 0.0376(15) Uani 0.4 1 d . U . A 3
C2C C -0.0334(7) 0.6602(4) 0.6715(3) 0.0400(13) Uani 0.4 1 d D U . A 3
C3C C 0.0689(7) 0.7050(5) 0.6525(2) 0.0451(15) Uani 0.4 1 d D U . A 3
C4C C 0.1101(6) 0.6811(4) 0.6052(2) 0.0449(13) Uani 0.4 1 d D U . A 3
C5C C 0.1375(10) 0.750000 0.5723(4) 0.0474(18) Uani 0.4 2 d S TU P A 3
C6C C 0.1034(10) 0.750000 0.5252(4) 0.0447(16) Uani 0.4 2 d S TU P A 3
C7C C 0.0465(7) 0.6809(5) 0.4956(3) 0.0416(12) Uani 0.4 1 d . U . A 3
C8C C -0.0576(7) 0.7072(5) 0.4518(2) 0.0354(14) Uani 0.4 1 d . U . A 3
C9C C -0.1706(5) 0.6639(3) 0.4388(2) 0.0366(13) Uani 0.4 1 d D U . A 3
C10C C -0.2980(5) 0.7074(4) 0.4238(2) 0.0365(14) Uani 0.4 1 d D U . A 3
C11C C -0.4050(5) 0.6639(4) 0.4435(2) 0.0356(13) Uani 0.4 1 d D U . A 3
C12C C -0.5071(7) 0.6988(4) 0.4638(2) 0.0501(16) Uani 0.4 1 d D U . A 3
C13C C -0.55690(12) 0.68106(17) 0.50985(13) 0.0594(15) Uani 0.4 1 d D U . A 3
C14C C -0.58045(8) 0.750000 0.53844(11) 0.0561(18) Uani 0.4 2 d DS TU P A 3
C15C C -0.54718(11) 0.750000 0.59093(12) 0.0537(18) Uani 0.4 2 d DS TU P A 3
C16C C -0.4883(3) 0.6824(3) 0.61929(18) 0.0545(14) Uani 0.4 1 d D U . A 3
C17C C -0.3882(6) 0.7038(4) 0.6623(2) 0.0493(15) Uani 0.4 1 d D U . A 3
C18C C -0.2745(7) 0.6607(5) 0.6752(3) 0.0370(13) Uani 0.4 1 d . U . A 3
C19C C -0.2383(6) 0.5883(4) 0.6456(3) 0.0400(13) Uani 0.4 1 d D U . A 3
C20C C -0.0958(6) 0.5922(4) 0.6449(3) 0.0402(13) Uani 0.4 1 d D U . A 3
C21C C -0.0469(5) 0.5673(3) 0.59874(18) 0.0456(14) Uani 0.4 1 d D U . A 3
C22C C 0.0558(5) 0.6126(3) 0.57888(18) 0.0483(14) Uani 0.4 1 d D U . A 3
C23C C 0.0235(5) 0.6123(4) 0.52376(18) 0.0424(13) Uani 0.4 1 d D U . A 3
C24C C -0.1019(5) 0.5665(4) 0.50976(17) 0.0380(13) Uani 0.4 1 d D U . A 3
C25C C -0.1981(7) 0.5921(3) 0.4680(2) 0.0357(13) Uani 0.4 1 d D U . A 3
C26C C -0.3434(8) 0.5913(4) 0.4698(3) 0.0357(13) Uani 0.4 1 d . U . A 3
C27C C -0.3968(5) 0.5664(4) 0.51538(18) 0.0471(14) Uani 0.4 1 d D U . A 3
C28C C -0.4985(3) 0.6126(3) 0.53711(16) 0.0558(14) Uani 0.4 1 d D U . A 3
C29C C -0.4623(3) 0.6113(2) 0.59256(15) 0.0550(14) Uani 0.4 1 d D U . A 3
C30C C -0.3358(5) 0.5640(4) 0.60548(18) 0.0464(14) Uani 0.4 1 d D U . A 3
C31C C -0.2969(5) 0.5373(4) 0.55739(18) 0.0403(13) Uani 0.4 1 d D U . A 3
C32C C -0.1408(6) 0.5367(3) 0.55629(18) 0.0433(13) Uani 0.4 1 d D U . A 3
C1A C 0.8744(6) 0.8304(4) 1.1158(2) 0.0388(11) Uani 0.5 1 d . U . B 1
C2A C 0.8953(5) 0.750000 1.09684(17) 0.0440(10) Uani 1 2 d S TU P B 1
C3A C 0.8583(6) 0.6730(4) 1.1315(2) 0.0386(12) Uani 0.5 1 d . U . B 1
C4A C 0.8028(6) 0.6803(3) 1.17881(17) 0.0515(13) Uani 0.5 1 d D U . B 1
C5A C 0.7775(5) 0.750000 1.19244(15) 0.0648(12) Uani 1 2 d DS TU P B 1
C6A C 0.8168(6) 0.8301(5) 1.1637(2) 0.0424(12) Uani 0.5 1 d . U . B 1
C7A C 0.8925(6) 0.9038(4) 1.1926(2) 0.0399(12) Uani 0.5 1 d . U . B 1
C8A C 1.0078(6) 0.9343(4) 1.1672(2) 0.0352(12) Uani 0.5 1 d . U . B 1
C9A C 0.9982(6) 0.8834(4) 1.1213(2) 0.0329(11) Uani 0.5 1 d . U . B 1
C10A C 1.1204(5) 0.8593(3) 1.1070(2) 0.0305(11) Uani 0.5 1 d . U . B 1
C11A C 1.1384(5) 0.7746(3) 1.08977(19) 0.0353(12) Uani 0.5 1 d . U . B 1
C12A C 1.0350(6) 0.7184(4) 1.0885(2) 0.0359(12) Uani 0.5 1 d . U . B 1
C13A C 1.0661(6) 0.6333(3) 1.1094(2) 0.0348(11) Uani 0.5 1 d . U . B 1
C14A C 0.9585(6) 0.6082(3) 1.1336(2) 0.0319(11) Uani 0.5 1 d . U . B 1
C15A C 0.9817(4) 0.5605(3) 1.17887(16) 0.0353(12) Uani 0.5 1 d D U . B 1
C16A C 0.9194(4) 0.5758(4) 1.22093(16) 0.0391(11) Uani 0.5 1 d D U . B 1
C17A C 0.8327(5) 0.6355(3) 1.21881(16) 0.0476(12) Uani 0.5 1 d D U . B 1
C18A C 0.8287(5) 0.6819(3) 1.25873(16) 0.0500(12) Uani 0.5 1 d D U . B 1
C19A C 0.7984(5) 0.750000 1.24329(15) 0.0658(12) Uani 1 2 d DS TU P B 1
C20A C 0.8652(5) 0.8345(3) 1.27510(18) 0.0450(12) Uani 0.5 1 d D U . B 1
C21A C 0.9129(5) 0.9061(3) 1.24735(18) 0.0405(12) Uani 0.5 1 d D U . B 1
C22A C 1.0447(5) 0.9352(3) 1.27698(17) 0.0357(10) Uani 0.5 1 d D U . B 1
C23A C 1.1658(7) 0.9625(3) 1.2527(2) 0.0407(12) Uani 0.5 1 d . U . B 1
C24A C 1.1428(7) 0.9603(3) 1.1930(2) 0.0389(12) Uani 0.5 1 d . U . B 1
C25A C 1.2624(6) 0.9328(4) 1.1764(2) 0.0415(12) Uani 0.5 1 d . U . B 1
C26A C 1.2459(5) 0.8850(3) 1.1353(2) 0.0333(11) Uani 0.5 1 d . U . B 1
C27A C 1.3459(5) 0.8189(4) 1.1373(2) 0.0370(11) Uani 0.5 1 d . U . B 1
C28A C 1.2793(4) 0.750000 1.10852(16) 0.0429(10) Uani 1 2 d S TU P B 1
C29A C 1.3050(6) 0.6667(4) 1.1254(2) 0.0465(12) Uani 0.5 1 d . U . B 1
C30A C 1.1952(7) 0.6126(4) 1.1243(2) 0.0445(12) Uani 0.5 1 d . U . B 1
C31A C 1.2240(6) 0.5574(4) 1.1740(3) 0.0423(12) Uani 0.5 1 d . U . B 1
C32A C 1.1137(4) 0.5350(3) 1.19707(16) 0.0350(11) Uani 0.5 1 d D U . B 1
C33A C 1.1325(4) 0.5351(3) 1.25038(16) 0.0372(12) Uani 0.5 1 d D U . B 1
C34A C 1.0131(4) 0.5596(4) 1.26550(16) 0.0390(10) Uani 0.5 1 d D U . B 1
C35A C 1.0244(6) 0.6097(4) 1.3113(2) 0.0386(12) Uani 0.5 1 d . U . B 1
C36A C 0.9262(6) 0.6739(4) 1.3080(2) 0.0405(12) Uani 0.5 1 d . U . B 1
C37A C 0.9935(4) 0.750000 1.33731(16) 0.0424(10) Uani 1 2 d S TU P B 1
C38A C 0.9654(5) 0.8218(3) 1.32207(17) 0.0423(12) Uani 0.5 1 d D U . B 1
C39A C 1.0770(5) 0.8824(3) 1.32293(17) 0.0398(12) Uani 0.5 1 d D U . B 1
C40A C 1.2016(6) 0.8587(4) 1.3404(2) 0.0379(12) Uani 0.5 1 d . U . B 1
C41A C 1.3132(6) 0.8874(4) 1.3137(2) 0.0410(12) Uani 0.5 1 d . U . B 1
C42A C 1.2939(7) 0.9348(4) 1.2690(3) 0.0425(12) Uani 0.5 1 d . U . B 1
C43A C 1.3492(6) 0.9216(4) 1.2258(3) 0.0447(12) Uani 0.5 1 d . U . B 1
C44A C 1.4435(6) 0.8569(4) 1.2263(3) 0.0486(13) Uani 0.5 1 d . U . B 1
C45A C 1.4431(5) 0.8065(4) 1.1818(2) 0.0402(11) Uani 0.5 1 d . U . B 1
C46A C 1.4747(5) 0.7249(4) 1.1992(2) 0.0439(12) Uani 0.5 1 d . U . B 1
C47A C 1.4089(6) 0.6585(4) 1.1715(2) 0.0461(12) Uani 0.5 1 d . U . B 1
C48A C 1.3612(6) 0.5868(4) 1.2001(3) 0.0458(12) Uani 0.5 1 d . U . B 1
C49A C 1.3799(6) 0.5884(4) 1.2532(3) 0.0437(12) Uani 0.5 1 d . U . B 1
C50A C 1.2660(6) 0.5600(4) 1.2786(2) 0.0370(12) Uani 0.5 1 d . U . B 1
C51A C 1.2696(6) 0.6130(4) 1.3250(2) 0.0372(12) Uani 0.5 1 d . U . B 1
C52A C 1.1506(6) 0.6336(4) 1.3378(2) 0.0380(12) Uani 0.5 1 d . U . B 1
C53A C 1.1295(6) 0.7201(4) 1.3553(2) 0.0364(12) Uani 0.5 1 d . U . B 1
C54A C 1.2364(6) 0.7757(3) 1.3562(2) 0.0379(12) Uani 0.5 1 d . U . B 1
C55A C 1.3648(4) 0.750000 1.34092(16) 0.0399(10) Uani 1 2 d S TU P B 1
C56A C 1.4148(6) 0.8196(4) 1.3132(2) 0.0451(13) Uani 0.5 1 d . U . B 1
C57A C 1.4805(6) 0.8039(4) 1.2711(3) 0.0442(13) Uani 0.5 1 d . U . B 1
C58A C 1.4945(5) 0.7251(4) 1.2536(2) 0.0412(12) Uani 0.5 1 d . U . B 1
C59A C 1.4508(5) 0.6609(4) 1.2796(2) 0.0385(12) Uani 0.5 1 d . U . B 1
C60A C 1.3838(6) 0.6716(4) 1.3247(2) 0.0374(12) Uani 0.5 1 d . U . B 1
C61A C 0.7987(7) 0.7960(5) 1.0655(3) 0.0526(12) Uani 0.5 1 d . U . B 1
C62A C 0.8419(8) 0.8313(5) 1.0169(3) 0.0600(14) Uani 0.5 1 d . U . B 1
C63A C 0.8882(8) 0.7805(5) 0.9822(3) 0.0629(16) Uani 0.5 1 d . U . B 1
C64A C 0.9221(10) 0.8227(5) 0.9357(3) 0.0716(17) Uani 0.5 1 d . U . B 1
C65A C 0.9057(10) 0.9082(5) 0.9292(3) 0.0702(16) Uani 0.5 1 d . U . B 1
C66A C 0.8639(9) 0.9531(5) 0.9672(3) 0.0682(15) Uani 0.5 1 d . U . B 1
C67A C 0.8249(9) 0.9170(5) 1.0098(3) 0.0694(16) Uani 0.5 1 d . U . B 1
C68A C 0.6452(7) 0.7761(5) 1.0612(3) 0.0689(17) Uani 0.5 1 d . U . B 1
C69A C 0.6048(9) 0.7894(7) 1.0191(3) 0.0872(18) Uani 0.5 1 d . U . B 1
C70A C 0.4665(12) 0.8253(9) 1.0140(4) 0.1076(19) Uani 0.5 1 d . U . B 1
C74A C 0.3529(7) 0.9796(4) 0.8823(2) 0.134(2) Uani 0.5 1 d . U . B 1
C73A C 0.4808(7) 0.9840(5) 0.9131(3) 0.126(2) Uani 0.5 1 d G U . B 1
C72A C 0.5121(9) 0.9322(7) 0.9554(3) 0.128(2) Uani 0.5 1 d G U . B 1
C71A C 0.4155(12) 0.8761(6) 0.9669(3) 0.1244(17) Uani 0.5 1 d G U . B 1
C76A C 0.2876(11) 0.8717(6) 0.9360(4) 0.138(2) Uani 0.5 1 d G U . B 1
C75A C 0.2563(8) 0.9235(5) 0.8937(3) 0.141(2) Uani 0.5 1 d G U . B 1
S1 S 0.30884(9) 0.47873(6) 0.65858(4) 0.0508(2) Uani 1 1 d . . . . .
S2 S 0.37985(17) 0.61657(10) 0.73689(6) 0.1123(5) Uani 1 1 d . . . . .
C1S C 0.3418(3) 0.5466(2) 0.69787(12) 0.0436(9) Uani 1 1 d . . . . .

loop_
_atom_site_aniso_label
_atom_site_aniso_U_11
_atom_site_aniso_U_22
_atom_site_aniso_U_33
_atom_site_aniso_U_23
_atom_site_aniso_U_13
_atom_site_aniso_U_12
O1B 0.176(4) 0.194(5) 0.161(4) 0.027(4) 0.014(4) -0.010(4)
O2B 0.154(3) 0.174(3) 0.152(3) 0.037(3) 0.035(3) -0.002(3)
C61B 0.089(3) 0.115(3) 0.035(2) 0.000 0.003(2) 0.000
C62B 0.087(3) 0.070(2) 0.0303(19) 0.000 0.008(2) 0.000
C63B 0.107(2) 0.081(2) 0.0515(17) 0.0106(17) 0.0160(17) -0.0191(19)
C64B 0.113(3) 0.122(3) 0.063(2) 0.006(2) 0.015(2) -0.037(2)
C65B 0.097(4) 0.138(4) 0.058(3) 0.000 0.019(3) 0.000
C66B 0.114(3) 0.160(3) 0.054(3) 0.000 -0.002(3) 0.000
C67B 0.121(3) 0.164(3) 0.075(3) 0.020(3) 0.016(3) 0.014(3)
C68B 0.137(3) 0.171(4) 0.097(3) 0.031(3) 0.012(3) 0.010(3)
C69B 0.156(3) 0.178(3) 0.136(3) 0.034(3) 0.020(3) -0.002(3)
C70B 0.117(4) 0.157(5) 0.148(4) 0.042(4) 0.049(4) -0.001(4)
C1B 0.033(2) 0.040(2) 0.028(2) 0.001(2) 0.010(2) 0.019(2)
C2B 0.031(2) 0.037(2) 0.028(2) -0.007(2) 0.009(2) 0.012(2)
C3B 0.033(2) 0.044(3) 0.029(2) -0.017(2) 0.001(2) 0.001(2)
C4B 0.027(2) 0.059(3) 0.045(3) -0.017(3) -0.002(2) -0.008(2)
C5B 0.024(2) 0.065(3) 0.051(2) 0.000 -0.007(2) 0.000
C6B 0.034(2) 0.053(3) 0.035(2) -0.001(2) 0.009(2) 0.022(2)
C7B 0.045(2) 0.042(3) 0.030(2) 0.001(2) 0.008(2) 0.031(2)
C8B 0.049(3) 0.028(2) 0.030(2) 0.004(2) 0.014(2) 0.020(2)
C9B 0.044(2) 0.032(2) 0.025(2) 0.004(2) 0.014(2) 0.017(2)
C10B 0.043(2) 0.038(3) 0.034(2) 0.004(2) 0.021(2) 0.008(2)
C11B 0.031(2) 0.040(2) 0.034(2) 0.000 0.0220(18) 0.000
C12B 0.032(2) 0.033(2) 0.030(2) -0.003(2) 0.009(2) 0.011(2)
C13B 0.033(2) 0.028(2) 0.021(2) -0.010(2) 0.009(2) 0.014(2)
C14B 0.036(2) 0.027(2) 0.031(2) -0.023(2) 0.001(2) 0.001(2)
C15B 0.049(3) 0.023(2) 0.043(3) -0.018(2) 0.003(2) -0.009(2)
C16B 0.051(3) 0.040(3) 0.050(3) -0.019(2) 0.011(2) -0.033(2)
C17B 0.040(3) 0.063(3) 0.058(3) -0.016(3) -0.001(3) -0.031(3)
C18B 0.025(2) 0.074(3) 0.062(3) -0.002(3) 0.008(2) -0.025(3)
C19B 0.019(2) 0.075(3) 0.058(2) 0.000 0.003(2) 0.000
C20B 0.030(2) 0.068(3) 0.054(3) -0.004(3) 0.008(2) 0.022(3)
C21B 0.041(2) 0.050(2) 0.035(2) -0.002(2) 0.010(2) 0.030(2)
C22B 0.048(3) 0.040(3) 0.037(2) -0.005(2) 0.008(2) 0.030(2)
C23B 0.057(3) 0.026(2) 0.047(3) -0.007(2) 0.011(2) 0.017(2)
C24B 0.058(3) 0.022(2) 0.043(3) 0.003(2) 0.016(2) 0.005(2)
C25B 0.056(3) 0.028(2) 0.044(2) -0.005(2) 0.023(2) -0.019(2)
C26B 0.048(3) 0.043(3) 0.040(2) -0.002(2) 0.027(2) -0.012(2)
C27B 0.030(2) 0.055(2) 0.041(2) -0.007(2) 0.020(2) -0.017(2)
C28B 0.026(2) 0.054(2) 0.043(2) 0.000 0.0231(19) 0.000
C29B 0.024(2) 0.054(2) 0.041(2) -0.004(2) 0.011(2) 0.018(2)
C30B 0.036(2) 0.038(2) 0.030(2) -0.011(2) 0.004(2) 0.019(2)
C31B 0.041(2) 0.027(2) 0.031(2) -0.005(2) -0.001(2) 0.025(2)
C32B 0.048(3) 0.016(2) 0.041(3) -0.001(2) 0.000(2) 0.013(2)
C33B 0.056(3) 0.023(2) 0.042(3) 0.008(2) 0.004(2) -0.002(2)
C34B 0.054(3) 0.036(3) 0.049(3) -0.003(2) 0.012(2) -0.024(2)
C35B 0.047(3) 0.049(3) 0.051(3) 0.000(3) 0.023(2) -0.019(2)
C36B 0.032(2) 0.068(2) 0.055(2) 0.002(2) 0.025(2) -0.021(2)
C37B 0.036(2) 0.067(3) 0.051(2) 0.000 0.027(2) 0.000
C38B 0.043(2) 0.059(2) 0.051(2) -0.0009(18) 0.0138(17) 0.0100(18)
C39B 0.045(3) 0.045(3) 0.038(3) -0.006(2) 0.009(2) 0.021(2)
C40B 0.041(2) 0.034(2) 0.033(2) -0.014(2) 0.007(2) 0.016(2)
C41B 0.041(2) 0.028(2) 0.038(2) -0.021(2) 0.001(2) 0.003(2)
C42B 0.056(3) 0.024(2) 0.046(3) -0.020(2) 0.006(2) -0.003(2)
C43B 0.055(3) 0.030(2) 0.042(2) -0.017(2) 0.017(2) -0.030(2)
C44B 0.035(2) 0.049(3) 0.041(2) -0.025(2) 0.012(2) -0.025(2)
C45B 0.022(2) 0.061(3) 0.040(2) -0.018(2) 0.013(2) -0.016(2)
C46B 0.018(2) 0.066(3) 0.042(2) 0.000 -0.004(2) 0.000
C47B 0.023(2) 0.065(3) 0.044(3) -0.003(3) -0.001(2) 0.024(2)
C48B 0.032(2) 0.050(3) 0.037(2) 0.007(2) 0.004(2) 0.029(2)
C49B 0.040(3) 0.049(3) 0.029(2) 0.007(2) 0.004(2) 0.019(2)
C50B 0.044(3) 0.031(2) 0.028(2) 0.010(2) 0.007(2) 0.008(2)
C51B 0.041(3) 0.037(3) 0.029(2) 0.008(2) 0.007(2) 0.012(2)
C52B 0.041(3) 0.047(3) 0.041(2) 0.002(2) 0.018(2) -0.001(2)
C53B 0.043(2) 0.054(2) 0.045(2) 0.000 0.022(2) 0.000
C54B 0.039(2) 0.038(3) 0.032(2) -0.006(2) 0.010(2) 0.012(2)
C55B 0.037(2) 0.039(2) 0.027(2) -0.016(2) 0.006(2) 0.014(2)
C56B 0.035(2) 0.041(3) 0.036(2) -0.023(2) 0.001(2) 0.001(2)
C57B 0.028(2) 0.046(3) 0.039(2) -0.023(2) -0.001(2) -0.001(2)
C58B 0.019(2) 0.052(3) 0.035(2) -0.015(2) -0.012(2) 0.009(2)
C59B 0.033(2) 0.053(3) 0.027(2) -0.004(2) 0.000(2) 0.019(2)
C60B 0.036(2) 0.044(3) 0.026(2) -0.002(2) 0.005(2) 0.017(2)
C1C 0.036(3) 0.041(3) 0.036(2) 0.018(2) 0.007(2) 0.005(2)
C2C 0.039(2) 0.041(2) 0.038(2) 0.026(2) 0.001(2) 0.002(2)
C3C 0.031(3) 0.054(3) 0.048(3) 0.027(2) -0.002(2) 0.009(2)
C4C 0.022(2) 0.067(3) 0.047(2) 0.002(2) 0.008(2) 0.026(2)
C5C 0.020(3) 0.075(3) 0.050(3) 0.000 0.014(3) 0.000
C6C 0.026(3) 0.069(3) 0.044(3) 0.000 0.019(2) 0.000
C7C 0.032(2) 0.059(2) 0.040(2) 0.002(2) 0.0234(18) 0.020(2)
C8C 0.036(2) 0.045(3) 0.031(2) -0.003(2) 0.023(2) 0.015(2)
C9C 0.045(2) 0.037(2) 0.031(2) -0.003(2) 0.015(2) 0.011(2)
C10C 0.039(3) 0.043(3) 0.029(2) -0.007(2) 0.009(2) 0.000(2)
C11C 0.034(2) 0.043(2) 0.028(2) -0.007(2) 0.001(2) -0.011(2)
C12C 0.028(3) 0.074(3) 0.043(3) -0.012(3) -0.011(2) -0.018(3)
C13C 0.031(2) 0.090(3) 0.053(2) -0.001(3) -0.006(2) -0.028(2)
C14C 0.018(3) 0.099(3) 0.053(3) 0.000 0.010(3) 0.000
C15C 0.017(3) 0.097(3) 0.052(3) 0.000 0.022(3) 0.000
C16C 0.035(2) 0.086(3) 0.049(2) 0.004(2) 0.029(2) -0.025(2)
C17C 0.042(3) 0.069(3) 0.041(3) 0.009(3) 0.020(2) -0.018(3)
C18C 0.036(2) 0.042(2) 0.035(2) 0.012(2) 0.014(2) -0.011(2)
C19C 0.049(2) 0.033(2) 0.037(2) 0.015(2) 0.006(2) -0.016(2)
C20C 0.049(2) 0.030(2) 0.040(2) 0.021(2) 0.002(2) 0.005(2)
C21C 0.065(2) 0.025(2) 0.047(2) 0.010(2) 0.008(2) 0.031(2)
C22C 0.045(2) 0.048(2) 0.053(2) 0.003(2) 0.010(2) 0.038(2)
C23C 0.044(2) 0.041(2) 0.043(2) -0.005(2) 0.010(2) 0.029(2)
C24C 0.054(2) 0.022(2) 0.037(2) -0.006(2) 0.009(2) 0.022(2)
C25C 0.052(2) 0.027(2) 0.028(2) -0.007(2) 0.007(2) 0.008(2)
C26C 0.048(2) 0.029(2) 0.028(2) -0.007(2) 0.002(2) -0.016(2)
C27C 0.059(2) 0.039(2) 0.043(2) -0.005(2) 0.006(2) -0.031(2)
C28C 0.045(2) 0.068(3) 0.053(2) -0.005(2) 0.007(2) -0.043(2)
C29C 0.047(2) 0.066(2) 0.053(2) 0.009(2) 0.012(2) -0.040(2)
C30C 0.059(2) 0.035(2) 0.044(2) 0.010(2) 0.006(2) -0.029(2)
C31C 0.062(2) 0.021(2) 0.040(2) -0.0012(19) 0.014(2) -0.019(2)
C32C 0.072(2) 0.016(2) 0.045(2) -0.005(2) 0.018(2) 0.018(2)
C1A 0.0290(18) 0.050(2) 0.0353(19) 0.0050(19) 0.0005(17) 0.0078(18)
C2A 0.0337(16) 0.0593(19) 0.0353(16) 0.000 -0.0052(15) 0.000
C3A 0.028(2) 0.048(2) 0.035(2) 0.000(2) -0.0073(18) -0.0180(19)
C4A 0.0234(19) 0.086(2) 0.043(2) 0.010(2) -0.0020(19) -0.028(2)
C5A 0.0251(17) 0.114(2) 0.054(2) 0.000 0.0010(17) 0.000
C6A 0.0262(19) 0.071(2) 0.029(2) -0.001(2) 0.0010(18) 0.021(2)
C7A 0.036(2) 0.046(2) 0.036(2) 0.0006(19) 0.0012(18) 0.0261(19)
C8A 0.043(2) 0.028(2) 0.035(2) 0.0101(18) 0.0077(18) 0.0132(19)
C9A 0.031(2) 0.034(2) 0.0342(19) 0.0136(18) 0.0075(17) 0.0045(18)
C10A 0.0268(18) 0.0329(19) 0.0324(18) 0.0092(17) 0.0066(16) -0.0097(17)
C11A 0.0355(19) 0.043(2) 0.0280(18) 0.0023(17) 0.0081(16) -0.0018(17)
C12A 0.042(2) 0.037(2) 0.0269(19) 0.0006(17) 0.0011(18) 0.0016(18)
C13A 0.045(2) 0.0249(19) 0.035(2) -0.0150(18) 0.0085(18) -0.0022(19)
C14A 0.039(2) 0.0244(19) 0.0314(19) -0.0082(18) 0.0039(18) -0.0078(18)
C15A 0.043(2) 0.0250(19) 0.038(2) -0.0061(18) 0.0071(18) -0.0154(18)
C16A 0.0354(19) 0.041(2) 0.0405(19) 0.0049(18) 0.0059(17) -0.0252(17)
C17A 0.0240(19) 0.077(2) 0.042(2) 0.013(2) 0.0061(18) -0.027(2)
C18A 0.0213(19) 0.089(2) 0.042(2) 0.012(2) 0.0111(17) -0.020(2)
C19A 0.0280(18) 0.112(2) 0.059(2) 0.000 0.0093(17) 0.000
C20A 0.0301(19) 0.069(2) 0.0360(19) -0.0016(19) 0.0053(17) 0.0245(19)
C21A 0.035(2) 0.045(2) 0.039(2) -0.005(2) -0.0001(18) 0.0263(19)
C22A 0.0402(17) 0.0281(17) 0.0357(17) -0.0119(15) -0.0028(15) 0.0097(15)
C23A 0.051(2) 0.0190(19) 0.049(2) -0.0084(19) -0.002(2) 0.0007(19)
C24A 0.051(2) 0.0170(19) 0.049(2) 0.0062(19) 0.009(2) 0.0001(19)
C25A 0.044(2) 0.027(2) 0.053(2) 0.0119(19) 0.006(2) -0.0175(19)
C26A 0.0246(18) 0.0330(19) 0.0432(19) 0.0147(17) 0.0087(16) -0.0156(16)
C27A 0.0213(18) 0.051(2) 0.043(2) 0.0133(19) 0.0184(16) -0.0014(19)
C28A 0.0311(15) 0.062(2) 0.0422(16) 0.000 0.0260(13) 0.000
C29A 0.040(2) 0.056(2) 0.050(2) -0.008(2) 0.0270(18) 0.014(2)
C30A 0.051(2) 0.036(2) 0.048(2) -0.0169(19) 0.013(2) 0.007(2)
C31A 0.044(2) 0.028(2) 0.055(2) -0.010(2) 0.010(2) 0.0116(19)
C32A 0.044(2) 0.0165(18) 0.044(2) -0.0032(17) 0.0043(18) -0.0002(17)
C33A 0.046(2) 0.0164(18) 0.044(2) 0.0150(18) -0.007(2) -0.0023(18)
C34A 0.0418(17) 0.0334(17) 0.0396(17) 0.0141(15) 0.0002(15) -0.0125(15)
C35A 0.038(2) 0.046(2) 0.0325(19) 0.0197(18) 0.0053(18) -0.0138(19)
C36A 0.0291(19) 0.066(2) 0.0294(19) 0.012(2) 0.0125(17) -0.012(2)
C37A 0.0320(16) 0.064(2) 0.0351(16) 0.000 0.0167(14) 0.000
C38A 0.033(2) 0.062(2) 0.034(2) -0.005(2) 0.0107(18) 0.016(2)
C39A 0.040(2) 0.041(2) 0.035(2) -0.0178(19) -0.0030(19) 0.009(2)
C40A 0.042(2) 0.037(2) 0.031(2) -0.0128(19) -0.0040(19) -0.002(2)
C41A 0.041(2) 0.035(2) 0.042(2) -0.012(2) -0.0051(19) -0.012(2)
C42A 0.048(2) 0.025(2) 0.053(2) -0.006(2) 0.001(2) -0.0154(19)
C43A 0.047(2) 0.032(2) 0.053(2) 0.005(2) 0.002(2) -0.0263(19)
C44A 0.032(2) 0.057(2) 0.057(2) 0.010(2) 0.0072(19) -0.019(2)
C45A 0.0210(18) 0.052(2) 0.052(2) 0.0128(19) 0.0175(16) -0.0073(18)
C46A 0.0195(17) 0.058(3) 0.059(2) 0.0001(19) 0.0194(17) 0.0058(17)
C47A 0.0332(19) 0.055(2) 0.056(2) -0.002(2) 0.0250(18) 0.018(2)
C48A 0.042(2) 0.043(2) 0.055(2) -0.0025(19) 0.0174(18) 0.0225(18)
C49A 0.039(2) 0.037(2) 0.054(2) 0.004(2) 0.004(2) 0.0266(19)
C50A 0.040(2) 0.0250(19) 0.045(2) 0.0145(18) 0.0051(19) 0.0113(19)
C51A 0.031(2) 0.039(2) 0.040(2) 0.0211(19) 0.0007(18) 0.0036(19)
C52A 0.033(2) 0.042(2) 0.036(2) 0.0193(19) -0.0037(18) -0.0064(19)
C53A 0.036(2) 0.047(2) 0.0255(18) 0.0012(17) 0.0045(17) 0.0020(18)
C54A 0.041(2) 0.044(2) 0.0240(18) 0.0003(17) -0.0080(17) 0.0029(18)
C55A 0.0323(17) 0.0510(19) 0.0309(16) 0.000 -0.0107(15) 0.000
C56A 0.033(2) 0.052(2) 0.045(2) -0.007(2) -0.011(2) -0.007(2)
C57A 0.0203(19) 0.054(2) 0.056(2) -0.001(2) -0.0020(19) -0.006(2)
C58A 0.0121(17) 0.057(3) 0.054(2) 0.0085(19) 0.0047(17) 0.0087(17)
C59A 0.0196(18) 0.048(2) 0.048(2) 0.010(2) 0.0053(18) 0.0180(18)
C60A 0.0239(19) 0.048(2) 0.038(2) 0.015(2) -0.0004(18) 0.0105(19)
C61A 0.043(2) 0.063(2) 0.046(2) 0.011(2) -0.0065(19) 0.003(2)
C62A 0.066(2) 0.059(2) 0.049(2) 0.018(2) -0.008(2) 0.003(2)
C63A 0.079(3) 0.061(3) 0.044(2) 0.009(2) -0.001(2) -0.008(3)
C64A 0.095(3) 0.063(3) 0.052(3) 0.015(3) -0.002(3) -0.012(3)
C65A 0.098(3) 0.053(3) 0.054(3) 0.033(2) -0.003(3) -0.008(3)
C66A 0.087(3) 0.052(2) 0.063(2) 0.035(2) 0.004(2) -0.003(2)
C67A 0.085(3) 0.059(3) 0.058(3) 0.026(3) -0.006(3) 0.003(3)
C68A 0.051(3) 0.088(3) 0.060(3) 0.016(3) -0.015(2) -0.001(3)
C69A 0.071(3) 0.114(3) 0.067(3) 0.014(3) -0.017(3) 0.023(3)
C70A 0.099(3) 0.131(3) 0.086(3) 0.020(3) -0.005(3) 0.025(3)
C74A 0.138(3) 0.142(3) 0.118(3) 0.025(3) 0.007(3) 0.048(3)
C73A 0.125(3) 0.139(3) 0.112(3) 0.037(3) 0.012(3) 0.047(3)
C72A 0.126(3) 0.145(3) 0.111(3) 0.038(3) 0.015(3) 0.036(3)
C71A 0.121(3) 0.141(3) 0.105(3) 0.025(3) 0.002(3) 0.030(3)
C76A 0.139(3) 0.150(3) 0.118(3) 0.027(3) 0.001(3) 0.034(3)
C75A 0.147(3) 0.150(3) 0.122(3) 0.025(3) 0.005(3) 0.038(3)
S1 0.0430(4) 0.0448(4) 0.0652(5) 0.0044(4) 0.0104(4) -0.0013(4)
S2 0.1140(10) 0.1051(9) 0.1174(9) -0.0512(7) 0.0175(8) -0.0198(8)
C1S 0.0228(13) 0.0593(19) 0.0510(16) 0.0132(15) 0.0125(12) 0.0027(14)

loop_
_atom_type_symbol
_atom_type_description
_atom_type_scat_dispersion_real
_atom_type_scat_dispersion_imag
_atom_type_scat_source
C C 0.0181 0.0091 'International Tables Vol C Tables 4.2.6.8 and 6.1.1.4'
O O 0.0492 0.0322 'International Tables Vol C Tables 4.2.6.8 and 6.1.1.4'
S S 0.3331 0.5567 'International Tables Vol C Tables 4.2.6.8 and 6.1.1.4'

loop_
_geom_angle_atom_site_label_1
_geom_angle_atom_site_label_2
_geom_angle_atom_site_label_3
_geom_angle
_geom_angle_site_symmetry_1
_geom_angle_site_symmetry_3
_geom_angle_publ_flag
C69B O1B C71A 134.5(16) . 4_575 ?
C69B O1B C76A 77.0(14) . 4_575 ?
C69B O1B C75A 50.5(11) . 4_575 ?
C71A O1B C75A 91.0(13) 4_575 4_575 ?
C76A O1B C71A 57.8(10) 4_575 4_575 ?
C76A O1B C75A 47.8(9) 4_575 4_575 ?
C70B O2B C69B 114.8(10) . . ?
C74A O2B C69B 102.7(9) 4_575 . ?
C74A O2B C70B 21.3(7) 4_575 . ?
C74A O2B C75A 59.7(8) 4_575 4_575 ?
C75A O2B C69B 55.7(9) 4_575 . ?
C75A O2B C70B 80.3(11) 4_575 . ?
C62B C61B C66B 111.5(5) . . ?
C62B C61B C2B 105.8(4) . . ?
C62B C61B C2B 105.8(5) . 4_575 ?
C62B C61B C1C 118.4(5) . . ?
C62B C61B C1C 118.4(5) . 4_575 ?
C66B C61B C2B 127.3(4) . 4_575 ?
C66B C61B C2B 127.3(5) . . ?
C66B C61B C1C 118.3(5) . . ?
C66B C61B C1C 118.3(5) . 4_575 ?
C1B C61B C62B 132.4(5) 4_575 . ?
C1B C61B C62B 132.4(5) . . ?
C1B C61B C66B 108.8(6) 4_575 . ?
C1B C61B C66B 108.8(6) . . ?
C1B C61B C2B 26.8(3) 4_575 . ?
C1B C61B C2B 66.2(4) . . ?
C2B C61B C2B 72.6(5) 4_575 . ?
C63B C62B C61B 120.8(3) . . ?
C63B C62B C61B 120.8(3) 4_575 . ?
C63B C62B C63B 118.4(6) 4_575 . ?
C62B C63B C64B 118.7(5) . . ?
C65B C64B C63B 123.1(6) . . ?
C64B C65B C64B 118.0(8) . 4_575 ?
C67B C66B C61B 122.7(8) . . ?
C67B C66B C61B 122.7(7) 4_575 . ?
C67B C66B C67B 97.9(13) 4_575 . ?
C66B C67B C67B 41.1(6) . 4_575 ?
C66B C67B C68B 110.4(12) . . ?
C68B C67B C67B 74.0(8) . 4_575 ?
C68B C68B C67B 106.0(8) 4_575 . ?
C68B C68B C69B 134.6(10) 4_575 . ?
C69B C68B C67B 116.7(14) . . ?
O1B C69B O2B 101.2(13) . . ?
O1B C69B C68B 136.8(18) . . ?
O1B C69B C76A 52.3(12) . 4_575 ?
O1B C69B C75A 83.5(16) . 4_575 ?
O2B C69B C76A 104.5(11) . 4_575 ?
C68B C69B O2B 113.5(13) . . ?
C68B C69B C76A 133.5(16) . 4_575 ?
C68B C69B C75A 136.8(19) . 4_575 ?
C75A C69B O2B 56.9(12) 4_575 . ?
C75A C69B C76A 51.6(10) 4_575 4_575 ?
O2B C70B C75A 47.1(9) . 4_575 ?
C74A C70B O2B 51.1(14) 4_575 . ?
C74A C70B C73A 103(3) 4_575 4_575 ?
C74A C70B C75A 11.3(14) 4_575 4_575 ?
C73A C70B O2B 127.6(17) 4_575 . ?
C73A C70B C75A 98.0(18) 4_575 4_575 ?
C61B C1B C2B 63.8(3) . . ?
C61B C1B C3B 146.4(6) . 4_575 ?
C61B C1B C6B 131.6(5) . . ?
C61B C1B C6B 96.1(4) . 4_575 ?
C61B C1B C9B 120.6(6) . . ?
C1B C1B C61B 65.6(3) 4_575 . ?
C1B C1B C2B 22.2(3) 4_575 . ?
C1B C1B C6B 103.0(4) 4_575 . ?
C1B C1B C9B 131.1(4) 4_575 . ?
C2B C1B C61B 95.0(8) 4_575 . ?
C2B C1B C2B 99.7(8) 4_575 . ?
C2B C1B C6B 126.6(8) 4_575 . ?
C2B C1B C9B 25.7(6) 4_575 . ?
C3B C1B C2B 147.8(5) 4_575 . ?
C6B C1B C2B 121.7(6) . . ?
C6B C1B C9B 102.4(6) . . ?
C9B C1B C2B 111.3(5) . . ?
C61B C2B C1B 50.0(3) . . ?
C61B C2B C2B 53.7(3) . 4_575 ?
C61B C2B C6B 91.2(4) . 4_575 ?
C61B C2B C10B 133.2(5) . 4_575 ?
C1B C2B C61B 58.2(6) 4_575 . ?
C1B C2B C1B 36.0(6) 4_575 . ?
C1B C2B C3B 78.5(7) 4_575 . ?
C1B C2B C12B 145.7(9) 4_575 . ?
C3B C2B C61B 127.0(5) . . ?
C3B C2B C1B 109.0(5) . . ?
C3B C2B C12B 106.1(5) . . ?
C9B C2B C61B 169.2(9) 4_575 . ?
C9B C2B C1B 139.2(9) 4_575 . ?
C9B C2B C3B 59.6(6) 4_575 . ?
C9B C2B C12B 47.7(6) 4_575 . ?
C12B C2B C61B 126.9(6) . . ?
C12B C2B C1B 116.0(5) . . ?
C4B C3B C2B 120.9(6) . . ?
C4B C3B C14B 119.0(6) . . ?
C6B C3B C2B 89.3(6) 4_575 . ?
C6B C3B C4B 31.8(4) 4_575 . ?
C6B C3B C14B 146.3(6) 4_575 . ?
C7B C3B C2B 162.2(7) 4_575 . ?
C7B C3B C4B 41.7(4) 4_575 . ?
C7B C3B C14B 81.2(6) 4_575 . ?
C8B C3B C2B 111.9(7) 4_575 . ?
C8B C3B C4B 122.6(8) 4_575 . ?
C8B C3B C14B 6.7(5) 4_575 . ?
C9B C3B C2B 35.2(4) 4_575 . ?
C9B C3B C4B 146.6(7) 4_575 . ?
C9B C3B C14B 77.4(6) 4_575 . ?
C14B C3B C2B 112.6(5) . . ?
C3B C4B C5B 127.9(5) . . ?
C3B C4B C17B 111.5(5) . . ?
C6B C4B C3B 69.3(7) 4_575 . ?
C6B C4B C5B 63.7(7) 4_575 . ?
C6B C4B C17B 166.0(8) 4_575 . ?
C7B C4B C3B 53.6(6) 4_575 . ?
C7B C4B C5B 161.5(6) 4_575 . ?
C7B C4B C17B 60.4(6) 4_575 . ?
C17B C4B C5B 109.0(4) . . ?
C6B C5B C4B 113.8(5) . . ?
C6B C5B C4B 30.4(3) 4_575 . ?
C6B C5B C6B 84.5(7) 4_575 . ?
C6B C5B C19B 133.0(3) . . ?
C6B C5B C19B 133.0(3) 4_575 . ?
C19B C5B C4B 103.5(3) . . ?
C1B C6B C7B 112.3(6) . . ?
C3B C6B C1B 65.3(5) 4_575 . ?
C3B C6B C7B 47.0(5) 4_575 . ?
C4B C6B C1B 144.0(9) 4_575 . ?
C4B C6B C5B 85.9(7) 4_575 . ?
C4B C6B C7B 32.0(6) 4_575 . ?
C5B C6B C1B 124.6(6) . . ?
C5B C6B C7B 115.8(5) . . ?
C3B C7B C6B 59.5(5) 4_575 . ?
C3B C7B C8B 46.2(5) 4_575 . ?
C3B C7B C21B 152.5(7) 4_575 . ?
C4B C7B C6B 25.2(4) 4_575 . ?
C4B C7B C8B 128.2(7) 4_575 . ?
C4B C7B C21B 90.3(6) 4_575 . ?
C8B C7B C6B 104.2(6) . . ?
C17B C7B C6B 104.2(6) 4_575 . ?
C17B C7B C8B 137.2(6) 4_575 . ?
C17B C7B C21B 12.7(3) 4_575 . ?
C21B C7B C6B 113.3(5) . . ?
C21B C7B C8B 124.5(6) . . ?
C3B C8B C7B 50.7(6) 4_575 . ?
C3B C8B C9B 57.9(5) 4_575 . ?
C3B C8B C24B 158.1(9) 4_575 . ?
C7B C8B C9B 107.2(6) . . ?
C14B C8B C7B 119(2) 4_575 . ?
C14B C8B C9B 119(2) 4_575 . ?
C14B C8B C24B 3.8(14) 4_575 . ?
C24B C8B C7B 118.2(7) . . ?
C24B C8B C9B 122.5(7) . . ?
C1B C9B C8B 111.6(6) . . ?
C2B C9B C1B 22.1(5) 4_575 . ?
C2B C9B C8B 129.5(8) 4_575 . ?
C2B C9B C10B 114.9(8) 4_575 . ?
C3B C9B C1B 66.7(5) 4_575 . ?
C3B C9B C8B 45.0(5) 4_575 . ?
C3B C9B C10B 155.6(8) 4_575 . ?
C10B C9B C1B 128.5(6) . . ?
C10B C9B C8B 115.4(6) . . ?
C12B C9B C1B 111.9(7) 4_575 . ?
C12B C9B C8B 132.9(8) 4_575 . ?
C12B C9B C10B 17.6(5) 4_575 . ?
C9B C10B C11B 119.2(5) . . ?
C9B C10B C26B 119.3(6) . . ?
C12B C10B C9B 43.9(10) 4_575 . ?
C12B C10B C11B 81.9(11) 4_575 . ?
C12B C10B C26B 162.0(13) 4_575 . ?
C13B C10B C9B 72.8(5) 4_575 . ?
C13B C10B C11B 147.0(6) 4_575 . ?
C13B C10B C26B 47.6(4) 4_575 . ?
C26B C10B C11B 107.9(4) . . ?
C10B C11B C12B 120.4(5) . . ?
C10B C11B C12B 19.2(3) 4_575 . ?
C28B C11B C10B 106.1(3) . . ?
C28B C11B C12B 124.6(4) . . ?
C2B C12B C13B 106.4(5) . . ?
C9B C12B C2B 35.0(5) 4_575 . ?
C9B C12B C11B 146.3(8) 4_575 . ?
C9B C12B C13B 71.5(6) 4_575 . ?
C10B C12B C2B 153.5(13) 4_575 . ?
C10B C12B C11B 78.8(10) 4_575 . ?
C10B C12B C13B 47.1(10) 4_575 . ?
C11B C12B C2B 123.1(6) . . ?
C11B C12B C13B 119.9(5) . . ?
C10B C13B C12B 16.2(3) 4_575 . ?
C10B C13B C14B 123.2(6) 4_575 . ?
C10B C13B C30B 102.3(5) 4_575 . ?
C14B C13B C12B 107.4(5) . . ?
C25B C13B C12B 147.8(6) 4_575 . ?
C25B C13B C14B 93.4(5) 4_575 . ?
C26B C13B C12B 89.0(6) 4_575 . ?
C26B C13B C14B 152.6(7) 4_575 . ?
C26B C13B C30B 31.1(4) 4_575 . ?
C30B C13B C12B 117.3(6) . . ?
C30B C13B C14B 123.4(6) . . ?
C3B C14B C13B 105.4(6) . . ?
C8B C14B C3B 18.0(14) 4_575 . ?
C8B C14B C13B 105(2) 4_575 . ?
C8B C14B C15B 131(2) 4_575 . ?
C15B C14B C3B 123.4(7) . . ?
C15B C14B C13B 122.1(6) . . ?
C24B C14B C3B 165.6(8) 4_575 . ?
C24B C14B C13B 77.9(7) 4_575 . ?
C24B C14B C15B 47.3(4) 4_575 . ?
C14B C15B C16B 121.6(6) . . ?
C14B C15B C32B 119.5(5) . . ?
C23B C15B C14B 142.7(7) 4_575 . ?
C23B C15B C16B 86.5(5) 4_575 . ?
C23B C15B C32B 23.6(4) 4_575 . ?
C24B C15B C14B 47.5(5) 4_575 . ?
C24B C15B C16B 163.4(8) 4_575 . ?
C24B C15B C32B 75.4(4) 4_575 . ?
C32B C15B C16B 107.9(4) . . ?
C15B C16B C34B 108.1(4) . . ?
C17B C16B C15B 110.5(5) . . ?
C17B C16B C34B 130.1(6) . . ?
C21B C16B C15B 112.8(5) 4_575 . ?
C21B C16B C17B 4.3(3) 4_575 . ?
C21B C16B C34B 126.0(7) 4_575 . ?
C22B C16B C15B 89.9(10) 4_575 . ?
C22B C16B C17B 150.5(13) 4_575 . ?
C22B C16B C34B 20.9(9) 4_575 . ?
C4B C17B C18B 108.1(4) . . ?
C7B C17B C4B 39.6(4) 4_575 . ?
C7B C17B C16B 97.2(5) 4_575 . ?
C7B C17B C18B 144.6(5) 4_575 . ?
C16B C17B C4B 132.2(6) . . ?
C16B C17B C18B 102.8(5) . . ?
C20B C17B C4B 108.3(4) 4_575 . ?
C20B C17B C18B 0.9(3) 4_575 . ?
C21B C17B C4B 135.0(17) 4_575 . ?
C21B C17B C16B 14.3(12) 4_575 . ?
C21B C17B C18B 89.5(14) 4_575 . ?
C17B C18B C36B 122.6(5) . . ?
C19B C18B C17B 106.5(4) . . ?
C19B C18B C36B 117.4(5) . . ?
C20B C18B C17B 25(9) 4_575 . ?
C20B C18B C19B 112(9) 4_575 . ?
C20B C18B C36B 101(8) 4_575 . ?
C21B C18B C36B 110.1(4) 4_575 . ?
C38B C18B C17B 118.3(5) 4_575 . ?
C38B C18B C36B 6.3(3) 4_575 . ?
C18B C19B C5B 112.8(3) . . ?
C18B C19B C5B 112.8(3) 4_575 . ?
C18B C19B C18B 123.7(5) 4_575 . ?
C18B C19B C20B 1.8(3) 4_575 . ?
C18B C19B C20B 124.6(4) . . ?
C20B C19B C5B 111.1(3) . . ?
C20B C19B C5B 111.1(3) 4_575 . ?
C17B C20B C19B 107.9(4) 4_575 . ?
C17B C20B C21B 12.9(3) 4_575 . ?
C17B C20B C38B 120.8(5) 4_575 . ?
C18B C20B C19B 66(9) 4_575 . ?
C18B C20B C21B 163(10) 4_575 . ?
C18B C20B C38B 80(8) 4_575 . ?
C19B C20B C21B 117.9(4) . . ?
C19B C20B C38B 121.8(5) . . ?
C38B C20B C21B 108.0(4) . . ?
C7B C21B C20B 128.6(4) . . ?
C7B C21B C22B 114.4(5) . . ?
C16B C21B C7B 106.8(5) 4_575 . ?
C16B C21B C20B 119.0(5) 4_575 . ?
C16B C21B C22B 10.1(4) 4_575 . ?
C17B C21B C7B 61.2(15) 4_575 . ?
C17B C21B C20B 78.3(14) 4_575 . ?
C17B C21B C22B 171.4(14) 4_575 . ?
C20B C21B C22B 109.3(4) . . ?
C16B C22B C21B 23.7(10) 4_575 . ?
C16B C22B C23B 106.7(10) 4_575 . ?
C16B C22B C39B 128.4(11) 4_575 . ?
C23B C22B C21B 122.4(5) . . ?
C23B C22B C39B 120.1(5) . . ?
C34B C22B C21B 126.7(7) 4_575 . ?
C34B C22B C23B 100.4(5) 4_575 . ?
C34B C22B C39B 21.3(5) 4_575 . ?
C39B C22B C21B 105.9(4) . . ?
C15B C23B C22B 76.8(5) 4_575 . ?
C15B C23B C24B 44.4(4) 4_575 . ?
C15B C23B C42B 149.3(7) 4_575 . ?
C22B C23B C24B 119.3(5) . . ?
C22B C23B C42B 121.7(5) . . ?
C24B C23B C42B 108.2(4) . . ?
C32B C23B C22B 146.8(9) 4_575 . ?
C32B C23B C24B 83.3(6) 4_575 . ?
C32B C23B C42B 26.5(5) 4_575 . ?
C8B C24B C23B 119.9(6) . . ?
C8B C24B C25B 120.5(6) . . ?
C14B C24B C8B 1.5(5) 4_575 . ?
C14B C24B C23B 120.1(7) 4_575 . ?
C14B C24B C25B 119.4(7) 4_575 . ?
C15B C24B C8B 84.7(6) 4_575 . ?
C15B C24B C23B 36.9(4) 4_575 . ?
C15B C24B C25B 143.0(5) 4_575 . ?
C23B C24B C25B 108.5(4) . . ?
C13B C25B C24B 68.2(4) 4_575 . ?
C26B C25B C24B 112.4(5) . . ?
C26B C25B C43B 126.5(6) . . ?
C30B C25B C24B 133.6(7) 4_575 . ?
C30B C25B C26B 23.8(5) 4_575 . ?
C30B C25B C43B 103.9(6) 4_575 . ?
C31B C25B C24B 101.7(6) 4_575 . ?
C31B C25B C26B 132.7(7) 4_575 . ?
C31B C25B C43B 6.5(4) 4_575 . ?
C43B C25B C24B 107.5(4) . . ?
C10B C26B C27B 108.9(4) . . ?
C13B C26B C10B 59.3(5) 4_575 . ?
C13B C26B C25B 71.9(5) 4_575 . ?
C13B C26B C27B 151.9(7) 4_575 . ?
C25B C26B C10B 129.4(5) . . ?
C25B C26B C27B 107.8(5) . . ?
C30B C26B C10B 150.2(9) 4_575 . ?
C30B C26B C25B 26.8(5) 4_575 . ?
C30B C26B C27B 81.9(7) 4_575 . ?
C28B C27B C26B 106.8(4) . . ?
C28B C27B C45B 113.6(5) . . ?
C29B C27B C26B 110.7(18) 4_575 . ?
C29B C27B C28B 137.2(18) 4_575 . ?
C29B C27B C45B 23.7(16) 4_575 . ?
C45B C27B C26B 130.4(5) . . ?
C11B C28B C29B 115.4(3) . . ?
C27B C28B C11B 110.0(3) . . ?
C27B C28B C11B 110.0(3) 4_575 . ?
C27B C28B C29B 6.6(3) 4_575 . ?
C27B C28B C29B 120.3(5) . . ?
C26B C29B C28B 92.0(4) 4_575 . ?
C27B C29B C28B 36.2(16) 4_575 . ?
C27B C29B C30B 87.2(17) 4_575 . ?
C27B C29B C47B 157.1(19) 4_575 . ?
C30B C29B C28B 117.5(4) . . ?
C45B C29B C28B 114.9(5) 4_575 . ?
C45B C29B C30B 117.1(5) 4_575 . ?
C45B C29B C47B 9.1(4) 4_575 . ?
C47B C29B C28B 121.5(5) . . ?
C47B C29B C30B 108.0(4) . . ?
C13B C30B C29B 124.8(5) . . ?
C13B C30B C31B 113.8(5) . . ?
C25B C30B C13B 79.4(6) 4_575 . ?
C25B C30B C29B 147.8(7) 4_575 . ?
C25B C30B C31B 39.4(5) 4_575 . ?
C26B C30B C13B 51.0(6) 4_575 . ?
C26B C30B C29B 80.2(7) 4_575 . ?
C26B C30B C31B 163.1(9) 4_575 . ?
C29B C30B C31B 108.6(4) . . ?
C25B C31B C30B 30.2(4) 4_575 . ?
C25B C31B C32B 98.6(5) 4_575 . ?
C25B C31B C48B 137.4(6) 4_575 . ?
C30B C31B C32B 123.7(4) . . ?
C30B C31B C48B 107.3(4) . . ?
C43B C31B C30B 129.0(13) 4_575 . ?
C43B C31B C32B 100.9(11) 4_575 . ?
C43B C31B C48B 22.4(12) 4_575 . ?
C48B C31B C32B 116.3(5) . . ?
C15B C32B C31B 117.0(5) . . ?
C23B C32B C15B 29.2(5) 4_575 . ?
C23B C32B C31B 145.8(8) 4_575 . ?
C23B C32B C33B 82.4(6) 4_575 . ?
C33B C32B C15B 108.2(4) . . ?
C33B C32B C31B 122.1(5) . . ?
C42B C32B C15B 155.3(8) 4_575 . ?
C42B C32B C31B 76.8(6) 4_575 . ?
C42B C32B C33B 49.6(5) 4_575 . ?
C32B C33B C34B 108.1(4) . . ?
C32B C33B C50B 117.2(5) . . ?
C34B C33B C50B 124.2(6) . . ?
C41B C33B C32B 117.5(7) 4_575 . ?
C41B C33B C34B 129.0(8) 4_575 . ?
C41B C33B C50B 8.8(5) 4_575 . ?
C42B C33B C32B 37.6(4) 4_575 . ?
C42B C33B C34B 144.7(6) 4_575 . ?
C42B C33B C50B 82.1(5) 4_575 . ?
C16B C34B C33B 107.8(4) . . ?
C22B C34B C16B 9.4(4) 4_575 . ?
C22B C34B C33B 99.5(6) 4_575 . ?
C22B C34B C35B 140.3(9) 4_575 . ?
C35B C34B C16B 131.2(7) . . ?
C35B C34B C33B 109.2(6) . . ?
C39B C34B C16B 113.9(8) 4_575 . ?
C39B C34B C33B 131.9(9) 4_575 . ?
C39B C34B C35B 22.9(7) 4_575 . ?
C40B C34B C16B 159.5(7) 4_575 . ?
C40B C34B C33B 62.6(4) 4_575 . ?
C34B C35B C36B 106.3(5) . . ?
C34B C35B C52B 135.5(6) . . ?
C38B C35B C36B 7.1(4) 4_575 . ?
C38B C35B C52B 115.1(5) 4_575 . ?
C39B C35B C34B 21.5(7) 4_575 . ?
C39B C35B C36B 88.8(8) 4_575 . ?
C39B C35B C52B 157.0(10) 4_575 . ?
C40B C35B C34B 75.6(5) 4_575 . ?
C40B C35B C36B 162.9(7) 4_575 . ?
C40B C35B C52B 63.4(5) 4_575 . ?
C52B C35B C36B 108.1(4) . . ?
C35B C36B C18B 126.0(5) . . ?
C37B C36B C18B 117.0(5) . . ?
C37B C36B C35B 107.0(4) . . ?
C38B C36B C18B 64(3) 4_575 . ?
C38B C36B C35B 77(3) 4_575 . ?
C38B C36B C37B 171(3) 4_575 . ?
C36B C37B C38B 127.0(5) . . ?
C36B C37B C38B 1.0(4) 4_575 . ?
C36B C37B C53B 109.6(3) . . ?
C36B C37B C53B 109.6(3) 4_575 . ?
C38B C37B C38B 127.3(6) 4_575 . ?
C53B C37B C38B 110.1(3) . . ?
C18B C38B C20B 2.0(3) 4_575 . ?
C18B C38B C37B 110.6(5) 4_575 . ?
C18B C38B C39B 110.1(5) 4_575 . ?
C20B C38B C37B 111.7(5) . . ?
C20B C38B C39B 108.2(5) . . ?
C35B C38B C20B 132.2(6) 4_575 . ?
C35B C38B C37B 99.5(5) 4_575 . ?
C35B C38B C39B 27.2(3) 4_575 . ?
C36B C38B C20B 110(3) 4_575 . ?
C36B C38B C37B 8(3) 4_575 . ?
C36B C38B C39B 120(3) 4_575 . ?
C39B C38B C37B 125.4(5) . . ?
C34B C39B C22B 35.4(6) 4_575 . ?
C34B C39B C38B 142.7(9) 4_575 . ?
C34B C39B C40B 83.3(8) 4_575 . ?
C35B C39B C22B 155.7(10) 4_575 . ?
C35B C39B C38B 70.5(7) 4_575 . ?
C35B C39B C40B 54.0(7) 4_575 . ?
C38B C39B C22B 108.7(4) . . ?
C40B C39B C22B 116.3(6) . . ?
C40B C39B C38B 123.1(5) . . ?
C34B C40B C41B 94.1(5) 4_575 . ?
C34B C40B C54B 139.9(6) 4_575 . ?
C35B C40B C39B 30.0(4) 4_575 . ?
C35B C40B C41B 144.7(7) 4_575 . ?
C35B C40B C54B 89.2(5) 4_575 . ?
C39B C40B C41B 120.0(5) . . ?
C39B C40B C54B 118.1(5) . . ?
C52B C40B C39B 99.3(5) 4_575 . ?
C52B C40B C41B 126.5(5) 4_575 . ?
C52B C40B C54B 19.7(3) 4_575 . ?
C54B C40B C41B 108.2(4) . . ?
C33B C41B C40B 73.7(6) 4_575 . ?
C33B C41B C42B 56.7(6) 4_575 . ?
C33B C41B C56B 154.9(8) 4_575 . ?
C40B C41B C56B 108.1(4) . . ?
C42B C41B C40B 128.6(5) . . ?
C42B C41B C56B 111.5(5) . . ?
C50B C41B C40B 97.3(8) 4_575 . ?
C50B C41B C42B 123.9(9) 4_575 . ?
C50B C41B C56B 12.4(7) 4_575 . ?
C23B C42B C43B 107.4(4) . . ?
C32B C42B C23B 21.6(5) 4_575 . ?
C32B C42B C41B 134.2(7) 4_575 . ?
C32B C42B C43B 87.4(6) 4_575 . ?
C33B C42B C23B 71.2(4) 4_575 . ?
C33B C42B C41B 42.6(4) 4_575 . ?
C33B C42B C43B 156.6(9) 4_575 . ?
C41B C42B C23B 113.1(5) . . ?
C41B C42B C43B 128.3(6) . . ?
C25B C43B C42B 108.3(4) . . ?
C31B C43B C25B 14.5(10) 4_575 . ?
C31B C43B C42B 95.0(11) 4_575 . ?
C31B C43B C44B 135.2(14) 4_575 . ?
C44B C43B C25B 121.0(6) . . ?
C44B C43B C42B 120.9(6) . . ?
C48B C43B C25B 134.7(7) 4_575 . ?
C48B C43B C42B 107.6(6) 4_575 . ?
C48B C43B C44B 14.3(4) 4_575 . ?
C43B C44B C45B 121.0(5) . . ?
C43B C44B C57B 117.5(6) . . ?
C45B C44B C57B 108.9(4) . . ?
C47B C44B C43B 130.6(6) 4_575 . ?
C47B C44B C45B 10.3(3) 4_575 . ?
C47B C44B C57B 99.3(5) 4_575 . ?
C48B C44B C43B 51.8(12) 4_575 . ?
C48B C44B C45B 161.7(17) 4_575 . ?
C48B C44B C57B 68.8(13) 4_575 . ?
C27B C45B C44B 112.9(5) . . ?
C27B C45B C46B 128.9(5) . . ?
C29B C45B C27B 5.3(4) 4_575 . ?
C29B C45B C44B 108.4(5) 4_575 . ?
C29B C45B C46B 134.1(5) 4_575 . ?
C46B C45B C44B 106.8(4) . . ?
C47B C45B C27B 145.0(14) 4_575 . ?
C47B C45B C44B 33.7(11) 4_575 . ?
C47B C45B C46B 74.7(12) 4_575 . ?
C45B C46B C45B 107.2(5) 4_575 . ?
C45B C46B C58B 109.7(3) . . ?
C45B C46B C58B 130.5(4) 4_575 . ?
C47B C46B C45B 121.1(4) . . ?
C47B C46B C45B 15.0(3) 4_575 . ?
C47B C46B C47B 134.1(6) 4_575 . ?
C47B C46B C58B 116.5(4) . . ?
C47B C46B C58B 95.1(4) 4_575 . ?
C29B C47B C48B 108.1(4) . . ?
C44B C47B C29B 107.2(5) 4_575 . ?
C44B C47B C46B 130.9(6) 4_575 . ?
C44B C47B C48B 4.3(4) 4_575 . ?
C45B C47B C29B 29.7(11) 4_575 . ?
C45B C47B C46B 90.3(13) 4_575 . ?
C45B C47B C48B 137.4(13) 4_575 . ?
C46B C47B C29B 114.0(5) . . ?
C46B C47B C48B 127.7(5) . . ?
C43B C48B C31B 9.2(4) 4_575 . ?
C43B C48B C47B 116.9(6) 4_575 . ?
C43B C48B C49B 115.0(6) 4_575 . ?
C44B C48B C31B 105.6(13) 4_575 . ?
C44B C48B C47B 15.0(13) 4_575 . ?
C44B C48B C49B 126.7(15) 4_575 . ?
C47B C48B C31B 107.8(4) . . ?
C49B C48B C31B 121.0(5) . . ?
C49B C48B C47B 116.3(5) . . ?
C57B C48B C31B 146.1(6) 4_575 . ?
C57B C48B C47B 89.0(5) 4_575 . ?
C57B C48B C49B 29.1(4) 4_575 . ?
C48B C49B C50B 121.5(5) . . ?
C48B C49B C59B 118.1(5) . . ?
C50B C49B C59B 108.1(4) . . ?
C56B C49B C48B 153.9(7) 4_575 . ?
C56B C49B C50B 34.6(5) 4_575 . ?
C56B C49B C59B 76.2(6) 4_575 . ?
C57B C49B C48B 74.9(7) 4_575 . ?
C57B C49B C50B 153.2(9) 4_575 . ?
C57B C49B C59B 47.0(7) 4_575 . ?
C41B C50B C33B 12.7(7) 4_575 . ?
C41B C50B C49B 122.5(9) 4_575 . ?
C41B C50B C51B 123.9(8) 4_575 . ?
C49B C50B C33B 121.8(5) . . ?
C49B C50B C51B 107.9(4) . . ?
C51B C50B C33B 116.8(5) . . ?
C56B C50B C33B 155.1(8) 4_575 . ?
C56B C50B C49B 36.4(5) 4_575 . ?
C56B C50B C51B 74.4(6) 4_575 . ?
C52B C51B C50B 115.2(5) . . ?
C52B C51B C60B 126.7(5) . . ?
C54B C51B C50B 126.3(6) 4_575 . ?
C54B C51B C52B 11.5(5) 4_575 . ?
C54B C51B C60B 119.1(6) 4_575 . ?
C55B C51B C50B 107.3(7) 4_575 . ?
C55B C51B C52B 131.9(8) 4_575 . ?
C55B C51B C60B 8.5(6) 4_575 . ?
C60B C51B C50B 108.0(4) . . ?
C40B C52B C35B 46.8(4) 4_575 . ?
C40B C52B C51B 74.6(5) 4_575 . ?
C40B C52B C53B 150.9(6) 4_575 . ?
C51B C52B C35B 118.6(6) . . ?
C51B C52B C53B 119.7(5) . . ?
C53B C52B C35B 108.0(5) . . ?
C54B C52B C35B 140.2(12) 4_575 . ?
C54B C52B C51B 21.8(9) 4_575 . ?
C54B C52B C53B 105.2(10) 4_575 . ?
C37B C53B C54B 123.4(3) . . ?
C52B C53B C37B 107.1(3) 4_575 . ?
C52B C53B C37B 107.1(3) . . ?
C52B C53B C52B 135.3(7) 4_575 . ?
C52B C53B C54B 17.4(3) 4_575 . ?
C52B C53B C54B 119.0(5) . . ?
C54B C53B C54B 102.1(5) 4_575 . ?
C40B C54B C53B 119.4(4) . . ?
C40B C54B C55B 107.5(4) . . ?
C51B C54B C40B 83.5(6) 4_575 . ?
C51B C54B C53B 140.8(7) 4_575 . ?
C51B C54B C55B 25.0(4) 4_575 . ?
C52B C54B C40B 65.7(10) 4_575 . ?
C52B C54B C53B 57.4(9) 4_575 . ?
C52B C54B C55B 160.3(14) 4_575 . ?
C55B C54B C53B 118.8(5) . . ?
C51B C55B C54B 31.9(5) 4_575 . ?
C51B C55B C56B 77.8(7) 4_575 . ?
C51B C55B C60B 146.4(8) 4_575 . ?
C54B C55B C60B 117.6(5) . . ?
C56B C55B C54B 108.4(4) . . ?
C56B C55B C60B 121.8(5) . . ?
C60B C55B C54B 138.2(8) 4_575 . ?
C60B C55B C56B 104.4(7) 4_575 . ?
C60B C55B C60B 20.7(4) 4_575 . ?
C49B C56B C41B 100.3(6) 4_575 . ?
C49B C56B C55B 140.9(7) 4_575 . ?
C49B C56B C57B 24.2(4) 4_575 . ?
C50B C56B C41B 8.7(5) 4_575 . ?
C50B C56B C55B 100.2(6) 4_575 . ?
C50B C56B C57B 131.1(8) 4_575 . ?
C55B C56B C41B 107.7(4) . . ?
C57B C56B C41B 122.5(6) . . ?
C57B C56B C55B 118.0(5) . . ?
C44B C57B C58B 107.9(4) . . ?
C48B C57B C44B 13.4(4) 4_575 . ?
C48B C57B C56B 106.6(5) 4_575 . ?
C48B C57B C58B 120.5(5) 4_575 . ?
C49B C57B C44B 89.3(7) 4_575 . ?
C49B C57B C56B 32.6(6) 4_575 . ?
C49B C57B C58B 149.3(9) 4_575 . ?
C56B C57B C44B 119.2(5) . . ?
C56B C57B C58B 119.4(5) . . ?
C59B C57B C44B 151.1(6) 4_575 . ?
C59B C57B C56B 73.3(5) 4_575 . ?
C59B C57B C58B 48.4(4) 4_575 . ?
C46B C58B C59B 115.8(4) . . ?
C57B C58B C46B 106.7(4) . . ?
C57B C58B C59B 125.8(5) . . ?
C58B C58B C46B 78.8(2) 4_575 . ?
C58B C58B C57B 162.2(4) 4_575 . ?
C58B C58B C59B 40.6(3) 4_575 . ?
C59B C58B C46B 150.9(6) 4_575 . ?
C59B C58B C57B 48.9(4) 4_575 . ?
C59B C58B C59B 79.1(6) 4_575 . ?
C49B C59B C58B 125.4(6) . . ?
C57B C59B C49B 27.1(4) 4_575 . ?
C57B C59B C58B 101.4(6) 4_575 . ?
C57B C59B C60B 134.3(6) 4_575 . ?
C58B C59B C49B 108.1(6) 4_575 . ?
C58B C59B C58B 19.6(4) 4_575 . ?
C58B C59B C60B 132.2(6) 4_575 . ?
C60B C59B C49B 108.0(4) . . ?
C60B C59B C58B 113.2(5) . . ?
C51B C60B C55B 118.1(4) . . ?
C51B C60B C59B 108.0(4) . . ?
C55B C60B C51B 8.6(6) 4_575 . ?
C55B C60B C55B 123.4(8) 4_575 . ?
C55B C60B C59B 107.4(7) 4_575 . ?
C59B C60B C55B 121.7(5) . . ?
C60B C60B C51B 135.8(3) 4_575 . ?
C60B C60B C55B 18.0(3) 4_575 . ?
C60B C60B C59B 106.5(3) 4_575 . ?
C61B C1C C1C 57.6(3) . 4_575 ?
C2C C1C C61B 124.9(6) . . ?
C2C C1C C18C 106.6(6) . . ?
C18C C1C C61B 127.0(7) . . ?
C3C C2C C1C 124.1(6) . . ?
C20C C2C C1C 106.2(6) . . ?
C20C C2C C3C 120.9(7) . . ?
C2C C3C C4C 119.9(7) . . ?
C3C C4C C5C 114.7(7) . . ?
C22C C4C C3C 121.0(6) . . ?
C22C C4C C5C 114.5(6) . . ?
C6C C5C C4C 123.3(5) . . ?
C5C C6C C7C 124.6(6) . . ?
C7C C6C C7C 103.5(9) 4_575 . ?
C6C C7C C8C 111.3(7) . . ?
C23C C7C C6C 115.2(6) . . ?
C23C C7C C8C 119.9(6) . . ?
C8C C8C C7C 106.7(4) 4_575 . ?
C9C C8C C7C 120.2(7) . . ?
C8C C9C C10C 118.6(5) . . ?
C8C C9C C25C 121.2(5) . . ?
C10C C9C C25C 107.9(5) . . ?
C10C C10C C9C 119.3(3) 4_575 . ?
C10C C10C C11C 119.3(3) 4_575 . ?
C11C C10C C9C 108.9(5) . . ?
C10C C11C C26C 107.0(5) . . ?
C12C C11C C10C 125.8(6) . . ?
C12C C11C C26C 115.9(6) . . ?
C11C C12C C13C 130.4(6) . . ?
C14C C13C C12C 114.6(3) . . ?
C14C C13C C28C 117.0(3) . . ?
C28C C13C C12C 115.5(4) . . ?
C13C C14C C13C 107.2(3) 4_575 . ?
C15C C14C C13C 120.94(15) . . ?
C14C C15C C16C 123.4(2) . . ?
C15C C16C C17C 114.2(4) . . ?
C29C C16C C15C 118.2(4) . . ?
C29C C16C C17C 116.3(4) . . ?
C18C C17C C16C 121.9(6) . . ?
C17C C18C C1C 123.5(7) . . ?
C17C C18C C19C 123.5(6) . . ?
C19C C18C C1C 105.0(6) . . ?
C20C C19C C18C 107.4(6) . . ?
C30C C19C C18C 115.6(6) . . ?
C30C C19C C20C 125.5(6) . . ?
C2C C20C C19C 112.9(6) . . ?
C2C C20C C21C 117.7(6) . . ?
C19C C20C C21C 118.3(5) . . ?
C22C C21C C20C 121.8(5) . . ?
C32C C21C C20C 119.7(5) . . ?
C32C C21C C22C 107.8(4) . . ?
C4C C22C C21C 118.5(5) . . ?
C4C C22C C23C 121.2(5) . . ?
C21C C22C C23C 108.5(4) . . ?
C7C C23C C22C 120.9(5) . . ?
C7C C23C C24C 119.3(5) . . ?
C22C C23C C24C 107.4(4) . . ?
C25C C24C C23C 119.7(5) . . ?
C25C C24C C32C 122.2(5) . . ?
C32C C24C C23C 107.3(4) . . ?
C9C C25C C26C 107.4(5) . . ?
C24C C25C C9C 119.7(5) . . ?
C24C C25C C26C 121.6(6) . . ?
C25C C26C C11C 108.6(6) . . ?
C25C C26C C27C 122.1(6) . . ?
C27C C26C C11C 116.2(6) . . ?
C28C C27C C26C 123.9(5) . . ?
C31C C27C C26C 115.6(5) . . ?
C31C C27C C28C 107.5(4) . . ?
C13C C28C C27C 117.7(4) . . ?
C13C C28C C29C 123.0(4) . . ?
C29C C28C C27C 108.6(3) . . ?
C16C C29C C28C 117.5(4) . . ?
C16C C29C C30C 122.6(3) . . ?
C28C C29C C30C 107.7(3) . . ?
C19C C30C C29C 119.9(5) . . ?
C19C C30C C31C 120.4(5) . . ?
C31C C30C C29C 107.1(4) . . ?
C27C C31C C30C 109.1(4) . . ?
C27C C31C C32C 123.3(4) . . ?
C30C C31C C32C 115.3(4) . . ?
C21C C32C C24C 108.9(4) . . ?
C21C C32C C31C 120.5(4) . . ?
C24C C32C C31C 115.1(4) . . ?
C2A C1A C4A 108.5(4) . 4_575 ?
C2A C1A C6A 113.4(6) . . ?
C2A C1A C9A 113.5(5) . . ?
C2A C1A C12A 49.1(3) . 4_575 ?
C2A C1A C13A 92.5(4) . 4_575 ?
C2A C1A C61A 55.7(4) . . ?
C3A C1A C2A 106.8(13) 4_575 . ?
C3A C1A C4A 2.5(10) 4_575 4_575 ?
C3A C1A C6A 7.2(10) 4_575 . ?
C3A C1A C9A 112.1(12) 4_575 . ?
C3A C1A C12A 132.0(12) 4_575 4_575 ?
C3A C1A C13A 124.5(11) 4_575 4_575 ?
C3A C1A C14A 93.5(12) 4_575 4_575 ?
C3A C1A C61A 122.3(12) 4_575 . ?
C4A C1A C12A 134.4(4) 4_575 4_575 ?
C4A C1A C13A 125.9(4) 4_575 4_575 ?
C6A C1A C4A 5.1(3) . 4_575 ?
C6A C1A C9A 110.5(5) . . ?
C6A C1A C12A 138.4(5) . 4_575 ?
C6A C1A C13A 125.2(4) . 4_575 ?
C6A C1A C61A 122.9(6) . . ?
C9A C1A C4A 112.7(4) . 4_575 ?
C9A C1A C12A 64.8(4) . 4_575 ?
C9A C1A C13A 21.2(3) . 4_575 ?
C9A C1A C61A 125.4(6) . . ?
C12A C1A C13A 43.6(3) 4_575 4_575 ?
C14A C1A C2A 133.5(5) 4_575 . ?
C14A C1A C4A 93.6(4) 4_575 4_575 ?
C14A C1A C6A 90.5(5) 4_575 . ?
C14A C1A C9A 22.3(3) 4_575 . ?
C14A C1A C12A 86.2(4) 4_575 4_575 ?
C14A C1A C13A 43.2(4) 4_575 4_575 ?
C14A C1A C61A 140.6(6) 4_575 . ?
C61A C1A C4A 121.5(5) . 4_575 ?
C61A C1A C12A 81.3(4) . 4_575 ?
C61A C1A C13A 111.7(5) . 4_575 ?
C1A C2A C1A 132.7(6) 4_575 . ?
C1A C2A C3A 116.6(5) 4_575 4_575 ?
C1A C2A C3A 116.6(5) . . ?
C1A C2A C3A 16.1(3) . 4_575 ?
C1A C2A C3A 16.1(3) 4_575 . ?
C1A C2A C12A 123.1(4) 4_575 4_575 ?
C1A C2A C12A 123.1(4) . . ?
C1A C2A C12A 86.0(4) . 4_575 ?
C1A C2A C12A 86.0(4) 4_575 . ?
C3A C2A C3A 100.6(5) 4_575 . ?
C12A C2A C3A 96.6(3) . . ?
C12A C2A C3A 96.6(3) 4_575 4_575 ?
C12A C2A C3A 129.3(4) . 4_575 ?
C12A C2A C3A 129.3(4) 4_575 . ?
C12A C2A C12A 39.3(5) . 4_575 ?
C61A C2A C1A 65.6(4) 4_575 4_575 ?
C61A C2A C1A 65.6(4) . . ?
C61A C2A C1A 125.5(5) 4_575 . ?
C61A C2A C1A 125.5(5) . 4_575 ?
C61A C2A C3A 123.8(5) 4_575 4_575 ?
C61A C2A C3A 73.8(4) . 4_575 ?
C61A C2A C3A 123.8(5) . . ?
C61A C2A C3A 73.8(4) 4_575 . ?
C61A C2A C12A 106.8(4) . 4_575 ?
C61A C2A C12A 130.9(5) . . ?
C61A C2A C12A 130.8(5) 4_575 4_575 ?
C61A C2A C12A 106.8(4) 4_575 . ?
C61A C2A C61A 65.7(7) . 4_575 ?
C1A C3A C2A 57.1(11) 4_575 . ?
C1A C3A C4A 176.7(13) 4_575 . ?
C1A C3A C6A 169.4(15) 4_575 4_575 ?
C1A C3A C7A 126.3(13) 4_575 4_575 ?
C1A C3A C9A 53.2(10) 4_575 4_575 ?
C1A C3A C14A 67.5(11) 4_575 . ?
C1A C3A C61A 45.0(10) 4_575 4_575 ?
C2A C3A C7A 154.0(4) . 4_575 ?
C2A C3A C9A 93.4(4) . 4_575 ?
C2A C3A C61A 46.8(3) . 4_575 ?
C4A C3A C2A 125.0(5) . . ?
C4A C3A C7A 53.2(3) . 4_575 ?
C4A C3A C9A 127.5(5) . 4_575 ?
C4A C3A C61A 133.9(5) . 4_575 ?
C6A C3A C2A 132.5(7) 4_575 . ?
C6A C3A C4A 7.8(5) 4_575 . ?
C6A C3A C7A 48.2(5) 4_575 4_575 ?
C6A C3A C9A 124.0(6) 4_575 4_575 ?
C6A C3A C14A 107.8(7) 4_575 . ?
C6A C3A C61A 135.3(6) 4_575 4_575 ?
C9A C3A C7A 76.3(3) 4_575 4_575 ?
C9A C3A C61A 98.2(4) 4_575 4_575 ?
C14A C3A C2A 111.5(5) . . ?
C14A C3A C4A 112.5(5) . . ?
C14A C3A C7A 59.6(4) . 4_575 ?
C14A C3A C9A 18.0(3) . 4_575 ?
C14A C3A C61A 110.7(5) . 4_575 ?
C61A C3A C7A 157.1(5) 4_575 4_575 ?
C3A C4A C1A 0.8(3) . 4_575 ?
C3A C4A C7A 81.6(4) . 4_575 ?
C5A C4A C1A 117.4(4) . 4_575 ?
C5A C4A C3A 116.9(5) . . ?
C5A C4A C7A 146.6(4) . 4_575 ?
C5A C4A C17A 108.4(4) . . ?
C6A C4A C1A 15.9(10) 4_575 4_575 ?
C6A C4A C3A 16.6(10) 4_575 . ?
C6A C4A C5A 132.6(12) 4_575 . ?
C6A C4A C7A 70.5(10) 4_575 4_575 ?
C6A C4A C17A 115.6(11) 4_575 . ?
C7A C4A C1A 81.5(4) 4_575 4_575 ?
C17A C4A C1A 126.5(5) . 4_575 ?
C17A C4A C3A 126.6(5) . . ?
C17A C4A C7A 45.3(3) . 4_575 ?
C4A C5A C4A 134.8(6) 4_575 . ?
C4A C5A C6A 122.6(5) . . ?
C4A C5A C6A 12.7(3) 4_575 . ?
C4A C5A C6A 12.7(3) . 4_575 ?
C4A C5A C6A 122.6(5) 4_575 4_575 ?
C4A C5A C17A 152.9(5) 4_575 . ?
C4A C5A C17A 36.6(2) 4_575 4_575 ?
C4A C5A C17A 36.6(2) . . ?
C4A C5A C17A 152.9(5) . 4_575 ?
C4A C5A C19A 107.0(3) 4_575 . ?
C4A C5A C19A 107.0(3) . . ?
C6A C5A C6A 110.1(5) . 4_575 ?
C6A C5A C17A 48.6(3) . 4_575 ?
C6A C5A C17A 147.3(4) 4_575 4_575 ?
C6A C5A C17A 147.3(4) . . ?
C6A C5A C17A 48.6(3) 4_575 . ?
C17A C5A C17A 132.9(3) . 4_575 ?
C19A C5A C6A 118.4(3) . 4_575 ?
C19A C5A C6A 118.4(3) . . ?
C19A C5A C17A 70.37(17) . 4_575 ?
C19A C5A C17A 70.37(17) . . ?
C1A C6A C5A 125.1(6) . . ?
C1A C6A C7A 101.3(5) . . ?
C1A C6A C14A 42.0(3) . 4_575 ?
C1A C6A C17A 144.7(6) . 4_575 ?
C3A C6A C1A 3.4(5) 4_575 . ?
C3A C6A C5A 122.1(7) 4_575 . ?
C3A C6A C7A 102.9(7) 4_575 . ?
C3A C6A C14A 43.5(5) 4_575 4_575 ?
C3A C6A C17A 145.5(7) 4_575 4_575 ?
C4A C6A C1A 159.0(13) 4_575 . ?
C4A C6A C3A 155.7(15) 4_575 4_575 ?
C4A C6A C5A 34.7(9) 4_575 . ?
C4A C6A C7A 92.6(10) 4_575 . ?
C4A C6A C14A 146.8(11) 4_575 4_575 ?
C4A C6A C17A 48.2(9) 4_575 4_575 ?
C5A C6A C14A 147.9(4) . 4_575 ?
C7A C6A C5A 122.4(4) . . ?
C7A C6A C14A 59.4(4) . 4_575 ?
C17A C6A C5A 80.8(4) 4_575 . ?
C17A C6A C7A 44.6(3) 4_575 . ?
C17A C6A C14A 102.9(4) 4_575 4_575 ?
C4A C7A C3A 45.2(3) 4_575 4_575 ?
C4A C7A C14A 88.8(4) 4_575 4_575 ?
C6A C7A C3A 28.9(3) . 4_575 ?
C6A C7A C4A 16.9(3) . 4_575 ?
C6A C7A C14A 72.8(4) . 4_575 ?
C8A C7A C3A 83.5(4) . 4_575 ?
C8A C7A C4A 127.0(5) . 4_575 ?
C8A C7A C6A 112.2(5) . . ?
C8A C7A C14A 40.1(3) . 4_575 ?
C14A C7A C3A 43.9(3) 4_575 4_575 ?
C15A C7A C3A 95.5(5) 4_575 4_575 ?
C15A C7A C4A 139.4(6) 4_575 4_575 ?
C15A C7A C6A 124.3(6) 4_575 . ?
C15A C7A C8A 12.4(3) 4_575 . ?
C15A C7A C14A 51.7(4) 4_575 4_575 ?
C15A C7A C17A 159.9(6) 4_575 4_575 ?
C15A C7A C21A 108.3(5) 4_575 . ?
C16A C7A C3A 164.0(7) 4_575 4_575 ?
C16A C7A C4A 128.4(7) 4_575 4_575 ?
C16A C7A C6A 145.1(8) 4_575 . ?
C16A C7A C8A 96.8(6) 4_575 . ?
C16A C7A C14A 136.3(7) 4_575 4_575 ?
C16A C7A C15A 86.2(6) 4_575 4_575 ?
C16A C7A C17A 78.5(6) 4_575 4_575 ?
C16A C7A C21A 25.3(5) 4_575 . ?
C17A C7A C3A 95.8(5) 4_575 4_575 ?
C17A C7A C4A 50.8(4) 4_575 4_575 ?
C17A C7A C6A 67.5(4) 4_575 . ?
C17A C7A C8A 160.1(6) 4_575 . ?
C17A C7A C14A 138.2(6) 4_575 4_575 ?
C17A C7A C21A 54.3(4) 4_575 . ?
C21A C7A C3A 143.2(5) . 4_575 ?
C21A C7A C4A 103.2(5) . 4_575 ?
C21A C7A C6A 119.8(5) . . ?
C21A C7A C8A 116.9(5) . . ?
C21A C7A C14A 150.4(5) . 4_575 ?
C7A C8A C13A 119.2(4) . 4_575 ?
C7A C8A C16A 27.0(3) . 4_575 ?
C9A C8A C7A 103.6(5) . . ?
C9A C8A C13A 20.0(3) . 4_575 ?
C9A C8A C16A 129.2(5) . 4_575 ?
C9A C8A C24A 118.8(5) . . ?
C14A C8A C7A 83.7(5) 4_575 . ?
C14A C8A C9A 21.5(4) 4_575 . ?
C14A C8A C13A 41.2(4) 4_575 4_575 ?
C14A C8A C16A 110.4(5) 4_575 4_575 ?
C14A C8A C24A 139.8(6) 4_575 . ?
C14A C8A C32A 151.8(7) 4_575 4_575 ?
C15A C8A C7A 34.6(10) 4_575 . ?
C15A C8A C9A 136.4(12) 4_575 . ?
C15A C8A C13A 153.7(12) 4_575 4_575 ?
C15A C8A C14A 115.2(12) 4_575 4_575 ?
C15A C8A C16A 17.8(9) 4_575 4_575 ?
C15A C8A C24A 102.3(10) 4_575 . ?
C15A C8A C32A 90.5(10) 4_575 4_575 ?
C16A C8A C13A 141.1(4) 4_575 4_575 ?
C24A C8A C7A 126.4(5) . . ?
C24A C8A C13A 98.8(4) . 4_575 ?
C24A C8A C16A 100.8(4) . 4_575 ?
C32A C8A C7A 116.9(5) 4_575 . ?
C32A C8A C9A 131.0(6) 4_575 . ?
C32A C8A C13A 111.0(5) 4_575 4_575 ?
C32A C8A C16A 90.4(4) 4_575 4_575 ?
C32A C8A C24A 12.2(3) 4_575 . ?
C1A C9A C3A 14.7(3) . 4_575 ?
C1A C9A C12A 71.0(4) . 4_575 ?
C1A C9A C15A 100.8(4) . 4_575 ?
C1A C9A C30A 146.3(5) . 4_575 ?
C3A C9A C12A 80.2(4) 4_575 4_575 ?
C3A C9A C15A 87.2(4) 4_575 4_575 ?
C3A C9A C30A 147.4(4) 4_575 4_575 ?
C8A C9A C1A 110.4(5) . . ?
C8A C9A C3A 96.7(5) . 4_575 ?
C8A C9A C12A 150.3(4) . 4_575 ?
C8A C9A C15A 9.7(3) . 4_575 ?
C8A C9A C30A 91.2(4) . 4_575 ?
C10A C9A C1A 123.8(5) . . ?
C10A C9A C3A 131.1(5) . 4_575 ?
C10A C9A C8A 116.5(5) . . ?
C10A C9A C12A 52.9(4) . 4_575 ?
C10A C9A C15A 125.3(4) . 4_575 ?
C10A C9A C30A 25.9(3) . 4_575 ?
C12A C9A C30A 77.5(3) 4_575 4_575 ?
C13A C9A C1A 118.7(7) 4_575 . ?
C13A C9A C3A 127.5(7) 4_575 4_575 ?
C13A C9A C8A 123.5(7) 4_575 . ?
C13A C9A C10A 7.1(5) 4_575 . ?
C13A C9A C12A 47.8(5) 4_575 4_575 ?
C13A C9A C15A 132.3(6) 4_575 4_575 ?
C13A C9A C30A 32.6(5) 4_575 4_575 ?
C14A C9A C1A 63.6(8) 4_575 . ?
C14A C9A C3A 52.1(8) 4_575 4_575 ?
C14A C9A C8A 48.9(8) 4_575 . ?
C14A C9A C10A 161.1(10) 4_575 . ?
C14A C9A C12A 131.7(10) 4_575 4_575 ?
C14A C9A C13A 167.1(11) 4_575 4_575 ?
C14A C9A C15A 39.3(7) 4_575 4_575 ?
C14A C9A C30A 139.2(9) 4_575 4_575 ?
C15A C9A C12A 149.5(4) 4_575 4_575 ?
C15A C9A C30A 100.3(3) 4_575 4_575 ?
C9A C10A C11A 120.4(5) . . ?
C9A C10A C12A 81.9(4) . 4_575 ?
C9A C10A C14A 5.5(3) . 4_575 ?
C9A C10A C26A 120.8(5) . . ?
C9A C10A C29A 149.3(5) . 4_575 ?
C11A C10A C12A 39.6(3) . 4_575 ?
C11A C10A C14A 121.4(4) . 4_575 ?
C11A C10A C29A 72.8(4) . 4_575 ?
C12A C10A C14A 83.9(4) 4_575 4_575 ?
C12A C10A C29A 111.1(4) 4_575 4_575 ?
C13A C10A C9A 10.5(7) 4_575 . ?
C13A C10A C11A 113.6(9) 4_575 . ?
C13A C10A C12A 74.2(8) 4_575 4_575 ?
C13A C10A C14A 15.5(7) 4_575 4_575 ?
C13A C10A C26A 131.0(10) 4_575 . ?
C13A C10A C29A 159.0(9) 4_575 4_575 ?
C13A C10A C30A 122.9(11) 4_575 4_575 ?
C26A C10A C11A 107.4(5) . . ?
C26A C10A C12A 142.9(5) . 4_575 ?
C26A C10A C14A 116.4(4) . 4_575 ?
C26A C10A C29A 35.1(3) . 4_575 ?
C29A C10A C14A 143.9(4) 4_575 4_575 ?
C30A C10A C9A 113.2(7) 4_575 . ?
C30A C10A C11A 119.1(7) 4_575 . ?
C30A C10A C12A 155.2(7) 4_575 4_575 ?
C30A C10A C14A 109.5(6) 4_575 4_575 ?
C30A C10A C26A 12.4(5) 4_575 . ?
C30A C10A C29A 46.3(5) 4_575 4_575 ?
C10A C11A C13A 17.0(3) . 4_575 ?
C10A C11A C29A 62.7(3) . 4_575 ?
C11A C11A C10A 159.4(3) 4_575 . ?
C11A C11A C12A 48.2(3) 4_575 . ?
C11A C11A C12A 96.4(4) 4_575 4_575 ?
C11A C11A C13A 147.6(3) 4_575 4_575 ?
C11A C11A C28A 74.1(2) 4_575 . ?
C11A C11A C29A 118.4(2) 4_575 4_575 ?
C12A C11A C10A 74.6(5) 4_575 . ?
C12A C11A C10A 120.1(5) . . ?
C12A C11A C12A 48.2(6) 4_575 . ?
C12A C11A C13A 57.7(4) 4_575 4_575 ?
C12A C11A C13A 103.4(4) . 4_575 ?
C12A C11A C28A 159.5(6) 4_575 . ?
C12A C11A C28A 119.9(4) . . ?
C12A C11A C29A 134.7(6) 4_575 4_575 ?
C12A C11A C29A 152.3(4) . 4_575 ?
C13A C11A C29A 78.6(3) 4_575 4_575 ?
C28A C11A C10A 108.0(4) . . ?
C28A C11A C13A 122.9(4) . 4_575 ?
C28A C11A C29A 45.7(3) . 4_575 ?
C2A C12A C1A 44.9(3) . 4_575 ?
C2A C12A C9A 88.9(3) . 4_575 ?
C2A C12A C10A 133.6(5) . 4_575 ?
C9A C12A C1A 44.2(3) 4_575 4_575 ?
C10A C12A C1A 89.5(4) 4_575 4_575 ?
C10A C12A C9A 45.3(3) 4_575 4_575 ?
C11A C12A C1A 151.2(6) 4_575 4_575 ?
C11A C12A C1A 152.5(5) . 4_575 ?
C11A C12A C2A 117.8(5) . . ?
C11A C12A C2A 152.0(6) 4_575 . ?
C11A C12A C9A 139.2(4) . 4_575 ?
C11A C12A C9A 110.1(5) 4_575 4_575 ?
C11A C12A C10A 99.6(5) . 4_575 ?
C11A C12A C10A 65.8(5) 4_575 4_575 ?
C11A C12A C11A 35.4(5) 4_575 . ?
C11A C12A C13A 119.8(5) . . ?
C11A C12A C13A 87.0(5) 4_575 . ?
C12A C12A C1A 113.2(2) 4_575 4_575 ?
C12A C12A C2A 70.4(2) 4_575 . ?
C12A C12A C9A 149.0(2) 4_575 4_575 ?
C12A C12A C10A 144.3(3) 4_575 4_575 ?
C12A C12A C11A 83.6(4) 4_575 4_575 ?
C12A C12A C11A 48.2(3) 4_575 . ?
C12A C12A C13A 157.1(3) 4_575 . ?
C13A C12A C1A 68.5(4) . 4_575 ?
C13A C12A C2A 113.2(5) . . ?
C13A C12A C9A 24.3(3) . 4_575 ?
C13A C12A C10A 21.2(3) . 4_575 ?
C1A C13A C8A 73.0(3) 4_575 4_575 ?
C9A C13A C1A 40.1(5) 4_575 4_575 ?
C9A C13A C8A 36.5(5) 4_575 4_575 ?
C9A C13A C11A 140.7(7) 4_575 4_575 ?
C9A C13A C12A 107.8(7) 4_575 . ?
C9A C13A C14A 5.2(5) 4_575 . ?
C9A C13A C26A 127.3(7) 4_575 4_575 ?
C9A C13A C30A 127.5(7) 4_575 . ?
C10A C13A C1A 150.7(10) 4_575 4_575 ?
C10A C13A C8A 126.1(9) 4_575 4_575 ?
C10A C13A C9A 162.5(12) 4_575 4_575 ?
C10A C13A C11A 49.4(8) 4_575 4_575 ?
C10A C13A C12A 84.6(9) 4_575 . ?
C10A C13A C14A 158.2(10) 4_575 . ?
C10A C13A C26A 35.5(7) 4_575 4_575 ?
C10A C13A C30A 36.0(8) 4_575 . ?
C11A C13A C1A 102.1(4) 4_575 4_575 ?
C11A C13A C8A 148.3(4) 4_575 4_575 ?
C11A C13A C26A 80.2(4) 4_575 4_575 ?
C12A C13A C1A 67.8(4) . 4_575 ?
C12A C13A C8A 134.6(5) . 4_575 ?
C12A C13A C11A 35.4(3) . 4_575 ?
C12A C13A C26A 114.6(5) . 4_575 ?
C14A C13A C1A 41.0(3) . 4_575 ?
C14A C13A C8A 33.4(3) . 4_575 ?
C14A C13A C11A 139.3(5) . 4_575 ?
C14A C13A C12A 108.1(5) . . ?
C14A C13A C26A 123.8(5) . 4_575 ?
C26A C13A C1A 152.7(4) 4_575 4_575 ?
C26A C13A C8A 90.7(3) 4_575 4_575 ?
C30A C13A C1A 158.1(5) . 4_575 ?
C30A C13A C8A 91.2(4) . 4_575 ?
C30A C13A C11A 83.3(5) . 4_575 ?
C30A C13A C12A 118.3(6) . . ?
C30A C13A C14A 124.6(6) . . ?
C30A C13A C26A 6.8(3) . 4_575 ?
C1A C14A C3A 19.0(4) 4_575 . ?
C1A C14A C6A 47.4(4) 4_575 4_575 ?
C1A C14A C7A 95.2(5) 4_575 4_575 ?
C1A C14A C10A 100.2(5) 4_575 4_575 ?
C1A C14A C13A 95.8(5) 4_575 . ?
C1A C14A C15A 135.5(6) 4_575 . ?
C3A C14A C6A 28.6(3) . 4_575 ?
C3A C14A C7A 76.5(4) . 4_575 ?
C3A C14A C10A 113.3(4) . 4_575 ?
C7A C14A C6A 47.8(3) 4_575 4_575 ?
C7A C14A C10A 142.1(4) 4_575 4_575 ?
C8A C14A C1A 150.4(7) 4_575 4_575 ?
C8A C14A C3A 131.5(6) 4_575 . ?
C8A C14A C6A 103.3(5) 4_575 4_575 ?
C8A C14A C7A 56.2(4) 4_575 4_575 ?
C8A C14A C10A 99.7(5) 4_575 4_575 ?
C8A C14A C13A 105.4(6) 4_575 . ?
C8A C14A C15A 16.5(4) 4_575 . ?
C9A C14A C1A 94.1(9) 4_575 4_575 ?
C9A C14A C3A 109.9(9) 4_575 . ?
C9A C14A C6A 135.1(10) 4_575 4_575 ?
C9A C14A C7A 155.5(9) 4_575 4_575 ?
C9A C14A C8A 109.6(10) 4_575 4_575 ?
C9A C14A C10A 13.4(7) 4_575 4_575 ?
C9A C14A C13A 7.7(7) 4_575 . ?
C9A C14A C15A 125.9(9) 4_575 . ?
C10A C14A C6A 133.7(4) 4_575 4_575 ?
C13A C14A C3A 110.1(5) . . ?
C13A C14A C6A 132.8(5) . 4_575 ?
C13A C14A C7A 147.8(5) . 4_575 ?
C13A C14A C10A 6.2(3) . 4_575 ?
C13A C14A C15A 121.3(5) . . ?
C15A C14A C3A 116.7(5) . . ?
C15A C14A C6A 88.1(4) . 4_575 ?
C15A C14A C7A 40.4(3) . 4_575 ?
C15A C14A C10A 115.4(4) . 4_575 ?
C7A C15A C9A 100.9(5) 4_575 4_575 ?
C7A C15A C14A 87.9(5) 4_575 . ?
C7A C15A C16A 36.4(4) 4_575 . ?
C7A C15A C24A 143.7(5) 4_575 4_575 ?
C7A C15A C32A 140.0(5) 4_575 . ?
C8A C15A C7A 133.0(12) 4_575 4_575 ?
C8A C15A C9A 33.8(9) 4_575 4_575 ?
C8A C15A C14A 48.3(9) 4_575 . ?
C8A C15A C16A 156.6(12) 4_575 . ?
C8A C15A C24A 62.1(9) 4_575 4_575 ?
C8A C15A C32A 70.9(9) 4_575 . ?
C14A C15A C9A 14.8(3) . 4_575 ?
C14A C15A C24A 109.1(4) . 4_575 ?
C16A C15A C9A 134.6(5) . 4_575 ?
C16A C15A C14A 123.4(5) . . ?
C16A C15A C24A 114.2(4) . 4_575 ?
C16A C15A C32A 107.4(4) . . ?
C24A C15A C9A 94.4(4) 4_575 4_575 ?
C32A C15A C9A 103.4(4) . 4_575 ?
C32A C15A C14A 118.2(4) . . ?
C32A C15A C24A 9.1(3) . 4_575 ?
C7A C16A C8A 56.2(5) 4_575 4_575 ?
C7A C16A C15A 57.4(6) 4_575 . ?
C7A C16A C17A 62.9(6) 4_575 . ?
C7A C16A C22A 151.2(7) 4_575 4_575 ?
C7A C16A C34A 155.9(7) 4_575 . ?
C15A C16A C8A 5.6(3) . 4_575 ?
C15A C16A C22A 107.8(3) . 4_575 ?
C15A C16A C34A 108.5(4) . . ?
C17A C16A C8A 116.3(4) . 4_575 ?
C17A C16A C15A 119.0(4) . . ?
C17A C16A C22A 118.8(4) . 4_575 ?
C17A C16A C34A 121.6(5) . . ?
C21A C16A C7A 127.5(9) 4_575 4_575 ?
C21A C16A C8A 151.2(7) 4_575 4_575 ?
C21A C16A C15A 156.0(7) 4_575 . ?
C21A C16A C17A 66.3(5) 4_575 . ?
C21A C16A C22A 55.6(4) 4_575 4_575 ?
C21A C16A C34A 56.8(5) 4_575 . ?
C22A C16A C8A 106.4(3) 4_575 4_575 ?
C34A C16A C8A 107.7(4) . 4_575 ?
C34A C16A C22A 5.5(3) . 4_575 ?
C4A C17A C6A 16.1(4) . 4_575 ?
C4A C17A C16A 121.8(5) . . ?
C4A C17A C18A 107.8(4) . . ?
C7A C17A C4A 83.9(5) 4_575 . ?
C7A C17A C6A 67.9(4) 4_575 4_575 ?
C7A C17A C16A 38.6(4) 4_575 . ?
C7A C17A C18A 151.5(6) 4_575 . ?
C7A C17A C21A 73.6(5) 4_575 4_575 ?
C16A C17A C6A 106.1(4) . 4_575 ?
C16A C17A C18A 120.6(4) . . ?
C18A C17A C6A 122.8(5) . 4_575 ?
C21A C17A C4A 150.9(6) 4_575 . ?
C21A C17A C6A 138.2(5) 4_575 4_575 ?
C21A C17A C16A 35.7(3) 4_575 . ?
C21A C17A C18A 85.6(4) 4_575 . ?
C17A C18A C21A 44.9(3) . 4_575 ?
C17A C18A C36A 123.6(5) . . ?
C17A C18A C38A 124.1(4) . 4_575 ?
C19A C18A C17A 107.4(4) . . ?
C19A C18A C21A 144.6(5) . 4_575 ?
C19A C18A C36A 117.8(5) . . ?
C19A C18A C38A 114.5(4) . 4_575 ?
C20A C18A C17A 103.9(8) 4_575 . ?
C20A C18A C19A 140.0(9) 4_575 . ?
C20A C18A C21A 59.0(7) 4_575 4_575 ?
C20A C18A C36A 22.6(7) 4_575 . ?
C20A C18A C38A 25.5(6) 4_575 4_575 ?
C21A C18A C38A 80.5(3) 4_575 4_575 ?
C36A C18A C21A 79.3(4) . 4_575 ?
C36A C18A C38A 4.3(3) . 4_575 ?
C5A C19A C17A 71.44(17) . . ?
C5A C19A C17A 71.44(17) . 4_575 ?
C5A C19A C20A 119.2(2) . 4_575 ?
C5A C19A C20A 119.2(2) . . ?
C17A C19A C17A 134.6(4) . 4_575 ?
C18A C19A C5A 109.4(3) 4_575 . ?
C18A C19A C5A 109.4(3) . . ?
C18A C19A C17A 156.0(5) . 4_575 ?
C18A C19A C17A 38.0(2) 4_575 4_575 ?
C18A C19A C17A 156.0(5) 4_575 . ?
C18A C19A C17A 38.0(2) . . ?
C18A C19A C18A 134.4(6) 4_575 . ?
C18A C19A C20A 12.8(3) . 4_575 ?
C18A C19A C20A 121.7(4) 4_575 4_575 ?
C18A C19A C20A 12.8(3) 4_575 . ?
C18A C19A C20A 121.7(4) . . ?
C20A C19A C17A 48.4(2) 4_575 . ?
C20A C19A C17A 48.4(2) . 4_575 ?
C20A C19A C17A 146.8(3) . . ?
C20A C19A C17A 146.8(3) 4_575 4_575 ?
C20A C19A C20A 108.9(4) 4_575 . ?
C17A C20A C19A 77.1(3) 4_575 . ?
C17A C20A C35A 110.6(4) 4_575 4_575 ?
C18A C20A C17A 54.8(7) 4_575 4_575 ?
C18A C20A C19A 27.2(6) 4_575 . ?
C18A C20A C21A 101.6(8) 4_575 . ?
C18A C20A C35A 160.3(9) 4_575 4_575 ?
C18A C20A C36A 144.3(10) 4_575 4_575 ?
C18A C20A C38A 144.7(9) 4_575 . ?
C19A C20A C35A 148.2(4) . 4_575 ?
C21A C20A C17A 46.8(3) . 4_575 ?
C21A C20A C19A 121.4(4) . . ?
C21A C20A C35A 65.0(3) . 4_575 ?
C36A C20A C17A 153.2(6) 4_575 4_575 ?
C36A C20A C19A 117.5(6) 4_575 . ?
C36A C20A C21A 110.0(6) 4_575 . ?
C36A C20A C35A 45.0(5) 4_575 4_575 ?
C36A C20A C38A 4.4(4) 4_575 . ?
C38A C20A C17A 149.2(4) . 4_575 ?
C38A C20A C19A 117.5(4) . . ?
C38A C20A C21A 107.3(4) . . ?
C38A C20A C35A 42.6(3) . 4_575 ?
C7A C21A C18A 99.5(4) . 4_575 ?
C7A C21A C20A 118.3(4) . . ?
C7A C21A C22A 120.5(5) . . ?
C7A C21A C35A 150.7(4) . 4_575 ?
C16A C21A C7A 27.2(5) 4_575 . ?
C16A C21A C17A 78.1(6) 4_575 4_575 ?
C16A C21A C18A 126.6(6) 4_575 4_575 ?
C16A C21A C20A 145.4(7) 4_575 . ?
C16A C21A C22A 99.1(6) 4_575 . ?
C16A C21A C34A 89.8(6) 4_575 4_575 ?
C16A C21A C35A 138.0(6) 4_575 4_575 ?
C17A C21A C7A 52.0(4) 4_575 . ?
C17A C21A C18A 49.5(3) 4_575 4_575 ?
C17A C21A C20A 68.9(4) 4_575 . ?
C17A C21A C22A 159.8(5) 4_575 . ?
C17A C21A C35A 135.6(5) 4_575 4_575 ?
C18A C21A C35A 87.7(3) 4_575 4_575 ?
C20A C21A C18A 19.5(2) . 4_575 ?
C20A C21A C35A 68.9(3) . 4_575 ?
C22A C21A C18A 126.0(4) . 4_575 ?
C22A C21A C20A 108.2(3) . . ?
C22A C21A C35A 39.9(3) . 4_575 ?
C34A C21A C7A 113.3(5) 4_575 . ?
C34A C21A C17A 161.6(6) 4_575 4_575 ?
C34A C21A C18A 137.2(4) 4_575 4_575 ?
C34A C21A C20A 119.2(4) 4_575 . ?
C34A C21A C22A 11.3(3) 4_575 . ?
C34A C21A C35A 50.4(3) 4_575 4_575 ?
C21A C22A C16A 25.3(3) . 4_575 ?
C21A C22A C23A 124.0(4) . . ?
C23A C22A C16A 99.9(4) . 4_575 ?
C33A C22A C16A 91.6(3) 4_575 4_575 ?
C33A C22A C21A 116.4(4) 4_575 . ?
C33A C22A C23A 9.9(3) 4_575 . ?
C33A C22A C39A 125.8(4) 4_575 . ?
C34A C22A C16A 19.1(10) 4_575 4_575 ?
C34A C22A C21A 34.2(10) 4_575 . ?
C34A C22A C23A 100.9(11) 4_575 . ?
C34A C22A C33A 91.3(10) 4_575 4_575 ?
C34A C22A C35A 118.9(11) 4_575 4_575 ?
C34A C22A C39A 140.2(11) 4_575 . ?
C35A C22A C16A 112.6(4) 4_575 4_575 ?
C35A C22A C21A 87.8(4) 4_575 . ?
C35A C22A C23A 137.3(5) 4_575 . ?
C35A C22A C33A 147.2(5) 4_575 4_575 ?
C35A C22A C39A 21.9(3) 4_575 . ?
C39A C22A C16A 130.7(4) . 4_575 ?
C39A C22A C21A 107.5(4) . . ?
C39A C22A C23A 115.9(4) . . ?
C22A C23A C24A 115.3(5) . . ?
C22A C23A C34A 14.1(2) . 4_575 ?
C24A C23A C34A 102.5(4) . 4_575 ?
C32A C23A C22A 104.8(4) 4_575 . ?
C32A C23A C24A 12.3(3) 4_575 . ?
C32A C23A C34A 91.5(4) 4_575 4_575 ?
C33A C23A C22A 43.1(14) 4_575 . ?
C33A C23A C24A 80.9(14) 4_575 . ?
C33A C23A C32A 68.7(14) 4_575 4_575 ?
C33A C23A C34A 29.6(13) 4_575 4_575 ?
C33A C23A C42A 164.6(17) 4_575 . ?
C33A C23A C50A 151.4(18) 4_575 4_575 ?
C42A C23A C22A 122.5(5) . . ?
C42A C23A C24A 106.8(6) . . ?
C42A C23A C32A 118.9(6) . 4_575 ?
C42A C23A C34A 135.4(6) . 4_575 ?
C50A C23A C22A 108.5(6) 4_575 . ?
C50A C23A C24A 123.7(7) 4_575 . ?
C50A C23A C32A 135.8(7) 4_575 4_575 ?
C50A C23A C34A 122.3(6) 4_575 4_575 ?
C50A C23A C42A 17.0(5) 4_575 . ?
C8A C24A C15A 15.5(3) . 4_575 ?
C8A C24A C23A 116.8(6) . . ?
C8A C24A C33A 105.7(5) . 4_575 ?
C23A C24A C15A 102.4(5) . 4_575 ?
C25A C24A C8A 121.3(5) . . ?
C25A C24A C15A 135.8(5) . 4_575 ?
C25A C24A C23A 109.4(5) . . ?
C25A C24A C33A 121.3(5) . 4_575 ?
C31A C24A C8A 114.3(6) 4_575 . ?
C31A C24A C15A 129.5(6) 4_575 4_575 ?
C31A C24A C23A 119.5(6) 4_575 . ?
C31A C24A C25A 10.2(5) 4_575 . ?
C31A C24A C33A 131.4(6) 4_575 4_575 ?
C32A C24A C8A 56.0(13) 4_575 . ?
C32A C24A C15A 41.0(12) 4_575 4_575 ?
C32A C24A C23A 70.1(13) 4_575 . ?
C32A C24A C25A 174.8(16) 4_575 . ?
C32A C24A C31A 169.9(16) 4_575 4_575 ?
C32A C24A C33A 58.0(13) 4_575 4_575 ?
C33A C24A C15A 90.8(4) 4_575 4_575 ?
C33A C24A C23A 12.2(3) 4_575 . ?
C24A C25A C30A 99.2(5) . 4_575 ?
C24A C25A C32A 1.0(3) . 4_575 ?
C24A C25A C43A 99.7(6) . . ?
C26A C25A C24A 116.5(5) . . ?
C26A C25A C30A 18.1(3) . 4_575 ?
C26A C25A C32A 116.0(5) . 4_575 ?
C26A C25A C43A 129.7(6) . . ?
C30A C25A C32A 98.8(4) 4_575 4_575 ?
C31A C25A C24A 27.3(13) 4_575 . ?
C31A C25A C26A 96.4(14) 4_575 . ?
C31A C25A C30A 78.3(13) 4_575 4_575 ?
C31A C25A C32A 27.6(13) 4_575 4_575 ?
C31A C25A C43A 126.5(16) 4_575 . ?
C31A C25A C48A 155.6(17) 4_575 4_575 ?
C43A C25A C30A 144.4(5) . 4_575 ?
C43A C25A C32A 99.5(5) . 4_575 ?
C48A C25A C24A 128.8(7) 4_575 . ?
C48A C25A C26A 105.6(6) 4_575 . ?
C48A C25A C30A 123.3(6) 4_575 4_575 ?
C48A C25A C32A 128.6(6) 4_575 4_575 ?
C48A C25A C43A 29.2(5) 4_575 . ?
C10A C26A C13A 13.5(3) . 4_575 ?
C10A C26A C27A 109.9(5) . . ?
C10A C26A C31A 110.3(5) . 4_575 ?
C10A C26A C47A 140.6(5) . 4_575 ?
C10A C26A C48A 151.1(5) . 4_575 ?
C13A C26A C47A 146.8(4) 4_575 4_575 ?
C13A C26A C48A 139.7(4) 4_575 4_575 ?
C25A C26A C10A 126.0(6) . . ?
C25A C26A C13A 112.5(5) . 4_575 ?
C25A C26A C27A 114.3(5) . . ?
C25A C26A C31A 16.5(4) . 4_575 ?
C25A C26A C47A 79.8(4) . 4_575 ?
C25A C26A C48A 33.5(4) . 4_575 ?
C27A C26A C13A 120.8(5) . 4_575 ?
C27A C26A C47A 34.8(3) . 4_575 ?
C27A C26A C48A 81.0(4) . 4_575 ?
C29A C26A C10A 96.4(6) 4_575 . ?
C29A C26A C13A 108.7(5) 4_575 4_575 ?
C29A C26A C25A 130.9(6) 4_575 . ?
C29A C26A C27A 16.7(4) 4_575 . ?
C29A C26A C31A 146.5(6) 4_575 4_575 ?
C29A C26A C47A 51.2(4) 4_575 4_575 ?
C29A C26A C48A 97.5(5) 4_575 4_575 ?
C30A C26A C10A 21.5(9) 4_575 . ?
C30A C26A C13A 16.9(9) 4_575 4_575 ?
C30A C26A C25A 112.1(11) 4_575 . ?
C30A C26A C27A 130.1(11) 4_575 . ?
C30A C26A C29A 115.1(11) 4_575 4_575 ?
C30A C26A C31A 95.6(11) 4_575 4_575 ?
C30A C26A C47A 162.1(11) 4_575 4_575 ?
C30A C26A C48A 144.6(11) 4_575 4_575 ?
C31A C26A C13A 96.9(4) 4_575 4_575 ?
C31A C26A C27A 129.8(5) 4_575 . ?
C31A C26A C47A 95.9(4) 4_575 4_575 ?
C31A C26A C48A 49.8(4) 4_575 4_575 ?
C47A C26A C48A 46.3(3) 4_575 4_575 ?
C26A C27A C30A 12.9(3) . 4_575 ?
C26A C27A C46A 128.5(5) . 4_575 ?
C28A C27A C26A 107.5(4) . . ?
C28A C27A C30A 94.7(4) . 4_575 ?
C28A C27A C46A 108.8(4) . 4_575 ?
C29A C27A C26A 36.3(10) 4_575 . ?
C29A C27A C28A 77.9(10) 4_575 . ?
C29A C27A C30A 25.7(10) 4_575 4_575 ?
C29A C27A C45A 156.6(13) 4_575 . ?
C29A C27A C46A 163.3(12) 4_575 4_575 ?
C29A C27A C47A 129.3(13) 4_575 4_575 ?
C30A C27A C46A 137.9(4) 4_575 4_575 ?
C45A C27A C26A 120.3(5) . . ?
C45A C27A C28A 121.2(5) . . ?
C45A C27A C30A 131.5(5) . 4_575 ?
C45A C27A C46A 12.4(3) . 4_575 ?
C47A C27A C26A 94.4(6) 4_575 . ?
C47A C27A C28A 148.8(7) 4_575 . ?
C47A C27A C30A 106.9(6) 4_575 4_575 ?
C47A C27A C45A 28.7(5) 4_575 . ?
C47A C27A C46A 40.6(5) 4_575 4_575 ?
C11A C28A C11A 31.7(4) 4_575 . ?
C27A C28A C11A 107.2(3) . . ?
C27A C28A C11A 135.8(4) 4_575 . ?
C27A C28A C11A 135.8(4) . 4_575 ?
C27A C28A C11A 107.2(3) 4_575 4_575 ?
C27A C28A C27A 101.2(5) . 4_575 ?
C29A C28A C11A 118.3(4) . . ?
C29A C28A C11A 87.7(3) . 4_575 ?
C29A C28A C11A 87.7(3) 4_575 . ?
C29A C28A C11A 118.3(4) 4_575 4_575 ?
C29A C28A C27A 121.6(4) . . ?
C29A C28A C27A 121.5(4) 4_575 4_575 ?
C29A C28A C27A 20.9(3) 4_575 . ?
C29A C28A C27A 20.9(3) . 4_575 ?
C29A C28A C29A 141.2(6) . 4_575 ?
C10A C29A C11A 44.5(3) 4_575 4_575 ?
C10A C29A C45A 143.8(4) 4_575 4_575 ?
C26A C29A C10A 48.5(4) 4_575 4_575 ?
C26A C29A C11A 92.5(5) 4_575 4_575 ?
C26A C29A C28A 137.1(6) 4_575 . ?
C26A C29A C30A 20.5(4) 4_575 . ?
C26A C29A C45A 109.9(6) 4_575 4_575 ?
C26A C29A C47A 93.8(6) 4_575 . ?
C27A C29A C10A 152.5(12) 4_575 4_575 ?
C27A C29A C11A 124.4(12) 4_575 4_575 ?
C27A C29A C26A 127.0(13) 4_575 4_575 ?
C27A C29A C28A 81.1(11) 4_575 . ?
C27A C29A C30A 144.9(12) 4_575 . ?
C27A C29A C45A 17.1(9) 4_575 4_575 ?
C27A C29A C47A 34.6(10) 4_575 . ?
C28A C29A C10A 90.9(4) . 4_575 ?
C28A C29A C11A 46.7(3) . 4_575 ?
C28A C29A C45A 95.5(4) . 4_575 ?
C28A C29A C47A 114.1(5) . . ?
C30A C29A C10A 28.6(3) . 4_575 ?
C30A C29A C11A 73.1(4) . 4_575 ?
C30A C29A C28A 119.3(5) . . ?
C30A C29A C45A 128.4(5) . 4_575 ?
C30A C29A C47A 113.7(6) . . ?
C45A C29A C11A 133.8(4) 4_575 4_575 ?
C47A C29A C10A 136.3(5) . 4_575 ?
C47A C29A C11A 147.8(5) . 4_575 ?
C47A C29A C45A 18.6(4) . 4_575 ?
C10A C30A C9A 40.9(5) 4_575 4_575 ?
C10A C30A C13A 21.1(5) 4_575 . ?
C10A C30A C25A 146.5(8) 4_575 4_575 ?
C10A C30A C27A 110.7(7) 4_575 4_575 ?
C10A C30A C29A 105.1(7) 4_575 . ?
C10A C30A C31A 135.4(8) 4_575 . ?
C13A C30A C9A 19.9(3) . 4_575 ?
C13A C30A C25A 128.1(6) . 4_575 ?
C13A C30A C27A 128.1(5) . 4_575 ?
C13A C30A C29A 124.2(6) . . ?
C13A C30A C31A 115.3(6) . . ?
C25A C30A C9A 108.8(5) 4_575 4_575 ?
C25A C30A C27A 84.8(4) 4_575 4_575 ?
C26A C30A C9A 149.5(11) 4_575 4_575 ?
C26A C30A C10A 146.1(13) 4_575 4_575 ?
C26A C30A C13A 156.2(12) 4_575 . ?
C26A C30A C25A 49.8(9) 4_575 4_575 ?
C26A C30A C27A 37.0(9) 4_575 4_575 ?
C26A C30A C29A 44.4(9) 4_575 . ?
C26A C30A C31A 64.5(9) 4_575 . ?
C27A C30A C9A 139.8(4) 4_575 4_575 ?
C29A C30A C9A 139.1(5) . 4_575 ?
C29A C30A C25A 93.3(5) . 4_575 ?
C29A C30A C27A 9.4(3) . 4_575 ?
C29A C30A C31A 107.8(5) . . ?
C31A C30A C9A 95.5(4) . 4_575 ?
C31A C30A C25A 14.7(3) . 4_575 ?
C31A C30A C27A 99.1(4) . 4_575 ?
C24A C31A C26A 137.3(7) 4_575 4_575 ?
C24A C31A C30A 120.1(6) 4_575 . ?
C24A C31A C32A 2.4(4) 4_575 . ?
C24A C31A C43A 100.5(6) 4_575 4_575 ?
C24A C31A C48A 125.0(7) 4_575 . ?
C25A C31A C24A 142.5(17) 4_575 4_575 ?
C25A C31A C26A 67.1(13) 4_575 4_575 ?
C25A C31A C30A 87.0(14) 4_575 . ?
C25A C31A C32A 144.5(16) 4_575 . ?
C25A C31A C43A 42.5(13) 4_575 4_575 ?
C25A C31A C48A 17.9(12) 4_575 . ?
C26A C31A C30A 19.9(3) 4_575 . ?
C26A C31A C43A 105.2(5) 4_575 4_575 ?
C26A C31A C48A 83.4(5) 4_575 . ?
C30A C31A C43A 123.8(5) . 4_575 ?
C32A C31A C26A 135.2(5) . 4_575 ?
C32A C31A C30A 117.8(5) . . ?
C32A C31A C43A 102.7(5) . 4_575 ?
C32A C31A C48A 127.2(6) . . ?
C48A C31A C30A 103.1(5) . . ?
C48A C31A C43A 24.6(4) . 4_575 ?
C8A C32A C15A 18.7(3) 4_575 . ?
C8A C32A C23A 135.0(5) 4_575 4_575 ?
C8A C32A C25A 109.7(5) 4_575 4_575 ?
C8A C32A C31A 104.4(5) 4_575 . ?
C8A C32A C33A 125.0(5) 4_575 . ?
C15A C32A C23A 119.7(4) . 4_575 ?
C15A C32A C25A 127.4(4) . 4_575 ?
C15A C32A C31A 122.7(5) . . ?
C15A C32A C33A 108.3(4) . . ?
C23A C32A C25A 97.3(4) 4_575 4_575 ?
C24A C32A C8A 111.8(14) 4_575 4_575 ?
C24A C32A C15A 129.9(14) 4_575 . ?
C24A C32A C23A 97.7(14) 4_575 4_575 ?
C24A C32A C25A 4.2(13) 4_575 4_575 ?
C24A C32A C31A 7.7(13) 4_575 . ?
C24A C32A C33A 110.3(14) 4_575 . ?
C31A C32A C23A 104.9(5) . 4_575 ?
C31A C32A C25A 7.8(3) . 4_575 ?
C31A C32A C33A 117.5(4) . . ?
C33A C32A C23A 12.7(3) . 4_575 ?
C33A C32A C25A 109.7(4) . 4_575 ?
C22A C33A C24A 132.4(4) 4_575 4_575 ?
C22A C33A C32A 123.9(4) 4_575 . ?
C22A C33A C34A 17.3(3) 4_575 . ?
C22A C33A C42A 115.4(4) 4_575 4_575 ?
C22A C33A C50A 104.7(4) 4_575 . ?
C23A C33A C22A 127.0(16) 4_575 4_575 ?
C23A C33A C24A 87.0(15) 4_575 4_575 ?
C23A C33A C32A 98.6(15) 4_575 . ?
C23A C33A C34A 143.6(16) 4_575 . ?
C23A C33A C42A 12.4(14) 4_575 4_575 ?
C23A C33A C50A 22.4(14) 4_575 . ?
C24A C33A C42A 93.4(4) 4_575 4_575 ?
C32A C33A C24A 11.7(3) . 4_575 ?
C32A C33A C42A 105.1(4) . 4_575 ?
C32A C33A C50A 118.4(5) . . ?
C34A C33A C24A 118.3(4) . 4_575 ?
C34A C33A C32A 108.5(4) . . ?
C34A C33A C42A 131.6(5) . 4_575 ?
C34A C33A C50A 121.7(5) . . ?
C50A C33A C24A 106.7(5) . 4_575 ?
C50A C33A C42A 13.2(4) . 4_575 ?
C16A C34A C23A 112.0(4) . 4_575 ?
C16A C34A C35A 123.0(5) . . ?
C16A C34A C39A 134.3(5) . 4_575 ?
C21A C34A C16A 33.3(3) 4_575 . ?
C21A C34A C23A 140.1(5) 4_575 4_575 ?
C21A C34A C33A 137.3(5) 4_575 . ?
C21A C34A C35A 91.0(5) 4_575 . ?
C21A C34A C39A 104.5(4) 4_575 4_575 ?
C22A C34A C16A 155.4(13) 4_575 . ?
C22A C34A C21A 134.5(12) 4_575 4_575 ?
C22A C34A C23A 65.0(10) 4_575 4_575 ?
C22A C34A C33A 71.4(10) 4_575 . ?
C22A C34A C35A 46.9(10) 4_575 . ?
C22A C34A C39A 31.5(9) 4_575 4_575 ?
C23A C34A C39A 94.5(3) 4_575 4_575 ?
C33A C34A C16A 107.3(4) . . ?
C33A C34A C23A 6.8(3) . 4_575 ?
C33A C34A C35A 117.1(4) . . ?
C33A C34A C39A 101.2(3) . 4_575 ?
C35A C34A C23A 110.3(4) . 4_575 ?
C35A C34A C39A 15.9(3) . 4_575 ?
C21A C35A C20A 46.1(2) 4_575 4_575 ?
C22A C35A C20A 97.8(4) 4_575 4_575 ?
C22A C35A C21A 52.3(3) 4_575 4_575 ?
C22A C35A C34A 14.3(3) 4_575 . ?
C22A C35A C36A 126.5(5) 4_575 . ?
C22A C35A C38A 144.3(6) 4_575 4_575 ?
C22A C35A C40A 102.3(5) 4_575 4_575 ?
C22A C35A C52A 107.5(6) 4_575 . ?
C34A C35A C20A 84.6(3) . 4_575 ?
C34A C35A C21A 38.6(3) . 4_575 ?
C34A C35A C40A 115.8(5) . 4_575 ?
C36A C35A C20A 29.3(3) . 4_575 ?
C36A C35A C21A 75.4(4) . 4_575 ?
C36A C35A C34A 113.8(5) . . ?
C36A C35A C40A 114.4(5) . 4_575 ?
C38A C35A C20A 49.5(3) 4_575 4_575 ?
C38A C35A C21A 95.3(4) 4_575 4_575 ?
C38A C35A C34A 133.1(5) 4_575 . ?
C38A C35A C36A 20.5(3) 4_575 . ?
C38A C35A C40A 95.8(4) 4_575 4_575 ?
C38A C35A C52A 93.0(5) 4_575 . ?
C39A C35A C20A 139.2(9) 4_575 4_575 ?
C39A C35A C21A 149.2(9) 4_575 4_575 ?
C39A C35A C22A 106.6(10) 4_575 4_575 ?
C39A C35A C34A 120.6(10) 4_575 . ?
C39A C35A C36A 115.1(10) 4_575 . ?
C39A C35A C38A 95.4(9) 4_575 4_575 ?
C39A C35A C40A 8.1(7) 4_575 4_575 ?
C39A C35A C52A 3.7(7) 4_575 . ?
C40A C35A C20A 135.3(4) 4_575 4_575 ?
C40A C35A C21A 141.4(4) 4_575 4_575 ?
C52A C35A C20A 135.7(5) . 4_575 ?
C52A C35A C21A 147.3(5) . 4_575 ?
C52A C35A C34A 121.2(5) . . ?
C52A C35A C36A 112.3(6) . . ?
C52A C35A C40A 6.1(3) . 4_575 ?
C18A C36A C37A 122.0(5) . . ?
C18A C36A C39A 130.7(5) . 4_575 ?
C20A C36A C18A 13.1(4) 4_575 . ?
C20A C36A C35A 105.7(6) 4_575 . ?
C20A C36A C37A 134.8(7) 4_575 . ?
C20A C36A C39A 120.6(6) 4_575 4_575 ?
C35A C36A C18A 117.2(5) . . ?
C35A C36A C37A 108.7(4) . . ?
C35A C36A C39A 17.4(3) . 4_575 ?
C37A C36A C39A 91.3(3) . 4_575 ?
C38A C36A C18A 162.8(12) 4_575 . ?
C38A C36A C20A 166.9(12) 4_575 4_575 ?
C38A C36A C35A 67.2(10) 4_575 . ?
C38A C36A C37A 45.1(9) 4_575 . ?
C38A C36A C39A 50.8(9) 4_575 4_575 ?
C36A C37A C36A 105.8(5) 4_575 . ?
C38A C37A C36A 16.4(3) . 4_575 ?
C38A C37A C36A 121.9(4) . . ?
C38A C37A C36A 16.4(3) 4_575 . ?
C38A C37A C36A 121.9(4) 4_575 4_575 ?
C38A C37A C38A 137.8(5) . 4_575 ?
C38A C37A C53A 86.4(3) . 4_575 ?
C38A C37A C53A 124.7(4) . . ?
C38A C37A C53A 124.7(4) 4_575 4_575 ?
C38A C37A C53A 86.4(3) 4_575 . ?
C53A C37A C36A 101.4(3) . . ?
C53A C37A C36A 137.5(4) . 4_575 ?
C53A C37A C36A 137.5(4) 4_575 . ?
C53A C37A C36A 101.4(3) 4_575 4_575 ?
C53A C37A C53A 39.5(5) . 4_575 ?
C20A C38A C18A 9.8(3) . 4_575 ?
C20A C38A C39A 108.7(4) . . ?
C20A C38A C52A 127.5(4) . 4_575 ?
C20A C38A C53A 150.8(4) . 4_575 ?
C35A C38A C18A 96.4(4) 4_575 4_575 ?
C35A C38A C20A 87.9(4) 4_575 . ?
C35A C38A C39A 22.7(3) 4_575 . ?
C35A C38A C52A 45.0(3) 4_575 4_575 ?
C35A C38A C53A 91.5(4) 4_575 4_575 ?
C36A C38A C18A 12.9(9) 4_575 4_575 ?
C36A C38A C20A 8.7(8) 4_575 . ?
C36A C38A C35A 92.3(11) 4_575 4_575 ?
C36A C38A C37A 118.5(11) 4_575 . ?
C36A C38A C39A 114.1(11) 4_575 . ?
C36A C38A C52A 134.3(11) 4_575 4_575 ?
C36A C38A C53A 158.0(11) 4_575 4_575 ?
C37A C38A C18A 109.3(4) . 4_575 ?
C37A C38A C20A 119.1(4) . . ?
C37A C38A C35A 141.1(5) . 4_575 ?
C37A C38A C39A 119.3(4) . . ?
C37A C38A C52A 97.2(4) . 4_575 ?
C37A C38A C53A 51.1(3) . 4_575 ?
C39A C38A C18A 116.2(3) . 4_575 ?
C39A C38A C52A 22.3(3) . 4_575 ?
C39A C38A C53A 68.8(3) . 4_575 ?
C52A C38A C18A 133.0(3) 4_575 4_575 ?
C53A C38A C18A 145.1(4) 4_575 4_575 ?
C53A C38A C52A 46.5(3) 4_575 4_575 ?
C22A C39A C34A 8.3(2) . 4_575 ?
C22A C39A C36A 93.2(3) . 4_575 ?
C22A C39A C38A 108.3(3) . . ?
C22A C39A C51A 94.7(4) . 4_575 ?
C22A C39A C53A 152.0(4) . 4_575 ?
C34A C39A C51A 102.4(3) 4_575 4_575 ?
C34A C39A C53A 149.8(4) 4_575 4_575 ?
C35A C39A C22A 51.5(8) 4_575 . ?
C35A C39A C34A 43.5(8) 4_575 4_575 ?
C35A C39A C36A 47.6(8) 4_575 4_575 ?
C35A C39A C38A 61.8(8) 4_575 . ?
C35A C39A C40A 168.3(10) 4_575 . ?
C35A C39A C51A 145.7(9) 4_575 4_575 ?
C35A C39A C52A 173.7(12) 4_575 4_575 ?
C35A C39A C53A 126.2(9) 4_575 4_575 ?
C36A C39A C34A 85.1(3) 4_575 4_575 ?
C36A C39A C51A 147.9(4) 4_575 4_575 ?
C36A C39A C53A 78.7(3) 4_575 4_575 ?
C38A C39A C34A 100.1(3) . 4_575 ?
C38A C39A C36A 15.1(3) . 4_575 ?
C38A C39A C51A 140.5(4) . 4_575 ?
C38A C39A C53A 64.7(3) . 4_575 ?
C40A C39A C22A 121.8(5) . . ?
C40A C39A C34A 129.1(5) . 4_575 ?
C40A C39A C36A 130.7(5) . 4_575 ?
C40A C39A C38A 118.1(5) . . ?
C40A C39A C51A 27.5(3) . 4_575 ?
C40A C39A C53A 53.8(4) . 4_575 ?
C51A C39A C53A 79.8(3) 4_575 4_575 ?
C52A C39A C22A 129.7(7) 4_575 . ?
C52A C39A C34A 137.3(7) 4_575 4_575 ?
C52A C39A C36A 127.7(7) 4_575 4_575 ?
C52A C39A C38A 113.9(7) 4_575 . ?
C52A C39A C40A 8.5(6) 4_575 . ?
C52A C39A C51A 35.0(6) 4_575 4_575 ?
C52A C39A C53A 49.2(6) 4_575 4_575 ?
C35A C40A C60A 144.2(4) 4_575 4_575 ?
C39A C40A C35A 3.6(3) . 4_575 ?
C39A C40A C41A 118.5(5) . . ?
C39A C40A C53A 83.3(5) . 4_575 ?
C39A C40A C54A 123.3(6) . . ?
C39A C40A C60A 147.5(5) . 4_575 ?
C41A C40A C35A 116.3(5) . 4_575 ?
C41A C40A C53A 142.6(6) . 4_575 ?
C41A C40A C60A 37.0(3) . 4_575 ?
C51A C40A C35A 111.9(6) 4_575 4_575 ?
C51A C40A C39A 113.5(7) 4_575 . ?
C51A C40A C41A 10.3(5) 4_575 . ?
C51A C40A C53A 152.9(7) 4_575 4_575 ?
C51A C40A C54A 114.9(7) 4_575 . ?
C51A C40A C60A 45.8(5) 4_575 4_575 ?
C52A C40A C35A 16.6(9) 4_575 4_575 ?
C52A C40A C39A 13.5(8) 4_575 . ?
C52A C40A C41A 130.9(12) 4_575 . ?
C52A C40A C51A 124.7(13) 4_575 4_575 ?
C52A C40A C53A 75.6(11) 4_575 4_575 ?
C52A C40A C54A 116.9(12) 4_575 . ?
C52A C40A C60A 160.6(11) 4_575 4_575 ?
C53A C40A C35A 83.6(4) 4_575 4_575 ?
C53A C40A C60A 108.9(4) 4_575 4_575 ?
C54A C40A C35A 122.8(5) . 4_575 ?
C54A C40A C41A 105.7(5) . . ?
C54A C40A C53A 41.4(4) . 4_575 ?
C54A C40A C60A 69.1(4) . 4_575 ?
C40A C41A C49A 150.4(5) . 4_575 ?
C40A C41A C52A 12.1(3) . 4_575 ?
C40A C41A C56A 109.2(5) . . ?
C40A C41A C59A 137.5(5) . 4_575 ?
C42A C41A C40A 124.5(6) . . ?
C42A C41A C49A 34.9(4) . 4_575 ?
C42A C41A C52A 112.6(5) . 4_575 ?
C42A C41A C56A 113.4(6) . . ?
C42A C41A C59A 80.7(5) . 4_575 ?
C49A C41A C59A 46.1(3) 4_575 4_575 ?
C50A C41A C40A 109.9(6) 4_575 . ?
C50A C41A C42A 17.1(4) 4_575 . ?
C50A C41A C49A 52.0(4) 4_575 4_575 ?
C50A C41A C52A 97.8(5) 4_575 4_575 ?
C50A C41A C56A 130.3(6) 4_575 . ?
C50A C41A C59A 97.8(5) 4_575 4_575 ?
C51A C41A C40A 17.7(8) 4_575 . ?
C51A C41A C42A 116.4(10) 4_575 . ?
C51A C41A C49A 149.8(10) 4_575 4_575 ?
C51A C41A C50A 99.8(10) 4_575 4_575 ?
C51A C41A C52A 15.0(8) 4_575 4_575 ?
C51A C41A C56A 124.8(11) 4_575 . ?
C51A C41A C59A 155.2(11) 4_575 4_575 ?
C51A C41A C60A 109.3(11) 4_575 4_575 ?
C52A C41A C49A 141.2(4) 4_575 4_575 ?
C52A C41A C59A 143.9(4) 4_575 4_575 ?
C56A C41A C49A 79.2(4) . 4_575 ?
C56A C41A C52A 119.4(5) . 4_575 ?
C56A C41A C59A 33.2(4) . 4_575 ?
C60A C41A C40A 94.8(6) 4_575 . ?
C60A C41A C42A 129.9(7) 4_575 . ?
C60A C41A C49A 95.8(5) 4_575 4_575 ?
C60A C41A C50A 146.6(7) 4_575 4_575 ?
C60A C41A C52A 106.0(5) 4_575 4_575 ?
C60A C41A C56A 16.6(4) 4_575 . ?
C60A C41A C59A 49.7(4) 4_575 4_575 ?
C23A C42A C33A 3.0(3) . 4_575 ?
C23A C42A C41A 116.4(6) . . ?
C23A C42A C43A 105.9(6) . . ?
C23A C42A C51A 99.6(5) . 4_575 ?
C33A C42A C51A 97.0(4) 4_575 4_575 ?
C41A C42A C33A 113.7(5) . 4_575 ?
C41A C42A C51A 17.1(3) . 4_575 ?
C43A C42A C33A 107.5(5) . 4_575 ?
C43A C42A C41A 127.1(6) . . ?
C43A C42A C51A 141.4(5) . 4_575 ?
C49A C42A C23A 139.3(7) 4_575 . ?
C49A C42A C33A 140.5(6) 4_575 4_575 ?
C49A C42A C41A 97.3(6) 4_575 . ?
C49A C42A C43A 33.6(5) 4_575 . ?
C49A C42A C51A 113.9(6) 4_575 4_575 ?
C50A C42A C23A 55.9(12) 4_575 . ?
C50A C42A C33A 54.2(12) 4_575 4_575 ?
C50A C42A C41A 66.8(12) 4_575 . ?
C50A C42A C43A 161.6(15) 4_575 . ?
C50A C42A C49A 163.8(15) 4_575 4_575 ?
C50A C42A C51A 50.5(12) 4_575 4_575 ?
C25A C43A C31A 11.0(4) . 4_575 ?
C25A C43A C50A 113.8(5) . 4_575 ?
C31A C43A C50A 103.0(5) 4_575 4_575 ?
C42A C43A C25A 118.1(6) . . ?
C42A C43A C31A 107.2(5) . 4_575 ?
C42A C43A C44A 118.0(6) . . ?
C42A C43A C50A 4.3(3) . 4_575 ?
C44A C43A C25A 113.5(6) . . ?
C44A C43A C31A 123.2(6) . 4_575 ?
C44A C43A C50A 121.2(5) . 4_575 ?
C48A C43A C25A 49.0(7) 4_575 . ?
C48A C43A C31A 60.0(7) 4_575 4_575 ?
C48A C43A C42A 165.9(9) 4_575 . ?
C48A C43A C44A 69.8(8) 4_575 . ?
C48A C43A C49A 139.2(12) 4_575 4_575 ?
C48A C43A C50A 161.8(9) 4_575 4_575 ?
C49A C43A C25A 166.9(10) 4_575 . ?
C49A C43A C31A 158.1(9) 4_575 4_575 ?
C49A C43A C42A 52.2(7) 4_575 . ?
C49A C43A C44A 70.5(7) 4_575 . ?
C49A C43A C50A 56.3(7) 4_575 4_575 ?
C43A C44A C45A 120.5(6) . . ?
C43A C44A C46A 144.3(6) . 4_575 ?
C43A C44A C47A 94.1(5) . 4_575 ?
C43A C44A C57A 121.8(6) . . ?
C43A C44A C58A 143.9(6) . 4_575 ?
C43A C44A C59A 95.0(6) . 4_575 ?
C45A C44A C46A 27.4(3) . 4_575 ?
C45A C44A C47A 27.8(4) . 4_575 ?
C45A C44A C57A 107.1(6) . . ?
C45A C44A C58A 81.3(5) . 4_575 ?
C47A C44A C46A 55.2(4) 4_575 4_575 ?
C47A C44A C57A 133.7(7) 4_575 . ?
C47A C44A C58A 108.6(6) 4_575 4_575 ?
C48A C44A C43A 30.4(4) 4_575 . ?
C48A C44A C45A 92.7(5) 4_575 . ?
C48A C44A C46A 119.5(6) 4_575 4_575 ?
C48A C44A C47A 65.1(5) 4_575 4_575 ?
C48A C44A C49A 61.8(5) 4_575 4_575 ?
C48A C44A C57A 150.7(7) 4_575 . ?
C48A C44A C58A 161.0(6) 4_575 4_575 ?
C48A C44A C59A 125.2(7) 4_575 4_575 ?
C49A C44A C43A 31.6(4) 4_575 . ?
C49A C44A C45A 149.9(6) 4_575 . ?
C49A C44A C46A 160.1(6) 4_575 4_575 ?
C49A C44A C47A 125.5(6) 4_575 4_575 ?
C49A C44A C57A 92.3(6) 4_575 . ?
C49A C44A C58A 117.5(6) 4_575 4_575 ?
C49A C44A C59A 64.5(5) 4_575 4_575 ?
C57A C44A C46A 80.0(5) . 4_575 ?
C57A C44A C58A 26.1(4) . 4_575 ?
C58A C44A C46A 54.0(4) 4_575 4_575 ?
C59A C44A C45A 133.4(7) 4_575 . ?
C59A C44A C46A 107.3(6) 4_575 4_575 ?
C59A C44A C47A 155.9(7) 4_575 4_575 ?
C59A C44A C57A 28.0(4) 4_575 . ?
C59A C44A C58A 53.9(4) 4_575 4_575 ?
C27A C45A C29A 6.3(4) . 4_575 ?
C27A C45A C44A 120.9(6) . . ?
C27A C45A C45A 98.2(4) . 4_575 ?
C27A C45A C46A 119.2(6) . . ?
C27A C45A C48A 80.1(4) . 4_575 ?
C27A C45A C58A 152.1(5) . 4_575 ?
C29A C45A C48A 73.9(3) 4_575 4_575 ?
C29A C45A C58A 149.5(4) 4_575 4_575 ?
C44A C45A C29A 114.6(5) . 4_575 ?
C44A C45A C45A 124.9(4) . 4_575 ?
C44A C45A C48A 41.9(4) . 4_575 ?
C44A C45A C58A 52.2(4) . 4_575 ?
C45A C45A C29A 103.2(3) 4_575 4_575 ?
C45A C45A C48A 149.7(3) 4_575 4_575 ?
C45A C45A C58A 74.7(3) 4_575 4_575 ?
C46A C45A C27A 142.9(9) 4_575 . ?
C46A C45A C29A 147.2(8) 4_575 4_575 ?
C46A C45A C29A 124.0(5) . 4_575 ?
C46A C45A C44A 86.6(8) 4_575 . ?
C46A C45A C44A 107.3(5) . . ?
C46A C45A C45A 45.0(7) 4_575 4_575 ?
C46A C45A C45A 21.1(3) . 4_575 ?
C46A C45A C46A 24.0(5) 4_575 . ?
C46A C45A C48A 127.4(8) 4_575 4_575 ?
C46A C45A C48A 143.6(5) . 4_575 ?
C46A C45A C58A 34.9(6) 4_575 4_575 ?
C46A C45A C58A 55.4(4) . 4_575 ?
C47A C45A C27A 48.1(7) 4_575 . ?
C47A C45A C29A 42.5(7) 4_575 4_575 ?
C47A C45A C44A 77.8(8) 4_575 . ?
C47A C45A C45A 145.0(7) 4_575 4_575 ?
C47A C45A C46A 163.4(9) 4_575 . ?
C47A C45A C46A 163.8(13) 4_575 4_575 ?
C47A C45A C48A 36.5(7) 4_575 4_575 ?
C47A C45A C58A 129.0(9) 4_575 4_575 ?
C58A C45A C48A 92.6(4) 4_575 4_575 ?
C44A C46A C27A 85.7(4) 4_575 4_575 ?
C44A C46A C57A 47.6(4) 4_575 4_575 ?
C44A C46A C58A 91.3(5) 4_575 4_575 ?
C45A C46A C27A 24.7(6) 4_575 4_575 ?
C45A C46A C27A 89.5(4) . 4_575 ?
C45A C46A C44A 66.0(7) 4_575 4_575 ?
C45A C46A C44A 152.9(5) . 4_575 ?
C45A C46A C45A 113.9(9) 4_575 . ?
C45A C46A C46A 135.0(7) 4_575 4_575 ?
C45A C46A C47A 7.9(7) 4_575 . ?
C45A C46A C57A 120.5(5) . 4_575 ?
C45A C46A C57A 112.9(8) 4_575 4_575 ?
C45A C46A C58A 152.4(9) 4_575 4_575 ?
C45A C46A C58A 78.9(4) . 4_575 ?
C45A C46A C58A 128.2(9) 4_575 . ?
C46A C46A C27A 110.5(2) 4_575 4_575 ?
C46A C46A C44A 148.1(3) 4_575 4_575 ?
C46A C46A C45A 21.1(3) 4_575 . ?
C46A C46A C47A 140.3(3) 4_575 . ?
C46A C46A C57A 103.9(3) 4_575 4_575 ?
C46A C46A C58A 60.2(3) 4_575 4_575 ?
C46A C46A C58A 89.9(3) 4_575 . ?
C47A C46A C27A 30.0(3) . 4_575 ?
C47A C46A C44A 58.4(4) . 4_575 ?
C47A C46A C45A 119.4(5) . . ?
C47A C46A C57A 105.1(5) . 4_575 ?
C47A C46A C58A 145.0(5) . 4_575 ?
C47A C46A C58A 120.3(6) . . ?
C57A C46A C27A 127.9(4) 4_575 4_575 ?
C58A C46A C27A 141.3(5) . 4_575 ?
C58A C46A C27A 148.3(4) 4_575 4_575 ?
C58A C46A C44A 62.8(4) . 4_575 ?
C58A C46A C45A 108.1(5) . . ?
C58A C46A C57A 44.1(3) 4_575 4_575 ?
C58A C46A C57A 15.3(3) . 4_575 ?
C58A C46A C58A 29.7(4) . 4_575 ?
C27A C47A C26A 50.7(5) 4_575 4_575 ?
C27A C47A C29A 16.1(5) 4_575 . ?
C27A C47A C44A 154.8(7) 4_575 4_575 ?
C27A C47A C46A 109.4(7) 4_575 . ?
C27A C47A C48A 119.9(6) 4_575 . ?
C29A C47A C26A 35.1(4) . 4_575 ?
C29A C47A C48A 104.5(5) . . ?
C44A C47A C26A 119.0(5) 4_575 4_575 ?
C44A C47A C29A 149.4(6) 4_575 . ?
C44A C47A C48A 53.8(4) 4_575 . ?
C45A C47A C26A 146.4(9) 4_575 4_575 ?
C45A C47A C27A 103.3(10) 4_575 4_575 ?
C45A C47A C29A 118.9(9) 4_575 . ?
C45A C47A C44A 74.4(8) 4_575 4_575 ?
C45A C47A C46A 8.2(7) 4_575 . ?
C45A C47A C48A 127.6(9) 4_575 . ?
C46A C47A C26A 147.5(5) . 4_575 ?
C46A C47A C29A 124.5(6) . . ?
C46A C47A C44A 66.4(5) . 4_575 ?
C46A C47A C48A 119.4(6) . . ?
C48A C47A C26A 69.4(4) . 4_575 ?
C25A C48A C26A 40.9(4) 4_575 4_575 ?
C25A C48A C31A 6.4(5) 4_575 . ?
C25A C48A C44A 152.4(7) 4_575 4_575 ?
C25A C48A C45A 117.7(6) 4_575 4_575 ?
C25A C48A C47A 105.1(6) 4_575 . ?
C25A C48A C49A 121.9(7) 4_575 . ?
C26A C48A C45A 77.7(3) 4_575 4_575 ?
C31A C48A C26A 46.7(3) . 4_575 ?
C31A C48A C45A 122.5(5) . 4_575 ?
C31A C48A C47A 110.7(5) . . ?
C43A C48A C25A 101.8(9) 4_575 4_575 ?
C43A C48A C26A 134.9(8) 4_575 4_575 ?
C43A C48A C31A 95.4(8) 4_575 . ?
C43A C48A C44A 79.9(8) 4_575 4_575 ?
C43A C48A C45A 121.8(8) 4_575 4_575 ?
C43A C48A C47A 137.1(9) 4_575 . ?
C43A C48A C49A 20.9(6) 4_575 . ?
C44A C48A C26A 120.8(5) 4_575 4_575 ?
C44A C48A C31A 152.2(6) 4_575 . ?
C44A C48A C45A 45.5(4) 4_575 4_575 ?
C44A C48A C47A 61.1(5) 4_575 . ?
C44A C48A C49A 59.7(5) 4_575 . ?
C47A C48A C26A 64.3(4) . 4_575 ?
C47A C48A C45A 15.9(3) . 4_575 ?
C49A C48A C26A 147.7(5) . 4_575 ?
C49A C48A C31A 115.6(6) . . ?
C49A C48A C45A 103.6(5) . 4_575 ?
C49A C48A C47A 119.5(6) . . ?
C41A C49A C57A 81.4(4) 4_575 4_575 ?
C42A C49A C41A 47.8(5) 4_575 4_575 ?
C42A C49A C44A 153.9(7) 4_575 4_575 ?
C42A C49A C48A 113.7(6) 4_575 . ?
C42A C49A C50A 4.5(4) 4_575 . ?
C42A C49A C57A 127.0(6) 4_575 4_575 ?
C42A C49A C59A 116.1(7) 4_575 . ?
C43A C49A C41A 136.1(8) 4_575 4_575 ?
C43A C49A C42A 94.2(9) 4_575 4_575 ?
C43A C49A C44A 77.8(8) 4_575 4_575 ?
C43A C49A C48A 19.9(7) 4_575 . ?
C43A C49A C50A 98.5(8) 4_575 . ?
C43A C49A C57A 120.9(8) 4_575 4_575 ?
C43A C49A C59A 135.0(9) 4_575 . ?
C44A C49A C41A 124.8(5) 4_575 4_575 ?
C44A C49A C48A 58.6(5) 4_575 . ?
C44A C49A C50A 153.9(6) 4_575 . ?
C44A C49A C57A 45.9(4) 4_575 4_575 ?
C44A C49A C59A 60.1(5) 4_575 . ?
C48A C49A C41A 149.7(5) . 4_575 ?
C48A C49A C50A 117.9(5) . . ?
C48A C49A C57A 103.3(5) . 4_575 ?
C48A C49A C59A 117.7(6) . . ?
C50A C49A C41A 43.4(4) . 4_575 ?
C50A C49A C57A 123.2(5) . 4_575 ?
C50A C49A C59A 111.9(5) . . ?
C59A C49A C41A 68.9(4) . 4_575 ?
C59A C49A C57A 14.4(3) . 4_575 ?
C23A C50A C33A 6.1(4) 4_575 . ?
C23A C50A C41A 143.1(7) 4_575 4_575 ?
C23A C50A C43A 93.1(5) 4_575 4_575 ?
C23A C50A C49A 118.2(6) 4_575 . ?
C23A C50A C51A 124.3(6) 4_575 . ?
C33A C50A C43A 98.5(4) . 4_575 ?
C33A C50A C49A 123.4(5) . . ?
C33A C50A C51A 118.2(5) . . ?
C41A C50A C33A 137.5(6) 4_575 . ?
C41A C50A C43A 107.1(5) 4_575 4_575 ?
C41A C50A C49A 84.6(5) 4_575 . ?
C41A C50A C51A 21.9(4) 4_575 . ?
C42A C50A C23A 107.1(14) 4_575 4_575 ?
C42A C50A C33A 112.5(13) 4_575 . ?
C42A C50A C41A 96.1(13) 4_575 4_575 ?
C42A C50A C43A 14.1(11) 4_575 4_575 ?
C42A C50A C49A 11.7(11) 4_575 . ?
C42A C50A C51A 117.2(14) 4_575 . ?
C49A C50A C43A 25.1(3) . 4_575 ?
C49A C50A C51A 106.0(5) . . ?
C51A C50A C43A 127.0(5) . 4_575 ?
C39A C51A C54A 75.5(3) 4_575 4_575 ?
C40A C51A C39A 38.9(4) 4_575 4_575 ?
C40A C51A C42A 141.9(6) 4_575 4_575 ?
C40A C51A C50A 134.5(7) 4_575 . ?
C40A C51A C52A 18.7(5) 4_575 . ?
C40A C51A C54A 39.8(5) 4_575 4_575 ?
C40A C51A C56A 113.7(6) 4_575 4_575 ?
C40A C51A C60A 106.6(7) 4_575 . ?
C41A C51A C39A 146.9(10) 4_575 4_575 ?
C41A C51A C40A 152.0(13) 4_575 4_575 ?
C41A C51A C42A 46.6(8) 4_575 4_575 ?
C41A C51A C50A 58.3(9) 4_575 . ?
C41A C51A C52A 158.7(11) 4_575 . ?
C41A C51A C54A 114.4(10) 4_575 4_575 ?
C41A C51A C56A 40.9(9) 4_575 4_575 ?
C41A C51A C60A 49.6(9) 4_575 . ?
C42A C51A C39A 105.9(4) 4_575 4_575 ?
C42A C51A C54A 143.3(4) 4_575 4_575 ?
C42A C51A C56A 84.3(4) 4_575 4_575 ?
C50A C51A C39A 96.4(4) . 4_575 ?
C50A C51A C42A 12.3(3) . 4_575 ?
C50A C51A C54A 149.3(4) . 4_575 ?
C50A C51A C56A 96.6(5) . 4_575 ?
C52A C51A C39A 20.6(3) . 4_575 ?
C52A C51A C42A 126.1(5) . 4_575 ?
C52A C51A C50A 117.0(5) . . ?
C52A C51A C54A 57.5(4) . 4_575 ?
C52A C51A C56A 129.6(5) . 4_575 ?
C52A C51A C60A 123.7(6) . . ?
C56A C51A C39A 140.1(4) 4_575 4_575 ?
C56A C51A C54A 74.2(3) 4_575 4_575 ?
C60A C51A C39A 137.7(5) . 4_575 ?
C60A C51A C42A 94.0(5) . 4_575 ?
C60A C51A C50A 106.3(5) . . ?
C60A C51A C54A 66.8(4) . 4_575 ?
C60A C51A C56A 9.9(3) . 4_575 ?
C35A C52A C38A 42.0(3) . 4_575 ?
C35A C52A C41A 122.6(5) . 4_575 ?
C35A C52A C53A 104.9(5) . . ?
C35A C52A C54A 137.9(5) . 4_575 ?
C39A C52A C35A 2.6(5) 4_575 . ?
C39A C52A C38A 43.8(5) 4_575 4_575 ?
C39A C52A C41A 122.5(7) 4_575 4_575 ?
C39A C52A C51A 124.4(8) 4_575 . ?
C39A C52A C53A 106.7(7) 4_575 . ?
C39A C52A C54A 140.3(7) 4_575 4_575 ?
C40A C52A C35A 157.3(12) 4_575 . ?
C40A C52A C38A 143.7(12) 4_575 4_575 ?
C40A C52A C39A 158.0(14) 4_575 4_575 ?
C40A C52A C41A 37.0(9) 4_575 4_575 ?
C40A C52A C51A 36.6(9) 4_575 . ?
C40A C52A C53A 85.1(11) 4_575 . ?
C40A C52A C54A 47.7(10) 4_575 4_575 ?
C41A C52A C38A 146.4(4) 4_575 4_575 ?
C51A C52A C35A 124.8(6) . . ?
C51A C52A C38A 152.4(5) . 4_575 ?
C51A C52A C41A 6.3(3) . 4_575 ?
C51A C52A C53A 119.3(6) . . ?
C51A C52A C54A 82.4(5) . 4_575 ?
C53A C52A C38A 63.0(3) . 4_575 ?
C53A C52A C41A 116.6(5) . 4_575 ?
C53A C52A C54A 37.4(3) . 4_575 ?
C54A C52A C38A 98.3(4) 4_575 4_575 ?
C54A C52A C41A 80.7(4) 4_575 4_575 ?
C37A C53A C38A 42.5(2) . 4_575 ?
C37A C53A C39A 88.6(3) . 4_575 ?
C37A C53A C40A 130.0(4) . 4_575 ?
C37A C53A C52A 112.6(4) . . ?
C38A C53A C39A 46.4(2) 4_575 4_575 ?
C40A C53A C38A 89.0(4) 4_575 4_575 ?
C40A C53A C39A 42.9(3) 4_575 4_575 ?
C52A C53A C38A 70.5(3) . 4_575 ?
C52A C53A C39A 24.1(3) . 4_575 ?
C52A C53A C40A 19.4(3) . 4_575 ?
C53A C53A C37A 70.2(2) 4_575 . ?
C53A C53A C38A 111.6(2) 4_575 4_575 ?
C53A C53A C39A 151.0(2) 4_575 4_575 ?
C53A C53A C40A 145.7(3) 4_575 4_575 ?
C53A C53A C52A 159.1(3) 4_575 . ?
C53A C53A C54A 49.5(3) 4_575 . ?
C53A C53A C54A 86.2(4) 4_575 4_575 ?
C54A C53A C37A 149.9(6) 4_575 . ?
C54A C53A C37A 117.2(5) . . ?
C54A C53A C38A 146.6(6) 4_575 4_575 ?
C54A C53A C38A 149.0(4) . 4_575 ?
C54A C53A C39A 105.4(5) 4_575 4_575 ?
C54A C53A C39A 136.6(5) . 4_575 ?
C54A C53A C40A 63.7(5) 4_575 4_575 ?
C54A C53A C40A 99.1(5) . 4_575 ?
C54A C53A C52A 83.0(5) 4_575 . ?
C54A C53A C52A 117.9(5) . . ?
C54A C53A C54A 36.7(5) 4_575 . ?
C40A C54A C51A 25.3(3) . 4_575 ?
C40A C54A C52A 15.4(3) . 4_575 ?
C40A C54A C55A 111.6(5) . . ?
C40A C54A C60A 68.5(4) . 4_575 ?
C52A C54A C51A 40.1(3) 4_575 4_575 ?
C52A C54A C60A 83.0(4) 4_575 4_575 ?
C53A C54A C40A 74.9(5) 4_575 . ?
C53A C54A C40A 117.3(5) . . ?
C53A C54A C51A 138.1(4) . 4_575 ?
C53A C54A C51A 99.2(5) 4_575 4_575 ?
C53A C54A C52A 59.6(4) 4_575 4_575 ?
C53A C54A C52A 102.1(4) . 4_575 ?
C53A C54A C53A 44.3(6) 4_575 . ?
C53A C54A C55A 158.4(6) 4_575 . ?
C53A C54A C55A 120.6(5) . . ?
C53A C54A C60A 139.9(5) 4_575 4_575 ?
C53A C54A C60A 152.1(5) . 4_575 ?
C54A C54A C40A 159.8(3) 4_575 . ?
C54A C54A C51A 152.7(2) 4_575 4_575 ?
C54A C54A C52A 148.4(3) 4_575 4_575 ?
C54A C54A C53A 49.5(3) 4_575 . ?
C54A C54A C53A 93.8(4) 4_575 4_575 ?
C54A C54A C55A 73.4(2) 4_575 . ?
C54A C54A C60A 115.5(2) 4_575 4_575 ?
C55A C54A C51A 86.3(3) . 4_575 ?
C55A C54A C52A 125.3(4) . 4_575 ?
C55A C54A C60A 43.4(3) . 4_575 ?
C60A C54A C51A 43.1(3) 4_575 4_575 ?
C54A C55A C54A 33.2(4) . 4_575 ?
C54A C55A C56A 137.4(4) . 4_575 ?
C54A C55A C56A 107.3(4) 4_575 4_575 ?
C54A C55A C56A 137.4(4) 4_575 . ?
C54A C55A C56A 107.3(4) . . ?
C56A C55A C56A 100.0(6) . 4_575 ?
C60A C55A C54A 121.6(4) . . ?
C60A C55A C54A 89.5(4) . 4_575 ?
C60A C55A C54A 89.5(4) 4_575 . ?
C60A C55A C54A 121.6(4) 4_575 4_575 ?
C60A C55A C56A 19.3(4) 4_575 . ?
C60A C55A C56A 119.0(5) 4_575 4_575 ?
C60A C55A C56A 19.3(4) . 4_575 ?
C60A C55A C56A 119.0(5) . . ?
C60A C55A C60A 137.6(6) . 4_575 ?
C41A C56A C51A 14.3(3) . 4_575 ?
C41A C56A C58A 128.7(5) . 4_575 ?
C51A C56A C58A 138.8(4) 4_575 4_575 ?
C55A C56A C41A 106.2(5) . . ?
C55A C56A C51A 92.0(4) . 4_575 ?
C55A C56A C58A 108.6(4) . 4_575 ?
C57A C56A C41A 122.9(6) . . ?
C57A C56A C51A 135.0(5) . 4_575 ?
C57A C56A C55A 119.4(6) . . ?
C57A C56A C58A 11.1(4) . 4_575 ?
C59A C56A C41A 96.2(6) 4_575 . ?
C59A C56A C51A 109.8(6) 4_575 4_575 ?
C59A C56A C55A 146.3(7) 4_575 . ?
C59A C56A C57A 28.9(5) 4_575 . ?
C59A C56A C58A 38.8(5) 4_575 4_575 ?
C60A C56A C41A 44.3(10) 4_575 . ?
C60A C56A C51A 31.3(10) 4_575 4_575 ?
C60A C56A C55A 67.6(12) 4_575 . ?
C60A C56A C57A 165.9(13) 4_575 . ?
C60A C56A C58A 164.3(11) 4_575 4_575 ?
C60A C56A C59A 140.2(15) 4_575 4_575 ?
C44A C57A C46A 52.4(4) . 4_575 ?
C44A C57A C49A 41.8(4) . 4_575 ?
C44A C57A C57A 126.2(4) . 4_575 ?
C44A C57A C60A 113.2(5) . 4_575 ?
C46A C57A C49A 92.6(4) 4_575 4_575 ?
C56A C57A C44A 116.5(6) . . ?
C56A C57A C46A 151.0(5) . 4_575 ?
C56A C57A C49A 75.7(5) . 4_575 ?
C56A C57A C57A 100.5(4) . 4_575 ?
C56A C57A C60A 3.6(3) . 4_575 ?
C57A C57A C46A 76.1(3) 4_575 4_575 ?
C57A C57A C49A 149.5(2) 4_575 4_575 ?
C57A C57A C60A 102.2(3) 4_575 4_575 ?
C58A C57A C44A 107.7(6) . . ?
C58A C57A C44A 85.1(8) 4_575 . ?
C58A C57A C46A 32.9(7) 4_575 4_575 ?
C58A C57A C46A 55.8(4) . 4_575 ?
C58A C57A C49A 125.4(9) 4_575 4_575 ?
C58A C57A C49A 142.9(5) . 4_575 ?
C58A C57A C56A 145.7(10) 4_575 . ?
C58A C57A C56A 121.4(6) . . ?
C58A C57A C57A 21.4(4) . 4_575 ?
C58A C57A C57A 46.8(8) 4_575 4_575 ?
C58A C57A C58A 25.4(6) 4_575 . ?
C58A C57A C59A 156.9(13) 4_575 4_575 ?
C58A C57A C60A 122.8(5) . 4_575 ?
C58A C57A C60A 146.4(9) 4_575 4_575 ?
C59A C57A C44A 73.4(8) 4_575 . ?
C59A C57A C46A 124.5(9) 4_575 4_575 ?
C59A C57A C49A 31.9(7) 4_575 4_575 ?
C59A C57A C56A 47.0(8) 4_575 . ?
C59A C57A C57A 145.1(8) 4_575 4_575 ?
C59A C57A C58A 160.6(9) 4_575 . ?
C59A C57A C60A 44.6(7) 4_575 4_575 ?
C60A C57A C46A 148.1(4) 4_575 4_575 ?
C60A C57A C49A 72.6(4) 4_575 4_575 ?
C44A C58A C45A 46.5(4) 4_575 4_575 ?
C44A C58A C46A 92.0(4) 4_575 4_575 ?
C44A C58A C56A 85.1(4) 4_575 4_575 ?
C45A C58A C56A 126.4(4) 4_575 4_575 ?
C46A C58A C44A 63.2(4) . 4_575 ?
C46A C58A C45A 45.7(3) 4_575 4_575 ?
C46A C58A C45A 16.9(3) . 4_575 ?
C46A C58A C46A 29.9(5) . 4_575 ?
C46A C58A C56A 141.8(4) . 4_575 ?
C46A C58A C56A 149.6(4) 4_575 4_575 ?
C57A C58A C44A 68.8(8) 4_575 4_575 ?
C57A C58A C44A 155.2(5) . 4_575 ?
C57A C58A C45A 114.9(8) 4_575 4_575 ?
C57A C58A C45A 123.1(5) . 4_575 ?
C57A C58A C46A 109.7(5) . . ?
C57A C58A C46A 156.9(8) 4_575 4_575 ?
C57A C58A C46A 131.8(9) 4_575 . ?
C57A C58A C46A 80.1(5) . 4_575 ?
C57A C58A C56A 23.2(7) 4_575 4_575 ?
C57A C58A C56A 90.0(5) . 4_575 ?
C57A C58A C57A 111.8(11) 4_575 . ?
C57A C58A C58A 133.2(8) 4_575 4_575 ?
C57A C58A C59A 11.6(7) 4_575 . ?
C58A C58A C44A 148.7(3) 4_575 4_575 ?
C58A C58A C45A 105.3(3) 4_575 4_575 ?
C58A C58A C46A 60.2(3) 4_575 4_575 ?
C58A C58A C46A 90.1(3) 4_575 . ?
C58A C58A C56A 111.2(3) 4_575 4_575 ?
C58A C58A C57A 21.4(4) 4_575 . ?
C58A C58A C59A 140.2(4) 4_575 . ?
C59A C58A C44A 58.1(4) . 4_575 ?
C59A C58A C45A 103.6(5) . 4_575 ?
C59A C58A C46A 145.5(5) . 4_575 ?
C59A C58A C46A 120.5(5) . . ?
C59A C58A C56A 29.3(4) . 4_575 ?
C59A C58A C57A 119.2(6) . . ?
C44A C59A C41A 117.0(5) 4_575 4_575 ?
C44A C59A C49A 55.5(5) 4_575 . ?
C44A C59A C60A 150.3(5) 4_575 . ?
C49A C59A C41A 65.0(4) . 4_575 ?
C56A C59A C41A 50.6(5) 4_575 4_575 ?
C56A C59A C44A 156.7(6) 4_575 4_575 ?
C56A C59A C49A 115.6(7) 4_575 . ?
C56A C59A C58A 111.9(7) 4_575 . ?
C56A C59A C60A 12.3(5) 4_575 . ?
C57A C59A C41A 148.9(9) 4_575 4_575 ?
C57A C59A C44A 78.6(8) 4_575 4_575 ?
C57A C59A C49A 133.6(9) 4_575 . ?
C57A C59A C56A 104.1(10) 4_575 4_575 ?
C57A C59A C58A 11.5(6) 4_575 . ?
C57A C59A C60A 115.9(10) 4_575 . ?
C58A C59A C41A 149.3(5) . 4_575 ?
C58A C59A C44A 68.0(5) . 4_575 ?
C58A C59A C49A 122.5(6) . . ?
C58A C59A C60A 122.9(6) . . ?
C60A C59A C41A 38.4(3) . 4_575 ?
C60A C59A C49A 103.4(5) . . ?
C40A C60A C54A 42.4(3) 4_575 4_575 ?
C41A C60A C40A 48.2(4) 4_575 4_575 ?
C41A C60A C51A 21.1(4) 4_575 . ?
C41A C60A C54A 90.3(5) 4_575 4_575 ?
C41A C60A C55A 136.0(6) 4_575 . ?
C41A C60A C57A 109.7(6) 4_575 4_575 ?
C41A C60A C59A 91.9(6) 4_575 . ?
C51A C60A C40A 27.7(3) . 4_575 ?
C51A C60A C54A 70.1(4) . 4_575 ?
C51A C60A C57A 128.7(5) . 4_575 ?
C55A C60A C40A 89.4(4) . 4_575 ?
C55A C60A C51A 116.9(5) . . ?
C55A C60A C54A 47.1(3) . 4_575 ?
C55A C60A C57A 98.7(5) . 4_575 ?
C55A C60A C59A 118.0(5) . . ?
C56A C60A C40A 153.3(11) 4_575 4_575 ?
C56A C60A C41A 119.2(13) 4_575 4_575 ?
C56A C60A C51A 138.8(13) 4_575 . ?
C56A C60A C54A 135.7(13) 4_575 4_575 ?
C56A C60A C55A 93.2(12) 4_575 . ?
C56A C60A C57A 10.4(10) 4_575 4_575 ?
C56A C60A C59A 27.5(11) 4_575 . ?
C57A C60A C40A 143.7(4) 4_575 4_575 ?
C57A C60A C54A 136.4(4) 4_575 4_575 ?
C59A C60A C40A 133.7(5) . 4_575 ?
C59A C60A C51A 112.2(5) . . ?
C59A C60A C54A 148.5(5) . 4_575 ?
C59A C60A C57A 19.5(3) . 4_575 ?
C1A C61A C3A 12.6(3) . 4_575 ?
C1A C61A C62A 115.4(6) . . ?
C1A C61A C68A 123.6(5) . 4_575 ?
C1A C61A C68A 118.8(6) . . ?
C2A C61A C1A 58.8(4) . . ?
C2A C61A C3A 59.4(3) . 4_575 ?
C2A C61A C61A 57.2(3) . 4_575 ?
C2A C61A C62A 116.3(6) . . ?
C2A C61A C68A 99.9(5) . 4_575 ?
C2A C61A C68A 120.8(6) . . ?
C3A C61A C68A 111.0(5) 4_575 4_575 ?
C61A C61A C1A 111.6(4) 4_575 . ?
C61A C61A C3A 106.1(3) 4_575 4_575 ?
C61A C61A C62A 112.0(4) 4_575 . ?
C61A C61A C68A 77.9(4) 4_575 . ?
C61A C61A C68A 52.2(3) 4_575 4_575 ?
C62A C61A C3A 127.5(6) . 4_575 ?
C62A C61A C68A 115.2(6) . . ?
C62A C61A C68A 120.7(5) . 4_575 ?
C68A C61A C3A 107.0(5) . 4_575 ?
C68A C61A C68A 25.8(5) . 4_575 ?
C63A C62A C61A 120.5(7) . . ?
C63A C62A C67A 123.4(7) . . ?
C67A C62A C61A 116.0(7) . . ?
C62A C63A C64A 114.8(7) . . ?
C63A C63A C62A 127.1(5) 4_575 . ?
C63A C63A C64A 117.4(4) 4_575 . ?
C65A C64A C63A 121.2(8) . . ?
C66A C65A C64A 119.0(8) . . ?
C65A C66A C67A 122.2(8) . . ?
C66A C67A C62A 119.0(8) . . ?
C61A C68A C61A 49.9(6) . 4_575 ?
C61A C68A C69A 109.6(7) . 4_575 ?
C68A C68A C61A 52.2(3) 4_575 4_575 ?
C68A C68A C61A 102.1(4) 4_575 . ?
C68A C68A C69A 46.4(5) 4_575 4_575 ?
C68A C68A C69A 100.9(7) 4_575 . ?
C69A C68A C61A 74.4(5) 4_575 4_575 ?
C69A C68A C61A 102.6(8) . . ?
C69A C68A C61A 108.9(8) . 4_575 ?
C69A C68A C69A 54.5(9) . 4_575 ?
C68A C69A C68A 32.7(7) . 4_575 ?
C68A C69A C69A 79.1(7) . 4_575 ?
C68A C69A C70A 109.6(9) . . ?
C69A C69A C68A 46.4(5) 4_575 4_575 ?
C69A C69A C70A 113.3(7) 4_575 . ?
C70A C69A C68A 117.7(9) . 4_575 ?
C69A C70A C71A 118.1(10) . . ?
O2B C74A C73A 130.3(6) 4_575 . ?
O2B C74A C75A 66.1(7) 4_575 . ?
C70B C74A O2B 107.6(17) 4_575 4_575 ?
C70B C74A C73A 51.5(15) 4_575 . ?
C70B C74A C75A 163.8(18) 4_575 . ?
C73A C74A C75A 120.0 . . ?
C70B C73A C74A 25.2(9) 4_575 . ?
C70B C73A C72A 143.7(9) 4_575 . ?
C72A C73A C74A 120.0 . . ?
C71A C72A C73A 120.0 . . ?
O1B C71A C70A 126.2(10) 4_575 . ?
C72A C71A O1B 89.2(7) . 4_575 ?
C72A C71A C70A 112.8(8) . . ?
C72A C71A C76A 120.0 . . ?
C76A C71A O1B 57.4(6) . 4_575 ?
C76A C71A C70A 127.2(8) . . ?
O1B C76A C69B 50.7(8) 4_575 4_575 ?
O1B C76A C71A 64.8(6) 4_575 . ?
O1B C76A C75A 84.7(6) 4_575 . ?
C71A C76A C69B 115.3(7) . 4_575 ?
C71A C76A C75A 120.0 . . ?
C75A C76A C69B 54.8(7) . 4_575 ?
O1B C75A C70B 84.6(7) 4_575 4_575 ?
O2B C75A O1B 86.4(7) 4_575 4_575 ?
O2B C75A C70B 52.7(7) 4_575 4_575 ?
C69B C75A O1B 46.0(8) 4_575 4_575 ?
C69B C75A O2B 67.4(9) 4_575 4_575 ?
C69B C75A C70B 103.4(10) 4_575 4_575 ?
C74A C75A O1B 89.3(5) . 4_575 ?
C74A C75A O2B 54.2(5) . 4_575 ?
C74A C75A C69B 107.8(9) . 4_575 ?
C74A C75A C70B 4.9(5) . 4_575 ?
C76A C75A O1B 47.5(5) . 4_575 ?
C76A C75A O2B 133.4(6) . 4_575 ?
C76A C75A C69B 73.6(8) . 4_575 ?
C76A C75A C70B 117.0(5) . 4_575 ?
C76A C75A C74A 120.0 . . ?
S1 C1S S2 177.9(3) . . ?

loop_
_geom_bond_atom_site_label_1
_geom_bond_atom_site_label_2
_geom_bond_distance
_geom_bond_site_symmetry_2
_geom_bond_publ_flag
O1B C69B 1.352(19) . ?
O1B C71A 1.49(3) 4_575 ?
O1B C76A 1.38(3) 4_575 ?
O1B C75A 1.87(3) 4_575 ?
O2B C69B 1.62(2) . ?
O2B C70B 1.599(19) . ?
O2B C74A 1.306(13) 4_575 ?
O2B C75A 1.47(3) 4_575 ?
C61B C62B 1.455(9) . ?
C61B C66B 1.497(11) . ?
C61B C1B 1.378(8) . ?
C61B C1B 1.378(8) 4_575 ?
C61B C2B 1.615(7) 4_575 ?
C61B C2B 1.615(7) . ?
C61B C1C 1.562(9) . ?
C61B C1C 1.562(9) 4_575 ?
C62B C63B 1.385(6) 4_575 ?
C62B C63B 1.385(6) . ?
C63B C64B 1.403(7) . ?
C64B C65B 1.329(7) . ?
C66B C67B 1.326(14) . ?
C66B C67B 1.326(15) 4_575 ?
C67B C67B 2.00(3) 4_575 ?
C67B C68B 1.556(18) . ?
C68B C68B 1.14(3) 4_575 ?
C68B C69B 1.35(2) . ?
C69B C76A 1.70(3) 4_575 ?
C69B C75A 1.45(3) 4_575 ?
C70B C74A 0.609(17) 4_575 ?
C70B C73A 1.12(3) 4_575 ?
C70B C75A 1.98(3) 4_575 ?
C1B C1B 1.139(12) 4_575 ?
C1B C2B 0.731(8) 4_575 ?
C1B C2B 1.647(9) . ?
C1B C3B 1.492(9) 4_575 ?
C1B C6B 1.432(8) . ?
C1B C6B 2.020(9) 4_575 ?
C1B C9B 1.440(8) . ?
C2B C2B 1.912(13) 4_575 ?
C2B C3B 1.455(8) . ?
C2B C6B 1.958(9) 4_575 ?
C2B C9B 0.843(9) 4_575 ?
C2B C10B 1.894(7) 4_575 ?
C2B C12B 1.458(7) . ?
C3B C4B 1.394(7) . ?
C3B C6B 1.329(9) 4_575 ?
C3B C7B 1.127(9) 4_575 ?
C3B C8B 1.050(10) 4_575 ?
C3B C9B 1.260(9) 4_575 ?
C3B C14B 1.419(9) . ?
C4B C5B 1.475(5) . ?
C4B C6B 0.749(8) 4_575 ?
C4B C7B 0.932(8) 4_575 ?
C4B C17B 1.439(7) . ?
C4B C21B 1.680(7) 4_575 ?
C5B C6B 1.325(8) . ?
C5B C6B 1.325(8) 4_575 ?
C5B C19B 1.444(7) . ?
C6B C6B 1.782(15) 4_575 ?
C6B C7B 1.479(9) . ?
C7B C8B 1.446(12) . ?
C7B C14B 1.672(11) 4_575 ?
C7B C15B 2.022(8) 4_575 ?
C7B C16B 1.974(8) 4_575 ?
C7B C17B 1.270(9) 4_575 ?
C7B C21B 1.393(8) . ?
C8B C9B 1.449(11) . ?
C8B C13B 1.645(11) 4_575 ?
C8B C14B 0.395(10) 4_575 ?
C8B C15B 1.656(9) 4_575 ?
C8B C24B 1.409(9) . ?
C9B C10B 1.379(8) . ?
C9B C12B 1.088(8) 4_575 ?
C9B C13B 1.560(9) 4_575 ?
C9B C14B 1.678(10) 4_575 ?
C10B C11B 1.412(5) . ?
C10B C12B 0.474(8) 4_575 ?
C10B C13B 1.243(9) 4_575 ?
C10B C26B 1.383(7) . ?
C10B C30B 2.030(7) 4_575 ?
C11B C12B 1.425(7) . ?
C11B C12B 1.425(7) 4_575 ?
C11B C28B 1.408(6) . ?
C12B C13B 1.517(11) . ?
C12B C26B 1.840(9) 4_575 ?
C13B C14B 1.496(11) . ?
C13B C24B 1.622(9) 4_575 ?
C13B C25B 1.443(8) 4_575 ?
C13B C26B 1.068(8) 4_575 ?
C13B C30B 1.361(8) . ?
C14B C15B 1.371(8) . ?
C14B C24B 1.015(8) 4_575 ?
C15B C16B 1.420(7) . ?
C15B C22B 1.492(7) 4_575 ?
C15B C23B 0.869(6) 4_575 ?
C15B C24B 1.012(7) 4_575 ?
C15B C32B 1.420(6) . ?
C16B C17B 1.360(7) . ?
C16B C21B 1.053(7) 4_575 ?
C16B C22B 0.460(7) 4_575 ?
C16B C23B 1.619(7) 4_575 ?
C16B C34B 1.422(7) . ?
C16B C39B 1.774(7) 4_575 ?
C17B C18B 1.447(8) . ?
C17B C20B 1.403(8) 4_575 ?
C17B C21B 0.320(7) 4_575 ?
C17B C22B 1.775(7) 4_575 ?
C18B C19B 1.398(6) . ?
C18B C20B 0.049(8) 4_575 ?
C18B C21B 1.479(7) 4_575 ?
C18B C36B 1.487(8) . ?
C18B C38B 1.421(7) 4_575 ?
C19B C20B 1.417(5) . ?
C19B C20B 1.417(5) 4_575 ?
C20B C21B 1.432(7) . ?
C20B C36B 1.497(7) 4_575 ?
C20B C38B 1.428(7) . ?
C21B C22B 1.458(6) . ?
C22B C23B 1.426(7) . ?
C22B C33B 1.873(7) 4_575 ?
C22B C34B 1.005(7) 4_575 ?
C22B C39B 1.451(7) . ?
C23B C24B 1.431(7) . ?
C23B C32B 0.714(7) 4_575 ?
C23B C33B 1.498(7) 4_575 ?
C23B C34B 1.887(8) 4_575 ?
C23B C42B 1.443(6) . ?
C24B C25B 1.450(7) . ?
C24B C31B 1.921(7) 4_575 ?
C24B C32B 1.522(7) 4_575 ?
C25B C26B 1.357(8) . ?
C25B C30B 0.791(8) 4_575 ?
C25B C31B 1.000(7) 4_575 ?
C25B C32B 1.933(8) 4_575 ?
C25B C43B 1.432(7) . ?
C26B C27B 1.407(7) . ?
C26B C29B 1.522(7) 4_575 ?
C26B C30B 0.709(7) 4_575 ?
C27B C28B 1.367(6) . ?
C27B C29B 0.268(7) 4_575 ?
C27B C30B 1.483(8) 4_575 ?
C27B C45B 1.400(7) . ?
C27B C47B 1.717(7) 4_575 ?
C28B C29B 1.575(6) . ?
C28B C29B 1.575(6) 4_575 ?
C29B C30B 1.472(7) . ?
C29B C45B 1.160(7) 4_575 ?
C29B C47B 1.467(7) . ?
C30B C31B 1.476(7) . ?
C30B C43B 1.796(8) 4_575 ?
C31B C32B 1.511(8) . ?
C31B C42B 1.560(8) 4_575 ?
C31B C43B 0.453(7) 4_575 ?
C31B C44B 1.609(7) 4_575 ?
C31B C48B 1.484(7) . ?
C32B C33B 1.416(7) . ?
C32B C41B 1.978(8) 4_575 ?
C32B C42B 0.865(7) 4_575 ?
C32B C43B 1.658(8) 4_575 ?
C33B C34B 1.423(7) . ?
C33B C39B 1.903(9) 4_575 ?
C33B C40B 1.467(8) 4_575 ?
C33B C41B 0.875(7) 4_575 ?
C33B C42B 1.079(8) 4_575 ?
C33B C50B 1.458(8) . ?
C34B C35B 1.201(9) . ?
C34B C38B 1.985(10) 4_575 ?
C34B C39B 0.631(9) 4_575 ?
C34B C40B 1.401(8) 4_575 ?
C35B C36B 1.404(7) . ?
C35B C38B 1.376(8) 4_575 ?
C35B C39B 0.667(8) 4_575 ?
C35B C40B 1.079(7) 4_575 ?
C35B C52B 1.388(8) . ?
C35B C54B 1.792(8) 4_575 ?
C36B C37B 1.359(6) . ?
C36B C38B 0.174(9) 4_575 ?
C36B C39B 1.542(8) 4_575 ?
C37B C38B 1.532(7) . ?
C37B C38B 1.532(7) 4_575 ?
C37B C53B 1.397(7) . ?
C38B C39B 1.446(8) . ?
C39B C40B 1.326(7) . ?
C39B C52B 2.018(8) 4_575 ?
C40B C41B 1.448(7) . ?
C40B C50B 1.641(6) 4_575 ?
C40B C51B 1.621(7) 4_575 ?
C40B C52B 1.323(8) 4_575 ?
C40B C54B 1.447(8) . ?
C41B C42B 1.274(9) . ?
C41B C49B 1.841(7) 4_575 ?
C41B C50B 0.609(7) 4_575 ?
C41B C51B 1.861(8) 4_575 ?
C41B C56B 1.449(7) . ?
C42B C43B 1.454(8) . ?
C42B C50B 1.691(9) 4_575 ?
C43B C44B 1.255(8) . ?
C43B C48B 1.079(8) 4_575 ?
C44B C45B 1.447(7) . ?
C44B C47B 1.157(8) 4_575 ?
C44B C48B 0.339(9) 4_575 ?
C44B C49B 1.595(8) 4_575 ?
C44B C57B 1.448(7) . ?
C45B C46B 1.435(5) . ?
C45B C47B 0.371(7) 4_575 ?
C45B C48B 1.772(8) 4_575 ?
C46B C47B 1.385(6) 4_575 ?
C46B C47B 1.385(6) . ?
C46B C58B 1.456(7) 4_575 ?
C46B C58B 1.455(7) . ?
C47B C48B 1.481(8) . ?
C47B C57B 1.994(8) 4_575 ?
C48B C49B 1.370(9) . ?
C48B C57B 1.363(8) 4_575 ?
C49B C50B 1.440(6) . ?
C49B C56B 0.904(8) 4_575 ?
C49B C57B 0.687(8) 4_575 ?
C49B C59B 1.451(8) . ?
C50B C51B 1.452(8) . ?
C50B C55B 1.812(8) 4_575 ?
C50B C56B 0.865(7) 4_575 ?
C51B C52B 1.352(8) . ?
C51B C54B 0.915(7) 4_575 ?
C51B C55B 0.734(7) 4_575 ?
C51B C56B 1.477(8) 4_575 ?
C51B C60B 1.444(7) . ?
C52B C53B 1.381(6) . ?
C52B C54B 0.490(8) 4_575 ?
C52B C55B 1.922(8) 4_575 ?
C53B C54B 1.582(6) . ?
C53B C54B 1.582(6) 4_575 ?
C54B C55B 1.453(7) . ?
C55B C55B 1.967(12) 4_575 ?
C55B C56B 1.446(8) . ?
C55B C59B 1.800(8) 4_575 ?
C55B C60B 0.726(7) 4_575 ?
C55B C60B 1.472(8) . ?
C56B C57B 1.403(9) . ?
C56B C59B 1.516(8) 4_575 ?
C56B C60B 1.772(8) 4_575 ?
C57B C58B 1.452(7) . ?
C57B C58B 1.997(8) 4_575 ?
C57B C59B 1.104(8) 4_575 ?
C58B C58B 0.565(10) 4_575 ?
C58B C59B 1.460(8) . ?
C58B C59B 1.095(8) 4_575 ?
C59B C59B 1.652(11) 4_575 ?
C59B C60B 1.861(8) 4_575 ?
C59B C60B 1.445(8) . ?
C60B C60B 0.833(11) 4_575 ?
C1C C1C 1.675(16) 4_575 ?
C1C C2C 1.496(11) . ?
C1C C18C 1.507(10) . ?
C2C C3C 1.405(10) . ?
C2C C20C 1.397(9) . ?
C3C C3C 1.461(17) 4_575 ?
C3C C4C 1.429(9) . ?
C4C C5C 1.467(11) . ?
C4C C22C 1.373(8) . ?
C5C C6C 1.232(16) . ?
C6C C7C 1.428(10) . ?
C6C C7C 1.428(10) 4_575 ?
C7C C8C 1.478(9) . ?
C7C C23C 1.378(10) . ?
C8C C8C 1.391(15) 4_575 ?
C8C C9C 1.319(9) . ?
C9C C10C 1.444(7) . ?
C9C C25C 1.446(8) . ?
C10C C10C 1.382(12) 4_575 ?
C10C C11C 1.440(8) . ?
C11C C12C 1.344(9) . ?
C11C C26C 1.451(9) . ?
C12C C12C 1.662(14) 4_575 ?
C12C C13C 1.414(6) . ?
C13C C14C 1.390(3) . ?
C13C C28C 1.396(5) . ?
C14C C15C 1.369(4) . ?
C15C C16C 1.400(4) 4_575 ?
C15C C16C 1.400(4) . ?
C16C C17C 1.421(6) . ?
C16C C29C 1.398(6) . ?
C17C C17C 1.498(14) 4_575 ?
C17C C18C 1.323(10) . ?
C18C C19C 1.487(11) . ?
C19C C20C 1.417(8) . ?
C19C C30C 1.368(8) . ?
C20C C21C 1.439(9) . ?
C21C C22C 1.423(7) . ?
C21C C32C 1.422(6) . ?
C22C C23C 1.436(6) . ?
C23C C24C 1.444(7) . ?
C24C C25C 1.396(7) . ?
C24C C32C 1.429(7) . ?
C25C C26C 1.448(10) . ?
C26C C27C 1.449(9) . ?
C27C C28C 1.448(6) . ?
C27C C31C 1.438(6) . ?
C28C C29C 1.447(6) . ?
C29C C30C 1.461(6) . ?
C30C C31C 1.450(7) . ?
C31C C32C 1.553(8) . ?
C1A C2A 1.425(7) . ?
C1A C3A 0.470(9) 4_575 ?
C1A C4A 1.918(8) 4_575 ?
C1A C6A 1.467(9) . ?
C1A C9A 1.486(8) . ?
C1A C12A 2.014(9) 4_575 ?
C1A C13A 2.023(9) 4_575 ?
C1A C14A 1.334(8) 4_575 ?
C1A C61A 1.518(9) . ?
C2A C3A 1.624(7) . ?
C2A C3A 1.624(7) 4_575 ?
C2A C12A 1.526(7) . ?
C2A C12A 1.526(8) 4_575 ?
C2A C61A 1.376(8) 4_575 ?
C2A C61A 1.376(8) . ?
C3A C4A 1.449(8) . ?
C3A C6A 1.003(8) 4_575 ?
C3A C7A 2.021(9) 4_575 ?
C3A C9A 1.718(8) 4_575 ?
C3A C14A 1.441(8) . ?
C3A C61A 1.813(9) 4_575 ?
C4A C5A 1.225(5) . ?
C4A C6A 0.475(8) 4_575 ?
C4A C7A 1.637(8) 4_575 ?
C4A C17A 1.275(6) . ?
C5A C6A 1.586(7) 4_575 ?
C5A C6A 1.586(8) . ?
C5A C17A 2.028(5) . ?
C5A C17A 2.028(5) 4_575 ?
C5A C19A 1.322(6) . ?
C6A C7A 1.545(9) . ?
C6A C14A 1.992(9) 4_575 ?
C6A C17A 1.541(7) 4_575 ?
C7A C8A 1.500(9) . ?
C7A C14A 1.794(8) 4_575 ?
C7A C15A 1.164(8) 4_575 ?
C7A C16A 0.820(7) 4_575 ?
C7A C17A 1.171(8) 4_575 ?
C7A C21A 1.425(7) . ?
C8A C9A 1.454(8) . ?
C8A C13A 2.037(8) 4_575 ?
C8A C14A 1.163(8) 4_575 ?
C8A C15A 0.442(8) 4_575 ?
C8A C16A 1.793(8) 4_575 ?
C8A C24A 1.460(8) . ?
C8A C32A 1.303(7) 4_575 ?
C9A C10A 1.382(8) . ?
C9A C12A 1.926(8) 4_575 ?
C9A C13A 0.834(8) 4_575 ?
C9A C14A 0.566(8) 4_575 ?
C9A C15A 1.800(7) 4_575 ?
C9A C30A 1.942(9) 4_575 ?
C10A C11A 1.468(8) . ?
C10A C12A 1.551(8) 4_575 ?
C10A C13A 0.564(8) 4_575 ?
C10A C14A 1.927(8) 4_575 ?
C10A C26A 1.403(7) . ?
C10A C29A 1.862(8) 4_575 ?
C10A C30A 0.924(8) 4_575 ?
C11A C11A 0.797(10) 4_575 ?
C11A C12A 1.368(8) . ?
C11A C12A 1.027(8) 4_575 ?
C11A C13A 1.772(8) 4_575 ?
C11A C28A 1.458(6) . ?
C11A C29A 2.002(8) 4_575 ?
C12A C12A 1.026(11) 4_575 ?
C12A C13A 1.500(8) . ?
C13A C14A 1.392(9) . ?
C13A C26A 1.824(8) 4_575 ?
C13A C30A 1.318(9) . ?
C14A C15A 1.409(7) . ?
C15A C16A 1.378(6) . ?
C15A C24A 1.613(8) 4_575 ?
C15A C32A 1.380(6) . ?
C16A C17A 1.289(7) . ?
C16A C21A 0.768(6) 4_575 ?
C16A C22A 1.776(6) 4_575 ?
C16A C34A 1.398(6) . ?
C17A C18A 1.300(6) . ?
C17A C21A 1.207(6) 4_575 ?
C18A C19A 1.199(5) . ?
C18A C20A 0.579(6) 4_575 ?
C18A C21A 1.705(7) 4_575 ?
C18A C36A 1.490(7) . ?
C18A C38A 1.970(6) 4_575 ?
C19A C20A 1.685(6) . ?
C19A C20A 1.685(6) 4_575 ?
C20A C21A 1.491(7) . ?
C20A C35A 1.930(7) 4_575 ?
C20A C36A 0.981(7) 4_575 ?
C20A C38A 1.469(6) . ?
C21A C22A 1.484(6) . ?
C21A C34A 1.170(6) 4_575 ?
C21A C35A 1.875(7) 4_575 ?
C22A C23A 1.517(9) . ?
C22A C33A 1.297(7) 4_575 ?
C22A C34A 0.406(6) 4_575 ?
C22A C35A 1.205(8) 4_575 ?
C22A C39A 1.475(6) . ?
C23A C24A 1.552(9) . ?
C23A C32A 1.472(7) 4_575 ?
C23A C33A 0.328(8) 4_575 ?
C23A C34A 1.643(8) 4_575 ?
C23A C42A 1.348(9) . ?
C23A C50A 1.167(8) 4_575 ?
C24A C25A 1.402(9) . ?
C24A C31A 1.056(9) 4_575 ?
C24A C32A 0.332(8) 4_575 ?
C24A C33A 1.534(8) 4_575 ?
C25A C26A 1.323(8) . ?
C25A C30A 1.605(9) 4_575 ?
C25A C31A 0.407(9) 4_575 ?
C25A C32A 1.733(8) 4_575 ?
C25A C43A 1.448(9) . ?
C25A C48A 1.117(8) 4_575 ?
C26A C27A 1.455(8) . ?
C26A C29A 1.078(9) 4_575 ?
C26A C30A 0.539(8) 4_575 ?
C26A C31A 1.427(9) 4_575 ?
C26A C47A 1.874(8) 4_575 ?
C26A C48A 1.947(8) 4_575 ?
C27A C28A 1.448(7) . ?
C27A C29A 0.524(8) 4_575 ?
C27A C30A 1.848(9) 4_575 ?
C27A C45A 1.404(8) . ?
C27A C46A 2.027(8) 4_575 ?
C27A C47A 1.073(8) 4_575 ?
C28A C29A 1.433(7) . ?
C28A C29A 1.433(7) 4_575 ?
C29A C30A 1.395(9) . ?
C29A C45A 1.896(8) 4_575 ?
C29A C47A 1.462(8) . ?
C30A C31A 1.574(9) . ?
C31A C32A 1.385(8) . ?
C31A C43A 1.722(9) 4_575 ?
C31A C48A 1.498(9) . ?
C32A C33A 1.387(6) . ?
C33A C34A 1.368(6) . ?
C33A C42A 1.666(8) 4_575 ?
C33A C50A 1.463(7) . ?
C34A C35A 1.445(8) . ?
C34A C39A 1.806(6) 4_575 ?
C35A C36A 1.418(9) . ?
C35A C38A 1.308(8) 4_575 ?
C35A C39A 0.574(7) 4_575 ?
C35A C40A 1.869(8) 4_575 ?
C35A C52A 1.383(8) . ?
C36A C37A 1.548(7) . ?
C36A C38A 0.496(7) 4_575 ?
C36A C39A 1.741(8) 4_575 ?
C37A C38A 1.249(5) . ?
C37A C38A 1.249(5) 4_575 ?
C37A C53A 1.438(7) . ?
C37A C53A 1.438(7) 4_575 ?
C38A C39A 1.478(7) . ?
C38A C52A 1.953(8) 4_575 ?
C38A C53A 1.845(7) 4_575 ?
C39A C40A 1.303(8) . ?
C39A C51A 1.901(8) 4_575 ?
C39A C52A 0.811(7) 4_575 ?
C39A C53A 1.902(7) 4_575 ?
C40A C41A 1.480(9) . ?
C40A C51A 0.958(9) 4_575 ?
C40A C52A 0.515(8) 4_575 ?
C40A C53A 1.546(9) 4_575 ?
C40A C54A 1.435(8) . ?
C40A C60A 1.979(9) 4_575 ?
C41A C42A 1.395(9) . ?
C41A C49A 1.866(10) 4_575 ?
C41A C50A 1.289(8) 4_575 ?
C41A C51A 0.564(9) 4_575 ?
C41A C52A 1.858(9) 4_575 ?
C41A C56A 1.493(9) . ?
C41A C59A 1.920(9) 4_575 ?
C41A C60A 1.194(9) 4_575 ?
C42A C43A 1.358(10) . ?
C42A C49A 1.076(9) 4_575 ?
C42A C50A 0.413(10) 4_575 ?
C42A C51A 1.721(9) 4_575 ?
C43A C44A 1.404(9) . ?
C43A C48A 0.721(9) 4_575 ?
C43A C49A 0.753(9) 4_575 ?
C43A C50A 1.755(10) 4_575 ?
C44A C45A 1.430(10) . ?
C44A C46A 1.563(9) 4_575 ?
C44A C47A 1.452(9) 4_575 ?
C44A C48A 1.338(9) 4_575 ?
C44A C49A 1.354(10) 4_575 ?
C44A C57A 1.457(10) . ?
C44A C58A 1.557(9) 4_575 ?
C44A C59A 1.425(9) 4_575 ?
C45A C45A 1.835(14) 4_575 ?
C45A C46A 1.420(9) . ?
C45A C46A 0.722(8) 4_575 ?
C45A C47A 0.692(9) 4_575 ?
C45A C48A 2.004(9) 4_575 ?
C45A C58A 1.948(8) 4_575 ?
C46A C46A 0.815(12) 4_575 ?
C46A C47A 1.400(9) . ?
C46A C57A 1.944(9) 4_575 ?
C46A C58A 1.417(8) . ?
C46A C58A 1.633(8) 4_575 ?
C47A C48A 1.505(10) . ?
C48A C49A 1.382(9) . ?
C49A C50A 1.478(9) . ?
C49A C57A 2.029(9) 4_575 ?
C49A C59A 1.483(9) . ?
C50A C51A 1.492(9) . ?
C51A C52A 1.321(9) . ?
C51A C54A 2.033(8) 4_575 ?
C51A C56A 1.874(9) 4_575 ?
C51A C60A 1.479(9) . ?
C52A C53A 1.503(9) . ?
C52A C54A 1.730(8) 4_575 ?
C53A C53A 0.972(11) 4_575 ?
C53A C54A 1.058(8) 4_575 ?
C53A C54A 1.389(8) . ?
C54A C54A 0.833(11) 4_575 ?
C54A C55A 1.457(7) . ?
C54A C60A 1.987(9) 4_575 ?
C55A C56A 1.474(8) 4_575 ?
C55A C56A 1.474(8) . ?
C55A C60A 1.364(7) . ?
C55A C60A 1.364(7) 4_575 ?
C56A C57A 1.402(10) . ?
C56A C58A 2.007(9) 4_575 ?
C56A C59A 1.057(9) 4_575 ?
C56A C60A 0.487(9) 4_575 ?
C57A C57A 1.748(14) 4_575 ?
C57A C58A 1.373(9) . ?
C57A C58A 0.687(9) 4_575 ?
C57A C59A 0.698(9) 4_575 ?
C57A C60A 1.878(9) 4_575 ?
C58A C58A 0.808(12) 4_575 ?
C58A C59A 1.357(9) . ?
C59A C60A 1.466(9) . ?
C61A C61A 1.493(16) 4_575 ?
C61A C62A 1.528(11) . ?
C61A C68A 1.908(11) 4_575 ?
C61A C68A 1.541(10) . ?
C62A C63A 1.367(11) . ?
C62A C67A 1.410(12) . ?
C63A C63A 0.988(15) 4_575 ?
C63A C64A 1.489(11) . ?
C64A C65A 1.404(12) . ?
C65A C66A 1.356(12) . ?
C66A C67A 1.377(12) . ?
C68A C68A 0.848(17) 4_575 ?
C68A C69A 1.541(12) 4_575 ?
C68A C69A 1.137(11) . ?
C69A C69A 1.28(2) 4_575 ?
C69A C70A 1.475(15) . ?
C70A C71A 1.507(13) . ?
C74A C73A 1.3900 . ?
C74A C75A 1.3900 . ?
C73A C72A 1.3900 . ?
C72A C71A 1.3900 . ?
C71A C76A 1.3900 . ?
C76A C75A 1.3900 . ?
S1 C1S 1.511(4) . ?
S2 C1S 1.537(4) . ?

loop_
_geom_torsion_atom_site_label_1
_geom_torsion_atom_site_label_2
_geom_torsion_atom_site_label_3
_geom_torsion_atom_site_label_4
_geom_torsion
_geom_torsion_site_symmetry_1
_geom_torsion_site_symmetry_2
_geom_torsion_site_symmetry_3
_geom_torsion_site_symmetry_4
_geom_torsion_publ_flag
O1B C71A C76A C69B -4.6(10) 4_575 . . 4_575 ?
O1B C71A C76A C75A -67.0(7) 4_575 . . . ?
O1B C76A C75A O2B 10.6(9) 4_575 . . 4_575 ?
O1B C76A C75A C69B 44.6(10) 4_575 . . 4_575 ?
O1B C76A C75A C70B -52.4(9) 4_575 . . 4_575 ?
O1B C76A C75A C74A -56.8(7) 4_575 . . . ?
O2B C74A C73A C70B 80(2) 4_575 . . 4_575 ?
O2B C74A C73A C72A -82.9(9) 4_575 . . . ?
O2B C74A C75A O1B 86.0(8) 4_575 . . 4_575 ?
O2B C74A C75A C69B 43.2(9) 4_575 . . 4_575 ?
O2B C74A C75A C70B 70(5) 4_575 . . 4_575 ?
O2B C74A C75A C76A 124.2(7) 4_575 . . . ?
C61B C62B C63B C64B 176.9(5) . . . . ?
C61B C66B C67B C67B -137.6(14) . . . 4_575 ?
C61B C66B C67B C68B -166.6(8) . . . . ?
C61B C1B C2B C1B 89.2(8) . . . 4_575 ?
C61B C1B C2B C2B -90.8(8) . . . 4_575 ?
C61B C1B C2B C3B 122.8(5) . . . . ?
C61B C1B C2B C6B 112.1(4) . . . 4_575 ?
C61B C1B C2B C9B -172.1(12) . . . 4_575 ?
C61B C1B C2B C10B -123.0(6) . . . 4_575 ?
C61B C1B C2B C12B -117.6(7) . . . . ?
C61B C1B C6B C1B -68.7(6) . . . 4_575 ?
C61B C1B C6B C2B 143.5(15) . . . 4_575 ?
C61B C1B C6B C3B 137.0(8) . . . 4_575 ?
C61B C1B C6B C4B 144.0(12) . . . 4_575 ?
C61B C1B C6B C5B -72.7(9) . . . . ?
C61B C1B C6B C6B -68.7(6) . . . 4_575 ?
C61B C1B C6B C7B 138.5(6) . . . . ?
C61B C1B C9B C2B 4.3(14) . . . 4_575 ?
C61B C1B C9B C3B -140.0(7) . . . 4_575 ?
C61B C1B C9B C8B -142.8(6) . . . . ?
C61B C1B C9B C10B 62.4(11) . . . . ?
C61B C1B C9B C12B 55.6(10) . . . 4_575 ?
C61B C1B C9B C13B 139(2) . . . 4_575 ?
C61B C1B C9B C14B -150.2(6) . . . 4_575 ?
C61B C2B C3B C1B 34.3(6) . . . 4_575 ?
C61B C2B C3B C4B 43.2(9) . . . . ?
C61B C2B C3B C6B 39.0(7) . . . 4_575 ?
C61B C2B C3B C7B 53(2) . . . 4_575 ?
C61B C2B C3B C8B -160.2(7) . . . 4_575 ?
C61B C2B C3B C9B -169.7(11) . . . 4_575 ?
C61B C2B C3B C14B -167.4(6) . . . . ?
C61B C2B C12B C9B 167.9(12) . . . 4_575 ?
C61B C2B C12B C10B 169(3) . . . 4_575 ?
C61B C2B C12B C11B -49.1(10) . . . . ?
C61B C2B C12B C13B 166.6(6) . . . . ?
C61B C2B C12B C26B 177.3(7) . . . 4_575 ?
C61B C1C C2C C3C -59.5(9) . . . . ?
C61B C1C C2C C20C 153.2(6) . . . . ?
C61B C1C C18C C17C 57.6(10) . . . . ?
C61B C1C C18C C19C -152.7(6) . . . . ?
C62B C61B C66B C67B -63.7(9) . . . 4_575 ?
C62B C61B C66B C67B 63.7(9) . . . . ?
C62B C61B C1B C1B 114.5(5) . . . 4_575 ?
C62B C61B C1B C2B 90.0(6) . . . . ?
C62B C61B C1B C2B -8.4(9) . . . 4_575 ?
C62B C61B C1B C3B -74.5(11) . . . 4_575 ?
C62B C61B C1B C6B 146.6(4) . . . 4_575 ?
C62B C61B C1B C6B -159.7(6) . . . . ?
C62B C61B C1B C9B -10.3(8) . . . . ?
C62B C61B C2B C1B -173.6(7) . . . 4_575 ?
C62B C61B C2B C1B -129.9(5) . . . . ?
C62B C61B C2B C2B -102.0(4) . . . 4_575 ?
C62B C61B C2B C3B 145.9(6) . . . . ?
C62B C61B C2B C6B 171.2(3) . . . 4_575 ?
C62B C61B C2B C9B 21(4) . . . 4_575 ?
C62B C61B C2B C10B -33.3(7) . . . 4_575 ?
C62B C61B C2B C12B -35.0(7) . . . . ?
C62B C61B C1C C1C 110.1(5) . . . 4_575 ?
C62B C61B C1C C2C -151.0(6) . . . . ?
C62B C61B C1C C18C 13.0(9) . . . . ?
C62B C63B C64B C65B 1.0(8) . . . . ?
C63B C62B C63B C64B -2.7(8) 4_575 . . . ?
C63B C64B C65B C64B 0.8(11) . . . 4_575 ?
C66B C61B C62B C63B -89.8(5) . . . . ?
C66B C61B C62B C63B 89.8(5) . . . 4_575 ?
C66B C61B C1B C1B -98.9(3) . . . 4_575 ?
C66B C61B C1B C2B 138.2(7) . . . 4_575 ?
C66B C61B C1B C2B -123.4(4) . . . . ?
C66B C61B C1B C3B 72.1(10) . . . 4_575 ?
C66B C61B C1B C6B -66.8(4) . . . 4_575 ?
C66B C61B C1B C6B -13.1(8) . . . . ?
C66B C61B C1B C9B 136.3(5) . . . . ?
C66B C61B C2B C1B 52.5(9) . . . 4_575 ?
C66B C61B C2B C1B 96.2(7) . . . . ?
C66B C61B C2B C2B 124.1(7) . . . 4_575 ?
C66B C61B C2B C3B 12.0(9) . . . . ?
C66B C61B C2B C6B 37.3(6) . . . 4_575 ?
C66B C61B C2B C9B -113(4) . . . 4_575 ?
C66B C61B C2B C10B -167.3(5) . . . 4_575 ?
C66B C61B C2B C12B -169.0(6) . . . . ?
C66B C61B C1C C1C -110.0(5) . . . 4_575 ?
C66B C61B C1C C2C -11.1(9) . . . . ?
C66B C61B C1C C18C 152.9(6) . . . . ?
C66B C67B C68B C68B 19.4(10) . . . 4_575 ?
C66B C67B C68B C69B -176.5(13) . . . . ?
C67B C66B C67B C68B -29.0(16) 4_575 . . . ?
C67B C67B C68B C68B 0.002(6) 4_575 . . 4_575 ?
C67B C67B C68B C69B 164.2(14) 4_575 . . . ?
C67B C68B C69B O1B -170.6(19) . . . . ?
C67B C68B C69B O2B 48.8(19) . . . . ?
C67B C68B C69B C76A -93(2) . . . 4_575 ?
C67B C68B C69B C75A -17(3) . . . 4_575 ?
C68B C68B C69B O1B -12(3) 4_575 . . . ?
C68B C68B C69B O2B -152.8(8) 4_575 . . . ?
C68B C68B C69B C76A 65(3) 4_575 . . 4_575 ?
C68B C68B C69B C75A 141(2) 4_575 . . 4_575 ?
C69B O2B C70B C74A 59(2) . . . 4_575 ?
C69B O2B C70B C73A -17(3) . . . 4_575 ?
C69B O2B C70B C75A 44.8(13) . . . 4_575 ?
C69B C76A C75A O1B -44.6(10) 4_575 . . 4_575 ?
C69B C76A C75A O2B -34.0(10) 4_575 . . 4_575 ?
C69B C76A C75A C70B -96.9(10) 4_575 . . 4_575 ?
C69B C76A C75A C74A -101.4(9) 4_575 . . . ?
C70B O2B C69B O1B 17.3(17) . . . . ?
C70B O2B C69B C68B 171.0(13) . . . . ?
C70B O2B C69B C76A -36.4(17) . . . 4_575 ?
C70B O2B C69B C75A -57.2(17) . . . 4_575 ?
C70B C74A C73A C72A -163(2) 4_575 . . . ?
C70B C74A C75A O1B 16(5) 4_575 . . 4_575 ?
C70B C74A C75A O2B -70(5) 4_575 . . 4_575 ?
C70B C74A C75A C69B -27(5) 4_575 . . 4_575 ?
C70B C74A C75A C76A 54(5) 4_575 . . . ?
C70B C73A C72A C71A -12.0(15) 4_575 . . . ?
C1B C61B C62B C63B 124.2(5) 4_575 . . . ?
C1B C61B C62B C63B 56.2(8) . . . . ?
C1B C61B C62B C63B -56.2(8) 4_575 . . 4_575 ?
C1B C61B C62B C63B -124.2(5) . . . 4_575 ?
C1B C61B C66B C67B 90.4(10) 4_575 . . 4_575 ?
C1B C61B C66B C67B -90.4(10) . . . . ?
C1B C61B C66B C67B -142.2(9) 4_575 . . . ?
C1B C61B C66B C67B 142.2(9) . . . 4_575 ?
C1B C61B C1B C2B -24.5(3) 4_575 . . . ?
C1B C61B C1B C2B -122.9(7) 4_575 . . 4_575 ?
C1B C61B C1B C3B 171.0(8) 4_575 . . 4_575 ?
C1B C61B C1B C6B 85.8(7) 4_575 . . . ?
C1B C61B C1B C6B 32.1(4) 4_575 . . 4_575 ?
C1B C61B C1B C9B -124.8(5) 4_575 . . . ?
C1B C61B C2B C1B 43.7(7) 4_575 . . . ?
C1B C61B C2B C1B -43.7(7) . . . 4_575 ?
C1B C61B C2B C2B 27.9(3) . . . 4_575 ?
C1B C61B C2B C2B 71.6(7) 4_575 . . 4_575 ?
C1B C61B C2B C3B -84.2(7) . . . . ?
C1B C61B C2B C3B -40.5(7) 4_575 . . . ?
C1B C61B C2B C6B -58.9(4) . . . 4_575 ?
C1B C61B C2B C6B -15.2(6) 4_575 . . 4_575 ?
C1B C61B C2B C9B -165(5) 4_575 . . 4_575 ?
C1B C61B C2B C9B 151(4) . . . 4_575 ?
C1B C61B C2B C10B 96.6(7) . . . 4_575 ?
C1B C61B C2B C10B 140.3(11) 4_575 . . 4_575 ?
C1B C61B C2B C12B 94.9(8) . . . . ?
C1B C61B C2B C12B 138.6(11) 4_575 . . . ?
C1B C1B C2B C61B -89.2(8) 4_575 . . . ?
C1B C1B C2B C2B 180.003(2) 4_575 . . 4_575 ?
C1B C1B C2B C3B 33.6(6) 4_575 . . . ?
C1B C1B C2B C6B 22.9(8) 4_575 . . 4_575 ?
C1B C1B C2B C9B 98.7(14) 4_575 . . 4_575 ?
C1B C1B C2B C10B 147.8(11) 4_575 . . 4_575 ?
C1B C1B C2B C12B 153.2(12) 4_575 . . . ?
C1B C1B C6B C2B -147.8(11) 4_575 . . 4_575 ?
C1B C1B C6B C3B -154.2(4) 4_575 . . 4_575 ?
C1B C1B C6B C4B -147.3(14) 4_575 . . 4_575 ?
C1B C1B C6B C5B -4.0(6) 4_575 . . . ?
C1B C1B C6B C6B 0.001(3) 4_575 . . 4_575 ?
C1B C1B C6B C7B -152.7(4) 4_575 . . . ?
C1B C1B C9B C2B -78.7(15) 4_575 . . 4_575 ?
C1B C1B C9B C3B 136.9(5) 4_575 . . 4_575 ?
C1B C1B C9B C8B 134.1(5) 4_575 . . . ?
C1B C1B C9B C10B -20.7(11) 4_575 . . . ?
C1B C1B C9B C12B -27.4(10) 4_575 . . 4_575 ?
C1B C1B C9B C13B 56(3) 4_575 . . 4_575 ?
C1B C1B C9B C14B 126.8(5) 4_575 . . 4_575 ?
C1B C2B C3B C1B -19.4(4) . . . 4_575 ?
C1B C2B C3B C4B -10.5(7) . . . . ?
C1B C2B C3B C4B 8.9(9) 4_575 . . . ?
C1B C2B C3B C6B 4.7(8) 4_575 . . 4_575 ?
C1B C2B C3B C6B -14.6(5) . . . 4_575 ?
C1B C2B C3B C7B 19(2) 4_575 . . 4_575 ?
C1B C2B C3B C7B 0(2) . . . 4_575 ?
C1B C2B C3B C8B 165.5(9) 4_575 . . 4_575 ?
C1B C2B C3B C8B 146.1(7) . . . 4_575 ?
C1B C2B C3B C9B 156.0(12) 4_575 . . 4_575 ?
C1B C2B C3B C9B 136.6(9) . . . 4_575 ?
C1B C2B C3B C14B 158.3(8) 4_575 . . . ?
C1B C2B C3B C14B 139.0(5) . . . . ?
C1B C2B C12B C9B -106.1(18) 4_575 . . 4_575 ?
C1B C2B C12B C9B -134.1(11) . . . 4_575 ?
C1B C2B C12B C10B -105(4) 4_575 . . 4_575 ?
C1B C2B C12B C10B -133(3) . . . 4_575 ?
C1B C2B C12B C11B 37.0(19) 4_575 . . . ?
C1B C2B C12B C11B 9.0(10) . . . . ?
C1B C2B C12B C13B -135.3(6) . . . . ?
C1B C2B C12B C13B -107.3(15) 4_575 . . . ?
C1B C2B C12B C26B -124.6(8) . . . 4_575 ?
C1B C2B C12B C26B -96.6(17) 4_575 . . 4_575 ?
C1B C3B C4B C5B 22.8(6) 4_575 . . . ?
C1B C3B C4B C6B -3.6(7) 4_575 . . 4_575 ?
C1B C3B C4B C7B 179.6(7) 4_575 . . 4_575 ?
C1B C3B C4B C17B 161.4(4) 4_575 . . . ?
C1B C3B C4B C21B 156.6(4) 4_575 . . 4_575 ?
C1B C3B C14B C7B -152.9(11) 4_575 . . 4_575 ?
C1B C3B C14B C8B 101(6) 4_575 . . 4_575 ?
C1B C3B C14B C9B 14.1(8) 4_575 . . 4_575 ?
C1B C3B C14B C13B 9.0(11) 4_575 . . . ?
C1B C3B C14B C15B -138.4(8) 4_575 . . . ?
C1B C3B C14B C24B -93(4) 4_575 . . 4_575 ?
C1B C6B C7B C3B -1.9(6) . . . 4_575 ?
C1B C6B C7B C3B -25.1(8) 4_575 . . 4_575 ?
C1B C6B C7B C4B 150.7(13) 4_575 . . 4_575 ?
C1B C6B C7B C4B 173.9(12) . . . 4_575 ?
C1B C6B C7B C8B -13.1(10) 4_575 . . . ?
C1B C6B C7B C8B 10.1(7) . . . . ?
C1B C6B C7B C14B 18.6(7) . . . 4_575 ?
C1B C6B C7B C14B -4.5(10) 4_575 . . 4_575 ?
C1B C6B C7B C15B 57.3(10) . . . 4_575 ?
C1B C6B C7B C15B 34.1(13) 4_575 . . 4_575 ?
C1B C6B C7B C16B 125.2(7) . . . 4_575 ?
C1B C6B C7B C16B 102.0(10) 4_575 . . 4_575 ?
C1B C6B C7B C17B 157.7(6) . . . 4_575 ?
C1B C6B C7B C17B 134.5(7) 4_575 . . 4_575 ?
C1B C6B C7B C21B 125.1(7) 4_575 . . . ?
C1B C6B C7B C21B 148.2(6) . . . . ?
C1B C9B C10B C2B -20.6(7) . . . 4_575 ?
C1B C9B C10B C11B 14.6(11) . . . . ?
C1B C9B C10B C12B -21.1(18) . . . 4_575 ?
C1B C9B C10B C13B 161.0(9) . . . 4_575 ?
C1B C9B C10B C26B 150.4(7) . . . . ?
C1B C9B C10B C30B 144.9(7) . . . 4_575 ?
C2B C61B C62B C63B -52.2(6) . . . 4_575 ?
C2B C61B C62B C63B -128.2(5) 4_575 . . 4_575 ?
C2B C61B C62B C63B 128.2(5) . . . . ?
C2B C61B C62B C63B 52.2(6) 4_575 . . . ?
C2B C61B C66B C67B 164.4(9) 4_575 . . 4_575 ?
C2B C61B C66B C67B -68.2(12) 4_575 . . . ?
C2B C61B C66B C67B 68.2(12) . . . 4_575 ?
C2B C61B C66B C67B -164.4(9) . . . . ?
C2B C61B C1B C1B 24.5(3) . . . 4_575 ?
C2B C61B C1B C1B 122.9(7) 4_575 . . 4_575 ?
C2B C61B C1B C2B -98.4(8) . . . 4_575 ?
C2B C61B C1B C2B 98.4(8) 4_575 . . . ?
C2B C61B C1B C3B -66.1(10) 4_575 . . 4_575 ?
C2B C61B C1B C3B -164.5(9) . . . 4_575 ?
C2B C61B C1B C6B 56.6(4) . . . 4_575 ?
C2B C61B C1B C6B -151.4(12) 4_575 . . . ?
C2B C61B C1B C6B 110.2(8) . . . . ?
C2B C61B C1B C6B 155.0(8) 4_575 . . 4_575 ?
C2B C61B C1B C9B -100.3(6) . . . . ?
C2B C61B C1B C9B -1.9(6) 4_575 . . . ?
C2B C61B C2B C1B -71.6(7) 4_575 . . 4_575 ?
C2B C61B C2B C1B -27.9(3) 4_575 . . . ?
C2B C61B C2B C3B -112.1(6) 4_575 . . . ?
C2B C61B C2B C6B -86.8(4) 4_575 . . 4_575 ?
C2B C61B C2B C9B 123(4) 4_575 . . 4_575 ?
C2B C61B C2B C10B 68.7(7) 4_575 . . 4_575 ?
C2B C61B C2B C12B 67.0(8) 4_575 . . . ?
C2B C1B C2B C61B 90.8(8) 4_575 . . . ?
C2B C1B C2B C1B 179.997(3) 4_575 . . 4_575 ?
C2B C1B C2B C3B -146.4(6) 4_575 . . . ?
C2B C1B C2B C6B -157.1(8) 4_575 . . 4_575 ?
C2B C1B C2B C9B -81.3(14) 4_575 . . 4_575 ?
C2B C1B C2B C10B -32.2(11) 4_575 . . 4_575 ?
C2B C1B C2B C12B -26.8(12) 4_575 . . . ?
C2B C1B C6B C1B 147.8(11) 4_575 . . 4_575 ?
C2B C1B C6B C1B 12.9(4) . . . 4_575 ?
C2B C1B C6B C2B -134.9(14) . . . 4_575 ?
C2B C1B C6B C3B -141.3(6) . . . 4_575 ?
C2B C1B C6B C3B -6.5(10) 4_575 . . 4_575 ?
C2B C1B C6B C4B 1(2) 4_575 . . 4_575 ?
C2B C1B C6B C4B -134.3(13) . . . 4_575 ?
C2B C1B C6B C5B 143.8(10) 4_575 . . . ?
C2B C1B C6B C5B 8.9(9) . . . . ?
C2B C1B C6B C6B 12.9(4) . . . 4_575 ?
C2B C1B C6B C6B 147.8(11) 4_575 . . 4_575 ?
C2B C1B C6B C7B -5.0(12) 4_575 . . . ?
C2B C1B C6B C7B -139.8(5) . . . . ?
C2B C1B C9B C2B -67.0(14) . . . 4_575 ?
C2B C1B C9B C3B -144.3(16) 4_575 . . 4_575 ?
C2B C1B C9B C3B 148.6(6) . . . 4_575 ?
C2B C1B C9B C8B 145.8(6) . . . . ?
C2B C1B C9B C8B -147.2(16) 4_575 . . . ?
C2B C1B C9B C10B 58.1(15) 4_575 . . . ?
C2B C1B C9B C10B -8.9(11) . . . . ?
C2B C1B C9B C12B 51.3(15) 4_575 . . 4_575 ?
C2B C1B C9B C12B -15.7(10) . . . 4_575 ?
C2B C1B C9B C13B 135(3) 4_575 . . 4_575 ?
C2B C1B C9B C13B 68(3) . . . 4_575 ?
C2B C1B C9B C14B -154.5(16) 4_575 . . 4_575 ?
C2B C1B C9B C14B 138.5(6) . . . 4_575 ?
C2B C2B C3B C1B -34.4(6) 4_575 . . 4_575 ?
C2B C2B C3B C4B -25.5(7) 4_575 . . . ?
C2B C2B C3B C6B -29.7(5) 4_575 . . 4_575 ?
C2B C2B C3B C7B -15(2) 4_575 . . 4_575 ?
C2B C2B C3B C8B 131.0(6) 4_575 . . 4_575 ?
C2B C2B C3B C9B 121.6(8) 4_575 . . 4_575 ?
C2B C2B C3B C14B 123.9(5) 4_575 . . . ?
C2B C2B C12B C9B -143.9(9) 4_575 . . 4_575 ?
C2B C2B C12B C10B -143(3) 4_575 . . 4_575 ?
C2B C2B C12B C11B -0.8(7) 4_575 . . . ?
C2B C2B C12B C13B -145.2(5) 4_575 . . . ?
C2B C2B C12B C26B -134.4(9) 4_575 . . 4_575 ?
C2B C3B C4B C5B 18.6(8) . . . . ?
C2B C3B C4B C6B -7.9(8) . . . 4_575 ?
C2B C3B C4B C7B 175.4(8) . . . 4_575 ?
C2B C3B C4B C17B 157.1(5) . . . . ?
C2B C3B C4B C21B 152.3(5) . . . 4_575 ?
C2B C3B C14B C7B -168.4(8) . . . 4_575 ?
C2B C3B C14B C8B 86(6) . . . 4_575 ?
C2B C3B C14B C9B -1.4(5) . . . 4_575 ?
C2B C3B C14B C13B -6.5(8) . . . . ?
C2B C3B C14B C15B -153.9(6) . . . . ?
C2B C3B C14B C24B -108(4) . . . 4_575 ?
C2B C6B C7B C3B -3.4(5) 4_575 . . 4_575 ?
C2B C6B C7B C4B 172.4(11) 4_575 . . 4_575 ?
C2B C6B C7B C8B 8.6(6) 4_575 . . . ?
C2B C6B C7B C14B 17.1(6) 4_575 . . 4_575 ?
C2B C6B C7B C15B 55.8(9) 4_575 . . 4_575 ?
C2B C6B C7B C16B 123.7(7) 4_575 . . 4_575 ?
C2B C6B C7B C17B 156.2(5) 4_575 . . 4_575 ?
C2B C6B C7B C21B 146.8(5) 4_575 . . . ?
C2B C9B C10B C11B 35.2(12) 4_575 . . . ?
C2B C9B C10B C12B -0.5(18) 4_575 . . 4_575 ?
C2B C9B C10B C13B -178.4(11) 4_575 . . 4_575 ?
C2B C9B C10B C26B 171.1(9) 4_575 . . . ?
C2B C9B C10B C30B 165.6(9) 4_575 . . 4_575 ?
C2B C10B C11B C10B 16.4(10) 4_575 . . 4_575 ?
C2B C10B C11B C12B -10.5(11) 4_575 . . 4_575 ?
C2B C10B C11B C12B 6.4(7) 4_575 . . . ?
C2B C10B C11B C28B 155.2(4) 4_575 . . . ?
C2B C10B C26B C12B -13(4) 4_575 . . 4_575 ?
C2B C10B C26B C13B 19.6(9) 4_575 . . 4_575 ?
C2B C10B C26B C25B 2.1(12) 4_575 . . . ?
C2B C10B C26B C27B -132.2(7) 4_575 . . . ?
C2B C10B C26B C29B -127.5(7) 4_575 . . 4_575 ?
C2B C10B C26B C30B -24.9(19) 4_575 . . 4_575 ?
C2B C12B C13B C8B 5.8(7) . . . 4_575 ?
C2B C12B C13B C9B 0.8(6) . . . 4_575 ?
C2B C12B C13B C10B 178.7(18) . . . 4_575 ?
C2B C12B C13B C14B 10.6(8) . . . . ?
C2B C12B C13B C24B 27.8(12) . . . 4_575 ?
C2B C12B C13B C25B 138.6(10) . . . 4_575 ?
C2B C12B C13B C26B 168.3(7) . . . 4_575 ?
C2B C12B C13B C30B 154.8(6) . . . . ?
C3B C1B C2B C61B 163.9(11) 4_575 . . . ?
C3B C1B C2B C1B -106.8(9) 4_575 . . 4_575 ?
C3B C1B C2B C2B 73.2(9) 4_575 . . 4_575 ?
C3B C1B C2B C3B -73.3(10) 4_575 . . . ?
C3B C1B C2B C6B -84.0(9) 4_575 . . 4_575 ?
C3B C1B C2B C9B -8.2(17) 4_575 . . 4_575 ?
C3B C1B C2B C10B 41.0(12) 4_575 . . 4_575 ?
C3B C1B C2B C12B 46.4(12) 4_575 . . . ?
C3B C1B C6B C1B 154.2(4) 4_575 . . 4_575 ?
C3B C1B C6B C2B 6.5(10) 4_575 . . 4_575 ?
C3B C1B C6B C4B 7.0(13) 4_575 . . 4_575 ?
C3B C1B C6B C5B 150.2(7) 4_575 . . . ?
C3B C1B C6B C6B 154.2(4) 4_575 . . 4_575 ?
C3B C1B C6B C7B 1.5(5) 4_575 . . . ?
C3B C1B C9B C2B 144.3(16) 4_575 . . 4_575 ?
C3B C1B C9B C8B -2.8(5) 4_575 . . . ?
C3B C1B C9B C10B -157.6(11) 4_575 . . . ?
C3B C1B C9B C12B -164.3(10) 4_575 . . 4_575 ?
C3B C1B C9B C13B -81(3) 4_575 . . 4_575 ?
C3B C1B C9B C14B -10.2(5) 4_575 . . 4_575 ?
C3B C2B C12B C9B -12.9(9) . . . 4_575 ?
C3B C2B C12B C10B -12(4) . . . 4_575 ?
C3B C2B C12B C11B 130.2(7) . . . . ?
C3B C2B C12B C13B -14.2(8) . . . . ?
C3B C2B C12B C26B -3.4(12) . . . 4_575 ?
C3B C4B C5B C4B 7.8(11) . . . 4_575 ?
C3B C4B C5B C6B -27.7(7) . . . 4_575 ?
C3B C4B C5B C6B -11.0(7) . . . . ?
C3B C4B C5B C19B 139.8(5) . . . . ?
C3B C4B C17B C7B 16.9(6) . . . 4_575 ?
C3B C4B C17B C16B -17.3(8) . . . . ?
C3B C4B C17B C18B -145.0(5) . . . . ?
C3B C4B C17B C20B -144.1(5) . . . 4_575 ?
C3B C4B C17B C21B -37(2) . . . 4_575 ?
C3B C4B C17B C22B -26.7(8) . . . 4_575 ?
C3B C6B C7B C4B 175.8(12) 4_575 . . 4_575 ?
C3B C6B C7B C8B 12.0(5) 4_575 . . . ?
C3B C6B C7B C14B 20.5(5) 4_575 . . 4_575 ?
C3B C6B C7B C15B 59.1(9) 4_575 . . 4_575 ?
C3B C6B C7B C16B 127.1(9) 4_575 . . 4_575 ?
C3B C6B C7B C17B 159.6(7) 4_575 . . 4_575 ?
C3B C6B C7B C21B 150.1(8) 4_575 . . . ?
C3B C7B C8B C9B 13.6(6) 4_575 . . . ?
C3B C7B C8B C13B 69.9(15) 4_575 . . 4_575 ?
C3B C7B C8B C14B 153(2) 4_575 . . 4_575 ?
C3B C7B C8B C15B 162.0(7) 4_575 . . 4_575 ?
C3B C7B C8B C24B 157.2(9) 4_575 . . . ?
C3B C7B C21B C4B 79.0(14) 4_575 . . 4_575 ?
C3B C7B C21B C16B -80.8(15) 4_575 . . 4_575 ?
C3B C7B C21B C17B 115(2) 4_575 . . 4_575 ?
C3B C7B C21B C18B 72.7(17) 4_575 . . 4_575 ?
C3B C7B C21B C20B 72.0(17) 4_575 . . . ?
C3B C7B C21B C22B -73.6(15) 4_575 . . . ?
C3B C8B C9B C1B 3.7(7) 4_575 . . . ?
C3B C8B C9B C2B -11.7(12) 4_575 . . 4_575 ?
C3B C8B C9B C10B 162.0(9) 4_575 . . . ?
C3B C8B C9B C12B 160.0(13) 4_575 . . 4_575 ?
C3B C8B C9B C13B 167.8(8) 4_575 . . 4_575 ?
C3B C8B C9B C14B 151(2) 4_575 . . 4_575 ?
C3B C8B C24B C13B -97(3) 4_575 . . 4_575 ?
C3B C8B C24B C14B -47(25) 4_575 . . 4_575 ?
C3B C8B C24B C15B 62(3) 4_575 . . 4_575 ?
C3B C8B C24B C23B 50(3) 4_575 . . . ?
C3B C8B C24B C25B -90(3) 4_575 . . . ?
C3B C8B C24B C31B -61(3) 4_575 . . 4_575 ?
C3B C8B C24B C32B 30(3) 4_575 . . 4_575 ?
C3B C9B C10B C2B -143(2) 4_575 . . 4_575 ?
C3B C9B C10B C11B -107.5(18) 4_575 . . . ?
C3B C9B C10B C12B -143(3) 4_575 . . 4_575 ?
C3B C9B C10B C13B 38.9(18) 4_575 . . 4_575 ?
C3B C9B C10B C26B 28(2) 4_575 . . . ?
C3B C9B C10B C30B 23(2) 4_575 . . 4_575 ?
C3B C14B C15B C7B -9.6(5) . . . 4_575 ?
C3B C14B C15B C8B -20.6(19) . . . 4_575 ?
C3B C14B C15B C16B 1.8(10) . . . . ?
C3B C14B C15B C22B 14.1(12) . . . 4_575 ?
C3B C14B C15B C23B 135.7(13) . . . 4_575 ?
C3B C14B C15B C24B 166.0(10) . . . 4_575 ?
C3B C14B C15B C32B 141.6(7) . . . . ?
C4B C3B C14B C7B -18.3(5) . . . 4_575 ?
C4B C3B C14B C8B -124(6) . . . 4_575 ?
C4B C3B C14B C9B 148.7(8) . . . 4_575 ?
C4B C3B C14B C13B 143.5(6) . . . . ?
C4B C3B C14B C15B -3.9(10) . . . . ?
C4B C3B C14B C24B 42(4) . . . 4_575 ?
C4B C5B C6B C1B -159.3(10) 4_575 . . . ?
C4B C5B C6B C1B -3.2(8) . . . . ?
C4B C5B C6B C1B -5.4(5) . . . 4_575 ?
C4B C5B C6B C1B -161.5(7) 4_575 . . 4_575 ?
C4B C5B C6B C2B 12.1(9) . . . 4_575 ?
C4B C5B C6B C2B -144.0(10) 4_575 . . 4_575 ?
C4B C5B C6B C3B -56.3(13) 4_575 . . 4_575 ?
C4B C5B C6B C3B 99.9(14) . . . 4_575 ?
C4B C5B C6B C4B 156.2(7) . . . 4_575 ?
C4B C5B C6B C6B -8.5(3) . . . 4_575 ?
C4B C5B C6B C6B -164.6(5) 4_575 . . 4_575 ?
C4B C5B C6B C7B -11.6(5) 4_575 . . . ?
C4B C5B C6B C7B 144.6(5) . . . . ?
C4B C5B C19B C18B 2.4(5) 4_575 . . 4_575 ?
C4B C5B C19B C18B 148.5(4) 4_575 . . . ?
C4B C5B C19B C18B -148.5(4) . . . 4_575 ?
C4B C5B C19B C18B -2.4(5) . . . . ?
C4B C5B C19B C20B 147.8(4) 4_575 . . 4_575 ?
C4B C5B C19B C20B -147.8(4) . . . . ?
C4B C5B C19B C20B 3.2(5) 4_575 . . . ?
C4B C5B C19B C20B -3.2(5) . . . 4_575 ?
C4B C6B C7B C3B -175.8(12) 4_575 . . 4_575 ?
C4B C6B C7B C8B -163.8(11) 4_575 . . . ?
C4B C6B C7B C14B -155.3(11) 4_575 . . 4_575 ?
C4B C6B C7B C15B -116.7(12) 4_575 . . 4_575 ?
C4B C6B C7B C16B -48.7(11) 4_575 . . 4_575 ?
C4B C6B C7B C17B -16.2(9) 4_575 . . 4_575 ?
C4B C6B C7B C21B -25.7(10) 4_575 . . . ?
C4B C7B C8B C3B -23.0(9) 4_575 . . 4_575 ?
C4B C7B C8B C9B -9.4(11) 4_575 . . . ?
C4B C7B C8B C13B 46.9(19) 4_575 . . 4_575 ?
C4B C7B C8B C14B 129.9(19) 4_575 . . 4_575 ?
C4B C7B C8B C15B 139.0(9) 4_575 . . 4_575 ?
C4B C7B C8B C24B 134.2(9) 4_575 . . . ?
C4B C7B C21B C16B -159.8(7) 4_575 . . 4_575 ?
C4B C7B C21B C17B 35.6(15) 4_575 . . 4_575 ?
C4B C7B C21B C18B -6.3(9) 4_575 . . 4_575 ?
C4B C7B C21B C20B -7.0(8) 4_575 . . . ?
C4B C7B C21B C22B -152.6(6) 4_575 . . . ?
C4B C17B C18B C19B -2.9(6) . . . . ?
C4B C17B C18B C20B 103(22) . . . 4_575 ?
C4B C17B C18B C21B 137.9(17) . . . 4_575 ?
C4B C17B C18B C36B 136.6(5) . . . . ?
C4B C17B C18B C38B 142.0(6) . . . 4_575 ?
C4B C21B C22B C15B -24.2(8) 4_575 . . 4_575 ?
C4B C21B C22B C16B -68(2) 4_575 . . 4_575 ?
C4B C21B C22B C17B -82(11) 4_575 . . 4_575 ?
C4B C21B C22B C23B -14.5(10) 4_575 . . . ?
C4B C21B C22B C33B 54.2(12) 4_575 . . 4_575 ?
C4B C21B C22B C34B 123.1(9) 4_575 . . 4_575 ?
C4B C21B C22B C39B 128.4(6) 4_575 . . . ?
C5B C4B C17B C7B 163.3(7) . . . 4_575 ?
C5B C4B C17B C16B 129.1(6) . . . . ?
C5B C4B C17B C18B 1.4(6) . . . . ?
C5B C4B C17B C20B 2.3(6) . . . 4_575 ?
C5B C4B C17B C21B 110(2) . . . 4_575 ?
C5B C4B C17B C22B 119.7(6) . . . 4_575 ?
C5B C6B C7B C3B -153.5(7) . . . 4_575 ?
C5B C6B C7B C4B 22.3(9) . . . 4_575 ?
C5B C6B C7B C8B -141.6(6) . . . . ?
C5B C6B C7B C14B -133.0(5) . . . 4_575 ?
C5B C6B C7B C15B -94.4(9) . . . 4_575 ?
C5B C6B C7B C16B -26.4(10) . . . 4_575 ?
C5B C6B C7B C17B 6.0(8) . . . 4_575 ?
C5B C6B C7B C21B -3.4(8) . . . . ?
C5B C19B C20B C17B -4.7(6) . . . 4_575 ?
C5B C19B C20B C18B -157(10) . . . 4_575 ?
C5B C19B C20B C21B 4.2(6) . . . . ?
C5B C19B C20B C36B 140.8(5) . . . 4_575 ?
C5B C19B C20B C38B 141.8(5) . . . . ?
C6B C1B C2B C61B -112.1(4) 4_575 . . . ?
C6B C1B C2B C61B -124.5(6) . . . . ?
C6B C1B C2B C1B -35.3(11) . . . 4_575 ?
C6B C1B C2B C1B -22.9(8) 4_575 . . 4_575 ?
C6B C1B C2B C2B 157.1(8) 4_575 . . 4_575 ?
C6B C1B C2B C2B 144.7(11) . . . 4_575 ?
C6B C1B C2B C3B 10.7(4) 4_575 . . . ?
C6B C1B C2B C3B -1.7(7) . . . . ?
C6B C1B C2B C6B -12.4(4) . . . 4_575 ?
C6B C1B C2B C9B 75.8(11) 4_575 . . 4_575 ?
C6B C1B C2B C9B 63.4(12) . . . 4_575 ?
C6B C1B C2B C10B 124.9(5) 4_575 . . 4_575 ?
C6B C1B C2B C10B 112.5(6) . . . 4_575 ?
C6B C1B C2B C12B 117.9(7) . . . . ?
C6B C1B C2B C12B 130.3(6) 4_575 . . . ?
C6B C1B C6B C1B -0.001(5) 4_575 . . 4_575 ?
C6B C1B C6B C2B -147.8(11) 4_575 . . 4_575 ?
C6B C1B C6B C3B -154.2(4) 4_575 . . 4_575 ?
C6B C1B C6B C4B -147.3(14) 4_575 . . 4_575 ?
C6B C1B C6B C5B -4.0(6) 4_575 . . . ?
C6B C1B C6B C7B -152.7(4) 4_575 . . . ?
C6B C1B C9B C2B 161.4(16) . . . 4_575 ?
C6B C1B C9B C2B -140.7(16) 4_575 . . 4_575 ?
C6B C1B C9B C3B 17.1(6) . . . 4_575 ?
C6B C1B C9B C3B 75.0(8) 4_575 . . 4_575 ?
C6B C1B C9B C8B 14.3(8) . . . . ?
C6B C1B C9B C8B 72.2(9) 4_575 . . . ?
C6B C1B C9B C10B -140.5(8) . . . . ?
C6B C1B C9B C10B -82.6(11) 4_575 . . . ?
C6B C1B C9B C12B -89.3(10) 4_575 . . 4_575 ?
C6B C1B C9B C12B -147.2(8) . . . 4_575 ?
C6B C1B C9B C13B -64(3) . . . 4_575 ?
C6B C1B C9B C13B -6(3) 4_575 . . 4_575 ?
C6B C1B C9B C14B 64.8(9) 4_575 . . 4_575 ?
C6B C1B C9B C14B 6.9(8) . . . 4_575 ?
C6B C2B C3B C1B -4.7(8) 4_575 . . 4_575 ?
C6B C2B C3B C4B 4.2(4) 4_575 . . . ?
C6B C2B C3B C7B 14.3(19) 4_575 . . 4_575 ?
C6B C2B C3B C8B 160.7(9) 4_575 . . 4_575 ?
C6B C2B C3B C9B 151.3(9) 4_575 . . 4_575 ?
C6B C2B C3B C14B 153.6(8) 4_575 . . . ?
C6B C2B C12B C9B -50.7(10) 4_575 . . 4_575 ?
C6B C2B C12B C10B -50(4) 4_575 . . 4_575 ?
C6B C2B C12B C11B 92.4(9) 4_575 . . . ?
C6B C2B C12B C13B -51.9(10) 4_575 . . . ?
C6B C2B C12B C26B -41.2(14) 4_575 . . 4_575 ?
C6B C3B C4B C5B 26.5(6) 4_575 . . . ?
C6B C3B C4B C7B -176.7(9) 4_575 . . 4_575 ?
C6B C3B C4B C17B 165.0(8) 4_575 . . . ?
C6B C3B C4B C21B 160.2(8) 4_575 . . 4_575 ?
C6B C3B C14B C7B -41.6(10) 4_575 . . 4_575 ?
C6B C3B C14B C8B -148(6) 4_575 . . 4_575 ?
C6B C3B C14B C9B 125.4(13) 4_575 . . 4_575 ?
C6B C3B C14B C13B 120.2(11) 4_575 . . . ?
C6B C3B C14B C15B -27.2(16) 4_575 . . . ?
C6B C3B C14B C24B 19(4) 4_575 . . 4_575 ?
C6B C4B C5B C4B 35.6(10) 4_575 . . 4_575 ?
C6B C4B C5B C6B 16.8(5) 4_575 . . . ?
C6B C4B C5B C19B 167.6(7) 4_575 . . . ?
C6B C4B C17B C7B 107(3) 4_575 . . 4_575 ?
C6B C4B C17B C16B 73(3) 4_575 . . . ?
C6B C4B C17B C18B -55(3) 4_575 . . . ?
C6B C4B C17B C20B -54(3) 4_575 . . 4_575 ?
C6B C4B C17B C21B 54(4) 4_575 . . 4_575 ?
C6B C4B C17B C22B 64(3) 4_575 . . 4_575 ?
C6B C5B C6B C1B 5.3(8) 4_575 . . . ?
C6B C5B C6B C1B 3.1(5) 4_575 . . 4_575 ?
C6B C5B C6B C2B 20.6(9) 4_575 . . 4_575 ?
C6B C5B C6B C3B 108.3(13) 4_575 . . 4_575 ?
C6B C5B C6B C4B 164.6(5) 4_575 . . 4_575 ?
C6B C5B C6B C7B 153.0(4) 4_575 . . . ?
C6B C5B C19B C18B -6.2(8) . . . 4_575 ?
C6B C5B C19B C18B 6.2(8) 4_575 . . . ?
C6B C5B C19B C18B 140.0(6) . . . . ?
C6B C5B C19B C18B -140.0(6) 4_575 . . 4_575 ?
C6B C5B C19B C20B 139.2(6) . . . 4_575 ?
C6B C5B C19B C20B 5.4(8) 4_575 . . 4_575 ?
C6B C5B C19B C20B -139.2(6) 4_575 . . . ?
C6B C5B C19B C20B -5.4(8) . . . . ?
C6B C6B C7B C3B -107.0(8) 4_575 . . 4_575 ?
C6B C6B C7B C4B 68.8(12) 4_575 . . 4_575 ?
C6B C6B C7B C8B -95.0(8) 4_575 . . . ?
C6B C6B C7B C14B -86.5(9) 4_575 . . 4_575 ?
C6B C6B C7B C15B -47.8(14) 4_575 . . 4_575 ?
C6B C6B C7B C16B 20.1(14) 4_575 . . 4_575 ?
C6B C6B C7B C17B 52.6(10) 4_575 . . 4_575 ?
C6B C6B C7B C21B 43.2(11) 4_575 . . . ?
C6B C7B C8B C3B -14.3(6) . . . 4_575 ?
C6B C7B C8B C9B -0.7(7) . . . . ?
C6B C7B C8B C13B 55.5(16) . . . 4_575 ?
C6B C7B C8B C14B 138.6(18) . . . 4_575 ?
C6B C7B C8B C15B 147.7(5) . . . 4_575 ?
C6B C7B C8B C24B 142.8(6) . . . . ?
C6B C7B C21B C4B 10.6(4) . . . 4_575 ?
C6B C7B C21B C16B -149.1(6) . . . 4_575 ?
C6B C7B C21B C17B 46.3(16) . . . 4_575 ?
C6B C7B C21B C18B 4.4(9) . . . 4_575 ?
C6B C7B C21B C20B 3.7(9) . . . . ?
C6B C7B C21B C22B -142.0(5) . . . . ?
C7B C3B C4B C5B -156.8(8) 4_575 . . . ?
C7B C3B C4B C6B 176.7(9) 4_575 . . 4_575 ?
C7B C3B C4B C17B -18.3(6) 4_575 . . . ?
C7B C3B C4B C21B -23.0(6) 4_575 . . 4_575 ?
C7B C3B C14B C8B -106(6) 4_575 . . 4_575 ?
C7B C3B C14B C9B 167.0(7) 4_575 . . 4_575 ?
C7B C3B C14B C13B 161.9(6) 4_575 . . . ?
C7B C3B C14B C15B 14.4(8) 4_575 . . . ?
C7B C3B C14B C24B 60(4) 4_575 . . 4_575 ?
C7B C4B C5B C4B -80(2) 4_575 . . 4_575 ?
C7B C4B C5B C6B -98(2) 4_575 . . . ?
C7B C4B C5B C6B -115(2) 4_575 . . 4_575 ?
C7B C4B C5B C19B 52(2) 4_575 . . . ?
C7B C4B C17B C16B -34.2(8) 4_575 . . . ?
C7B C4B C17B C18B -161.9(7) 4_575 . . . ?
C7B C4B C17B C20B -161.0(7) 4_575 . . 4_575 ?
C7B C4B C17B C21B -54(2) 4_575 . . 4_575 ?
C7B C4B C17B C22B -43.6(8) 4_575 . . 4_575 ?
C7B C8B C9B C1B -8.7(9) . . . . ?
C7B C8B C9B C2B -24.1(14) . . . 4_575 ?
C7B C8B C9B C3B -12.4(6) . . . 4_575 ?
C7B C8B C9B C10B 149.6(6) . . . . ?
C7B C8B C9B C12B 147.6(10) . . . 4_575 ?
C7B C8B C9B C13B 155.4(7) . . . 4_575 ?
C7B C8B C9B C14B 139(2) . . . 4_575 ?
C7B C8B C24B C13B -151.0(7) . . . 4_575 ?
C7B C8B C24B C14B -100(26) . . . 4_575 ?
C7B C8B C24B C15B 7.8(8) . . . 4_575 ?
C7B C8B C24B C23B -3.6(10) . . . . ?
C7B C8B C24B C25B -143.2(6) . . . . ?
C7B C8B C24B C31B -114.4(9) . . . 4_575 ?
C7B C8B C24B C32B -24.0(13) . . . 4_575 ?
C7B C14B C15B C8B -11(2) 4_575 . . 4_575 ?
C7B C14B C15B C16B 11.4(6) 4_575 . . . ?
C7B C14B C15B C22B 23.7(8) 4_575 . . 4_575 ?
C7B C14B C15B C23B 145.3(14) 4_575 . . 4_575 ?
C7B C14B C15B C24B 175.7(8) 4_575 . . 4_575 ?
C7B C14B C15B C32B 151.2(6) 4_575 . . . ?
C7B C15B C16B C17B 4.0(4) 4_575 . . . ?
C7B C15B C16B C21B 7.9(5) 4_575 . . 4_575 ?
C7B C15B C16B C22B 162.1(13) 4_575 . . 4_575 ?
C7B C15B C16B C23B 164.2(7) 4_575 . . 4_575 ?
C7B C15B C16B C34B 151.7(7) 4_575 . . . ?
C7B C15B C16B C39B 141.8(7) 4_575 . . 4_575 ?
C7B C15B C32B C23B -101.0(18) 4_575 . . 4_575 ?
C7B C15B C32B C24B 88.4(11) 4_575 . . 4_575 ?
C7B C15B C32B C25B 78.1(10) 4_575 . . 4_575 ?
C7B C15B C32B C31B 70.7(12) 4_575 . . . ?
C7B C15B C32B C33B -72.0(12) 4_575 . . . ?
C7B C15B C32B C41B -59.4(13) 4_575 . . 4_575 ?
C7B C15B C32B C42B -49(3) 4_575 . . 4_575 ?
C7B C15B C32B C43B 63.0(13) 4_575 . . 4_575 ?
C7B C16B C17B C4B 21.2(5) 4_575 . . . ?
C7B C16B C17B C18B 150.7(7) 4_575 . . . ?
C7B C16B C17B C20B 150.1(7) 4_575 . . 4_575 ?
C7B C16B C17B C21B 129(6) 4_575 . . 4_575 ?
C7B C16B C17B C22B 137(2) 4_575 . . 4_575 ?
C7B C16B C34B C22B 114(3) 4_575 . . 4_575 ?
C7B C16B C34B C23B 90.3(10) 4_575 . . 4_575 ?
C7B C16B C34B C33B 84.5(12) 4_575 . . . ?
C7B C16B C34B C35B -53.0(13) 4_575 . . . ?
C7B C16B C34B C38B -62.5(10) 4_575 . . 4_575 ?
C7B C16B C34B C39B -71.0(15) 4_575 . . 4_575 ?
C7B C16B C34B C40B 26(3) 4_575 . . 4_575 ?
C7B C17B C18B C19B -22.9(12) 4_575 . . . ?
C7B C17B C18B C20B 83(22) 4_575 . . 4_575 ?
C7B C17B C18B C21B 118(2) 4_575 . . 4_575 ?
C7B C17B C18B C36B 116.5(10) 4_575 . . . ?
C7B C17B C18B C38B 122.0(10) 4_575 . . 4_575 ?
C7B C21B C22B C15B 0.5(6) . . . 4_575 ?
C7B C21B C22B C16B -43(2) . . . 4_575 ?
C7B C21B C22B C17B -57(11) . . . 4_575 ?
C7B C21B C22B C23B 10.2(8) . . . . ?
C7B C21B C22B C33B 78.9(10) . . . 4_575 ?
C7B C21B C22B C34B 147.8(8) . . . 4_575 ?
C7B C21B C22B C39B 153.1(5) . . . . ?
C8B C3B C4B C5B -135.5(8) 4_575 . . . ?
C8B C3B C4B C6B -161.9(10) 4_575 . . 4_575 ?
C8B C3B C4B C7B 21.3(9) 4_575 . . 4_575 ?
C8B C3B C4B C17B 3.1(10) 4_575 . . . ?
C8B C3B C4B C21B -1.7(9) 4_575 . . 4_575 ?
C8B C3B C14B C7B 106(6) 4_575 . . 4_575 ?
C8B C3B C14B C9B -87(6) 4_575 . . 4_575 ?
C8B C3B C14B C13B -92(6) 4_575 . . . ?
C8B C3B C14B C15B 120(6) 4_575 . . . ?
C8B C3B C14B C24B 166(8) 4_575 . . 4_575 ?
C8B C7B C21B C4B 139.0(9) . . . 4_575 ?
C8B C7B C21B C16B -20.8(9) . . . 4_575 ?
C8B C7B C21B C17B 174.6(15) . . . 4_575 ?
C8B C7B C21B C18B 132.7(7) . . . 4_575 ?
C8B C7B C21B C20B 132.0(6) . . . . ?
C8B C7B C21B C22B -13.6(8) . . . . ?
C8B C9B C10B C2B -174.6(14) . . . 4_575 ?
C8B C9B C10B C11B -139.4(7) . . . . ?
C8B C9B C10B C12B -175.1(18) . . . 4_575 ?
C8B C9B C10B C13B 7.0(7) . . . 4_575 ?
C8B C9B C10B C26B -3.6(10) . . . . ?
C8B C9B C10B C30B -9.0(8) . . . 4_575 ?
C8B C13B C14B C3B 18.6(15) 4_575 . . . ?
C8B C13B C14B C7B 39.3(15) 4_575 . . 4_575 ?
C8B C13B C14B C9B 14.2(16) 4_575 . . 4_575 ?
C8B C13B C14B C15B 167(2) 4_575 . . . ?
C8B C13B C14B C24B -176(2) 4_575 . . 4_575 ?
C8B C13B C30B C10B 139.0(11) 4_575 . . 4_575 ?
C8B C13B C30B C25B -31.6(10) 4_575 . . 4_575 ?
C8B C13B C30B C26B 159.2(12) 4_575 . . 4_575 ?
C8B C13B C30B C27B 129.6(8) 4_575 . . 4_575 ?
C8B C13B C30B C29B 125.1(8) 4_575 . . . ?
C8B C13B C30B C31B -11.9(11) 4_575 . . . ?
C8B C13B C30B C43B -5.7(12) 4_575 . . 4_575 ?
C8B C14B C15B C7B 11(2) 4_575 . . 4_575 ?
C8B C14B C15B C16B 22(2) 4_575 . . . ?
C8B C14B C15B C22B 35(2) 4_575 . . 4_575 ?
C8B C14B C15B C23B 156(2) 4_575 . . 4_575 ?
C8B C14B C15B C24B -173(2) 4_575 . . 4_575 ?
C8B C14B C15B C32B 162(2) 4_575 . . . ?
C8B C15B C16B C7B -5.9(5) 4_575 . . 4_575 ?
C8B C15B C16B C17B -1.9(7) 4_575 . . . ?
C8B C15B C16B C21B 2.0(8) 4_575 . . 4_575 ?
C8B C15B C16B C22B 156.2(12) 4_575 . . 4_575 ?
C8B C15B C16B C23B 158.3(9) 4_575 . . 4_575 ?
C8B C15B C16B C34B 145.8(6) 4_575 . . . ?
C8B C15B C16B C39B 135.9(6) 4_575 . . 4_575 ?
C8B C15B C32B C23B -167.0(17) 4_575 . . 4_575 ?
C8B C15B C32B C24B 22.5(6) 4_575 . . 4_575 ?
C8B C15B C32B C25B 12.1(7) 4_575 . . 4_575 ?
C8B C15B C32B C31B 4.8(10) 4_575 . . . ?
C8B C15B C32B C33B -137.9(7) 4_575 . . . ?
C8B C15B C32B C41B -125.3(6) 4_575 . . 4_575 ?
C8B C15B C32B C42B -115(2) 4_575 . . 4_575 ?
C8B C15B C32B C43B -3.0(11) 4_575 . . 4_575 ?
C8B C24B C25B C13B -8.6(7) . . . 4_575 ?
C8B C24B C25B C26B -1.4(9) . . . . ?
C8B C24B C25B C30B 11.7(13) . . . 4_575 ?
C8B C24B C25B C31B 145.1(7) . . . 4_575 ?
C8B C24B C25B C32B 148.2(8) . . . 4_575 ?
C8B C24B C25B C43B 142.2(7) . . . . ?
C9B C1B C2B C61B 114.7(7) . . . . ?
C9B C1B C2B C1B -156.1(6) . . . 4_575 ?
C9B C1B C2B C2B 23.9(6) . . . 4_575 ?
C9B C1B C2B C3B -122.5(6) . . . . ?
C9B C1B C2B C6B -133.2(6) . . . 4_575 ?
C9B C1B C2B C9B -57.4(12) . . . 4_575 ?
C9B C1B C2B C10B -8.3(8) . . . 4_575 ?
C9B C1B C2B C12B -2.9(8) . . . . ?
C9B C1B C6B C1B 137.9(5) . . . 4_575 ?
C9B C1B C6B C2B -9.9(9) . . . 4_575 ?
C9B C1B C6B C3B -16.4(5) . . . 4_575 ?
C9B C1B C6B C4B -9.4(16) . . . 4_575 ?
C9B C1B C6B C5B 133.9(6) . . . . ?
C9B C1B C6B C6B 137.9(5) . . . 4_575 ?
C9B C1B C6B C7B -14.9(7) . . . . ?
C9B C2B C3B C1B -156.0(12) 4_575 . . 4_575 ?
C9B C2B C3B C4B -147.1(9) 4_575 . . . ?
C9B C2B C3B C6B -151.3(9) 4_575 . . 4_575 ?
C9B C2B C3B C7B -137(2) 4_575 . . 4_575 ?
C9B C2B C3B C8B 9.5(10) 4_575 . . 4_575 ?
C9B C2B C3B C14B 2.3(9) 4_575 . . . ?
C9B C2B C12B C10B 1(3) 4_575 . . 4_575 ?
C9B C2B C12B C11B 143.1(12) 4_575 . . . ?
C9B C2B C12B C13B -1.3(9) 4_575 . . . ?
C9B C2B C12B C26B 9.5(12) 4_575 . . 4_575 ?
C9B C3B C4B C5B -16.1(14) 4_575 . . . ?
C9B C3B C4B C6B -42.6(13) 4_575 . . 4_575 ?
C9B C3B C4B C7B 140.7(13) 4_575 . . 4_575 ?
C9B C3B C4B C17B 122.4(11) 4_575 . . . ?
C9B C3B C4B C21B 117.6(11) 4_575 . . 4_575 ?
C9B C3B C14B C7B -167.0(7) 4_575 . . 4_575 ?
C9B C3B C14B C8B 87(6) 4_575 . . 4_575 ?
C9B C3B C14B C13B -5.1(6) 4_575 . . . ?
C9B C3B C14B C15B -152.6(8) 4_575 . . . ?
C9B C3B C14B C24B -107(4) 4_575 . . 4_575 ?
C9B C8B C24B C13B -13.3(7) . . . 4_575 ?
C9B C8B C24B C14B 37(26) . . . 4_575 ?
C9B C8B C24B C15B 145.6(8) . . . 4_575 ?
C9B C8B C24B C23B 134.1(8) . . . . ?
C9B C8B C24B C25B -5.5(11) . . . . ?
C9B C8B C24B C31B 23.3(14) . . . 4_575 ?
C9B C8B C24B C32B 113.7(11) . . . 4_575 ?
C9B C10B C11B C10B 2.8(13) . . . 4_575 ?
C9B C10B C11B C12B -24.1(11) . . . 4_575 ?
C9B C10B C11B C12B -7.2(9) . . . . ?
C9B C10B C11B C28B 141.5(6) . . . . ?
C9B C10B C26B C12B -19(4) . . . 4_575 ?
C9B C10B C26B C13B 13.7(7) . . . 4_575 ?
C9B C10B C26B C25B -3.8(10) . . . . ?
C9B C10B C26B C27B -138.1(6) . . . . ?
C9B C10B C26B C29B -133.5(6) . . . 4_575 ?
C9B C10B C26B C30B -30.9(17) . . . 4_575 ?
C9B C12B C13B C8B 5.0(7) 4_575 . . 4_575 ?
C9B C12B C13B C10B 177.9(18) 4_575 . . 4_575 ?
C9B C12B C13B C14B 9.9(7) 4_575 . . . ?
C9B C12B C13B C24B 27.1(11) 4_575 . . 4_575 ?
C9B C12B C13B C25B 137.8(12) 4_575 . . 4_575 ?
C9B C12B C13B C26B 167.5(8) 4_575 . . 4_575 ?
C9B C12B C13B C30B 154.1(8) 4_575 . . . ?
C9B C13B C14B C3B 4.4(5) 4_575 . . . ?
C9B C13B C14B C7B 25.1(9) 4_575 . . 4_575 ?
C9B C13B C14B C8B -14.2(16) 4_575 . . 4_575 ?
C9B C13B C14B C15B 152.3(8) 4_575 . . . ?
C9B C13B C14B C24B 170.0(7) 4_575 . . 4_575 ?
C9B C13B C30B C10B 42.9(11) 4_575 . . 4_575 ?
C9B C13B C30B C25B -127.7(14) 4_575 . . 4_575 ?
C9B C13B C30B C26B 63.0(15) 4_575 . . 4_575 ?
C9B C13B C30B C27B 33.5(15) 4_575 . . 4_575 ?
C9B C13B C30B C29B 28.9(16) 4_575 . . . ?
C9B C13B C30B C31B -108.0(13) 4_575 . . . ?
C9B C13B C30B C43B -101.8(13) 4_575 . . 4_575 ?
C9B C14B C15B C7B -67.6(16) 4_575 . . 4_575 ?
C9B C14B C15B C8B -79(3) 4_575 . . 4_575 ?
C9B C14B C15B C16B -56.1(19) 4_575 . . . ?
C9B C14B C15B C22B -44(2) 4_575 . . 4_575 ?
C9B C14B C15B C23B 78(2) 4_575 . . 4_575 ?
C9B C14B C15B C24B 108.1(18) 4_575 . . 4_575 ?
C9B C14B C15B C32B 83.6(18) 4_575 . . . ?
C10B C2B C3B C1B -146.3(9) 4_575 . . 4_575 ?
C10B C2B C3B C4B -137.4(5) 4_575 . . . ?
C10B C2B C3B C6B -141.6(5) 4_575 . . 4_575 ?
C10B C2B C3B C7B -127(2) 4_575 . . 4_575 ?
C10B C2B C3B C8B 19.2(8) 4_575 . . 4_575 ?
C10B C2B C3B C9B 9.7(7) 4_575 . . 4_575 ?
C10B C2B C3B C14B 12.0(7) 4_575 . . . ?
C10B C2B C12B C9B -1(3) 4_575 . . 4_575 ?
C10B C2B C12B C11B 142(4) 4_575 . . . ?
C10B C2B C12B C13B -2(3) 4_575 . . . ?
C10B C2B C12B C26B 9(3) 4_575 . . 4_575 ?
C10B C11B C12B C2B -4.3(10) . . . . ?
C10B C11B C12B C2B -163.8(17) 4_575 . . . ?
C10B C11B C12B C9B 34.0(17) . . . 4_575 ?
C10B C11B C12B C9B -125(2) 4_575 . . 4_575 ?
C10B C11B C12B C10B 159.5(13) . . . 4_575 ?
C10B C11B C12B C13B -24.0(10) 4_575 . . . ?
C10B C11B C12B C13B 135.5(6) . . . . ?
C10B C11B C12B C26B -11.1(11) 4_575 . . 4_575 ?
C10B C11B C12B C26B 148.4(5) . . . 4_575 ?
C10B C11B C28B C27B 4.2(6) 4_575 . . 4_575 ?
C10B C11B C28B C27B 148.5(5) 4_575 . . . ?
C10B C11B C28B C27B -4.2(6) . . . . ?
C10B C11B C28B C27B -148.5(5) . . . 4_575 ?
C10B C11B C28B C29B -144.3(5) . . . . ?
C10B C11B C28B C29B 8.4(6) 4_575 . . . ?
C10B C11B C28B C29B -8.4(6) . . . 4_575 ?
C10B C11B C28B C29B 144.3(5) 4_575 . . 4_575 ?
C10B C12B C13B C8B -172.9(15) 4_575 . . 4_575 ?
C10B C12B C13B C9B -177.9(18) 4_575 . . 4_575 ?
C10B C12B C13B C14B -168.1(15) 4_575 . . . ?
C10B C12B C13B C24B -150.9(16) 4_575 . . 4_575 ?
C10B C12B C13B C25B -40.1(19) 4_575 . . 4_575 ?
C10B C12B C13B C26B -10.4(15) 4_575 . . 4_575 ?
C10B C12B C13B C30B -23.8(16) 4_575 . . . ?
C10B C13B C14B C3B -6.6(9) 4_575 . . . ?
C10B C13B C14B C7B 14.0(13) 4_575 . . 4_575 ?
C10B C13B C14B C8B -25.3(19) 4_575 . . 4_575 ?
C10B C13B C14B C9B -11.0(7) 4_575 . . 4_575 ?
C10B C13B C14B C15B 141.3(7) 4_575 . . . ?
C10B C13B C14B C24B 159.0(8) 4_575 . . 4_575 ?
C10B C13B C30B C25B -170.6(8) 4_575 . . 4_575 ?
C10B C13B C30B C26B 20.2(8) 4_575 . . 4_575 ?
C10B C13B C30B C27B -9.3(8) 4_575 . . 4_575 ?
C10B C13B C30B C29B -13.9(8) 4_575 . . . ?
C10B C13B C30B C31B -150.9(5) 4_575 . . . ?
C10B C13B C30B C43B -144.7(6) 4_575 . . 4_575 ?
C10B C26B C27B C28B -4.7(7) . . . . ?
C10B C26B C27B C29B 154(2) . . . 4_575 ?
C10B C26B C27B C30B 151.3(10) . . . 4_575 ?
C10B C26B C27B C45B 139.0(7) . . . . ?
C10B C26B C27B C47B 137.7(6) . . . 4_575 ?
C10B C30B C31B C24B -35.1(7) 4_575 . . 4_575 ?
C10B C30B C31B C25B -60.6(10) 4_575 . . 4_575 ?
C10B C30B C31B C32B -22.8(10) 4_575 . . . ?
C10B C30B C31B C42B 5.7(14) 4_575 . . 4_575 ?
C10B C30B C31B C43B 123.5(17) 4_575 . . 4_575 ?
C10B C30B C31B C44B 119.4(6) 4_575 . . 4_575 ?
C10B C30B C31B C48B 117.1(7) 4_575 . . . ?
C11B C10B C26B C12B 121(4) . . . 4_575 ?
C11B C10B C26B C13B 153.9(7) . . . 4_575 ?
C11B C10B C26B C25B 136.4(6) . . . . ?
C11B C10B C26B C27B 2.1(7) . . . . ?
C11B C10B C26B C29B 6.8(7) . . . 4_575 ?
C11B C10B C26B C30B 109.4(15) . . . 4_575 ?
C11B C12B C13B C8B -139.9(6) . . . 4_575 ?
C11B C12B C13B C9B -145.0(10) . . . 4_575 ?
C11B C12B C13B C10B 33.0(12) . . . 4_575 ?
C11B C12B C13B C14B -135.1(6) . . . . ?
C11B C12B C13B C24B -117.9(8) . . . 4_575 ?
C11B C12B C13B C25B -7.1(14) . . . 4_575 ?
C11B C12B C13B C26B 22.6(8) . . . 4_575 ?
C11B C12B C13B C30B 9.1(9) . . . . ?
C11B C28B C29B C26B -10.8(6) . . . 4_575 ?
C11B C28B C29B C27B -37(3) . . . 4_575 ?
C11B C28B C29B C30B -0.4(7) . . . . ?
C11B C28B C29B C45B 143.4(6) . . . 4_575 ?
C11B C28B C29B C47B 136.3(5) . . . . ?
C12B C2B C3B C1B -144.9(10) . . . 4_575 ?
C12B C2B C3B C4B -136.0(6) . . . . ?
C12B C2B C3B C6B -140.2(6) . . . 4_575 ?
C12B C2B C3B C7B -126(2) . . . 4_575 ?
C12B C2B C3B C8B 20.5(9) . . . 4_575 ?
C12B C2B C3B C9B 11.1(7) . . . 4_575 ?
C12B C2B C3B C14B 13.4(8) . . . . ?
C12B C9B C10B C2B 0.5(18) 4_575 . . 4_575 ?
C12B C9B C10B C11B 35.7(16) 4_575 . . . ?
C12B C9B C10B C13B -177.9(18) 4_575 . . 4_575 ?
C12B C9B C10B C26B 171.6(19) 4_575 . . . ?
C12B C9B C10B C30B 166.1(18) 4_575 . . 4_575 ?
C12B C10B C11B C10B 26.9(17) 4_575 . . 4_575 ?
C12B C10B C11B C12B 16.9(11) 4_575 . . . ?
C12B C10B C11B C28B 165.7(12) 4_575 . . . ?
C12B C10B C26B C13B 33(4) 4_575 . . 4_575 ?
C12B C10B C26B C25B 15(4) 4_575 . . . ?
C12B C10B C26B C27B -119(4) 4_575 . . . ?
C12B C10B C26B C29B -114(4) 4_575 . . 4_575 ?
C12B C10B C26B C30B -12(5) 4_575 . . 4_575 ?
C12B C11B C12B C2B 1.3(11) 4_575 . . . ?
C12B C11B C12B C9B 39.7(18) 4_575 . . 4_575 ?
C12B C11B C12B C10B 165.1(10) 4_575 . . 4_575 ?
C12B C11B C12B C13B 141.2(4) 4_575 . . . ?
C12B C11B C12B C26B 154.1(4) 4_575 . . 4_575 ?
C12B C11B C28B C27B -1.5(8) . . . 4_575 ?
C12B C11B C28B C27B 1.5(8) 4_575 . . . ?
C12B C11B C28B C27B 142.8(6) . . . . ?
C12B C11B C28B C27B -142.8(6) 4_575 . . 4_575 ?
C12B C11B C28B C29B -138.6(5) 4_575 . . . ?
C12B C11B C28B C29B -2.7(8) 4_575 . . 4_575 ?
C12B C11B C28B C29B 2.7(8) . . . . ?
C12B C11B C28B C29B 138.6(5) . . . 4_575 ?
C12B C13B C14B C3B -2.7(7) . . . . ?
C12B C13B C14B C7B 18.0(12) . . . 4_575 ?
C12B C13B C14B C8B -21.3(18) . . . 4_575 ?
C12B C13B C14B C9B -7.1(5) . . . 4_575 ?
C12B C13B C14B C15B 145.2(7) . . . . ?
C12B C13B C14B C24B 162.9(7) . . . 4_575 ?
C12B C13B C30B C10B 6.6(4) . . . 4_575 ?
C12B C13B C30B C25B -164.0(8) . . . 4_575 ?
C12B C13B C30B C26B 26.8(9) . . . 4_575 ?
C12B C13B C30B C27B -2.7(9) . . . 4_575 ?
C12B C13B C30B C29B -7.3(9) . . . . ?
C12B C13B C30B C31B -144.3(6) . . . . ?
C12B C13B C30B C43B -138.0(6) . . . 4_575 ?
C12B C26B C27B C28B -9.0(7) 4_575 . . . ?
C12B C26B C27B C29B 150(2) 4_575 . . 4_575 ?
C12B C26B C27B C30B 147.0(9) 4_575 . . 4_575 ?
C12B C26B C27B C45B 134.7(6) 4_575 . . . ?
C12B C26B C27B C47B 133.4(5) 4_575 . . 4_575 ?
C13B C8B C9B C1B -164.1(8) 4_575 . . . ?
C13B C8B C9B C2B -179.5(14) 4_575 . . 4_575 ?
C13B C8B C9B C3B -167.8(8) 4_575 . . 4_575 ?
C13B C8B C9B C10B -5.8(6) 4_575 . . . ?
C13B C8B C9B C12B -7.8(10) 4_575 . . 4_575 ?
C13B C8B C9B C14B -16(2) 4_575 . . 4_575 ?
C13B C8B C24B C14B 51(26) 4_575 . . 4_575 ?
C13B C8B C24B C15B 158.9(7) 4_575 . . 4_575 ?
C13B C8B C24B C23B 147.4(7) 4_575 . . . ?
C13B C8B C24B C25B 7.8(6) 4_575 . . . ?
C13B C8B C24B C31B 36.6(9) 4_575 . . 4_575 ?
C13B C8B C24B C32B 127.0(11) 4_575 . . 4_575 ?
C13B C9B C10B C2B 178.4(11) 4_575 . . 4_575 ?
C13B C9B C10B C11B -146.4(7) 4_575 . . . ?
C13B C9B C10B C12B 177.9(18) 4_575 . . 4_575 ?
C13B C9B C10B C26B -10.5(6) 4_575 . . . ?
C13B C9B C10B C30B -16.0(5) 4_575 . . 4_575 ?
C13B C10B C11B C10B -101.0(11) 4_575 . . 4_575 ?
C13B C10B C11B C12B -111.0(10) 4_575 . . . ?
C13B C10B C11B C12B -127.9(18) 4_575 . . 4_575 ?
C13B C10B C11B C28B 37.7(11) 4_575 . . . ?
C13B C10B C26B C12B -33(4) 4_575 . . 4_575 ?
C13B C10B C26B C25B -17.5(7) 4_575 . . . ?
C13B C10B C26B C27B -151.8(8) 4_575 . . . ?
C13B C10B C26B C29B -147.2(8) 4_575 . . 4_575 ?
C13B C10B C26B C30B -44.6(15) 4_575 . . 4_575 ?
C13B C14B C15B C7B -151.8(8) . . . 4_575 ?
C13B C14B C15B C8B -163(3) . . . 4_575 ?
C13B C14B C15B C16B -140.4(7) . . . . ?
C13B C14B C15B C22B -128.1(8) . . . 4_575 ?
C13B C14B C15B C23B -6.5(17) . . . 4_575 ?
C13B C14B C15B C24B 23.8(8) . . . 4_575 ?
C13B C14B C15B C32B -0.6(10) . . . . ?
C13B C24B C25B C26B 7.2(5) 4_575 . . . ?
C13B C24B C25B C30B 20.3(9) 4_575 . . 4_575 ?
C13B C24B C25B C31B 153.7(8) 4_575 . . 4_575 ?
C13B C24B C25B C32B 156.7(6) 4_575 . . 4_575 ?
C13B C24B C25B C43B 150.8(7) 4_575 . . . ?
C13B C25B C26B C10B 15.8(6) 4_575 . . . ?
C13B C25B C26B C12B 17.3(6) 4_575 . . 4_575 ?
C13B C25B C26B C27B 150.5(7) 4_575 . . . ?
C13B C25B C26B C29B 152.1(7) 4_575 . . 4_575 ?
C13B C25B C26B C30B 165.6(15) 4_575 . . 4_575 ?
C13B C25B C43B C30B -69.0(13) 4_575 . . 4_575 ?
C13B C25B C43B C31B 102(5) 4_575 . . 4_575 ?
C13B C25B C43B C32B 81.9(12) 4_575 . . 4_575 ?
C13B C25B C43B C42B 79.1(13) 4_575 . . . ?
C13B C25B C43B C44B -66.9(13) 4_575 . . . ?
C13B C25B C43B C48B -61.7(15) 4_575 . . 4_575 ?
C13B C26B C27B C28B -64.4(15) 4_575 . . . ?
C13B C26B C27B C29B 95(2) 4_575 . . 4_575 ?
C13B C26B C27B C30B 91.6(16) 4_575 . . 4_575 ?
C13B C26B C27B C45B 79.3(15) 4_575 . . . ?
C13B C26B C27B C47B 78.0(15) 4_575 . . 4_575 ?
C13B C30B C31B C24B -5.9(5) . . . 4_575 ?
C13B C30B C31B C25B -31.4(9) . . . 4_575 ?
C13B C30B C31B C32B 6.4(8) . . . . ?
C13B C30B C31B C42B 34.9(12) . . . 4_575 ?
C13B C30B C31B C43B 152.7(17) . . . 4_575 ?
C13B C30B C31B C44B 148.6(5) . . . 4_575 ?
C13B C30B C31B C48B 146.3(6) . . . . ?
C14B C3B C4B C5B -128.9(6) . . . . ?
C14B C3B C4B C6B -155.4(9) . . . 4_575 ?
C14B C3B C4B C7B 27.9(7) . . . 4_575 ?
C14B C3B C4B C17B 9.6(8) . . . . ?
C14B C3B C4B C21B 4.8(7) . . . 4_575 ?
C14B C7B C8B C3B -153(2) 4_575 . . 4_575 ?
C14B C7B C8B C9B -139(2) 4_575 . . . ?
C14B C7B C8B C13B -83(2) 4_575 . . 4_575 ?
C14B C7B C8B C15B 9.1(17) 4_575 . . 4_575 ?
C14B C7B C8B C24B 4.2(15) 4_575 . . . ?
C14B C7B C21B C4B 140.4(8) 4_575 . . 4_575 ?
C14B C7B C21B C16B -19.3(7) 4_575 . . 4_575 ?
C14B C7B C21B C17B 176.1(15) 4_575 . . 4_575 ?
C14B C7B C21B C18B 134.2(6) 4_575 . . 4_575 ?
C14B C7B C21B C20B 133.5(6) 4_575 . . . ?
C14B C7B C21B C22B -12.2(7) 4_575 . . . ?
C14B C8B C9B C1B -148(2) 4_575 . . . ?
C14B C8B C9B C2B -163(2) 4_575 . . 4_575 ?
C14B C8B C9B C3B -151(2) 4_575 . . 4_575 ?
C14B C8B C9B C10B 11(2) 4_575 . . . ?
C14B C8B C9B C12B 9(3) 4_575 . . 4_575 ?
C14B C8B C9B C13B 16(2) 4_575 . . 4_575 ?
C14B C8B C24B C13B -51(26) 4_575 . . 4_575 ?
C14B C8B C24B C15B 108(26) 4_575 . . 4_575 ?
C14B C8B C24B C23B 97(26) 4_575 . . . ?
C14B C8B C24B C25B -43(26) 4_575 . . . ?
C14B C8B C24B C31B -14(26) 4_575 . . 4_575 ?
C14B C8B C24B C32B 76(26) 4_575 . . 4_575 ?
C14B C9B C10B C2B -172.4(13) 4_575 . . 4_575 ?
C14B C9B C10B C11B -137.2(6) 4_575 . . . ?
C14B C9B C10B C12B -172.9(18) 4_575 . . 4_575 ?
C14B C9B C10B C13B 9.2(6) 4_575 . . 4_575 ?
C14B C9B C10B C26B -1.3(8) 4_575 . . . ?
C14B C9B C10B C30B -6.8(6) 4_575 . . 4_575 ?
C14B C13B C30B C10B 144.7(10) . . . 4_575 ?
C14B C13B C30B C25B -25.9(9) . . . 4_575 ?
C14B C13B C30B C26B 164.8(10) . . . 4_575 ?
C14B C13B C30B C27B 135.3(7) . . . 4_575 ?
C14B C13B C30B C29B 130.8(7) . . . . ?
C14B C13B C30B C31B -6.2(9) . . . . ?
C14B C13B C30B C43B 0.0(10) . . . 4_575 ?
C14B C15B C16B C7B -10.2(6) . . . 4_575 ?
C14B C15B C16B C17B -6.2(8) . . . . ?
C14B C15B C16B C21B -2.3(9) . . . 4_575 ?
C14B C15B C16B C22B 152.0(12) . . . 4_575 ?
C14B C15B C16B C23B 154.1(10) . . . 4_575 ?
C14B C15B C16B C34B 141.5(7) . . . . ?
C14B C15B C16B C39B 131.7(6) . . . 4_575 ?
C14B C15B C32B C23B -171.1(17) . . . 4_575 ?
C14B C15B C32B C24B 18.4(6) . . . 4_575 ?
C14B C15B C32B C25B 8.0(7) . . . 4_575 ?
C14B C15B C32B C31B 0.7(9) . . . . ?
C14B C15B C32B C33B -142.0(7) . . . . ?
C14B C15B C32B C41B -129.4(6) . . . 4_575 ?
C14B C15B C32B C42B -119(2) . . . 4_575 ?
C14B C15B C32B C43B -7.1(11) . . . 4_575 ?
C14B C24B C25B C13B -9.7(8) 4_575 . . 4_575 ?
C14B C24B C25B C26B -2.5(10) 4_575 . . . ?
C14B C24B C25B C30B 10.6(14) 4_575 . . 4_575 ?
C14B C24B C25B C31B 144.0(8) 4_575 . . 4_575 ?
C14B C24B C25B C32B 147.0(9) 4_575 . . 4_575 ?
C14B C24B C25B C43B 141.1(8) 4_575 . . . ?
C15B C7B C8B C3B -162.0(7) 4_575 . . 4_575 ?
C15B C7B C8B C9B -148.4(7) 4_575 . . . ?
C15B C7B C8B C13B -92.1(15) 4_575 . . 4_575 ?
C15B C7B C8B C14B -9.1(17) 4_575 . . 4_575 ?
C15B C7B C8B C24B -4.8(5) 4_575 . . . ?
C15B C7B C21B C4B 152.3(6) 4_575 . . 4_575 ?
C15B C7B C21B C16B -7.5(5) 4_575 . . 4_575 ?
C15B C7B C21B C17B -172.1(15) 4_575 . . 4_575 ?
C15B C7B C21B C18B 146.0(6) 4_575 . . 4_575 ?
C15B C7B C21B C20B 145.3(6) 4_575 . . . ?
C15B C7B C21B C22B -0.4(4) 4_575 . . . ?
C15B C8B C9B C1B -109.7(13) 4_575 . . . ?
C15B C8B C9B C2B -125.0(15) 4_575 . . 4_575 ?
C15B C8B C9B C3B -113.3(15) 4_575 . . 4_575 ?
C15B C8B C9B C10B 48.6(16) 4_575 . . . ?
C15B C8B C9B C12B 47(2) 4_575 . . 4_575 ?
C15B C8B C9B C13B 54.5(13) 4_575 . . 4_575 ?
C15B C8B C9B C14B 38.1(16) 4_575 . . 4_575 ?
C15B C8B C24B C13B -158.9(7) 4_575 . . 4_575 ?
C15B C8B C24B C14B -108(26) 4_575 . . 4_575 ?
C15B C8B C24B C23B -11.4(5) 4_575 . . . ?
C15B C8B C24B C25B -151.1(9) 4_575 . . . ?
C15B C8B C24B C31B -122.2(11) 4_575 . . 4_575 ?
C15B C8B C24B C32B -31.8(8) 4_575 . . 4_575 ?
C15B C16B C17B C4B 15.3(9) . . . . ?
C15B C16B C17B C7B -5.9(7) . . . 4_575 ?
C15B C16B C17B C18B 144.7(5) . . . . ?
C15B C16B C17B C20B 144.2(5) . . . 4_575 ?
C15B C16B C17B C21B 123(6) . . . 4_575 ?
C15B C16B C17B C22B 131(3) . . . 4_575 ?
C15B C16B C34B C22B 31(3) . . . 4_575 ?
C15B C16B C34B C23B 6.9(5) . . . 4_575 ?
C15B C16B C34B C33B 1.1(9) . . . . ?
C15B C16B C34B C35B -136.5(8) . . . . ?
C15B C16B C34B C38B -146.0(5) . . . 4_575 ?
C15B C16B C34B C39B -154.4(12) . . . 4_575 ?
C15B C16B C34B C40B -57(2) . . . 4_575 ?
C15B C22B C23B C16B -2.2(14) 4_575 . . 4_575 ?
C15B C22B C23B C24B 13.2(6) 4_575 . . . ?
C15B C22B C23B C32B 141(2) 4_575 . . 4_575 ?
C15B C22B C23B C33B 162.5(8) 4_575 . . 4_575 ?
C15B C22B C23B C34B 164.0(9) 4_575 . . 4_575 ?
C15B C22B C23B C42B 153.3(11) 4_575 . . . ?
C15B C22B C39B C16B 124(2) 4_575 . . 4_575 ?
C15B C22B C39B C33B -33.8(10) 4_575 . . 4_575 ?
C15B C22B C39B C34B -52.0(18) 4_575 . . 4_575 ?
C15B C22B C39B C35B 31(3) 4_575 . . 4_575 ?
C15B C22B C39B C36B 110.3(10) 4_575 . . 4_575 ?
C15B C22B C39B C38B 115.1(10) 4_575 . . . ?
C15B C22B C39B C40B -29.0(13) 4_575 . . . ?
C15B C22B C39B C52B 11.3(15) 4_575 . . 4_575 ?
C15B C23B C24B C8B 19.2(9) 4_575 . . . ?
C15B C23B C24B C13B 111.4(13) 4_575 . . 4_575 ?
C15B C23B C24B C14B 20.9(10) 4_575 . . 4_575 ?
C15B C23B C24B C25B 163.1(10) 4_575 . . . ?
C15B C23B C24B C31B 163.9(9) 4_575 . . 4_575 ?
C15B C23B C24B C32B 172.6(14) 4_575 . . 4_575 ?
C15B C23B C42B C31B -23.5(18) 4_575 . . 4_575 ?
C15B C23B C42B C32B -44(2) 4_575 . . 4_575 ?
C15B C23B C42B C33B 134.4(17) 4_575 . . 4_575 ?
C15B C23B C42B C41B 126.1(16) 4_575 . . . ?
C15B C23B C42B C43B -21.0(19) 4_575 . . . ?
C15B C23B C42B C50B 113.0(15) 4_575 . . 4_575 ?
C15B C24B C25B C13B -135.5(13) 4_575 . . 4_575 ?
C15B C24B C25B C26B -128.3(12) 4_575 . . . ?
C15B C24B C25B C30B -115.2(14) 4_575 . . 4_575 ?
C15B C24B C25B C31B 18.2(15) 4_575 . . 4_575 ?
C15B C24B C25B C32B 21.3(11) 4_575 . . 4_575 ?
C15B C24B C25B C43B 15.3(15) 4_575 . . . ?
C15B C32B C33B C22B -4.3(5) . . . 4_575 ?
C15B C32B C33B C23B -13.8(7) . . . 4_575 ?
C15B C32B C33B C34B -2.0(9) . . . . ?
C15B C32B C33B C39B 6.2(9) . . . 4_575 ?
C15B C32B C33B C40B 45.2(17) . . . 4_575 ?
C15B C32B C33B C41B 154.2(9) . . . 4_575 ?
C15B C32B C33B C42B 167.5(11) . . . 4_575 ?
C15B C32B C33B C50B 144.2(6) . . . . ?
C16B C7B C8B C3B -156.8(7) 4_575 . . 4_575 ?
C16B C7B C8B C9B -143.2(6) 4_575 . . . ?
C16B C7B C8B C13B -86.9(14) 4_575 . . 4_575 ?
C16B C7B C8B C14B -3.9(19) 4_575 . . 4_575 ?
C16B C7B C8B C15B 5.2(4) 4_575 . . 4_575 ?
C16B C7B C8B C24B 0.3(7) 4_575 . . . ?
C16B C7B C21B C4B 159.8(7) 4_575 . . 4_575 ?
C16B C7B C21B C17B -164.6(17) 4_575 . . 4_575 ?
C16B C7B C21B C18B 153.5(9) 4_575 . . 4_575 ?
C16B C7B C21B C20B 152.8(9) 4_575 . . . ?
C16B C7B C21B C22B 7.2(4) 4_575 . . . ?
C16B C15B C32B C23B -26.3(15) . . . 4_575 ?
C16B C15B C32B C24B 163.1(8) . . . 4_575 ?
C16B C15B C32B C25B 152.7(5) . . . 4_575 ?
C16B C15B C32B C31B 145.4(6) . . . . ?
C16B C15B C32B C33B 2.7(8) . . . . ?
C16B C15B C32B C41B 15.3(8) . . . 4_575 ?
C16B C15B C32B C42B 26(2) . . . 4_575 ?
C16B C15B C32B C43B 137.6(7) . . . 4_575 ?
C16B C17B C18B C19B -145.9(5) . . . . ?
C16B C17B C18B C20B -40(22) . . . 4_575 ?
C16B C17B C18B C21B -5.2(13) . . . 4_575 ?
C16B C17B C18B C36B -6.4(8) . . . . ?
C16B C17B C18B C38B -1.0(8) . . . 4_575 ?
C16B C21B C22B C15B 43(2) 4_575 . . 4_575 ?
C16B C21B C22B C17B -14(11) 4_575 . . 4_575 ?
C16B C21B C22B C23B 53(2) 4_575 . . . ?
C16B C21B C22B C33B 122(3) 4_575 . . 4_575 ?
C16B C21B C22B C34B -169(3) 4_575 . . 4_575 ?
C16B C21B C22B C39B -164(2) 4_575 . . . ?
C16B C22B C23B C15B 2.2(14) 4_575 . . 4_575 ?
C16B C22B C23B C24B 15.4(15) 4_575 . . . ?
C16B C22B C23B C32B 143(2) 4_575 . . 4_575 ?
C16B C22B C23B C33B 164.7(13) 4_575 . . 4_575 ?
C16B C22B C23B C34B 166.2(17) 4_575 . . 4_575 ?
C16B C22B C23B C42B 155.5(13) 4_575 . . . ?
C16B C22B C39B C33B -158.2(17) 4_575 . . 4_575 ?
C16B C22B C39B C34B -176(2) 4_575 . . 4_575 ?
C16B C22B C39B C35B -93(3) 4_575 . . 4_575 ?
C16B C22B C39B C36B -14.1(17) 4_575 . . 4_575 ?
C16B C22B C39B C38B -9.3(17) 4_575 . . . ?
C16B C22B C39B C40B -153.4(15) 4_575 . . . ?
C16B C22B C39B C52B -113.1(16) 4_575 . . 4_575 ?
C16B C23B C24B C8B 5.0(8) 4_575 . . . ?
C16B C23B C24B C13B 97.2(10) 4_575 . . 4_575 ?
C16B C23B C24B C14B 6.6(9) 4_575 . . 4_575 ?
C16B C23B C24B C15B -14.2(8) 4_575 . . 4_575 ?
C16B C23B C24B C25B 148.9(6) 4_575 . . . ?
C16B C23B C24B C31B 149.7(5) 4_575 . . 4_575 ?
C16B C23B C24B C32B 158.4(11) 4_575 . . 4_575 ?
C16B C23B C42B C31B -135.2(7) 4_575 . . 4_575 ?
C16B C23B C42B C32B -155(2) 4_575 . . 4_575 ?
C16B C23B C42B C33B 22.7(10) 4_575 . . 4_575 ?
C16B C23B C42B C41B 14.4(12) 4_575 . . . ?
C16B C23B C42B C43B -132.7(8) 4_575 . . . ?
C16B C23B C42B C50B 1.3(12) 4_575 . . 4_575 ?
C16B C34B C35B C36B -9.8(10) . . . . ?
C16B C34B C35B C38B -14.1(10) . . . 4_575 ?
C16B C34B C35B C39B -46.6(18) . . . 4_575 ?
C16B C34B C35B C40B 152.6(9) . . . 4_575 ?
C16B C34B C35B C52B 129.7(8) . . . . ?
C16B C34B C35B C54B 131.3(7) . . . 4_575 ?
C16B C39B C40B C33B -12.2(7) 4_575 . . 4_575 ?
C16B C39B C40B C34B -19.7(9) 4_575 . . 4_575 ?
C16B C39B C40B C35B 147.3(12) 4_575 . . 4_575 ?
C16B C39B C40B C41B -5.1(9) 4_575 . . . ?
C16B C39B C40B C50B 11.8(11) 4_575 . . 4_575 ?
C16B C39B C40B C51B 100.8(10) 4_575 . . 4_575 ?
C16B C39B C40B C52B 137.1(6) 4_575 . . 4_575 ?
C16B C39B C40B C54B 130.8(6) 4_575 . . . ?
C17B C4B C5B C4B -131.5(6) . . . 4_575 ?
C17B C4B C5B C6B -150.3(5) . . . . ?
C17B C4B C5B C6B -167.1(8) . . . 4_575 ?
C17B C4B C5B C19B 0.5(5) . . . . ?
C17B C7B C8B C3B -144.6(10) 4_575 . . 4_575 ?
C17B C7B C8B C9B -131.0(8) 4_575 . . . ?
C17B C7B C8B C13B -74.7(17) 4_575 . . 4_575 ?
C17B C7B C8B C14B 8(2) 4_575 . . 4_575 ?
C17B C7B C8B C15B 17.4(9) 4_575 . . 4_575 ?
C17B C7B C8B C24B 12.6(12) 4_575 . . . ?
C17B C7B C21B C4B -35.6(15) 4_575 . . 4_575 ?
C17B C7B C21B C16B 164.6(17) 4_575 . . 4_575 ?
C17B C7B C21B C18B -41.9(14) 4_575 . . 4_575 ?
C17B C7B C21B C20B -42.6(14) 4_575 . . . ?
C17B C7B C21B C22B 171.7(17) 4_575 . . . ?
C17B C16B C34B C22B 170(3) . . . 4_575 ?
C17B C16B C34B C23B 146.0(8) . . . 4_575 ?
C17B C16B C34B C33B 140.1(7) . . . . ?
C17B C16B C34B C35B 2.6(13) . . . . ?
C17B C16B C34B C38B -6.9(8) . . . 4_575 ?
C17B C16B C34B C39B -15.4(15) . . . 4_575 ?
C17B C16B C34B C40B 81.8(19) . . . 4_575 ?
C17B C18B C19B C5B 3.3(6) . . . . ?
C17B C18B C19B C18B 145.2(5) . . . 4_575 ?
C17B C18B C19B C20B 26(10) . . . 4_575 ?
C17B C18B C19B C20B 143.2(6) . . . . ?
C17B C18B C36B C20B -14(10) . . . 4_575 ?
C17B C18B C36B C35B -0.4(9) . . . . ?
C17B C18B C36B C37B -141.2(6) . . . . ?
C17B C18B C36B C38B 49(4) . . . 4_575 ?
C17B C18B C36B C39B 8.8(7) . . . 4_575 ?
C17B C20B C21B C4B 33.4(14) 4_575 . . 4_575 ?
C17B C20B C21B C7B 37.3(14) 4_575 . . . ?
C17B C20B C21B C16B -172.7(18) 4_575 . . 4_575 ?
C17B C20B C21B C18B -59(31) 4_575 . . 4_575 ?
C17B C20B C21B C22B -175.7(17) 4_575 . . . ?
C17B C20B C38B C18B -163(10) 4_575 . . 4_575 ?
C17B C20B C38B C34B 3.3(7) 4_575 . . 4_575 ?
C17B C20B C38B C35B 15.6(11) 4_575 . . 4_575 ?
C17B C20B C38B C36B 134(3) 4_575 . . 4_575 ?
C17B C20B C38B C37B 142.7(6) 4_575 . . . ?
C17B C20B C38B C39B 0.7(8) 4_575 . . . ?
C17B C22B C23B C15B -15.7(8) 4_575 . . 4_575 ?
C17B C22B C23B C16B -17.9(11) 4_575 . . 4_575 ?
C17B C22B C23B C24B -2.5(9) 4_575 . . . ?
C17B C22B C23B C32B 125.3(17) 4_575 . . 4_575 ?
C17B C22B C23B C33B 146.8(6) 4_575 . . 4_575 ?
C17B C22B C23B C34B 148.3(9) 4_575 . . 4_575 ?
C17B C22B C23B C42B 137.6(6) 4_575 . . . ?
C17B C22B C39B C16B 7.3(14) 4_575 . . 4_575 ?
C17B C22B C39B C33B -150.9(5) 4_575 . . 4_575 ?
C17B C22B C39B C34B -169.2(16) 4_575 . . 4_575 ?
C17B C22B C39B C35B -86(2) 4_575 . . 4_575 ?
C17B C22B C39B C36B -6.9(7) 4_575 . . 4_575 ?
C17B C22B C39B C38B -2.0(7) 4_575 . . . ?
C17B C22B C39B C40B -146.1(5) 4_575 . . . ?
C17B C22B C39B C52B -105.8(7) 4_575 . . 4_575 ?
C18B C19B C20B C17B -145.2(6) . . . 4_575 ?
C18B C19B C20B C17B 153(10) 4_575 . . 4_575 ?
C18B C19B C20B C18B 62(10) . . . 4_575 ?
C18B C19B C20B C21B 162(10) 4_575 . . . ?
C18B C19B C20B C21B -136.3(5) . . . . ?
C18B C19B C20B C36B 0.3(8) . . . 4_575 ?
C18B C19B C20B C36B -62(10) 4_575 . . 4_575 ?
C18B C19B C20B C38B 1.3(9) . . . . ?
C18B C19B C20B C38B -61(10) 4_575 . . . ?
C18B C20B C21B C4B 92(31) 4_575 . . 4_575 ?
C18B C20B C21B C7B 96(31) 4_575 . . . ?
C18B C20B C21B C16B -114(31) 4_575 . . 4_575 ?
C18B C20B C21B C17B 59(31) 4_575 . . 4_575 ?
C18B C20B C21B C22B -117(31) 4_575 . . . ?
C18B C20B C38B C34B 167(10) 4_575 . . 4_575 ?
C18B C20B C38B C35B 179(100) 4_575 . . 4_575 ?
C18B C20B C38B C36B -63(11) 4_575 . . 4_575 ?
C18B C20B C38B C37B -54(10) 4_575 . . . ?
C18B C20B C38B C39B 164(10) 4_575 . . . ?
C18B C21B C22B C15B -152.2(5) 4_575 . . 4_575 ?
C18B C21B C22B C16B 164(2) 4_575 . . 4_575 ?
C18B C21B C22B C17B 150(12) 4_575 . . 4_575 ?
C18B C21B C22B C23B -142.5(6) 4_575 . . . ?
C18B C21B C22B C33B -73.7(10) 4_575 . . 4_575 ?
C18B C21B C22B C34B -4.8(10) 4_575 . . 4_575 ?
C18B C21B C22B C39B 0.4(6) 4_575 . . . ?
C18B C36B C37B C36B 9.5(11) . . . 4_575 ?
C18B C36B C37B C38B 8.3(9) . . . . ?
C18B C36B C37B C38B -96(18) . . . 4_575 ?
C18B C36B C37B C53B 144.8(5) . . . . ?
C18B C38B C39B C16B -0.3(7) 4_575 . . 4_575 ?
C18B C38B C39B C22B 1.6(8) 4_575 . . . ?
C18B C38B C39B C33B 76.3(10) 4_575 . . 4_575 ?
C18B C38B C39B C34B 14(2) 4_575 . . 4_575 ?
C18B C38B C39B C35B 155.9(9) 4_575 . . 4_575 ?
C18B C38B C39B C36B 128(4) 4_575 . . 4_575 ?
C18B C38B C39B C40B 142.8(6) 4_575 . . . ?
C18B C38B C39B C52B 146.1(6) 4_575 . . 4_575 ?
C19B C5B C6B C1B -142.7(6) . . . . ?
C19B C5B C6B C1B -144.9(5) . . . 4_575 ?
C19B C5B C6B C2B -127.4(6) . . . 4_575 ?
C19B C5B C6B C3B -39.6(17) . . . 4_575 ?
C19B C5B C6B C4B 16.6(9) . . . 4_575 ?
C19B C5B C6B C6B -148.0(8) . . . 4_575 ?
C19B C5B C6B C7B 5.0(9) . . . . ?
C19B C18B C36B C20B 121(10) . . . 4_575 ?
C19B C18B C36B C35B 135.0(6) . . . . ?
C19B C18B C36B C37B -5.8(8) . . . . ?
C19B C18B C36B C38B -176(3) . . . 4_575 ?
C19B C18B C36B C39B 144.2(5) . . . 4_575 ?
C19B C20B C21B C4B -8.3(5) . . . 4_575 ?
C19B C20B C21B C7B -4.4(8) . . . . ?
C19B C20B C21B C16B 145.6(6) . . . 4_575 ?
C19B C20B C21B C17B -41.7(16) . . . 4_575 ?
C19B C20B C21B C18B -100(31) . . . 4_575 ?
C19B C20B C21B C22B 142.6(5) . . . . ?
C19B C20B C38B C18B 54(10) . . . 4_575 ?
C19B C20B C38B C34B -139.1(5) . . . 4_575 ?
C19B C20B C38B C35B -126.7(8) . . . 4_575 ?
C19B C20B C38B C36B -8(4) . . . 4_575 ?
C19B C20B C38B C37B 0.3(8) . . . . ?
C19B C20B C38B C39B -141.6(6) . . . . ?
C20B C17B C18B C19B -106(22) 4_575 . . . ?
C20B C17B C18B C21B 35(22) 4_575 . . 4_575 ?
C20B C17B C18B C36B 34(21) 4_575 . . . ?
C20B C17B C18B C38B 39(21) 4_575 . . 4_575 ?
C20B C18B C19B C5B -23(10) 4_575 . . . ?
C20B C18B C19B C18B 119(10) 4_575 . . 4_575 ?
C20B C18B C19B C20B 117(10) 4_575 . . . ?
C20B C18B C36B C35B 14(10) 4_575 . . . ?
C20B C18B C36B C37B -127(10) 4_575 . . . ?
C20B C18B C36B C38B 63(11) 4_575 . . 4_575 ?
C20B C18B C36B C39B 23(10) 4_575 . . 4_575 ?
C20B C19B C20B C17B -143.2(5) 4_575 . . 4_575 ?
C20B C19B C20B C18B 64(10) 4_575 . . 4_575 ?
C20B C19B C20B C21B -134.2(5) 4_575 . . . ?
C20B C19B C20B C36B 2.3(10) 4_575 . . 4_575 ?
C20B C19B C20B C38B 3.3(11) 4_575 . . . ?
C20B C21B C22B C15B -151.7(5) . . . 4_575 ?
C20B C21B C22B C16B 165(2) . . . 4_575 ?
C20B C21B C22B C17B 151(12) . . . 4_575 ?
C20B C21B C22B C23B -141.9(6) . . . . ?
C20B C21B C22B C33B -73.2(10) . . . 4_575 ?
C20B C21B C22B C34B -4.3(10) . . . 4_575 ?
C20B C21B C22B C39B 0.9(6) . . . . ?
C20B C36B C37B C36B 7.9(11) 4_575 . . 4_575 ?
C20B C36B C37B C38B -98(18) 4_575 . . 4_575 ?
C20B C36B C37B C38B 6.6(9) 4_575 . . . ?
C20B C36B C37B C53B 143.1(5) 4_575 . . . ?
C20B C38B C39B C16B -0.8(6) . . . 4_575 ?
C20B C38B C39B C22B 1.1(8) . . . . ?
C20B C38B C39B C33B 75.8(10) . . . 4_575 ?
C20B C38B C39B C34B 13(2) . . . 4_575 ?
C20B C38B C39B C35B 155.3(9) . . . 4_575 ?
C20B C38B C39B C36B 128(4) . . . 4_575 ?
C20B C38B C39B C40B 142.2(6) . . . . ?
C20B C38B C39B C52B 145.5(5) . . . 4_575 ?
C21B C4B C5B C4B -123.7(6) 4_575 . . 4_575 ?
C21B C4B C5B C6B -142.5(4) 4_575 . . . ?
C21B C4B C5B C6B -159.3(8) 4_575 . . 4_575 ?
C21B C4B C5B C19B 8.3(5) 4_575 . . . ?
C21B C4B C17B C7B 54(2) 4_575 . . 4_575 ?
C21B C4B C17B C16B 19.4(17) 4_575 . . . ?
C21B C4B C17B C18B -108(2) 4_575 . . . ?
C21B C4B C17B C20B -107(2) 4_575 . . 4_575 ?
C21B C4B C17B C22B 10.0(16) 4_575 . . 4_575 ?
C21B C7B C8B C3B -146.3(8) . . . 4_575 ?
C21B C7B C8B C9B -132.7(7) . . . . ?
C21B C7B C8B C13B -76.5(16) . . . 4_575 ?
C21B C7B C8B C14B 7(2) . . . 4_575 ?
C21B C7B C8B C15B 15.7(7) . . . 4_575 ?
C21B C7B C8B C24B 10.8(10) . . . . ?
C21B C16B C17B C4B -108(6) 4_575 . . . ?
C21B C16B C17B C7B -129(6) 4_575 . . 4_575 ?
C21B C16B C17B C18B 21(5) 4_575 . . . ?
C21B C16B C17B C20B 21(5) 4_575 . . 4_575 ?
C21B C16B C17B C22B 8(6) 4_575 . . 4_575 ?
C21B C16B C34B C22B 168(3) 4_575 . . 4_575 ?
C21B C16B C34B C23B 144.6(9) 4_575 . . 4_575 ?
C21B C16B C34B C33B 138.8(8) 4_575 . . . ?
C21B C16B C34B C35B 1.2(13) 4_575 . . . ?
C21B C16B C34B C38B -8.3(8) 4_575 . . 4_575 ?
C21B C16B C34B C39B -16.7(15) 4_575 . . 4_575 ?
C21B C16B C34B C40B 80.4(19) 4_575 . . 4_575 ?
C21B C17B C18B C19B -140.7(15) 4_575 . . . ?
C21B C17B C18B C20B -35(22) 4_575 . . 4_575 ?
C21B C17B C18B C36B -1.3(17) 4_575 . . . ?
C21B C17B C18B C38B 4.2(17) 4_575 . . 4_575 ?
C21B C18B C19B C5B -5.4(7) 4_575 . . . ?
C21B C18B C19B C18B 136.4(5) 4_575 . . 4_575 ?
C21B C18B C19B C20B 134.5(6) 4_575 . . . ?
C21B C18B C19B C20B 17(10) 4_575 . . 4_575 ?
C21B C18B C36B C20B -14(10) 4_575 . . 4_575 ?
C21B C18B C36B C35B -0.7(8) 4_575 . . . ?
C21B C18B C36B C37B -141.5(5) 4_575 . . . ?
C21B C18B C36B C38B 49(3) 4_575 . . 4_575 ?
C21B C18B C36B C39B 8.5(6) 4_575 . . 4_575 ?
C21B C20B C38B C18B -165(10) . . . 4_575 ?
C21B C20B C38B C34B 2.1(6) . . . 4_575 ?
C21B C20B C38B C35B 14.5(10) . . . 4_575 ?
C21B C20B C38B C36B 133(3) . . . 4_575 ?
C21B C20B C38B C37B 141.5(5) . . . . ?
C21B C20B C38B C39B -0.5(7) . . . . ?
C21B C22B C23B C15B -17.3(8) . . . 4_575 ?
C21B C22B C23B C16B -19.6(11) . . . 4_575 ?
C21B C22B C23B C24B -4.2(9) . . . . ?
C21B C22B C23B C32B 123.6(17) . . . 4_575 ?
C21B C22B C23B C33B 145.1(6) . . . 4_575 ?
C21B C22B C23B C34B 146.7(10) . . . 4_575 ?
C21B C22B C23B C42B 135.9(6) . . . . ?
C21B C22B C39B C16B 8.1(14) . . . 4_575 ?
C21B C22B C39B C33B -150.1(5) . . . 4_575 ?
C21B C22B C39B C34B -168.3(16) . . . 4_575 ?
C21B C22B C39B C35B -85(2) . . . 4_575 ?
C21B C22B C39B C36B -6.1(7) . . . 4_575 ?
C21B C22B C39B C38B -1.2(7) . . . . ?
C21B C22B C39B C40B -145.3(5) . . . . ?
C21B C22B C39B C52B -105.0(7) . . . 4_575 ?
C22B C15B C16B C7B -162.1(13) 4_575 . . 4_575 ?
C22B C15B C16B C17B -158.2(15) 4_575 . . . ?
C22B C15B C16B C21B -154.3(16) 4_575 . . 4_575 ?
C22B C15B C16B C23B 2.1(13) 4_575 . . 4_575 ?
C22B C15B C16B C34B -10.5(10) 4_575 . . . ?
C22B C15B C16B C39B -20.3(9) 4_575 . . 4_575 ?
C22B C15B C32B C23B -23.8(14) 4_575 . . 4_575 ?
C22B C15B C32B C24B 165.6(8) 4_575 . . 4_575 ?
C22B C15B C32B C25B 155.3(5) 4_575 . . 4_575 ?
C22B C15B C32B C31B 147.9(6) 4_575 . . . ?
C22B C15B C32B C33B 5.2(7) 4_575 . . . ?
C22B C15B C32B C41B 17.8(7) 4_575 . . 4_575 ?
C22B C15B C32B C42B 28(2) 4_575 . . 4_575 ?
C22B C15B C32B C43B 140.1(7) 4_575 . . 4_575 ?
C22B C16B C17B C4B -116(2) 4_575 . . . ?
C22B C16B C17B C7B -137(2) 4_575 . . 4_575 ?
C22B C16B C17B C18B 14(3) 4_575 . . . ?
C22B C16B C17B C20B 13(3) 4_575 . . 4_575 ?
C22B C16B C17B C21B -8(6) 4_575 . . 4_575 ?
C22B C16B C34B C23B -24(3) 4_575 . . 4_575 ?
C22B C16B C34B C33B -30(3) 4_575 . . . ?
C22B C16B C34B C35B -167(3) 4_575 . . . ?
C22B C16B C34B C38B -177(3) 4_575 . . 4_575 ?
C22B C16B C34B C39B 175(3) 4_575 . . 4_575 ?
C22B C16B C34B C40B -88(3) 4_575 . . 4_575 ?
C22B C17B C18B C19B -144.1(4) 4_575 . . . ?
C22B C17B C18B C20B -38(22) 4_575 . . 4_575 ?
C22B C17B C18B C21B -3.4(13) 4_575 . . 4_575 ?
C22B C17B C18B C36B -4.7(7) 4_575 . . . ?
C22B C17B C18B C38B 0.8(7) 4_575 . . 4_575 ?
C22B C23B C24B C8B 0.7(10) . . . . ?
C22B C23B C24B C13B 92.9(10) . . . 4_575 ?
C22B C23B C24B C14B 2.4(11) . . . 4_575 ?
C22B C23B C24B C15B -18.5(8) . . . 4_575 ?
C22B C23B C24B C25B 144.7(6) . . . . ?
C22B C23B C24B C31B 145.4(6) . . . 4_575 ?
C22B C23B C24B C32B 154.1(12) . . . 4_575 ?
C22B C23B C42B C31B -144.5(6) . . . 4_575 ?
C22B C23B C42B C32B -164.8(19) . . . 4_575 ?
C22B C23B C42B C33B 13.4(9) . . . 4_575 ?
C22B C23B C42B C41B 5.1(10) . . . . ?
C22B C23B C42B C43B -142.0(7) . . . . ?
C22B C23B C42B C50B -8.0(11) . . . 4_575 ?
C22B C33B C34B C16B 4.7(5) 4_575 . . . ?
C22B C33B C34B C23B -1.5(8) 4_575 . . 4_575 ?
C22B C33B C34B C35B 152.1(12) 4_575 . . . ?
C22B C33B C34B C38B 118.6(12) 4_575 . . 4_575 ?
C22B C33B C34B C39B 154(2) 4_575 . . 4_575 ?
C22B C33B C34B C40B 165.1(9) 4_575 . . 4_575 ?
C22B C33B C50B C40B -48.3(8) 4_575 . . 4_575 ?
C22B C33B C50B C41B -158(3) 4_575 . . 4_575 ?
C22B C33B C50B C42B 122.2(12) 4_575 . . 4_575 ?
C22B C33B C50B C49B 105.0(9) 4_575 . . . ?
C22B C33B C50B C51B -30.9(12) 4_575 . . . ?
C22B C33B C50B C55B -15.2(14) 4_575 . . 4_575 ?
C22B C33B C50B C56B 81.1(18) 4_575 . . 4_575 ?
C22B C34B C35B C36B -13.1(14) 4_575 . . . ?
C22B C34B C35B C38B -17.4(14) 4_575 . . 4_575 ?
C22B C34B C35B C39B -49.9(19) 4_575 . . 4_575 ?
C22B C34B C35B C40B 149.3(13) 4_575 . . 4_575 ?
C22B C34B C35B C52B 126.4(11) 4_575 . . . ?
C22B C34B C35B C54B 128.0(10) 4_575 . . 4_575 ?
C22B C39B C40B C33B -5.7(6) . . . 4_575 ?
C22B C39B C40B C34B -13.2(8) . . . 4_575 ?
C22B C39B C40B C35B 153.8(12) . . . 4_575 ?
C22B C39B C40B C41B 1.4(8) . . . . ?
C22B C39B C40B C50B 18.3(10) . . . 4_575 ?
C22B C39B C40B C51B 107.3(9) . . . 4_575 ?
C22B C39B C40B C52B 143.6(6) . . . 4_575 ?
C22B C39B C40B C54B 137.4(6) . . . . ?
C23B C15B C16B C7B -164.2(7) 4_575 . . 4_575 ?
C23B C15B C16B C17B -160.2(8) 4_575 . . . ?
C23B C15B C16B C21B -156.3(8) 4_575 . . 4_575 ?
C23B C15B C16B C22B -2.1(13) 4_575 . . 4_575 ?
C23B C15B C16B C34B -12.6(9) 4_575 . . . ?
C23B C15B C16B C39B -22.4(9) 4_575 . . 4_575 ?
C23B C15B C32B C24B -170.6(17) 4_575 . . 4_575 ?
C23B C15B C32B C25B 179.1(16) 4_575 . . 4_575 ?
C23B C15B C32B C31B 171.7(17) 4_575 . . . ?
C23B C15B C32B C33B 29.0(14) 4_575 . . . ?
C23B C15B C32B C41B 41.6(15) 4_575 . . 4_575 ?
C23B C15B C32B C42B 52(2) 4_575 . . 4_575 ?
C23B C15B C32B C43B 164.0(18) 4_575 . . 4_575 ?
C23B C16B C17B C4B -1.2(13) 4_575 . . . ?
C23B C16B C17B C7B -22.3(10) 4_575 . . 4_575 ?
C23B C16B C17B C18B 128.3(8) 4_575 . . . ?
C23B C16B C17B C20B 127.8(8) 4_575 . . 4_575 ?
C23B C16B C17B C21B 107(6) 4_575 . . 4_575 ?
C23B C16B C17B C22B 114(3) 4_575 . . 4_575 ?
C23B C16B C34B C22B 24(3) 4_575 . . 4_575 ?
C23B C16B C34B C33B -5.8(7) 4_575 . . . ?
C23B C16B C34B C35B -143.3(9) 4_575 . . . ?
C23B C16B C34B C38B -152.9(5) 4_575 . . 4_575 ?
C23B C16B C34B C39B -161.3(13) 4_575 . . 4_575 ?
C23B C16B C34B C40B -64.2(19) 4_575 . . 4_575 ?
C23B C22B C39B C16B 152.0(19) . . . 4_575 ?
C23B C22B C39B C33B -6.1(6) . . . 4_575 ?
C23B C22B C39B C34B -24.4(16) . . . 4_575 ?
C23B C22B C39B C35B 59(2) . . . 4_575 ?
C23B C22B C39B C36B 137.9(6) . . . 4_575 ?
C23B C22B C39B C38B 142.7(6) . . . . ?
C23B C22B C39B C40B -1.4(9) . . . . ?
C23B C22B C39B C52B 38.9(10) . . . 4_575 ?
C23B C24B C25B C13B -152.3(7) . . . 4_575 ?
C23B C24B C25B C26B -145.1(6) . . . . ?
C23B C24B C25B C30B -132.0(10) . . . 4_575 ?
C23B C24B C25B C31B 1.4(8) . . . 4_575 ?
C23B C24B C25B C32B 4.5(5) . . . 4_575 ?
C23B C24B C25B C43B -1.5(8) . . . . ?
C23B C32B C33B C22B 9.5(8) 4_575 . . 4_575 ?
C23B C32B C33B C34B 11.8(10) 4_575 . . . ?
C23B C32B C33B C39B 20.0(10) 4_575 . . 4_575 ?
C23B C32B C33B C40B 59.0(18) 4_575 . . 4_575 ?
C23B C32B C33B C41B 168.0(12) 4_575 . . 4_575 ?
C23B C32B C33B C42B -178.7(14) 4_575 . . 4_575 ?
C23B C32B C33B C50B 158.0(10) 4_575 . . . ?
C23B C33B C34B C16B 6.2(7) 4_575 . . . ?
C23B C33B C34B C22B 1.5(8) 4_575 . . 4_575 ?
C23B C33B C34B C35B 153.6(7) 4_575 . . . ?
C23B C33B C34B C38B 120.1(8) 4_575 . . 4_575 ?
C23B C33B C34B C39B 155.6(16) 4_575 . . 4_575 ?
C23B C33B C34B C40B 166.6(6) 4_575 . . 4_575 ?
C23B C33B C50B C40B -139.6(12) 4_575 . . 4_575 ?
C23B C33B C50B C41B 111(3) 4_575 . . 4_575 ?
C23B C33B C50B C42B 30.9(8) 4_575 . . 4_575 ?
C23B C33B C50B C49B 13.7(13) 4_575 . . . ?
C23B C33B C50B C51B -122.2(10) 4_575 . . . ?
C23B C33B C50B C55B -106.5(10) 4_575 . . 4_575 ?
C23B C33B C50B C56B -10(2) 4_575 . . 4_575 ?
C23B C34B C35B C36B -102.7(11) 4_575 . . . ?
C23B C34B C35B C38B -107.0(11) 4_575 . . 4_575 ?
C23B C34B C35B C39B -140(2) 4_575 . . 4_575 ?
C23B C34B C35B C40B 59.6(12) 4_575 . . 4_575 ?
C23B C34B C35B C52B 36.8(17) 4_575 . . . ?
C23B C34B C35B C54B 38.4(15) 4_575 . . 4_575 ?
C23B C42B C43B C25B -2.9(9) . . . . ?
C23B C42B C43B C30B 14.0(11) . . . 4_575 ?
C23B C42B C43B C31B -8.6(15) . . . 4_575 ?
C23B C42B C43B C32B -8.2(6) . . . 4_575 ?
C23B C42B C43B C44B 143.2(7) . . . . ?
C23B C42B C43B C48B 149.0(7) . . . 4_575 ?
C24B C8B C9B C1B -150.4(7) . . . . ?
C24B C8B C9B C2B -165.7(11) . . . 4_575 ?
C24B C8B C9B C3B -154.1(10) . . . 4_575 ?
C24B C8B C9B C10B 7.9(11) . . . . ?
C24B C8B C9B C12B 5.9(16) . . . 4_575 ?
C24B C8B C9B C13B 13.7(7) . . . 4_575 ?
C24B C8B C9B C14B -2.6(17) . . . 4_575 ?
C24B C13B C14B C3B -165.6(8) 4_575 . . . ?
C24B C13B C14B C7B -145.0(12) 4_575 . . 4_575 ?
C24B C13B C14B C8B 176(2) 4_575 . . 4_575 ?
C24B C13B C14B C9B -170.0(7) 4_575 . . 4_575 ?
C24B C13B C14B C15B -17.7(6) 4_575 . . . ?
C24B C13B C30B C10B 157.6(7) 4_575 . . 4_575 ?
C24B C13B C30B C25B -13.0(6) 4_575 . . 4_575 ?
C24B C13B C30B C26B 177.8(9) 4_575 . . 4_575 ?
C24B C13B C30B C27B 148.3(5) 4_575 . . 4_575 ?
C24B C13B C30B C29B 143.7(6) 4_575 . . . ?
C24B C13B C30B C31B 6.7(6) 4_575 . . . ?
C24B C13B C30B C43B 12.9(7) 4_575 . . 4_575 ?
C24B C14B C15B C7B -175.7(8) 4_575 . . 4_575 ?
C24B C14B C15B C8B 173(2) 4_575 . . 4_575 ?
C24B C14B C15B C16B -164.2(9) 4_575 . . . ?
C24B C14B C15B C22B -152.0(10) 4_575 . . 4_575 ?
C24B C14B C15B C23B -30.3(14) 4_575 . . 4_575 ?
C24B C14B C15B C32B -24.4(8) 4_575 . . . ?
C24B C15B C16B C7B -54.9(18) 4_575 . . 4_575 ?
C24B C15B C16B C17B -51(2) 4_575 . . . ?
C24B C15B C16B C21B -47(2) 4_575 . . 4_575 ?
C24B C15B C16B C22B 107(2) 4_575 . . 4_575 ?
C24B C15B C16B C23B 109(2) 4_575 . . 4_575 ?
C24B C15B C16B C34B 96.7(19) 4_575 . . . ?
C24B C15B C16B C39B 86.9(19) 4_575 . . 4_575 ?
C24B C15B C32B C23B 170.6(17) 4_575 . . 4_575 ?
C24B C15B C32B C25B -10.4(6) 4_575 . . 4_575 ?
C24B C15B C32B C31B -17.7(7) 4_575 . . . ?
C24B C15B C32B C33B -160.4(8) 4_575 . . . ?
C24B C15B C32B C41B -147.8(7) 4_575 . . 4_575 ?
C24B C15B C32B C42B -137(2) 4_575 . . 4_575 ?
C24B C15B C32B C43B -25.5(9) 4_575 . . 4_575 ?
C24B C23B C42B C31B -0.5(7) . . . 4_575 ?
C24B C23B C42B C32B -20.8(16) . . . 4_575 ?
C24B C23B C42B C33B 157.3(8) . . . 4_575 ?
C24B C23B C42B C41B 149.0(7) . . . . ?
C24B C23B C42B C43B 1.9(9) . . . . ?
C24B C23B C42B C50B 136.0(6) . . . 4_575 ?
C24B C25B C26B C10B 6.3(9) . . . . ?
C24B C25B C26B C12B 7.7(8) . . . 4_575 ?
C24B C25B C26B C13B -9.5(7) . . . 4_575 ?
C24B C25B C26B C27B 140.9(5) . . . . ?
C24B C25B C26B C29B 142.5(5) . . . 4_575 ?
C24B C25B C26B C30B 156.1(15) . . . 4_575 ?
C24B C25B C43B C30B -145.4(10) . . . 4_575 ?
C24B C25B C43B C31B 26(4) . . . 4_575 ?
C24B C25B C43B C32B 5.5(6) . . . 4_575 ?
C24B C25B C43B C42B 2.7(8) . . . . ?
C24B C25B C43B C44B -143.3(7) . . . . ?
C24B C25B C43B C48B -138.1(9) . . . 4_575 ?
C24B C31B C32B C15B 11.5(5) 4_575 . . . ?
C24B C31B C32B C23B 18.7(16) 4_575 . . 4_575 ?
C24B C31B C32B C25B -2.9(6) 4_575 . . 4_575 ?
C24B C31B C32B C33B 148.7(8) 4_575 . . . ?
C24B C31B C32B C41B 154.1(5) 4_575 . . 4_575 ?
C24B C31B C32B C42B 169.6(9) 4_575 . . 4_575 ?
C24B C31B C32B C43B 169.2(14) 4_575 . . 4_575 ?
C24B C31B C48B C43B -104(3) 4_575 . . 4_575 ?
C24B C31B C48B C44B 100.3(19) 4_575 . . 4_575 ?
C24B C31B C48B C45B 86.2(10) 4_575 . . 4_575 ?
C24B C31B C48B C47B 84.8(11) 4_575 . . . ?
C24B C31B C48B C49B -52.6(12) 4_575 . . . ?
C24B C31B C48B C57B -31.5(16) 4_575 . . 4_575 ?
C24B C32B C33B C22B -26.1(11) 4_575 . . 4_575 ?
C24B C32B C33B C23B -35.7(9) 4_575 . . 4_575 ?
C24B C32B C33B C34B -23.9(14) 4_575 . . . ?
C24B C32B C33B C39B -15.7(14) 4_575 . . 4_575 ?
C24B C32B C33B C40B 23(2) 4_575 . . 4_575 ?
C24B C32B C33B C41B 132.3(10) 4_575 . . 4_575 ?
C24B C32B C33B C42B 145.7(14) 4_575 . . 4_575 ?
C24B C32B C33B C50B 122.4(9) 4_575 . . . ?
C25B C13B C14B C3B -157.8(6) 4_575 . . . ?
C25B C13B C14B C7B -137.2(8) 4_575 . . 4_575 ?
C25B C13B C14B C8B -176.4(17) 4_575 . . 4_575 ?
C25B C13B C14B C9B -162.2(6) 4_575 . . 4_575 ?
C25B C13B C14B C15B -9.9(8) 4_575 . . . ?
C25B C13B C14B C24B 7.8(6) 4_575 . . 4_575 ?
C25B C13B C30B C10B 170.6(8) 4_575 . . 4_575 ?
C25B C13B C30B C26B -169.2(11) 4_575 . . 4_575 ?
C25B C13B C30B C27B 161.3(9) 4_575 . . 4_575 ?
C25B C13B C30B C29B 156.7(10) 4_575 . . . ?
C25B C13B C30B C31B 19.7(6) 4_575 . . . ?
C25B C13B C30B C43B 25.9(6) 4_575 . . 4_575 ?
C25B C26B C27B C28B -149.2(5) . . . . ?
C25B C26B C27B C29B 10(2) . . . 4_575 ?
C25B C26B C27B C30B 6.8(6) . . . 4_575 ?
C25B C26B C27B C45B -5.5(9) . . . . ?
C25B C26B C27B C47B -6.8(8) . . . 4_575 ?
C25B C30B C31B C24B 25.6(8) 4_575 . . 4_575 ?
C25B C30B C31B C32B 37.8(9) 4_575 . . . ?
C25B C30B C31B C42B 66.4(13) 4_575 . . 4_575 ?
C25B C30B C31B C43B -176(2) 4_575 . . 4_575 ?
C25B C30B C31B C44B -179.9(10) 4_575 . . 4_575 ?
C25B C30B C31B C48B 177.7(10) 4_575 . . . ?
C25B C31B C32B C15B 14.4(8) 4_575 . . . ?
C25B C31B C32B C23B 21.6(19) 4_575 . . 4_575 ?
C25B C31B C32B C24B 2.9(6) 4_575 . . 4_575 ?
C25B C31B C32B C33B 151.6(7) 4_575 . . . ?
C25B C31B C32B C41B 157.0(6) 4_575 . . 4_575 ?
C25B C31B C32B C42B 172.5(9) 4_575 . . 4_575 ?
C25B C31B C32B C43B 172.1(17) 4_575 . . 4_575 ?
C25B C31B C48B C43B 169(3) 4_575 . . 4_575 ?
C25B C31B C48B C44B 13(2) 4_575 . . 4_575 ?
C25B C31B C48B C45B -0.9(11) 4_575 . . 4_575 ?
C25B C31B C48B C47B -2.3(12) 4_575 . . . ?
C25B C31B C48B C49B -139.7(9) 4_575 . . . ?
C25B C31B C48B C57B -118.6(12) 4_575 . . 4_575 ?
C25B C32B C33B C22B -118.2(8) 4_575 . . 4_575 ?
C25B C32B C33B C23B -127.8(13) 4_575 . . 4_575 ?
C25B C32B C33B C34B -116.0(8) 4_575 . . . ?
C25B C32B C33B C39B -107.8(8) 4_575 . . 4_575 ?
C25B C32B C33B C40B -68.8(16) 4_575 . . 4_575 ?
C25B C32B C33B C41B 40.2(14) 4_575 . . 4_575 ?
C25B C32B C33B C42B 53.5(11) 4_575 . . 4_575 ?
C25B C32B C33B C50B 30.3(12) 4_575 . . . ?
C25B C43B C44B C31B 3.8(16) . . . 4_575 ?
C25B C43B C44B C45B 5.3(10) . . . . ?
C25B C43B C44B C47B 9.7(12) . . . 4_575 ?
C25B C43B C44B C48B 164.8(19) . . . 4_575 ?
C25B C43B C44B C49B 147.9(6) . . . 4_575 ?
C25B C43B C44B C57B 143.0(6) . . . . ?
C26B C10B C11B C10B -137.6(7) . . . 4_575 ?
C26B C10B C11B C12B -164.5(15) . . . 4_575 ?
C26B C10B C11B C12B -147.5(6) . . . . ?
C26B C10B C11B C28B 1.2(6) . . . . ?
C26B C12B C13B C8B -162.5(8) 4_575 . . 4_575 ?
C26B C12B C13B C9B -167.5(8) 4_575 . . 4_575 ?
C26B C12B C13B C10B 10.4(15) 4_575 . . 4_575 ?
C26B C12B C13B C14B -157.7(9) 4_575 . . . ?
C26B C12B C13B C24B -140.5(12) 4_575 . . 4_575 ?
C26B C12B C13B C25B -29.7(9) 4_575 . . 4_575 ?
C26B C12B C13B C30B -13.5(5) 4_575 . . . ?
C26B C13B C14B C3B -127.1(15) 4_575 . . . ?
C26B C13B C14B C7B -106.4(16) 4_575 . . 4_575 ?
C26B C13B C14B C8B -146(2) 4_575 . . 4_575 ?
C26B C13B C14B C9B -131.5(17) 4_575 . . 4_575 ?
C26B C13B C14B C15B 20.8(19) 4_575 . . . ?
C26B C13B C14B C24B 38.5(17) 4_575 . . 4_575 ?
C26B C13B C30B C10B -20.2(8) 4_575 . . 4_575 ?
C26B C13B C30B C25B 169.2(11) 4_575 . . 4_575 ?
C26B C13B C30B C27B -29.5(8) 4_575 . . 4_575 ?
C26B C13B C30B C29B -34.1(8) 4_575 . . . ?
C26B C13B C30B C31B -171.1(10) 4_575 . . . ?
C26B C13B C30B C43B -164.9(10) 4_575 . . 4_575 ?
C26B C25B C43B C30B -8.5(6) . . . 4_575 ?
C26B C25B C43B C31B 163(4) . . . 4_575 ?
C26B C25B C43B C32B 142.5(7) . . . 4_575 ?
C26B C25B C43B C42B 139.6(7) . . . . ?
C26B C25B C43B C44B -6.4(11) . . . . ?
C26B C25B C43B C48B -1.2(13) . . . 4_575 ?
C26B C27B C28B C11B 5.5(7) . . . . ?
C26B C27B C28B C27B 142.3(5) . . . 4_575 ?
C26B C27B C28B C29B 143.3(5) . . . . ?
C26B C27B C28B C29B 150(3) . . . 4_575 ?
C26B C27B C45B C29B 38(4) . . . 4_575 ?
C26B C27B C45B C44B 5.1(9) . . . . ?
C26B C27B C45B C46B -132.9(7) . . . . ?
C26B C27B C45B C47B -9(3) . . . 4_575 ?
C26B C27B C45B C48B 1.7(9) . . . 4_575 ?
C26B C29B C30B C10B 18.0(6) 4_575 . . 4_575 ?
C26B C29B C30B C13B 26.2(7) 4_575 . . . ?
C26B C29B C30B C25B 159.4(18) 4_575 . . 4_575 ?
C26B C29B C30B C27B 3(2) 4_575 . . 4_575 ?
C26B C29B C30B C31B 165.1(9) 4_575 . . . ?
C26B C29B C30B C43B 166.8(9) 4_575 . . 4_575 ?
C26B C29B C47B C27B 120(6) 4_575 . . 4_575 ?
C26B C29B C47B C44B -16.3(10) 4_575 . . 4_575 ?
C26B C29B C47B C45B 176(3) 4_575 . . 4_575 ?
C26B C29B C47B C46B 136.4(7) 4_575 . . . ?
C26B C29B C47B C48B -11.8(9) 4_575 . . . ?
C26B C29B C47B C57B 19.0(13) 4_575 . . 4_575 ?
C26B C30B C31B C24B -30(3) 4_575 . . 4_575 ?
C26B C30B C31B C25B -56(3) 4_575 . . 4_575 ?
C26B C30B C31B C32B -18(3) 4_575 . . . ?
C26B C30B C31B C42B 11(3) 4_575 . . 4_575 ?
C26B C30B C31B C43B 128(3) 4_575 . . 4_575 ?
C26B C30B C31B C44B 124(3) 4_575 . . 4_575 ?
C26B C30B C31B C48B 122(3) 4_575 . . . ?
C27B C28B C29B C26B -146.5(6) . . . 4_575 ?
C27B C28B C29B C26B 26(3) 4_575 . . 4_575 ?
C27B C28B C29B C27B -172(3) . . . 4_575 ?
C27B C28B C29B C30B -136.1(6) . . . . ?
C27B C28B C29B C30B 36(3) 4_575 . . . ?
C27B C28B C29B C45B 7.7(8) . . . 4_575 ?
C27B C28B C29B C45B -180(3) 4_575 . . 4_575 ?
C27B C28B C29B C47B 173(3) 4_575 . . . ?
C27B C28B C29B C47B 0.6(8) . . . . ?
C27B C29B C30B C10B 15(2) 4_575 . . 4_575 ?
C27B C29B C30B C13B 24(2) 4_575 . . . ?
C27B C29B C30B C25B 157(2) 4_575 . . 4_575 ?
C27B C29B C30B C26B -3(2) 4_575 . . 4_575 ?
C27B C29B C30B C31B 162(2) 4_575 . . . ?
C27B C29B C30B C43B 164(2) 4_575 . . 4_575 ?
C27B C29B C47B C44B -136(5) 4_575 . . 4_575 ?
C27B C29B C47B C45B 56(6) 4_575 . . 4_575 ?
C27B C29B C47B C46B 16(5) 4_575 . . . ?
C27B C29B C47B C48B -132(5) 4_575 . . . ?
C27B C29B C47B C57B -101(5) 4_575 . . 4_575 ?
C27B C30B C31B C24B -146.1(5) 4_575 . . 4_575 ?
C27B C30B C31B C25B -171.7(11) 4_575 . . 4_575 ?
C27B C30B C31B C32B -133.8(6) 4_575 . . . ?
C27B C30B C31B C42B -105.3(10) 4_575 . . 4_575 ?
C27B C30B C31B C43B 12.4(19) 4_575 . . 4_575 ?
C27B C30B C31B C44B 8.4(6) 4_575 . . 4_575 ?
C27B C30B C31B C48B 6.1(7) 4_575 . . . ?
C27B C45B C46B C45B -8.7(10) . . . 4_575 ?
C27B C45B C46B C47B 150.6(18) . . . 4_575 ?
C27B C45B C46B C47B -2.6(10) . . . . ?
C27B C45B C46B C58B 127.9(7) . . . 4_575 ?
C27B C45B C46B C58B 137.6(6) . . . . ?
C27B C47B C48B C31B 1.2(7) 4_575 . . . ?
C27B C47B C48B C43B -0.5(9) 4_575 . . 4_575 ?
C27B C47B C48B C44B -82(4) 4_575 . . 4_575 ?
C27B C47B C48B C45B -9(2) 4_575 . . 4_575 ?
C27B C47B C48B C49B 140.9(5) 4_575 . . . ?
C27B C47B C48B C57B 151.1(5) 4_575 . . 4_575 ?
C28B C11B C12B C2B -147.0(6) . . . . ?
C28B C11B C12B C9B -108.6(14) . . . 4_575 ?
C28B C11B C12B C10B 16.8(14) . . . 4_575 ?
C28B C11B C12B C13B -7.1(9) . . . . ?
C28B C11B C12B C26B 5.8(6) . . . 4_575 ?
C28B C27B C45B C29B 180(100) . . . 4_575 ?
C28B C27B C45B C44B 146.9(5) . . . . ?
C28B C27B C45B C46B 8.9(9) . . . . ?
C28B C27B C45B C47B 133(3) . . . 4_575 ?
C28B C27B C45B C48B 143.5(5) . . . 4_575 ?
C28B C29B C30B C10B -5.2(5) . . . 4_575 ?
C28B C29B C30B C13B 3.1(8) . . . . ?
C28B C29B C30B C25B 136.2(14) . . . 4_575 ?
C28B C29B C30B C26B -23.1(8) . . . 4_575 ?
C28B C29B C30B C27B -20.5(18) . . . 4_575 ?
C28B C29B C30B C31B 141.9(5) . . . . ?
C28B C29B C30B C43B 143.7(5) . . . 4_575 ?
C28B C29B C47B C27B -11(5) . . . 4_575 ?
C28B C29B C47B C44B -147.1(6) . . . 4_575 ?
C28B C29B C47B C45B 45(3) . . . 4_575 ?
C28B C29B C47B C46B 5.6(8) . . . . ?
C28B C29B C47B C48B -142.6(5) . . . . ?
C28B C29B C47B C57B -111.8(8) . . . 4_575 ?
C29B C26B C27B C28B -159(2) 4_575 . . . ?
C29B C26B C27B C30B -3(2) 4_575 . . 4_575 ?
C29B C26B C27B C45B -15.3(18) 4_575 . . . ?
C29B C26B C27B C47B -16.6(19) 4_575 . . 4_575 ?
C29B C27B C28B C11B -145(3) 4_575 . . . ?
C29B C27B C28B C27B -8(4) 4_575 . . 4_575 ?
C29B C27B C28B C29B -7(3) 4_575 . . . ?
C29B C27B C45B C44B -33(5) 4_575 . . . ?
C29B C27B C45B C46B -171(4) 4_575 . . . ?
C29B C27B C45B C47B -47(5) 4_575 . . 4_575 ?
C29B C27B C45B C48B -36(5) 4_575 . . 4_575 ?
C29B C28B C29B C26B -147.4(4) 4_575 . . 4_575 ?
C29B C28B C29B C27B -173(3) 4_575 . . 4_575 ?
C29B C28B C29B C30B -137.0(4) 4_575 . . . ?
C29B C28B C29B C45B 6.8(9) 4_575 . . 4_575 ?
C29B C28B C29B C47B -0.3(9) 4_575 . . . ?
C29B C30B C31B C24B -149.7(5) . . . 4_575 ?
C29B C30B C31B C25B -175.2(10) . . . 4_575 ?
C29B C30B C31B C32B -137.4(6) . . . . ?
C29B C30B C31B C42B -108.9(10) . . . 4_575 ?
C29B C30B C31B C43B 8.9(18) . . . 4_575 ?
C29B C30B C31B C44B 4.8(5) . . . 4_575 ?
C29B C30B C31B C48B 2.5(6) . . . . ?
C29B C45B C46B C45B -9.9(11) 4_575 . . 4_575 ?
C29B C45B C46B C47B 149.4(19) 4_575 . . 4_575 ?
C29B C45B C46B C47B -3.8(11) 4_575 . . . ?
C29B C45B C46B C58B 126.8(8) 4_575 . . 4_575 ?
C29B C45B C46B C58B 136.4(8) 4_575 . . . ?
C29B C47B C48B C31B 3.9(7) . . . . ?
C29B C47B C48B C43B 2.3(9) . . . 4_575 ?
C29B C47B C48B C44B -80(4) . . . 4_575 ?
C29B C47B C48B C45B -6(2) . . . 4_575 ?
C29B C47B C48B C49B 143.7(5) . . . . ?
C29B C47B C48B C57B 153.9(5) . . . 4_575 ?
C30B C10B C11B C10B -127.5(7) 4_575 . . 4_575 ?
C30B C10B C11B C12B -137.4(5) 4_575 . . . ?
C30B C10B C11B C12B -154.4(14) 4_575 . . 4_575 ?
C30B C10B C11B C28B 11.3(6) 4_575 . . . ?
C30B C10B C26B C12B 12(5) 4_575 . . 4_575 ?
C30B C10B C26B C13B 44.6(15) 4_575 . . 4_575 ?
C30B C10B C26B C25B 27.1(12) 4_575 . . . ?
C30B C10B C26B C27B -107.2(16) 4_575 . . . ?
C30B C10B C26B C29B -102.6(17) 4_575 . . 4_575 ?
C30B C13B C14B C3B -144.1(6) . . . . ?
C30B C13B C14B C7B -123.5(9) . . . 4_575 ?
C30B C13B C14B C8B -162.8(16) . . . 4_575 ?
C30B C13B C14B C9B -148.6(8) . . . 4_575 ?
C30B C13B C14B C15B 3.8(11) . . . . ?
C30B C13B C14B C24B 21.5(8) . . . 4_575 ?
C30B C25B C26B C10B -149.8(15) 4_575 . . . ?
C30B C25B C26B C12B -148.4(15) 4_575 . . 4_575 ?
C30B C25B C26B C13B -165.6(15) 4_575 . . 4_575 ?
C30B C25B C26B C27B -15.2(13) 4_575 . . . ?
C30B C25B C26B C29B -13.6(12) 4_575 . . 4_575 ?
C30B C25B C43B C31B 171(4) 4_575 . . 4_575 ?
C30B C25B C43B C32B 151.0(8) 4_575 . . 4_575 ?
C30B C25B C43B C42B 148.1(8) 4_575 . . . ?
C30B C25B C43B C44B 2.1(10) 4_575 . . . ?
C30B C25B C43B C48B 7.4(13) 4_575 . . 4_575 ?
C30B C26B C27B C28B -156.0(8) 4_575 . . . ?
C30B C26B C27B C29B 3(2) 4_575 . . 4_575 ?
C30B C26B C27B C45B -12.4(10) 4_575 . . . ?
C30B C26B C27B C47B -13.6(9) 4_575 . . 4_575 ?
C30B C27B C28B C11B -9.5(9) 4_575 . . . ?
C30B C27B C28B C27B 127.3(6) 4_575 . . 4_575 ?
C30B C27B C28B C29B 135(4) 4_575 . . 4_575 ?
C30B C27B C28B C29B 128.3(7) 4_575 . . . ?
C30B C27B C45B C29B 32(4) 4_575 . . 4_575 ?
C30B C27B C45B C44B -0.9(7) 4_575 . . . ?
C30B C27B C45B C46B -138.9(6) 4_575 . . . ?
C30B C27B C45B C47B -15(3) 4_575 . . 4_575 ?
C30B C27B C45B C48B -4.3(6) 4_575 . . 4_575 ?
C30B C29B C47B C27B 130(5) . . . 4_575 ?
C30B C29B C47B C44B -6.9(7) . . . 4_575 ?
C30B C29B C47B C45B -175(3) . . . 4_575 ?
C30B C29B C47B C46B 145.8(5) . . . . ?
C30B C29B C47B C48B -2.4(7) . . . . ?
C30B C29B C47B C57B 28.4(10) . . . 4_575 ?
C30B C31B C32B C15B -3.8(9) . . . . ?
C30B C31B C32B C23B 3(2) . . . 4_575 ?
C30B C31B C32B C24B -15.3(6) . . . 4_575 ?
C30B C31B C32B C25B -18.2(5) . . . 4_575 ?
C30B C31B C32B C33B 133.5(6) . . . . ?
C30B C31B C32B C41B 138.9(5) . . . 4_575 ?
C30B C31B C32B C42B 154.3(8) . . . 4_575 ?
C30B C31B C32B C43B 153.9(17) . . . 4_575 ?
C30B C31B C48B C43B 167(3) . . . 4_575 ?
C30B C31B C48B C44B 11.5(17) . . . 4_575 ?
C30B C31B C48B C45B -2.6(6) . . . 4_575 ?
C30B C31B C48B C47B -4.0(7) . . . . ?
C30B C31B C48B C49B -141.4(6) . . . . ?
C30B C31B C48B C57B -120.3(9) . . . 4_575 ?
C30B C43B C44B C31B 4.7(18) 4_575 . . 4_575 ?
C30B C43B C44B C45B 6.2(7) 4_575 . . . ?
C30B C43B C44B C47B 10.6(10) 4_575 . . 4_575 ?
C30B C43B C44B C48B 165.7(18) 4_575 . . 4_575 ?
C30B C43B C44B C49B 148.8(4) 4_575 . . 4_575 ?
C30B C43B C44B C57B 143.9(5) 4_575 . . . ?
C31B C24B C25B C13B -153.7(8) 4_575 . . 4_575 ?
C31B C24B C25B C26B -146.5(9) 4_575 . . . ?
C31B C24B C25B C30B -133.4(14) 4_575 . . 4_575 ?
C31B C24B C25B C32B 3.0(7) 4_575 . . 4_575 ?
C31B C24B C25B C43B -2.9(5) 4_575 . . . ?
C31B C25B C26B C10B -126.4(9) 4_575 . . . ?
C31B C25B C26B C12B -124.9(9) 4_575 . . 4_575 ?
C31B C25B C26B C13B -142.2(10) 4_575 . . 4_575 ?
C31B C25B C26B C27B 8.3(11) 4_575 . . . ?
C31B C25B C26B C29B 9.9(10) 4_575 . . 4_575 ?
C31B C25B C26B C30B 23.5(14) 4_575 . . 4_575 ?
C31B C25B C43B C30B -171(5) 4_575 . . 4_575 ?
C31B C25B C43B C32B -20(4) 4_575 . . 4_575 ?
C31B C25B C43B C42B -23(4) 4_575 . . . ?
C31B C25B C43B C44B -169(5) 4_575 . . . ?
C31B C25B C43B C48B -164(5) 4_575 . . 4_575 ?
C31B C32B C33B C22B -144.7(6) . . . 4_575 ?
C31B C32B C33B C23B -154.3(12) . . . 4_575 ?
C31B C32B C33B C34B -142.5(7) . . . . ?
C31B C32B C33B C39B -134.3(6) . . . 4_575 ?
C31B C32B C33B C40B -95.3(14) . . . 4_575 ?
C31B C32B C33B C41B 13.7(12) . . . 4_575 ?
C31B C32B C33B C42B 27.1(9) . . . 4_575 ?
C31B C32B C33B C50B 3.8(10) . . . . ?
C31B C42B C43B C25B 5.7(10) 4_575 . . . ?
C31B C42B C43B C30B 22.6(10) 4_575 . . 4_575 ?
C31B C42B C43B C32B 0.4(15) 4_575 . . 4_575 ?
C31B C42B C43B C44B 151.7(18) 4_575 . . . ?
C31B C42B C43B C48B 157.5(18) 4_575 . . 4_575 ?
C31B C43B C44B C45B 2(2) 4_575 . . . ?
C31B C43B C44B C47B 6(2) 4_575 . . 4_575 ?
C31B C43B C44B C48B 161(3) 4_575 . . 4_575 ?
C31B C43B C44B C49B 144(2) 4_575 . . 4_575 ?
C31B C43B C44B C57B 139.2(19) 4_575 . . . ?
C31B C44B C45B C27B -4.3(7) 4_575 . . . ?
C31B C44B C45B C29B -7.3(7) 4_575 . . 4_575 ?
C31B C44B C45B C46B 142.8(5) 4_575 . . . ?
C31B C44B C45B C47B 161(2) 4_575 . . 4_575 ?
C31B C44B C45B C48B 62(4) 4_575 . . 4_575 ?
C31B C44B C57B C47B -136.8(8) 4_575 . . 4_575 ?
C31B C44B C57B C48B 27.4(14) 4_575 . . 4_575 ?
C31B C44B C57B C49B 20.6(9) 4_575 . . 4_575 ?
C31B C44B C57B C56B 7.0(8) 4_575 . . . ?
C31B C44B C57B C58B -128.4(5) 4_575 . . 4_575 ?
C31B C44B C57B C58B -133.5(5) 4_575 . . . ?
C31B C44B C57B C59B -102.5(14) 4_575 . . 4_575 ?
C31B C48B C49B C41B -5.0(7) . . . 4_575 ?
C31B C48B C49B C44B 147(2) . . . 4_575 ?
C31B C48B C49B C50B -1.2(9) . . . . ?
C31B C48B C49B C56B 18.1(19) . . . 4_575 ?
C31B C48B C49B C57B 155.6(8) . . . 4_575 ?
C31B C48B C49B C59B 136.4(5) . . . . ?
C32B C15B C16B C7B -154.0(6) . . . 4_575 ?
C32B C15B C16B C17B -150.0(6) . . . . ?
C32B C15B C16B C21B -146.1(6) . . . 4_575 ?
C32B C15B C16B C22B 8.2(13) . . . 4_575 ?
C32B C15B C16B C23B 10.2(6) . . . 4_575 ?
C32B C15B C16B C34B -2.3(8) . . . . ?
C32B C15B C16B C39B -12.2(8) . . . 4_575 ?
C32B C23B C24B C8B -153.4(10) 4_575 . . . ?
C32B C23B C24B C13B -61.2(14) 4_575 . . 4_575 ?
C32B C23B C24B C14B -151.8(11) 4_575 . . 4_575 ?
C32B C23B C24B C15B -172.6(14) 4_575 . . 4_575 ?
C32B C23B C24B C25B -9.5(10) 4_575 . . . ?
C32B C23B C24B C31B -8.7(8) 4_575 . . 4_575 ?
C32B C23B C42B C31B 20.3(16) 4_575 . . 4_575 ?
C32B C23B C42B C33B 178(2) 4_575 . . 4_575 ?
C32B C23B C42B C41B 169.9(19) 4_575 . . . ?
C32B C23B C42B C43B 22.8(16) 4_575 . . . ?
C32B C23B C42B C50B 156.8(19) 4_575 . . 4_575 ?
C32B C24B C25B C13B -156.7(6) 4_575 . . 4_575 ?
C32B C24B C25B C26B -149.5(6) 4_575 . . . ?
C32B C24B C25B C30B -136.5(10) 4_575 . . 4_575 ?
C32B C24B C25B C31B -3.0(7) 4_575 . . 4_575 ?
C32B C24B C25B C43B -5.9(6) 4_575 . . . ?
C32B C25B C26B C10B -44.2(12) 4_575 . . . ?
C32B C25B C26B C12B -42.7(11) 4_575 . . 4_575 ?
C32B C25B C26B C13B -60.0(10) 4_575 . . 4_575 ?
C32B C25B C26B C27B 90.5(9) 4_575 . . . ?
C32B C25B C26B C29B 92.1(9) 4_575 . . 4_575 ?
C32B C25B C26B C30B 105.6(16) 4_575 . . 4_575 ?
C32B C25B C43B C30B -151.0(8) 4_575 . . 4_575 ?
C32B C25B C43B C31B 20(4) 4_575 . . 4_575 ?
C32B C25B C43B C42B -2.8(5) 4_575 . . . ?
C32B C25B C43B C44B -148.9(9) 4_575 . . . ?
C32B C25B C43B C48B -143.6(11) 4_575 . . 4_575 ?
C32B C31B C48B C43B -50(3) . . . 4_575 ?
C32B C31B C48B C44B 154.8(16) . . . 4_575 ?
C32B C31B C48B C45B 140.7(5) . . . 4_575 ?
C32B C31B C48B C47B 139.3(6) . . . . ?
C32B C31B C48B C49B 1.8(8) . . . . ?
C32B C31B C48B C57B 23.0(12) . . . 4_575 ?
C32B C33B C34B C16B 0.6(9) . . . . ?
C32B C33B C34B C22B -4.1(10) . . . 4_575 ?
C32B C33B C34B C23B -5.6(5) . . . 4_575 ?
C32B C33B C34B C35B 148.0(7) . . . . ?
C32B C33B C34B C38B 114.5(8) . . . 4_575 ?
C32B C33B C34B C39B 150.0(15) . . . 4_575 ?
C32B C33B C34B C40B 161.0(7) . . . 4_575 ?
C32B C33B C50B C40B -156.4(8) . . . 4_575 ?
C32B C33B C50B C41B 94(3) . . . 4_575 ?
C32B C33B C50B C42B 14.1(6) . . . 4_575 ?
C32B C33B C50B C49B -3.1(9) . . . . ?
C32B C33B C50B C51B -139.0(6) . . . . ?
C32B C33B C50B C55B -123.3(7) . . . 4_575 ?
C32B C33B C50B C56B -27(2) . . . 4_575 ?
C32B C41B C42B C23B -5.2(10) 4_575 . . . ?
C32B C41B C42B C31B 119.5(19) 4_575 . . 4_575 ?
C32B C41B C42B C33B -16.8(14) 4_575 . . 4_575 ?
C32B C41B C42B C43B 133.5(19) 4_575 . . . ?
C32B C41B C42B C50B 137.3(14) 4_575 . . 4_575 ?
C32B C41B C56B C49B -21.9(8) 4_575 . . 4_575 ?
C32B C41B C56B C50B 162(3) 4_575 . . 4_575 ?
C32B C41B C56B C51B 135.2(5) 4_575 . . 4_575 ?
C32B C41B C56B C55B 130.4(5) 4_575 . . . ?
C32B C41B C56B C57B -11.4(8) 4_575 . . . ?
C32B C41B C56B C59B 38.9(13) 4_575 . . 4_575 ?
C32B C41B C56B C60B 117.2(6) 4_575 . . 4_575 ?
C32B C42B C43B C25B 5.3(10) 4_575 . . . ?
C32B C42B C43B C30B 22.2(11) 4_575 . . 4_575 ?
C32B C42B C43B C31B -0.4(15) 4_575 . . 4_575 ?
C32B C42B C43B C44B 151.4(9) 4_575 . . . ?
C32B C42B C43B C48B 157.2(9) 4_575 . . 4_575 ?
C32B C43B C44B C31B -111(3) 4_575 . . 4_575 ?
C32B C43B C44B C45B -109.8(10) 4_575 . . . ?
C32B C43B C44B C47B -105.5(11) 4_575 . . 4_575 ?
C32B C43B C44B C48B 50(2) 4_575 . . 4_575 ?
C32B C43B C44B C49B 32.7(11) 4_575 . . 4_575 ?
C32B C43B C44B C57B 27.8(13) 4_575 . . . ?
C33B C22B C23B C15B -162.5(8) 4_575 . . 4_575 ?
C33B C22B C23B C16B -164.7(13) 4_575 . . 4_575 ?
C33B C22B C23B C24B -149.3(8) 4_575 . . . ?
C33B C22B C23B C32B -21.6(16) 4_575 . . 4_575 ?
C33B C22B C23B C34B 1.5(8) 4_575 . . 4_575 ?
C33B C22B C23B C42B -9.2(6) 4_575 . . . ?
C33B C22B C39B C16B 158.2(17) 4_575 . . 4_575 ?
C33B C22B C39B C34B -18.3(15) 4_575 . . 4_575 ?
C33B C22B C39B C35B 65(2) 4_575 . . 4_575 ?
C33B C22B C39B C36B 144.0(6) 4_575 . . 4_575 ?
C33B C22B C39B C38B 148.9(6) 4_575 . . . ?
C33B C22B C39B C40B 4.8(5) 4_575 . . . ?
C33B C22B C39B C52B 45.1(7) 4_575 . . 4_575 ?
C33B C23B C24B C8B -116.5(10) 4_575 . . . ?
C33B C23B C24B C13B -24.2(18) 4_575 . . 4_575 ?
C33B C23B C24B C14B -114.8(11) 4_575 . . 4_575 ?
C33B C23B C24B C15B -135.7(15) 4_575 . . 4_575 ?
C33B C23B C24B C25B 27.5(13) 4_575 . . . ?
C33B C23B C24B C31B 28.2(11) 4_575 . . 4_575 ?
C33B C23B C24B C32B 37.0(9) 4_575 . . 4_575 ?
C33B C23B C42B C31B -157.9(9) 4_575 . . 4_575 ?
C33B C23B C42B C32B -178(2) 4_575 . . 4_575 ?
C33B C23B C42B C41B -8.3(6) 4_575 . . . ?
C33B C23B C42B C43B -155.4(10) 4_575 . . . ?
C33B C23B C42B C50B -21.4(6) 4_575 . . 4_575 ?
C33B C34B C35B C36B -146.9(6) . . . . ?
C33B C34B C35B C38B -151.2(6) . . . 4_575 ?
C33B C34B C35B C39B 176(2) . . . 4_575 ?
C33B C34B C35B C40B 15.5(7) . . . 4_575 ?
C33B C34B C35B C52B -7.4(12) . . . . ?
C33B C34B C35B C54B -5.8(10) . . . 4_575 ?
C33B C39B C40B C34B -7.5(10) 4_575 . . 4_575 ?
C33B C39B C40B C35B 159.5(10) 4_575 . . 4_575 ?
C33B C39B C40B C41B 7.1(5) 4_575 . . . ?
C33B C39B C40B C50B 24.0(6) 4_575 . . 4_575 ?
C33B C39B C40B C51B 113.0(10) 4_575 . . 4_575 ?
C33B C39B C40B C52B 149.3(7) 4_575 . . 4_575 ?
C33B C39B C40B C54B 143.0(7) 4_575 . . . ?
C33B C40B C41B C32B 14.7(6) 4_575 . . 4_575 ?
C33B C40B C41B C42B 14.8(8) 4_575 . . . ?
C33B C40B C41B C49B 136.8(10) 4_575 . . 4_575 ?
C33B C40B C41B C50B 160.0(12) 4_575 . . 4_575 ?
C33B C40B C41B C51B 156.9(7) 4_575 . . 4_575 ?
C33B C40B C41B C56B 153.8(9) 4_575 . . . ?
C33B C40B C54B C35B 125.5(10) 4_575 . . 4_575 ?
C33B C40B C54B C51B -31.3(10) 4_575 . . 4_575 ?
C33B C40B C54B C52B 135.8(13) 4_575 . . 4_575 ?
C33B C40B C54B C53B 115.0(7) 4_575 . . . ?
C33B C40B C54B C55B -24.3(10) 4_575 . . . ?
C33B C41B C42B C23B 11.6(9) 4_575 . . . ?
C33B C41B C42B C31B 136.3(12) 4_575 . . 4_575 ?
C33B C41B C42B C32B 16.8(14) 4_575 . . 4_575 ?
C33B C41B C42B C43B 150.3(11) 4_575 . . . ?
C33B C41B C42B C50B 154.1(14) 4_575 . . 4_575 ?
C33B C41B C56B C49B -63.7(18) 4_575 . . 4_575 ?
C33B C41B C56B C50B 120(4) 4_575 . . 4_575 ?
C33B C41B C56B C51B 93.4(17) 4_575 . . 4_575 ?
C33B C41B C56B C55B 88.6(17) 4_575 . . . ?
C33B C41B C56B C57B -53.2(18) 4_575 . . . ?
C33B C41B C56B C59B -3(2) 4_575 . . 4_575 ?
C33B C41B C56B C60B 75.4(18) 4_575 . . 4_575 ?
C33B C42B C43B C25B -85.7(15) 4_575 . . . ?
C33B C42B C43B C30B -68.8(17) 4_575 . . 4_575 ?
C33B C42B C43B C31B -91(2) 4_575 . . 4_575 ?
C33B C42B C43B C32B -91.0(15) 4_575 . . 4_575 ?
C33B C42B C43B C44B 60.3(15) 4_575 . . . ?
C33B C42B C43B C48B 66.1(15) 4_575 . . 4_575 ?
C33B C50B C51B C40B -16.2(5) . . . 4_575 ?
C33B C50B C51B C41B -12.2(9) . . . 4_575 ?
C33B C50B C51B C52B -6.0(8) . . . . ?
C33B C50B C51B C54B -9.1(11) . . . 4_575 ?
C33B C50B C51B C55B 150.8(8) . . . 4_575 ?
C33B C50B C51B C56B 156.1(9) . . . 4_575 ?
C33B C50B C51B C60B 141.9(6) . . . . ?
C34B C16B C17B C4B -123.1(7) . . . . ?
C34B C16B C17B C7B -144.3(7) . . . 4_575 ?
C34B C16B C17B C18B 6.4(9) . . . . ?
C34B C16B C17B C20B 5.8(9) . . . 4_575 ?
C34B C16B C17B C21B -15(6) . . . 4_575 ?
C34B C16B C17B C22B -7(2) . . . 4_575 ?
C34B C22B C23B C15B -164.0(9) 4_575 . . 4_575 ?
C34B C22B C23B C16B -166.2(17) 4_575 . . 4_575 ?
C34B C22B C23B C24B -150.9(8) 4_575 . . . ?
C34B C22B C23B C32B -23(2) 4_575 . . 4_575 ?
C34B C22B C23B C33B -1.5(8) 4_575 . . 4_575 ?
C34B C22B C23B C42B -10.7(10) 4_575 . . . ?
C34B C22B C39B C16B 176(2) 4_575 . . 4_575 ?
C34B C22B C39B C33B 18.3(15) 4_575 . . 4_575 ?
C34B C22B C39B C35B 83(3) 4_575 . . 4_575 ?
C34B C22B C39B C36B 162.3(17) 4_575 . . 4_575 ?
C34B C22B C39B C38B 167.1(17) 4_575 . . . ?
C34B C22B C39B C40B 23.0(14) 4_575 . . . ?
C34B C22B C39B C52B 63.3(16) 4_575 . . 4_575 ?
C34B C23B C24B C8B -25.5(12) 4_575 . . . ?
C34B C23B C24B C13B 66.7(12) 4_575 . . 4_575 ?
C34B C23B C24B C14B -23.8(13) 4_575 . . 4_575 ?
C34B C23B C24B C15B -44.7(10) 4_575 . . 4_575 ?
C34B C23B C24B C25B 118.4(8) 4_575 . . . ?
C34B C23B C24B C31B 119.2(8) 4_575 . . 4_575 ?
C34B C23B C24B C32B 127.9(13) 4_575 . . 4_575 ?
C34B C23B C42B C31B -150.1(5) 4_575 . . 4_575 ?
C34B C23B C42B C32B -170.4(18) 4_575 . . 4_575 ?
C34B C23B C42B C33B 7.8(7) 4_575 . . 4_575 ?
C34B C23B C42B C41B -0.5(7) 4_575 . . . ?
C34B C23B C42B C43B -147.6(6) 4_575 . . . ?
C34B C23B C42B C50B -13.6(8) 4_575 . . 4_575 ?
C34B C33B C50B C40B -16.1(6) . . . 4_575 ?
C34B C33B C50B C41B -126(3) . . . 4_575 ?
C34B C33B C50B C42B 154.4(11) . . . 4_575 ?
C34B C33B C50B C49B 137.3(7) . . . . ?
C34B C33B C50B C51B 1.4(10) . . . . ?
C34B C33B C50B C55B 17.1(11) . . . 4_575 ?
C34B C33B C50B C56B 113.4(16) . . . 4_575 ?
C34B C35B C36B C18B 8.4(9) . . . . ?
C34B C35B C36B C20B 8.9(9) . . . 4_575 ?
C34B C35B C36B C37B 152.4(6) . . . . ?
C34B C35B C36B C38B -36(3) . . . 4_575 ?
C34B C35B C36B C39B -12.7(7) . . . 4_575 ?
C34B C35B C52B C39B -3.5(19) . . . 4_575 ?
C34B C35B C52B C40B 24.9(9) . . . 4_575 ?
C34B C35B C52B C51B 2.9(12) . . . . ?
C34B C35B C52B C53B -137.6(9) . . . . ?
C34B C35B C52B C54B 8(2) . . . 4_575 ?
C34B C35B C52B C55B -9.7(12) . . . 4_575 ?
C34B C38B C39B C16B -14.2(16) 4_575 . . 4_575 ?
C34B C38B C39B C22B -12.3(15) 4_575 . . . ?
C34B C38B C39B C33B 62.4(18) 4_575 . . 4_575 ?
C34B C38B C39B C35B 142(2) 4_575 . . 4_575 ?
C34B C38B C39B C36B 114(4) 4_575 . . 4_575 ?
C34B C38B C39B C40B 129(2) 4_575 . . . ?
C34B C38B C39B C52B 132.2(19) 4_575 . . 4_575 ?
C34B C39B C40B C33B 7.5(10) 4_575 . . 4_575 ?
C34B C39B C40B C35B 167.0(15) 4_575 . . 4_575 ?
C34B C39B C40B C41B 14.6(11) 4_575 . . . ?
C34B C39B C40B C50B 31.5(13) 4_575 . . 4_575 ?
C34B C39B C40B C51B 120.5(12) 4_575 . . 4_575 ?
C34B C39B C40B C52B 156.8(10) 4_575 . . 4_575 ?
C34B C39B C40B C54B 150.5(10) 4_575 . . . ?
C34B C40B C41B C32B 8.8(6) 4_575 . . 4_575 ?
C34B C40B C41B C33B -6.0(8) 4_575 . . 4_575 ?
C34B C40B C41B C42B 8.9(9) 4_575 . . . ?
C34B C40B C41B C49B 130.9(7) 4_575 . . 4_575 ?
C34B C40B C41B C50B 154.1(9) 4_575 . . 4_575 ?
C34B C40B C41B C51B 150.9(6) 4_575 . . 4_575 ?
C34B C40B C41B C56B 147.9(6) 4_575 . . . ?
C34B C40B C54B C35B 28.1(7) 4_575 . . 4_575 ?
C34B C40B C54B C51B -128.7(9) 4_575 . . 4_575 ?
C34B C40B C54B C52B 38.4(14) 4_575 . . 4_575 ?
C34B C40B C54B C53B 17.6(10) 4_575 . . . ?
C34B C40B C54B C55B -121.7(8) 4_575 . . . ?
C35B C36B C37B C36B -138.1(6) . . . 4_575 ?
C35B C36B C37B C38B -139.4(6) . . . . ?
C35B C36B C37B C38B 116(18) . . . 4_575 ?
C35B C36B C37B C53B -2.9(7) . . . . ?
C35B C38B C39B C16B -156.2(10) 4_575 . . 4_575 ?
C35B C38B C39B C22B -154.3(11) 4_575 . . . ?
C35B C38B C39B C33B -79.5(11) 4_575 . . 4_575 ?
C35B C38B C39B C34B -142(2) 4_575 . . 4_575 ?
C35B C38B C39B C36B -28(4) 4_575 . . 4_575 ?
C35B C38B C39B C40B -13.1(7) 4_575 . . . ?
C35B C38B C39B C52B -9.8(7) 4_575 . . 4_575 ?
C35B C39B C40B C33B -159.5(10) 4_575 . . 4_575 ?
C35B C39B C40B C34B -167.0(15) 4_575 . . 4_575 ?
C35B C39B C40B C41B -152.4(10) 4_575 . . . ?
C35B C39B C40B C50B -135.5(11) 4_575 . . 4_575 ?
C35B C39B C40B C51B -46.5(13) 4_575 . . 4_575 ?
C35B C39B C40B C52B -10.2(9) 4_575 . . 4_575 ?
C35B C39B C40B C54B -16.4(10) 4_575 . . . ?
C35B C40B C41B C32B -21.4(11) 4_575 . . 4_575 ?
C35B C40B C41B C33B -36.1(12) 4_575 . . 4_575 ?
C35B C40B C41B C42B -21.3(14) 4_575 . . . ?
C35B C40B C41B C49B 100.7(11) 4_575 . . 4_575 ?
C35B C40B C41B C50B 123.9(12) 4_575 . . 4_575 ?
C35B C40B C41B C51B 120.8(11) 4_575 . . 4_575 ?
C35B C40B C41B C56B 117.7(10) 4_575 . . . ?
C35B C40B C54B C51B -156.8(7) 4_575 . . 4_575 ?
C35B C40B C54B C52B 10.3(12) 4_575 . . 4_575 ?
C35B C40B C54B C53B -10.6(7) 4_575 . . . ?
C35B C40B C54B C55B -149.8(6) 4_575 . . . ?
C35B C52B C53B C37B -3.1(8) . . . . ?
C35B C52B C53B C52B 135.3(7) . . . 4_575 ?
C35B C52B C53B C54B 142.8(6) . . . . ?
C35B C52B C53B C54B 157.8(16) . . . 4_575 ?
C35B C54B C55B C50B -28.2(7) 4_575 . . 4_575 ?
C35B C54B C55B C51B -43.0(13) 4_575 . . 4_575 ?
C35B C54B C55B C52B 40(3) 4_575 . . 4_575 ?
C35B C54B C55B C55B 118.9(6) 4_575 . . 4_575 ?
C35B C54B C55B C56B -26.4(9) 4_575 . . . ?
C35B C54B C55B C59B 21.3(15) 4_575 . . 4_575 ?
C35B C54B C55B C60B 113.5(13) 4_575 . . 4_575 ?
C35B C54B C55B C60B 116.9(7) 4_575 . . . ?
C36B C18B C19B C5B -138.5(5) . . . . ?
C36B C18B C19B C18B 3.4(10) . . . 4_575 ?
C36B C18B C19B C20B -116(10) . . . 4_575 ?
C36B C18B C19B C20B 1.4(8) . . . . ?
C36B C20B C21B C4B -146.2(4) 4_575 . . 4_575 ?
C36B C20B C21B C7B -142.3(6) 4_575 . . . ?
C36B C20B C21B C16B 7.6(8) 4_575 . . 4_575 ?
C36B C20B C21B C17B -179.6(15) 4_575 . . 4_575 ?
C36B C20B C21B C18B 122(31) 4_575 . . 4_575 ?
C36B C20B C21B C22B 4.7(6) 4_575 . . . ?
C36B C20B C38B C18B 63(11) 4_575 . . 4_575 ?
C36B C20B C38B C34B -131(4) 4_575 . . 4_575 ?
C36B C20B C38B C35B -118(4) 4_575 . . 4_575 ?
C36B C20B C38B C37B 9(3) 4_575 . . . ?
C36B C20B C38B C39B -133(4) 4_575 . . . ?
C36B C35B C52B C39B 136(3) . . . 4_575 ?
C36B C35B C52B C40B 163.9(8) . . . 4_575 ?
C36B C35B C52B C51B 141.9(6) . . . . ?
C36B C35B C52B C53B 1.4(8) . . . . ?
C36B C35B C52B C54B 146.7(19) . . . 4_575 ?
C36B C35B C52B C55B 129.3(6) . . . 4_575 ?
C36B C37B C38B C18B -7.2(9) . . . 4_575 ?
C36B C37B C38B C18B -82(18) 4_575 . . 4_575 ?
C36B C37B C38B C20B -5.5(9) . . . . ?
C36B C37B C38B C20B -80(18) 4_575 . . . ?
C36B C37B C38B C34B 41(18) 4_575 . . 4_575 ?
C36B C37B C38B C34B 116.2(6) . . . 4_575 ?
C36B C37B C38B C35B 137.7(6) . . . 4_575 ?
C36B C37B C38B C35B 63(18) 4_575 . . 4_575 ?
C36B C37B C38B C36B 75(18) . . . 4_575 ?
C36B C37B C38B C39B 128.6(7) . . . . ?
C36B C37B C38B C39B 54(18) 4_575 . . . ?
C36B C37B C53B C52B -147.0(6) . . . 4_575 ?
C36B C37B C53B C52B 3.8(7) . . . . ?
C36B C37B C53B C52B -3.8(7) 4_575 . . 4_575 ?
C36B C37B C53B C52B 147.0(6) 4_575 . . . ?
C36B C37B C53B C54B 140.3(5) 4_575 . . 4_575 ?
C36B C37B C53B C54B -140.3(5) . . . . ?
C36B C37B C53B C54B -2.9(8) . . . 4_575 ?
C36B C37B C53B C54B 2.9(8) 4_575 . . . ?
C36B C38B C39B C16B -129(4) 4_575 . . 4_575 ?
C36B C38B C39B C22B -127(4) 4_575 . . . ?
C36B C38B C39B C33B -52(4) 4_575 . . 4_575 ?
C36B C38B C39B C34B -114(4) 4_575 . . 4_575 ?
C36B C38B C39B C35B 28(4) 4_575 . . 4_575 ?
C36B C38B C39B C40B 14(4) 4_575 . . . ?
C36B C38B C39B C52B 18(4) 4_575 . . 4_575 ?
C36B C39B C40B C33B -142.6(6) 4_575 . . 4_575 ?
C36B C39B C40B C34B -150.1(13) 4_575 . . 4_575 ?
C36B C39B C40B C35B 16.9(8) 4_575 . . 4_575 ?
C36B C39B C40B C41B -135.5(6) 4_575 . . . ?
C36B C39B C40B C50B -118.6(7) 4_575 . . 4_575 ?
C36B C39B C40B C51B -29.6(12) 4_575 . . 4_575 ?
C36B C39B C40B C52B 6.7(8) 4_575 . . 4_575 ?
C36B C39B C40B C54B 0.5(9) 4_575 . . . ?
C37B C38B C39B C16B -136.2(6) . . . 4_575 ?
C37B C38B C39B C22B -134.3(6) . . . . ?
C37B C38B C39B C33B -59.6(11) . . . 4_575 ?
C37B C38B C39B C34B -122.0(17) . . . 4_575 ?
C37B C38B C39B C35B 19.9(10) . . . 4_575 ?
C37B C38B C39B C36B -8(3) . . . 4_575 ?
C37B C38B C39B C40B 6.8(10) . . . . ?
C37B C38B C39B C52B 10.1(6) . . . 4_575 ?
C37B C53B C54B C35B -5.7(6) . . . 4_575 ?
C37B C53B C54B C40B 0.7(9) . . . . ?
C37B C53B C54B C51B 119.7(11) . . . 4_575 ?
C37B C53B C54B C52B -22.0(14) . . . 4_575 ?
C37B C53B C54B C55B 135.5(6) . . . . ?
C38B C18B C19B C5B -139.1(6) 4_575 . . . ?
C38B C18B C19B C18B 2.8(11) 4_575 . . 4_575 ?
C38B C18B C19B C20B -116(10) 4_575 . . 4_575 ?
C38B C18B C19B C20B 0.8(9) 4_575 . . . ?
C38B C18B C36B C20B -63(11) 4_575 . . 4_575 ?
C38B C18B C36B C35B -49(3) 4_575 . . . ?
C38B C18B C36B C37B 170(4) 4_575 . . . ?
C38B C18B C36B C39B -40(3) 4_575 . . 4_575 ?
C38B C20B C21B C4B -151.2(5) . . . 4_575 ?
C38B C20B C21B C7B -147.3(6) . . . . ?
C38B C20B C21B C16B 2.7(8) . . . 4_575 ?
C38B C20B C21B C17B 175.4(15) . . . 4_575 ?
C38B C20B C21B C18B 117(31) . . . 4_575 ?
C38B C20B C21B C22B -0.3(6) . . . . ?
C38B C34B C35B C36B 4.2(4) 4_575 . . . ?
C38B C34B C35B C39B -32.5(19) 4_575 . . 4_575 ?
C38B C34B C35B C40B 166.6(7) 4_575 . . 4_575 ?
C38B C34B C35B C52B 143.8(11) 4_575 . . . ?
C38B C34B C35B C54B 145.4(9) 4_575 . . 4_575 ?
C38B C35B C36B C18B 45(3) 4_575 . . . ?
C38B C35B C36B C20B 45(3) 4_575 . . 4_575 ?
C38B C35B C36B C37B -171(4) 4_575 . . . ?
C38B C35B C36B C39B 23(3) 4_575 . . 4_575 ?
C38B C35B C52B C39B 137(3) 4_575 . . 4_575 ?
C38B C35B C52B C40B 165.0(8) 4_575 . . 4_575 ?
C38B C35B C52B C51B 142.9(6) 4_575 . . . ?
C38B C35B C52B C53B 2.4(9) 4_575 . . . ?
C38B C35B C52B C54B 147.7(19) 4_575 . . 4_575 ?
C38B C35B C52B C55B 130.3(6) 4_575 . . 4_575 ?
C38B C37B C38B C18B -5.9(11) 4_575 . . 4_575 ?
C38B C37B C38B C20B -4.2(11) 4_575 . . . ?
C38B C37B C38B C34B 117.5(6) 4_575 . . 4_575 ?
C38B C37B C38B C35B 139.0(6) 4_575 . . 4_575 ?
C38B C37B C38B C36B 76(18) 4_575 . . 4_575 ?
C38B C37B C38B C39B 129.9(6) 4_575 . . . ?
C38B C37B C53B C52B 2.8(7) 4_575 . . . ?
C38B C37B C53B C52B -148.0(5) 4_575 . . 4_575 ?
C38B C37B C53B C52B -2.8(7) . . . 4_575 ?
C38B C37B C53B C52B 148.0(5) . . . . ?
C38B C37B C53B C54B 3.9(8) . . . . ?
C38B C37B C53B C54B -141.3(5) 4_575 . . . ?
C38B C37B C53B C54B 141.3(5) . . . 4_575 ?
C38B C37B C53B C54B -3.9(8) 4_575 . . 4_575 ?
C38B C39B C40B C33B -144.2(7) . . . 4_575 ?
C38B C39B C40B C34B -151.7(13) . . . 4_575 ?
C38B C39B C40B C35B 15.3(8) . . . 4_575 ?
C38B C39B C40B C41B -137.1(6) . . . . ?
C38B C39B C40B C50B -120.2(8) . . . 4_575 ?
C38B C39B C40B C51B -31.2(13) . . . 4_575 ?
C38B C39B C40B C52B 5.1(8) . . . 4_575 ?
C38B C39B C40B C54B -1.1(9) . . . . ?
C39B C16B C17B C4B -128.4(6) 4_575 . . . ?
C39B C16B C17B C7B -149.6(5) 4_575 . . 4_575 ?
C39B C16B C17B C18B 1.1(6) 4_575 . . . ?
C39B C16B C17B C20B 0.5(6) 4_575 . . 4_575 ?
C39B C16B C17B C21B -20(6) 4_575 . . 4_575 ?
C39B C16B C17B C22B -13(2) 4_575 . . 4_575 ?
C39B C16B C34B C22B -175(3) 4_575 . . 4_575 ?
C39B C16B C34B C23B 161.3(13) 4_575 . . 4_575 ?
C39B C16B C34B C33B 155.5(17) 4_575 . . . ?
C39B C16B C34B C35B 18.0(9) 4_575 . . . ?
C39B C16B C34B C38B 8.4(10) 4_575 . . 4_575 ?
C39B C16B C34B C40B 97(3) 4_575 . . 4_575 ?
C39B C22B C23B C15B -155.2(7) . . . 4_575 ?
C39B C22B C23B C16B -157.4(16) . . . 4_575 ?
C39B C22B C23B C24B -142.1(6) . . . . ?
C39B C22B C23B C32B -14(2) . . . 4_575 ?
C39B C22B C23B C33B 7.3(7) . . . 4_575 ?
C39B C22B C23B C34B 8.8(6) . . . 4_575 ?
C39B C22B C23B C42B -2.0(10) . . . . ?
C39B C33B C34B C16B -149(2) 4_575 . . . ?
C39B C33B C34B C22B -154(2) 4_575 . . 4_575 ?
C39B C33B C34B C23B -155.6(16) 4_575 . . 4_575 ?
C39B C33B C34B C35B -1.9(12) 4_575 . . . ?
C39B C33B C34B C38B -35.5(12) 4_575 . . 4_575 ?
C39B C33B C34B C40B 11.0(14) 4_575 . . 4_575 ?
C39B C33B C50B C40B -14.3(4) 4_575 . . 4_575 ?
C39B C33B C50B C41B -124(3) 4_575 . . 4_575 ?
C39B C33B C50B C42B 156.2(8) 4_575 . . 4_575 ?
C39B C33B C50B C49B 139.0(5) 4_575 . . . ?
C39B C33B C50B C51B 3.1(7) 4_575 . . . ?
C39B C33B C50B C55B 18.8(9) 4_575 . . 4_575 ?
C39B C33B C50B C56B 115.1(16) 4_575 . . 4_575 ?
C39B C34B C35B C36B 36.8(19) 4_575 . . . ?
C39B C34B C35B C38B 32.5(19) 4_575 . . 4_575 ?
C39B C34B C35B C40B -161(2) 4_575 . . 4_575 ?
C39B C34B C35B C52B 176(2) 4_575 . . . ?
C39B C34B C35B C54B 178(2) 4_575 . . 4_575 ?
C39B C35B C36B C18B 21.1(11) 4_575 . . . ?
C39B C35B C36B C20B 21.6(10) 4_575 . . 4_575 ?
C39B C35B C36B C37B 165.1(9) 4_575 . . . ?
C39B C35B C36B C38B -23(3) 4_575 . . 4_575 ?
C39B C35B C52B C40B 28(2) 4_575 . . 4_575 ?
C39B C35B C52B C51B 6(3) 4_575 . . . ?
C39B C35B C52B C53B -134(2) 4_575 . . . ?
C39B C35B C52B C54B 11(3) 4_575 . . 4_575 ?
C39B C35B C52B C55B -6(3) 4_575 . . 4_575 ?
C39B C36B C37B C36B -129.6(6) 4_575 . . 4_575 ?
C39B C36B C37B C38B 125(18) 4_575 . . 4_575 ?
C39B C36B C37B C38B -130.8(7) 4_575 . . . ?
C39B C36B C37B C53B 5.6(9) 4_575 . . . ?
C39B C40B C41B C32B 2.3(7) . . . 4_575 ?
C39B C40B C41B C33B -12.4(8) . . . 4_575 ?
C39B C40B C41B C42B 2.4(10) . . . . ?
C39B C40B C41B C49B 124.4(7) . . . 4_575 ?
C39B C40B C41B C50B 147.6(9) . . . 4_575 ?
C39B C40B C41B C51B 144.4(7) . . . 4_575 ?
C39B C40B C41B C56B 141.4(6) . . . . ?
C39B C40B C54B C35B 8.1(5) . . . 4_575 ?
C39B C40B C54B C51B -148.6(7) . . . 4_575 ?
C39B C40B C54B C52B 18.4(13) . . . 4_575 ?
C39B C40B C54B C53B -2.4(8) . . . . ?
C39B C40B C54B C55B -141.7(6) . . . . ?
C39B C52B C53B C37B -8.9(7) 4_575 . . . ?
C39B C52B C53B C52B 129.5(7) 4_575 . . 4_575 ?
C39B C52B C53B C54B 152.0(15) 4_575 . . 4_575 ?
C39B C52B C53B C54B 137.1(5) 4_575 . . . ?
C40B C33B C34B C16B -160.4(8) 4_575 . . . ?
C40B C33B C34B C22B -165.1(9) 4_575 . . 4_575 ?
C40B C33B C34B C23B -166.6(6) 4_575 . . 4_575 ?
C40B C33B C34B C35B -12.9(6) 4_575 . . . ?
C40B C33B C34B C38B -46.5(7) 4_575 . . 4_575 ?
C40B C33B C34B C39B -11.0(14) 4_575 . . 4_575 ?
C40B C33B C50B C41B -109(3) 4_575 . . 4_575 ?
C40B C33B C50B C42B 170.5(8) 4_575 . . 4_575 ?
C40B C33B C50B C49B 153.3(6) 4_575 . . . ?
C40B C33B C50B C51B 17.4(6) 4_575 . . . ?
C40B C33B C50B C55B 33.1(7) 4_575 . . 4_575 ?
C40B C33B C50B C56B 129.4(17) 4_575 . . 4_575 ?
C40B C34B C35B C36B -162.4(7) 4_575 . . . ?
C40B C34B C35B C38B -166.6(7) 4_575 . . 4_575 ?
C40B C34B C35B C39B 161(2) 4_575 . . 4_575 ?
C40B C34B C35B C52B -22.9(8) 4_575 . . . ?
C40B C34B C35B C54B -21.2(6) 4_575 . . 4_575 ?
C40B C35B C36B C18B -86(2) 4_575 . . . ?
C40B C35B C36B C20B -85(2) 4_575 . . 4_575 ?
C40B C35B C36B C37B 58(2) 4_575 . . . ?
C40B C35B C36B C38B -130(4) 4_575 . . 4_575 ?
C40B C35B C36B C39B -107(3) 4_575 . . 4_575 ?
C40B C35B C52B C39B -28(2) 4_575 . . 4_575 ?
C40B C35B C52B C51B -22.0(7) 4_575 . . . ?
C40B C35B C52B C53B -162.5(7) 4_575 . . . ?
C40B C35B C52B C54B -17.3(19) 4_575 . . 4_575 ?
C40B C35B C52B C55B -34.6(7) 4_575 . . 4_575 ?
C40B C41B C42B C23B -5.4(11) . . . . ?
C40B C41B C42B C31B 119.2(8) . . . 4_575 ?
C40B C41B C42B C32B -0.3(17) . . . 4_575 ?
C40B C41B C42B C33B -17.1(9) . . . 4_575 ?
C40B C41B C42B C43B 133.2(7) . . . . ?
C40B C41B C42B C50B 137.0(15) . . . 4_575 ?
C40B C41B C56B C49B -153.8(7) . . . 4_575 ?
C40B C41B C56B C50B 30(3) . . . 4_575 ?
C40B C41B C56B C51B 3.3(5) . . . 4_575 ?
C40B C41B C56B C55B -1.5(7) . . . . ?
C40B C41B C56B C57B -143.3(6) . . . . ?
C40B C41B C56B C59B -93.0(12) . . . 4_575 ?
C40B C41B C56B C60B -14.7(8) . . . 4_575 ?
C40B C50B C51B C41B 4.0(11) 4_575 . . 4_575 ?
C40B C50B C51B C52B 10.3(5) 4_575 . . . ?
C40B C50B C51B C54B 7.1(8) 4_575 . . 4_575 ?
C40B C50B C51B C55B 167.0(9) 4_575 . . 4_575 ?
C40B C50B C51B C56B 172.4(7) 4_575 . . 4_575 ?
C40B C50B C51B C60B 158.2(6) 4_575 . . . ?
C40B C51B C52B C35B 16.5(5) 4_575 . . . ?
C40B C51B C52B C39B 17.4(4) 4_575 . . 4_575 ?
C40B C51B C52B C53B 152.4(8) 4_575 . . . ?
C40B C51B C52B C54B -155(3) 4_575 . . 4_575 ?
C40B C51B C52B C55B 161.4(13) 4_575 . . 4_575 ?
C40B C51B C60B C55B -78.2(14) 4_575 . . . ?
C40B C51B C60B C55B 152(4) 4_575 . . 4_575 ?
C40B C51B C60B C56B 73.6(13) 4_575 . . 4_575 ?
C40B C51B C60B C59B 64.9(14) 4_575 . . . ?
C40B C51B C60B C59B 8.6(19) 4_575 . . 4_575 ?
C40B C51B C60B C60B -74.8(14) 4_575 . . 4_575 ?
C40B C52B C53B C37B -29.8(15) 4_575 . . . ?
C40B C52B C53B C52B 108.6(12) 4_575 . . 4_575 ?
C40B C52B C53B C54B 131(2) 4_575 . . 4_575 ?
C40B C52B C53B C54B 116.1(12) 4_575 . . . ?
C40B C54B C55B C50B -1.6(5) . . . 4_575 ?
C40B C54B C55B C51B -16.5(12) . . . 4_575 ?
C40B C54B C55B C52B 67(3) . . . 4_575 ?
C40B C54B C55B C55B 145.4(4) . . . 4_575 ?
C40B C54B C55B C56B 0.2(7) . . . . ?
C40B C54B C55B C59B 47.9(12) . . . 4_575 ?
C40B C54B C55B C60B 140.1(13) . . . 4_575 ?
C40B C54B C55B C60B 143.5(6) . . . . ?
C41B C32B C33B C22B -158.4(11) 4_575 . . 4_575 ?
C41B C32B C33B C23B -168.0(12) 4_575 . . 4_575 ?
C41B C32B C33B C34B -156.2(14) 4_575 . . . ?
C41B C32B C33B C39B -148.0(14) 4_575 . . 4_575 ?
C41B C32B C33B C40B -109(2) 4_575 . . 4_575 ?
C41B C32B C33B C42B 13.4(11) 4_575 . . 4_575 ?
C41B C32B C33B C50B -9.9(6) 4_575 . . . ?
C41B C33B C34B C16B -152.0(10) 4_575 . . . ?
C41B C33B C34B C22B -156.7(11) 4_575 . . 4_575 ?
C41B C33B C34B C23B -158.2(13) 4_575 . . 4_575 ?
C41B C33B C34B C35B -4.5(14) 4_575 . . . ?
C41B C33B C34B C38B -38.1(15) 4_575 . . 4_575 ?
C41B C33B C34B C39B -3(2) 4_575 . . 4_575 ?
C41B C33B C34B C40B 8.4(10) 4_575 . . 4_575 ?
C41B C33B C50B C40B 109(3) 4_575 . . 4_575 ?
C41B C33B C50B C42B -80(3) 4_575 . . 4_575 ?
C41B C33B C50B C49B -97(3) 4_575 . . . ?
C41B C33B C50B C51B 127(3) 4_575 . . . ?
C41B C33B C50B C55B 143(3) 4_575 . . 4_575 ?
C41B C33B C50B C56B -121(4) 4_575 . . 4_575 ?
C41B C40B C54B C35B 148.8(8) . . . 4_575 ?
C41B C40B C54B C51B -8.0(7) . . . 4_575 ?
C41B C40B C54B C52B 159.1(12) . . . 4_575 ?
C41B C40B C54B C53B 138.2(5) . . . . ?
C41B C40B C54B C55B -1.1(7) . . . . ?
C41B C42B C43B C25B -143.3(7) . . . . ?
C41B C42B C43B C30B -126.4(7) . . . 4_575 ?
C41B C42B C43B C31B -149.0(14) . . . 4_575 ?
C41B C42B C43B C32B -148.6(13) . . . 4_575 ?
C41B C42B C43B C44B 2.7(12) . . . . ?
C41B C42B C43B C48B 8.5(11) . . . 4_575 ?
C41B C49B C50B C33B 15.0(8) 4_575 . . . ?
C41B C49B C50B C40B 92.5(17) 4_575 . . 4_575 ?
C41B C49B C50B C42B 4.2(9) 4_575 . . 4_575 ?
C41B C49B C50B C51B 154.2(13) 4_575 . . . ?
C41B C49B C50B C55B 157.8(11) 4_575 . . 4_575 ?
C41B C49B C50B C56B 178.3(15) 4_575 . . 4_575 ?
C41B C49B C59B C55B -11.6(6) 4_575 . . 4_575 ?
C41B C49B C59B C56B -21.9(5) 4_575 . . 4_575 ?
C41B C49B C59B C57B 160.3(11) 4_575 . . 4_575 ?
C41B C49B C59B C58B 139.8(6) 4_575 . . 4_575 ?
C41B C49B C59B C58B 129.3(6) 4_575 . . . ?
C41B C49B C59B C59B 80.7(8) 4_575 . . 4_575 ?
C41B C49B C59B C60B 6.9(9) 4_575 . . 4_575 ?
C41B C49B C59B C60B -8.2(8) 4_575 . . . ?
C41B C50B C51B C40B -4.0(11) 4_575 . . 4_575 ?
C41B C50B C51B C52B 6.3(13) 4_575 . . . ?
C41B C50B C51B C54B 3.1(15) 4_575 . . 4_575 ?
C41B C50B C51B C55B 163.0(13) 4_575 . . 4_575 ?
C41B C50B C51B C56B 168.4(15) 4_575 . . 4_575 ?
C41B C50B C51B C60B 154.2(11) 4_575 . . . ?
C41B C51B C52B C35B 6.4(7) 4_575 . . . ?
C41B C51B C52B C39B 7.3(5) 4_575 . . 4_575 ?
C41B C51B C52B C40B -10.1(5) 4_575 . . 4_575 ?
C41B C51B C52B C53B 142.3(6) 4_575 . . . ?
C41B C51B C52B C54B -165(3) 4_575 . . 4_575 ?
C41B C51B C52B C55B 151.4(14) 4_575 . . 4_575 ?
C41B C51B C60B C55B 95(4) 4_575 . . 4_575 ?
C41B C51B C60B C55B -135.5(6) 4_575 . . . ?
C41B C51B C60B C56B 16.3(4) 4_575 . . 4_575 ?
C41B C51B C60B C59B 7.6(7) 4_575 . . . ?
C41B C51B C60B C59B -48.7(11) 4_575 . . 4_575 ?
C41B C51B C60B C60B -132.0(4) 4_575 . . 4_575 ?
C41B C56B C57B C44B 0.0(8) . . . . ?
C41B C56B C57B C47B 34.6(11) . . . 4_575 ?
C41B C56B C57B C48B -4.9(8) . . . 4_575 ?
C41B C56B C57B C49B -25.9(12) . . . 4_575 ?
C41B C56B C57B C58B 132.7(5) . . . 4_575 ?
C41B C56B C57B C58B 136.0(6) . . . . ?
C41B C56B C57B C59B 151.5(7) . . . 4_575 ?
C42B C23B C24B C8B -144.3(7) . . . . ?
C42B C23B C24B C13B -52.0(12) . . . 4_575 ?
C42B C23B C24B C14B -142.6(8) . . . 4_575 ?
C42B C23B C24B C15B -163.4(11) . . . 4_575 ?
C42B C23B C24B C25B -0.3(8) . . . . ?
C42B C23B C24B C31B 0.4(6) . . . 4_575 ?
C42B C23B C24B C32B 9.2(7) . . . 4_575 ?
C42B C31B C32B C15B -158.1(11) 4_575 . . . ?
C42B C31B C32B C23B -151(2) 4_575 . . 4_575 ?
C42B C31B C32B C24B -169.6(9) 4_575 . . 4_575 ?
C42B C31B C32B C25B -172.5(9) 4_575 . . 4_575 ?
C42B C31B C32B C33B -20.8(7) 4_575 . . . ?
C42B C31B C32B C41B -15.4(6) 4_575 . . 4_575 ?
C42B C31B C32B C43B -0.4(15) 4_575 . . 4_575 ?
C42B C31B C48B C43B -40(3) 4_575 . . 4_575 ?
C42B C31B C48B C44B 164.2(17) 4_575 . . 4_575 ?
C42B C31B C48B C45B 150.1(5) 4_575 . . 4_575 ?
C42B C31B C48B C47B 148.8(6) 4_575 . . . ?
C42B C31B C48B C49B 11.3(6) 4_575 . . . ?
C42B C31B C48B C57B 32.4(10) 4_575 . . 4_575 ?
C42B C32B C33B C22B -171.8(10) 4_575 . . 4_575 ?
C42B C32B C33B C23B 178.7(14) 4_575 . . 4_575 ?
C42B C32B C33B C34B -169.5(12) 4_575 . . . ?
C42B C32B C33B C39B -161.3(11) 4_575 . . 4_575 ?
C42B C32B C33B C40B -122.3(18) 4_575 . . 4_575 ?
C42B C32B C33B C41B -13.4(11) 4_575 . . 4_575 ?
C42B C32B C33B C50B -23.3(9) 4_575 . . . ?
C42B C33B C34B C16B -10.5(19) 4_575 . . . ?
C42B C33B C34B C22B -15.2(19) 4_575 . . 4_575 ?
C42B C33B C34B C23B -16.7(14) 4_575 . . 4_575 ?
C42B C33B C34B C35B 137.0(14) 4_575 . . . ?
C42B C33B C34B C38B 103.4(15) 4_575 . . 4_575 ?
C42B C33B C34B C39B 138.9(17) 4_575 . . 4_575 ?
C42B C33B C34B C40B 149.9(17) 4_575 . . 4_575 ?
C42B C33B C50B C40B -170.5(8) 4_575 . . 4_575 ?
C42B C33B C50B C41B 80(3) 4_575 . . 4_575 ?
C42B C33B C50B C49B -17.2(8) 4_575 . . . ?
C42B C33B C50B C51B -153.1(7) 4_575 . . . ?
C42B C33B C50B C55B -137.4(8) 4_575 . . 4_575 ?
C42B C33B C50B C56B -41.1(18) 4_575 . . 4_575 ?
C42B C41B C56B C49B -7.3(8) . . . 4_575 ?
C42B C41B C56B C50B 177(3) . . . 4_575 ?
C42B C41B C56B C51B 149.9(6) . . . 4_575 ?
C42B C41B C56B C55B 145.1(6) . . . . ?
C42B C41B C56B C57B 3.2(8) . . . . ?
C42B C41B C56B C59B 53.6(13) . . . 4_575 ?
C42B C41B C56B C60B 131.8(7) . . . 4_575 ?
C42B C43B C44B C31B -138(2) . . . 4_575 ?
C42B C43B C44B C45B -136.5(7) . . . . ?
C42B C43B C44B C47B -132.1(8) . . . 4_575 ?
C42B C43B C44B C48B 22.9(19) . . . 4_575 ?
C42B C43B C44B C49B 6.1(7) . . . 4_575 ?
C42B C43B C44B C57B 1.2(10) . . . . ?
C42B C50B C51B C40B -49.4(9) 4_575 . . 4_575 ?
C42B C50B C51B C41B -45.4(10) 4_575 . . 4_575 ?
C42B C50B C51B C52B -39.2(11) 4_575 . . . ?
C42B C50B C51B C54B -42.3(14) 4_575 . . 4_575 ?
C42B C50B C51B C55B 117.6(10) 4_575 . . 4_575 ?
C42B C50B C51B C56B 122.9(12) 4_575 . . 4_575 ?
C42B C50B C51B C60B 108.7(9) 4_575 . . . ?
C43B C25B C26B C10B -129.0(7) . . . . ?
C43B C25B C26B C12B -127.5(6) . . . 4_575 ?
C43B C25B C26B C13B -144.8(8) . . . 4_575 ?
C43B C25B C26B C27B 5.7(9) . . . . ?
C43B C25B C26B C29B 7.3(8) . . . 4_575 ?
C43B C25B C26B C30B 20.9(13) . . . 4_575 ?
C43B C30B C31B C24B -158.5(18) 4_575 . . 4_575 ?
C43B C30B C31B C25B 176(2) 4_575 . . 4_575 ?
C43B C30B C31B C32B -146(2) 4_575 . . . ?
C43B C30B C31B C42B -118(2) 4_575 . . 4_575 ?
C43B C30B C31B C44B -4.0(16) 4_575 . . 4_575 ?
C43B C30B C31B C48B -6.4(15) 4_575 . . . ?
C43B C31B C32B C15B -157.7(14) 4_575 . . . ?
C43B C31B C32B C23B -151(2) 4_575 . . 4_575 ?
C43B C31B C32B C24B -169.2(14) 4_575 . . 4_575 ?
C43B C31B C32B C25B -172.1(17) 4_575 . . 4_575 ?
C43B C31B C32B C33B -20.5(16) 4_575 . . . ?
C43B C31B C32B C41B -15.1(14) 4_575 . . 4_575 ?
C43B C31B C32B C42B 0.4(15) 4_575 . . 4_575 ?
C43B C31B C48B C44B -155(3) 4_575 . . 4_575 ?
C43B C31B C48B C45B -169(3) 4_575 . . 4_575 ?
C43B C31B C48B C47B -171(3) 4_575 . . . ?
C43B C31B C48B C49B 52(3) 4_575 . . . ?
C43B C31B C48B C57B 73(3) 4_575 . . 4_575 ?
C43B C32B C33B C22B -150.3(5) 4_575 . . 4_575 ?
C43B C32B C33B C23B -159.9(11) 4_575 . . 4_575 ?
C43B C32B C33B C34B -148.1(7) 4_575 . . . ?
C43B C32B C33B C39B -139.9(6) 4_575 . . 4_575 ?
C43B C32B C33B C40B -100.9(14) 4_575 . . 4_575 ?
C43B C32B C33B C41B 8.1(11) 4_575 . . 4_575 ?
C43B C32B C33B C42B 21.4(9) 4_575 . . 4_575 ?
C43B C32B C33B C50B -1.8(8) 4_575 . . . ?
C43B C44B C45B C27B -4.6(9) . . . . ?
C43B C44B C45B C29B -7.6(9) . . . 4_575 ?
C43B C44B C45B C46B 142.5(6) . . . . ?
C43B C44B C45B C47B 161(2) . . . 4_575 ?
C43B C44B C45B C48B 61(4) . . . 4_575 ?
C43B C44B C57B C47B -146.0(9) . . . 4_575 ?
C43B C44B C57B C48B 18.2(14) . . . 4_575 ?
C43B C44B C57B C49B 11.4(9) . . . 4_575 ?
C43B C44B C57B C56B -2.2(8) . . . . ?
C43B C44B C57B C58B -137.7(6) . . . 4_575 ?
C43B C44B C57B C58B -142.7(6) . . . . ?
C43B C44B C57B C59B -111.7(14) . . . 4_575 ?
C43B C48B C49B C41B 2.9(8) 4_575 . . 4_575 ?
C43B C48B C49B C44B 155(2) 4_575 . . 4_575 ?
C43B C48B C49B C50B 6.7(9) 4_575 . . . ?
C43B C48B C49B C56B 26(2) 4_575 . . 4_575 ?
C43B C48B C49B C57B 163.5(9) 4_575 . . 4_575 ?
C43B C48B C49B C59B 144.4(7) 4_575 . . . ?
C44B C31B C32B C15B -134.2(6) 4_575 . . . ?
C44B C31B C32B C23B -127.1(16) 4_575 . . 4_575 ?
C44B C31B C32B C24B -145.7(6) 4_575 . . 4_575 ?
C44B C31B C32B C25B -148.6(9) 4_575 . . 4_575 ?
C44B C31B C32B C33B 3.0(9) 4_575 . . . ?
C44B C31B C32B C41B 8.4(7) 4_575 . . 4_575 ?
C44B C31B C32B C42B 23.8(9) 4_575 . . 4_575 ?
C44B C31B C32B C43B 23.4(12) 4_575 . . 4_575 ?
C44B C31B C48B C43B 155(3) 4_575 . . 4_575 ?
C44B C31B C48B C45B -14.1(14) 4_575 . . 4_575 ?
C44B C31B C48B C47B -15.5(14) 4_575 . . . ?
C44B C31B C48B C49B -153(2) 4_575 . . . ?
C44B C31B C48B C57B -132(2) 4_575 . . 4_575 ?
C44B C45B C46B C45B -148.7(4) . . . 4_575 ?
C44B C45B C46B C47B 10.6(13) . . . 4_575 ?
C44B C45B C46B C47B -142.6(6) . . . . ?
C44B C45B C46B C58B -12.0(7) . . . 4_575 ?
C44B C45B C46B C58B -2.3(6) . . . . ?
C44B C47B C48B C31B 84(4) 4_575 . . . ?
C44B C47B C48B C43B 82(4) 4_575 . . 4_575 ?
C44B C47B C48B C45B 74(5) 4_575 . . 4_575 ?
C44B C47B C48B C49B -137(5) 4_575 . . . ?
C44B C47B C48B C57B -127(4) 4_575 . . 4_575 ?
C44B C48B C49B C41B -151.9(19) 4_575 . . 4_575 ?
C44B C48B C49B C50B -148.1(19) 4_575 . . . ?
C44B C48B C49B C56B -129(2) 4_575 . . 4_575 ?
C44B C48B C49B C57B 9(2) 4_575 . . 4_575 ?
C44B C48B C49B C59B -10(2) 4_575 . . . ?
C44B C49B C50B C33B -4.9(9) 4_575 . . . ?
C44B C49B C50B C40B 72.6(15) 4_575 . . 4_575 ?
C44B C49B C50B C41B -19.9(13) 4_575 . . 4_575 ?
C44B C49B C50B C42B -15.7(6) 4_575 . . 4_575 ?
C44B C49B C50B C51B 134.4(6) 4_575 . . . ?
C44B C49B C50B C55B 137.9(6) 4_575 . . 4_575 ?
C44B C49B C50B C56B 158.5(11) 4_575 . . 4_575 ?
C44B C49B C59B C55B -148.1(4) 4_575 . . 4_575 ?
C44B C49B C59B C56B -158.4(7) 4_575 . . 4_575 ?
C44B C49B C59B C57B 23.8(8) 4_575 . . 4_575 ?
C44B C49B C59B C58B -7.2(7) 4_575 . . . ?
C44B C49B C59B C58B 3.3(7) 4_575 . . 4_575 ?
C44B C49B C59B C59B -55.8(7) 4_575 . . 4_575 ?
C44B C49B C59B C60B -144.7(5) 4_575 . . . ?
C44B C49B C59B C60B -129.6(6) 4_575 . . 4_575 ?
C44B C57B C58B C46B -1.1(7) . . . . ?
C44B C57B C58B C57B 104.5(9) . . . 4_575 ?
C44B C57B C58B C58B 104.6(9) . . . 4_575 ?
C44B C57B C58B C59B 160.5(7) . . . 4_575 ?
C44B C57B C58B C59B 139.8(6) . . . . ?
C45B C27B C28B C11B -145.0(5) . . . . ?
C45B C27B C28B C27B -8.3(11) . . . 4_575 ?
C45B C27B C28B C29B 0(3) . . . 4_575 ?
C45B C27B C28B C29B -7.2(8) . . . . ?
C45B C29B C30B C10B -148.2(6) 4_575 . . 4_575 ?
C45B C29B C30B C13B -139.9(7) 4_575 . . . ?
C45B C29B C30B C25B -6.8(17) 4_575 . . 4_575 ?
C45B C29B C30B C26B -166.1(8) 4_575 . . 4_575 ?
C45B C29B C30B C27B -163(2) 4_575 . . 4_575 ?
C45B C29B C30B C31B -1.1(8) 4_575 . . . ?
C45B C29B C30B C43B 0.7(7) 4_575 . . 4_575 ?
C45B C29B C47B C27B -56(6) 4_575 . . 4_575 ?
C45B C29B C47B C44B 168(3) 4_575 . . 4_575 ?
C45B C29B C47B C46B -40(2) 4_575 . . . ?
C45B C29B C47B C48B 172(3) 4_575 . . . ?
C45B C29B C47B C57B -157(3) 4_575 . . 4_575 ?
C45B C44B C57B C47B -3.6(4) . . . 4_575 ?
C45B C44B C57B C48B 160.6(17) . . . 4_575 ?
C45B C44B C57B C49B 153.8(7) . . . 4_575 ?
C45B C44B C57B C56B 140.2(5) . . . . ?
C45B C44B C57B C58B -0.3(7) . . . . ?
C45B C44B C57B C58B 4.7(6) . . . 4_575 ?
C45B C44B C57B C59B 30.7(16) . . . 4_575 ?
C45B C46B C47B C27B 19.5(12) 4_575 . . 4_575 ?
C45B C46B C47B C27B -3.7(8) . . . 4_575 ?
C45B C46B C47B C29B 18.4(11) 4_575 . . . ?
C45B C46B C47B C29B -4.8(8) . . . . ?
C45B C46B C47B C44B 139.8(7) . . . 4_575 ?
C45B C46B C47B C44B 163.0(19) 4_575 . . 4_575 ?
C45B C46B C47B C45B -23.2(14) . . . 4_575 ?
C45B C46B C47B C48B 159.2(18) 4_575 . . . ?
C45B C46B C47B C48B 135.9(6) . . . . ?
C45B C46B C47B C57B 143.7(5) . . . 4_575 ?
C45B C46B C47B C57B 166.9(15) 4_575 . . 4_575 ?
C45B C46B C58B C57B -12.4(6) 4_575 . . 4_575 ?
C45B C46B C58B C57B -148.2(4) . . . 4_575 ?
C45B C46B C58B C57B 138.0(5) 4_575 . . . ?
C45B C46B C58B C57B 2.1(6) . . . . ?
C45B C46B C58B C58B -160.4(4) . . . 4_575 ?
C45B C46B C58B C58B -24.5(5) 4_575 . . 4_575 ?
C45B C46B C58B C59B -7.4(8) 4_575 . . . ?
C45B C46B C58B C59B 108.7(12) 4_575 . . 4_575 ?
C45B C46B C58B C59B -27.1(14) . . . 4_575 ?
C45B C46B C58B C59B -143.2(5) . . . . ?
C45B C47B C48B C31B 10(2) 4_575 . . . ?
C45B C47B C48B C43B 8(3) 4_575 . . 4_575 ?
C45B C47B C48B C44B -74(5) 4_575 . . 4_575 ?
C45B C47B C48B C49B 149(2) 4_575 . . . ?
C45B C47B C48B C57B 160(2) 4_575 . . 4_575 ?
C45B C48B C49B C41B -134.2(5) 4_575 . . 4_575 ?
C45B C48B C49B C44B 17.7(17) 4_575 . . 4_575 ?
C45B C48B C49B C50B -130.4(6) 4_575 . . . ?
C45B C48B C49B C56B -111.1(16) 4_575 . . 4_575 ?
C45B C48B C49B C57B 26.4(8) 4_575 . . 4_575 ?
C45B C48B C49B C59B 7.2(8) 4_575 . . . ?
C46B C47B C48B C31B -138.6(6) . . . . ?
C46B C47B C48B C43B -140.2(7) . . . 4_575 ?
C46B C47B C48B C44B 138(4) . . . 4_575 ?
C46B C47B C48B C45B -148(3) . . . 4_575 ?
C46B C47B C48B C49B 1.1(9) . . . . ?
C46B C47B C48B C57B 11.4(7) . . . 4_575 ?
C46B C58B C59B C49B 4.6(8) . . . . ?
C46B C58B C59B C55B 126.0(6) . . . 4_575 ?
C46B C58B C59B C56B 41.5(13) . . . 4_575 ?
C46B C58B C59B C57B -9.2(7) . . . 4_575 ?
C46B C58B C59B C58B -26.4(7) . . . 4_575 ?
C46B C58B C59B C59B 153.6(7) . . . 4_575 ?
C46B C58B C59B C60B 144.1(5) . . . 4_575 ?
C46B C58B C59B C60B 140.3(5) . . . . ?
C47B C27B C28B C11B -139.1(5) 4_575 . . . ?
C47B C27B C28B C27B -2.4(11) 4_575 . . 4_575 ?
C47B C27B C28B C29B 6(3) 4_575 . . 4_575 ?
C47B C27B C28B C29B -1.3(8) 4_575 . . . ?
C47B C27B C45B C29B 47(5) 4_575 . . 4_575 ?
C47B C27B C45B C44B 14(2) 4_575 . . . ?
C47B C27B C45B C46B -124(3) 4_575 . . . ?
C47B C27B C45B C48B 10(2) 4_575 . . 4_575 ?
C47B C29B C30B C10B -147.2(5) . . . 4_575 ?
C47B C29B C30B C13B -138.9(6) . . . . ?
C47B C29B C30B C25B -5.8(16) . . . 4_575 ?
C47B C29B C30B C26B -165.2(8) . . . 4_575 ?
C47B C29B C30B C27B -162(2) . . . 4_575 ?
C47B C29B C30B C31B -0.1(6) . . . . ?
C47B C29B C30B C43B 1.7(6) . . . 4_575 ?
C47B C44B C45B C27B -166(3) 4_575 . . . ?
C47B C44B C45B C29B -169(3) 4_575 . . 4_575 ?
C47B C44B C45B C46B -19(2) 4_575 . . . ?
C47B C44B C45B C48B -100(5) 4_575 . . 4_575 ?
C47B C44B C57B C48B 164.2(18) 4_575 . . 4_575 ?
C47B C44B C57B C49B 157.4(8) 4_575 . . 4_575 ?
C47B C44B C57B C56B 143.8(6) 4_575 . . . ?
C47B C44B C57B C58B 8.3(6) 4_575 . . 4_575 ?
C47B C44B C57B C58B 3.3(7) 4_575 . . . ?
C47B C44B C57B C59B 34.3(16) 4_575 . . 4_575 ?
C47B C45B C46B C45B -159.3(13) 4_575 . . 4_575 ?
C47B C45B C46B C47B -153.2(16) 4_575 . . . ?
C47B C45B C46B C58B -22.6(16) 4_575 . . 4_575 ?
C47B C45B C46B C58B -13.0(15) 4_575 . . . ?
C47B C46B C47B C27B -13.1(12) 4_575 . . 4_575 ?
C47B C46B C47B C29B -14.1(12) 4_575 . . . ?
C47B C46B C47B C44B 130.5(7) 4_575 . . 4_575 ?
C47B C46B C47B C45B -33(2) 4_575 . . 4_575 ?
C47B C46B C47B C48B 126.6(7) 4_575 . . . ?
C47B C46B C47B C57B 134.4(8) 4_575 . . 4_575 ?
C47B C46B C58B C57B -1.2(6) 4_575 . . . ?
C47B C46B C58B C57B 144.4(5) . . . . ?
C47B C46B C58B C57B -151.6(4) 4_575 . . 4_575 ?
C47B C46B C58B C57B -6.0(5) . . . 4_575 ?
C47B C46B C58B C58B -18.2(4) . . . 4_575 ?
C47B C46B C58B C58B -163.7(4) 4_575 . . 4_575 ?
C47B C46B C58B C59B -1.0(7) . . . . ?
C47B C46B C58B C59B -30.5(13) 4_575 . . 4_575 ?
C47B C46B C58B C59B 115.1(12) . . . 4_575 ?
C47B C46B C58B C59B -146.6(5) 4_575 . . . ?
C47B C48B C49B C41B -139.1(5) . . . 4_575 ?
C47B C48B C49B C44B 12.8(17) . . . 4_575 ?
C47B C48B C49B C50B -135.4(6) . . . . ?
C47B C48B C49B C56B -116.1(16) . . . 4_575 ?
C47B C48B C49B C57B 21.4(8) . . . 4_575 ?
C47B C48B C49B C59B 2.3(8) . . . . ?
C47B C57B C58B C46B 0.9(4) 4_575 . . . ?
C47B C57B C58B C57B 106.5(9) 4_575 . . 4_575 ?
C47B C57B C58B C58B 106.5(9) 4_575 . . 4_575 ?
C47B C57B C58B C59B 141.8(6) 4_575 . . . ?
C47B C57B C58B C59B 162.5(6) 4_575 . . 4_575 ?
C48B C31B C32B C15B -140.4(6) . . . . ?
C48B C31B C32B C23B -133.3(17) . . . 4_575 ?
C48B C31B C32B C24B -151.9(5) . . . 4_575 ?
C48B C31B C32B C25B -154.8(9) . . . 4_575 ?
C48B C31B C32B C33B -3.2(9) . . . . ?
C48B C31B C32B C41B 2.2(6) . . . 4_575 ?
C48B C31B C32B C42B 17.6(9) . . . 4_575 ?
C48B C31B C32B C43B 17.2(12) . . . 4_575 ?
C48B C43B C44B C31B -161(3) 4_575 . . 4_575 ?
C48B C43B C44B C45B -159(2) 4_575 . . . ?
C48B C43B C44B C47B -155(2) 4_575 . . 4_575 ?
C48B C43B C44B C49B -16.9(17) 4_575 . . 4_575 ?
C48B C43B C44B C57B -21.8(17) 4_575 . . . ?
C48B C44B C45B C27B -66(5) 4_575 . . . ?
C48B C44B C45B C29B -69(5) 4_575 . . 4_575 ?
C48B C44B C45B C46B 81(5) 4_575 . . . ?
C48B C44B C45B C47B 100(5) 4_575 . . 4_575 ?
C48B C44B C57B C47B -164.2(18) 4_575 . . 4_575 ?
C48B C44B C57B C49B -6.8(16) 4_575 . . 4_575 ?
C48B C44B C57B C56B -20.4(16) 4_575 . . . ?
C48B C44B C57B C58B -155.9(15) 4_575 . . 4_575 ?
C48B C44B C57B C58B -160.9(15) 4_575 . . . ?
C48B C44B C57B C59B -129.9(19) 4_575 . . 4_575 ?
C48B C45B C46B C45B -145.1(4) 4_575 . . 4_575 ?
C48B C45B C46B C47B 14.2(13) 4_575 . . 4_575 ?
C48B C45B C46B C47B -139.0(5) 4_575 . . . ?
C48B C45B C46B C58B 1.2(6) 4_575 . . . ?
C48B C45B C46B C58B -8.5(7) 4_575 . . 4_575 ?
C48B C49B C50B C33B 1.8(9) . . . . ?
C48B C49B C50B C40B 79.3(14) . . . 4_575 ?
C48B C49B C50B C41B -13.1(12) . . . 4_575 ?
C48B C49B C50B C42B -9.0(6) . . . 4_575 ?
C48B C49B C50B C51B 141.1(6) . . . . ?
C48B C49B C50B C55B 144.7(6) . . . 4_575 ?
C48B C49B C50B C56B 165.2(11) . . . 4_575 ?
C48B C49B C59B C55B -146.2(5) . . . 4_575 ?
C48B C49B C59B C56B -156.5(8) . . . 4_575 ?
C48B C49B C59B C57B 25.7(8) . . . 4_575 ?
C48B C49B C59B C58B -5.3(8) . . . . ?
C48B C49B C59B C58B 5.2(8) . . . 4_575 ?
C48B C49B C59B C59B -53.9(8) . . . 4_575 ?
C48B C49B C59B C60B -127.8(6) . . . 4_575 ?
C48B C49B C59B C60B -142.9(5) . . . . ?
C48B C57B C58B C46B -6.1(8) 4_575 . . . ?
C48B C57B C58B C57B 99.5(10) 4_575 . . 4_575 ?
C48B C57B C58B C58B 99.5(10) 4_575 . . 4_575 ?
C48B C57B C58B C59B 155.5(8) 4_575 . . 4_575 ?
C48B C57B C58B C59B 134.8(6) 4_575 . . . ?
C49B C41B C42B C23B -146.9(6) 4_575 . . . ?
C49B C41B C42B C31B -22.2(9) 4_575 . . 4_575 ?
C49B C41B C42B C32B -141.7(13) 4_575 . . 4_575 ?
C49B C41B C42B C33B -158.5(8) 4_575 . . 4_575 ?
C49B C41B C42B C43B -8.2(8) 4_575 . . . ?
C49B C41B C42B C50B -4.4(10) 4_575 . . 4_575 ?
C49B C41B C56B C50B -176(3) 4_575 . . 4_575 ?
C49B C41B C56B C51B 157.1(8) 4_575 . . 4_575 ?
C49B C41B C56B C55B 152.3(9) 4_575 . . . ?
C49B C41B C56B C57B 10.5(5) 4_575 . . . ?
C49B C41B C56B C59B 60.8(12) 4_575 . . 4_575 ?
C49B C41B C56B C60B 139.1(10) 4_575 . . 4_575 ?
C49B C44B C45B C27B -130.8(6) 4_575 . . . ?
C49B C44B C45B C29B -133.8(6) 4_575 . . 4_575 ?
C49B C44B C45B C46B 16.3(8) 4_575 . . . ?
C49B C44B C45B C47B 35(2) 4_575 . . 4_575 ?
C49B C44B C45B C48B -65(4) 4_575 . . 4_575 ?
C49B C44B C57B C47B -157.4(8) 4_575 . . 4_575 ?
C49B C44B C57B C48B 6.8(16) 4_575 . . 4_575 ?
C49B C44B C57B C56B -13.6(6) 4_575 . . . ?
C49B C44B C57B C58B -154.1(10) 4_575 . . . ?
C49B C44B C57B C58B -149.1(9) 4_575 . . 4_575 ?
C49B C44B C57B C59B -123.1(18) 4_575 . . 4_575 ?
C49B C50B C51B C40B -157.8(5) . . . 4_575 ?
C49B C50B C51B C41B -153.8(14) . . . 4_575 ?
C49B C50B C51B C52B -147.5(6) . . . . ?
C49B C50B C51B C54B -150.7(8) . . . 4_575 ?
C49B C50B C51B C55B 9.2(9) . . . 4_575 ?
C49B C50B C51B C56B 14.6(6) . . . 4_575 ?
C49B C50B C51B C60B 0.4(6) . . . . ?
C49B C56B C57B C44B 25.9(11) 4_575 . . . ?
C49B C56B C57B C47B 60.5(12) 4_575 . . 4_575 ?
C49B C56B C57B C48B 21.1(11) 4_575 . . 4_575 ?
C49B C56B C57B C58B 161.9(13) 4_575 . . . ?
C49B C56B C57B C58B 158.7(12) 4_575 . . 4_575 ?
C49B C56B C57B C59B 177.5(13) 4_575 . . 4_575 ?
C49B C57B C58B C46B -122.3(16) 4_575 . . . ?
C49B C57B C58B C57B -17(2) 4_575 . . 4_575 ?
C49B C57B C58B C58B -17(2) 4_575 . . 4_575 ?
C49B C57B C58B C59B 18.6(18) 4_575 . . . ?
C49B C57B C58B C59B 39.3(16) 4_575 . . 4_575 ?
C49B C59B C60B C51B 0.3(7) . . . . ?
C49B C59B C60B C55B 141.8(6) . . . . ?
C49B C59B C60B C55B -8.7(10) . . . 4_575 ?
C49B C59B C60B C56B -8.2(4) . . . 4_575 ?
C49B C59B C60B C59B 152.2(4) . . . 4_575 ?
C49B C59B C60B C60B 152.2(4) . . . 4_575 ?
C50B C33B C34B C16B -142.8(7) . . . . ?
C50B C33B C34B C22B -147.4(8) . . . 4_575 ?
C50B C33B C34B C23B -149.0(9) . . . 4_575 ?
C50B C33B C34B C35B 4.7(10) . . . . ?
C50B C33B C34B C38B -28.9(12) . . . 4_575 ?
C50B C33B C34B C39B 6.6(19) . . . 4_575 ?
C50B C33B C34B C40B 17.6(7) . . . 4_575 ?
C50B C40B C41B C32B -145.3(11) 4_575 . . 4_575 ?
C50B C40B C41B C33B -160.0(12) 4_575 . . 4_575 ?
C50B C40B C41B C42B -145.2(13) 4_575 . . . ?
C50B C40B C41B C49B -23.2(7) 4_575 . . 4_575 ?
C50B C40B C41B C51B -3.1(8) 4_575 . . 4_575 ?
C50B C40B C41B C56B -6.2(7) 4_575 . . . ?
C50B C40B C54B C35B 151.6(6) 4_575 . . 4_575 ?
C50B C40B C54B C51B -5.1(6) 4_575 . . 4_575 ?
C50B C40B C54B C52B 161.9(12) 4_575 . . 4_575 ?
C50B C40B C54B C53B 141.1(5) 4_575 . . . ?
C50B C40B C54B C55B 1.8(5) 4_575 . . . ?
C50B C41B C42B C23B -142.5(10) 4_575 . . . ?
C50B C41B C42B C31B -17.8(16) 4_575 . . 4_575 ?
C50B C41B C42B C32B -137.3(14) 4_575 . . 4_575 ?
C50B C41B C42B C33B -154.1(14) 4_575 . . 4_575 ?
C50B C41B C42B C43B -3.8(15) 4_575 . . . ?
C50B C41B C56B C49B 176(3) 4_575 . . 4_575 ?
C50B C41B C56B C51B -27(3) 4_575 . . 4_575 ?
C50B C41B C56B C55B -31(3) 4_575 . . . ?
C50B C41B C56B C57B -173(3) 4_575 . . . ?
C50B C41B C56B C59B -123(3) 4_575 . . 4_575 ?
C50B C41B C56B C60B -45(3) 4_575 . . 4_575 ?
C50B C42B C43B C25B -144.5(6) 4_575 . . . ?
C50B C42B C43B C30B -127.6(6) 4_575 . . 4_575 ?
C50B C42B C43B C31B -150.2(13) 4_575 . . 4_575 ?
C50B C42B C43B C32B -149.9(10) 4_575 . . 4_575 ?
C50B C42B C43B C44B 1.5(9) 4_575 . . . ?
C50B C42B C43B C48B 7.3(9) 4_575 . . 4_575 ?
C50B C49B C59B C55B -3.4(5) . . . 4_575 ?
C50B C49B C59B C56B -13.7(5) . . . 4_575 ?
C50B C49B C59B C57B 168.5(10) . . . 4_575 ?
C50B C49B C59B C58B 137.5(6) . . . . ?
C50B C49B C59B C58B 148.0(6) . . . 4_575 ?
C50B C49B C59B C59B 88.9(8) . . . 4_575 ?
C50B C49B C59B C60B 0.0(7) . . . . ?
C50B C49B C59B C60B 15.1(8) . . . 4_575 ?
C50B C51B C52B C35B 4.7(9) . . . . ?
C50B C51B C52B C39B 5.6(7) . . . 4_575 ?
C50B C51B C52B C40B -11.8(6) . . . 4_575 ?
C50B C51B C52B C53B 140.6(6) . . . . ?
C50B C51B C52B C54B -167(3) . . . 4_575 ?
C50B C51B C52B C55B 149.6(15) . . . 4_575 ?
C50B C51B C60B C55B 87(4) . . . 4_575 ?
C50B C51B C60B C55B -143.5(6) . . . . ?
C50B C51B C60B C56B 8.2(4) . . . 4_575 ?
C50B C51B C60B C59B -0.4(7) . . . . ?
C50B C51B C60B C59B -56.7(10) . . . 4_575 ?
C50B C51B C60B C60B -140.1(4) . . . 4_575 ?
C50B C55B C56B C41B 4.6(5) 4_575 . . . ?
C50B C55B C56B C49B 138.2(15) 4_575 . . 4_575 ?
C50B C55B C56B C51B -5.1(9) 4_575 . . 4_575 ?
C50B C55B C56B C57B 148.4(10) 4_575 . . . ?
C50B C55B C56B C59B 158.0(8) 4_575 . . 4_575 ?
C50B C55B C56B C60B 157.5(9) 4_575 . . 4_575 ?
C50B C55B C60B C51B 110.5(7) 4_575 . . . ?
C50B C55B C60B C55B 118.4(10) 4_575 . . 4_575 ?
C50B C55B C60B C56B 47.2(14) 4_575 . . 4_575 ?
C50B C55B C60B C59B -37.2(7) 4_575 . . 4_575 ?
C50B C55B C60B C59B -27.4(10) 4_575 . . . ?
C50B C55B C60B C60B -61.6(10) 4_575 . . 4_575 ?
C50B C56B C57B C44B -1.4(12) 4_575 . . . ?
C50B C56B C57B C47B 33.3(14) 4_575 . . 4_575 ?
C50B C56B C57B C48B -6.2(11) 4_575 . . 4_575 ?
C50B C56B C57B C49B -27.3(13) 4_575 . . 4_575 ?
C50B C56B C57B C58B 134.6(9) 4_575 . . . ?
C50B C56B C57B C58B 131.4(8) 4_575 . . 4_575 ?
C50B C56B C57B C59B 150.2(10) 4_575 . . 4_575 ?
C51B C40B C41B C32B -142.1(5) 4_575 . . 4_575 ?
C51B C40B C41B C33B -156.9(7) 4_575 . . 4_575 ?
C51B C40B C41B C42B -142.1(8) 4_575 . . . ?
C51B C40B C41B C49B -20.1(7) 4_575 . . 4_575 ?
C51B C40B C41B C50B 3.1(8) 4_575 . . 4_575 ?
C51B C40B C41B C56B -3.1(5) 4_575 . . . ?
C51B C40B C54B C35B 156.8(7) 4_575 . . 4_575 ?
C51B C40B C54B C52B 167.1(15) 4_575 . . 4_575 ?
C51B C40B C54B C53B 146.2(9) 4_575 . . . ?
C51B C40B C54B C55B 6.9(5) 4_575 . . . ?
C51B C41B C42B C23B -94.1(9) 4_575 . . . ?
C51B C41B C42B C31B 30.6(15) 4_575 . . 4_575 ?
C51B C41B C42B C32B -88.9(15) 4_575 . . 4_575 ?
C51B C41B C42B C33B -105.7(11) 4_575 . . 4_575 ?
C51B C41B C42B C43B 44.6(13) 4_575 . . . ?
C51B C41B C42B C50B 48.4(10) 4_575 . . 4_575 ?
C51B C41B C56B C49B -157.1(8) 4_575 . . 4_575 ?
C51B C41B C56B C50B 27(3) 4_575 . . 4_575 ?
C51B C41B C56B C55B -4.8(4) 4_575 . . . ?
C51B C41B C56B C57B -146.6(7) 4_575 . . . ?
C51B C41B C56B C59B -96.3(12) 4_575 . . 4_575 ?
C51B C41B C56B C60B -18.0(5) 4_575 . . 4_575 ?
C51B C52B C53B C37B -143.2(6) . . . . ?
C51B C52B C53B C52B -4.7(14) . . . 4_575 ?
C51B C52B C53B C54B 17.8(10) . . . 4_575 ?
C51B C52B C53B C54B 2.8(9) . . . . ?
C51B C54B C55B C50B 14.8(11) 4_575 . . 4_575 ?
C51B C54B C55B C52B 83(3) 4_575 . . 4_575 ?
C51B C54B C55B C55B 161.9(12) 4_575 . . 4_575 ?
C51B C54B C55B C56B 16.6(11) 4_575 . . . ?
C51B C54B C55B C59B 64.4(15) 4_575 . . 4_575 ?
C51B C54B C55B C60B 157(2) 4_575 . . 4_575 ?
C51B C54B C55B C60B 159.9(15) 4_575 . . . ?
C51B C55B C56B C41B 9.7(8) 4_575 . . . ?
C51B C55B C56B C49B 143.3(12) 4_575 . . 4_575 ?
C51B C55B C56B C50B 5.1(9) 4_575 . . 4_575 ?
C51B C55B C56B C57B 153.5(8) 4_575 . . . ?
C51B C55B C56B C59B 163.1(8) 4_575 . . 4_575 ?
C51B C55B C56B C60B 162.6(13) 4_575 . . 4_575 ?
C51B C55B C60B C51B 17.6(18) 4_575 . . . ?
C51B C55B C60B C55B 25(3) 4_575 . . 4_575 ?
C51B C55B C60B C56B -46(2) 4_575 . . 4_575 ?
C51B C55B C60B C59B -120.3(16) 4_575 . . . ?
C51B C55B C60B C59B -130.2(17) 4_575 . . 4_575 ?
C51B C55B C60B C60B -155(3) 4_575 . . 4_575 ?
C51B C56B C57B C44B -117.4(9) 4_575 . . . ?
C51B C56B C57B C47B -82.7(12) 4_575 . . 4_575 ?
C51B C56B C57B C48B -122.2(9) 4_575 . . 4_575 ?
C51B C56B C57B C49B -143.3(15) 4_575 . . 4_575 ?
C51B C56B C57B C58B 15.4(11) 4_575 . . 4_575 ?
C51B C56B C57B C58B 18.6(12) 4_575 . . . ?
C51B C56B C57B C59B 34.2(10) 4_575 . . 4_575 ?
C52B C35B C36B C18B -143.0(6) . . . . ?
C52B C35B C36B C20B -142.5(6) . . . 4_575 ?
C52B C35B C36B C37B 0.9(7) . . . . ?
C52B C35B C36B C38B 172(3) . . . 4_575 ?
C52B C35B C36B C39B -164.1(12) . . . 4_575 ?
C52B C39B C40B C33B -149.3(7) 4_575 . . 4_575 ?
C52B C39B C40B C34B -156.8(10) 4_575 . . 4_575 ?
C52B C39B C40B C35B 10.2(9) 4_575 . . 4_575 ?
C52B C39B C40B C41B -142.1(8) 4_575 . . . ?
C52B C39B C40B C50B -125.3(9) 4_575 . . 4_575 ?
C52B C39B C40B C51B -36.3(8) 4_575 . . 4_575 ?
C52B C39B C40B C54B -6.2(4) 4_575 . . . ?
C52B C40B C41B C32B -128.9(6) 4_575 . . 4_575 ?
C52B C40B C41B C33B -143.6(9) 4_575 . . 4_575 ?
C52B C40B C41B C42B -128.8(8) 4_575 . . . ?
C52B C40B C41B C49B -6.8(11) 4_575 . . 4_575 ?
C52B C40B C41B C50B 16.4(12) 4_575 . . 4_575 ?
C52B C40B C41B C51B 13.3(6) 4_575 . . 4_575 ?
C52B C40B C41B C56B 10.2(9) 4_575 . . . ?
C52B C40B C54B C35B -10.3(12) 4_575 . . 4_575 ?
C52B C40B C54B C51B -167.1(15) 4_575 . . 4_575 ?
C52B C40B C54B C53B -20.9(10) 4_575 . . . ?
C52B C40B C54B C55B -160.1(14) 4_575 . . . ?
C52B C51B C60B C55B -130(4) . . . 4_575 ?
C52B C51B C60B C55B -0.4(10) . . . . ?
C52B C51B C60B C56B 151.4(8) . . . 4_575 ?
C52B C51B C60B C59B 86.4(11) . . . 4_575 ?
C52B C51B C60B C59B 142.8(7) . . . . ?
C52B C51B C60B C60B 3.1(10) . . . 4_575 ?
C52B C53B C54B C35B 16.3(12) 4_575 . . 4_575 ?
C52B C53B C54B C35B -145.8(6) . . . 4_575 ?
C52B C53B C54B C40B -139.4(6) . . . . ?
C52B C53B C54B C40B 22.7(11) 4_575 . . . ?
C52B C53B C54B C51B -20.4(14) . . . 4_575 ?
C52B C53B C54B C51B 142(2) 4_575 . . 4_575 ?
C52B C53B C54B C52B -162.1(16) . . . 4_575 ?
C52B C53B C54B C55B 157.5(16) 4_575 . . . ?
C52B C53B C54B C55B -4.7(8) . . . . ?
C52B C54B C55B C50B -68(3) 4_575 . . 4_575 ?
C52B C54B C55B C51B -83(3) 4_575 . . 4_575 ?
C52B C54B C55B C55B 79(3) 4_575 . . 4_575 ?
C52B C54B C55B C56B -66(3) 4_575 . . . ?
C52B C54B C55B C59B -19(4) 4_575 . . 4_575 ?
C52B C54B C55B C60B 74(4) 4_575 . . 4_575 ?
C52B C54B C55B C60B 77(3) 4_575 . . . ?
C52B C55B C56B C41B -3.9(7) 4_575 . . . ?
C52B C55B C56B C49B 129.7(10) 4_575 . . 4_575 ?
C52B C55B C56B C50B -8.5(8) 4_575 . . 4_575 ?
C52B C55B C56B C51B -13.6(6) 4_575 . . 4_575 ?
C52B C55B C56B C57B 139.9(5) 4_575 . . . ?
C52B C55B C56B C59B 149.5(5) 4_575 . . 4_575 ?
C52B C55B C56B C60B 149.0(10) 4_575 . . 4_575 ?
C52B C55B C60B C51B 3.8(8) 4_575 . . . ?
C52B C55B C60B C55B 11.7(15) 4_575 . . 4_575 ?
C52B C55B C60B C56B -59.4(13) 4_575 . . 4_575 ?
C52B C55B C60B C59B -134.1(5) 4_575 . . . ?
C52B C55B C60B C59B -143.9(6) 4_575 . . 4_575 ?
C52B C55B C60B C60B -168.3(15) 4_575 . . 4_575 ?
C53B C37B C38B C18B -143.5(6) . . . 4_575 ?
C53B C37B C38B C20B -141.8(5) . . . . ?
C53B C37B C38B C34B -20.1(8) . . . 4_575 ?
C53B C37B C38B C35B 1.4(7) . . . 4_575 ?
C53B C37B C38B C36B -61(18) . . . 4_575 ?
C53B C37B C38B C39B -7.7(8) . . . . ?
C53B C54B C55B C50B -141.3(5) . . . 4_575 ?
C53B C54B C55B C51B -156.1(14) . . . 4_575 ?
C53B C54B C55B C52B -73(3) . . . 4_575 ?
C53B C54B C55B C55B 5.8(5) . . . 4_575 ?
C53B C54B C55B C56B -139.5(6) . . . . ?
C53B C54B C55B C59B -91.7(10) . . . 4_575 ?
C53B C54B C55B C60B 3.9(9) . . . . ?
C53B C54B C55B C60B 0.5(16) . . . 4_575 ?
C54B C35B C36B C18B -136.8(6) 4_575 . . . ?
C54B C35B C36B C20B -136.3(6) 4_575 . . 4_575 ?
C54B C35B C36B C37B 7.1(7) 4_575 . . . ?
C54B C35B C36B C38B 179(100) 4_575 . . 4_575 ?
C54B C35B C36B C39B -157.9(11) 4_575 . . 4_575 ?
C54B C35B C52B C39B -11(3) 4_575 . . 4_575 ?
C54B C35B C52B C40B 17.3(19) 4_575 . . 4_575 ?
C54B C35B C52B C51B -4.8(16) 4_575 . . . ?
C54B C35B C52B C53B -145(2) 4_575 . . . ?
C54B C35B C52B C55B -17.4(16) 4_575 . . 4_575 ?
C54B C40B C41B C32B -137.5(5) . . . 4_575 ?
C54B C40B C41B C33B -152.2(8) . . . 4_575 ?
C54B C40B C41B C42B -137.4(7) . . . . ?
C54B C40B C41B C49B -15.4(9) . . . 4_575 ?
C54B C40B C41B C50B 7.8(10) . . . 4_575 ?
C54B C40B C41B C51B 4.7(4) . . . 4_575 ?
C54B C40B C41B C56B 1.6(7) . . . . ?
C54B C51B C52B C35B 172(3) 4_575 . . . ?
C54B C51B C52B C39B 173(3) 4_575 . . 4_575 ?
C54B C51B C52B C40B 155(3) 4_575 . . 4_575 ?
C54B C51B C52B C53B -52(2) 4_575 . . . ?
C54B C51B C52B C55B -43(3) 4_575 . . 4_575 ?
C54B C51B C60B C55B 10.0(11) 4_575 . . . ?
C54B C51B C60B C55B -120(4) 4_575 . . 4_575 ?
C54B C51B C60B C56B 161.7(10) 4_575 . . 4_575 ?
C54B C51B C60B C59B 96.8(11) 4_575 . . 4_575 ?
C54B C51B C60B C59B 153.1(8) 4_575 . . . ?
C54B C51B C60B C60B 13.4(10) 4_575 . . 4_575 ?
C54B C52B C53B C37B -160.9(12) 4_575 . . . ?
C54B C52B C53B C52B -22.5(19) 4_575 . . 4_575 ?
C54B C52B C53B C54B -15.0(13) 4_575 . . . ?
C54B C53B C54B C35B -150.4(4) 4_575 . . 4_575 ?
C54B C53B C54B C40B -144.0(4) 4_575 . . . ?
C54B C53B C54B C51B -24.9(14) 4_575 . . 4_575 ?
C54B C53B C54B C52B -166.6(12) 4_575 . . 4_575 ?
C54B C53B C54B C55B -9.2(8) 4_575 . . . ?
C54B C55B C56B C41B 0.8(7) . . . . ?
C54B C55B C56B C49B 134.4(10) . . . 4_575 ?
C54B C55B C56B C50B -3.8(9) . . . 4_575 ?
C54B C55B C56B C51B -8.9(6) . . . 4_575 ?
C54B C55B C56B C57B 144.6(6) . . . . ?
C54B C55B C56B C59B 154.2(6) . . . 4_575 ?
C54B C55B C56B C60B 153.7(11) . . . 4_575 ?
C54B C55B C60B C51B -1.5(9) . . . . ?
C54B C55B C60B C55B 6.3(16) . . . 4_575 ?
C54B C55B C60B C56B -64.8(13) . . . 4_575 ?
C54B C55B C60B C59B -139.4(6) . . . . ?
C54B C55B C60B C59B -149.3(6) . . . 4_575 ?
C54B C55B C60B C60B -173.6(16) . . . 4_575 ?
C55B C50B C51B C40B -167.0(9) 4_575 . . 4_575 ?
C55B C50B C51B C41B -163.0(13) 4_575 . . 4_575 ?
C55B C50B C51B C52B -156.8(12) 4_575 . . . ?
C55B C50B C51B C54B -160.0(15) 4_575 . . 4_575 ?
C55B C50B C51B C56B 5.3(10) 4_575 . . 4_575 ?
C55B C50B C51B C60B -8.9(7) 4_575 . . . ?
C55B C51B C52B C35B -144.9(11) 4_575 . . . ?
C55B C51B C52B C39B -144.1(11) 4_575 . . 4_575 ?
C55B C51B C52B C40B -161.4(13) 4_575 . . 4_575 ?
C55B C51B C52B C53B -9.1(15) 4_575 . . . ?
C55B C51B C52B C54B 43(3) 4_575 . . 4_575 ?
C55B C51B C60B C55B 130(4) 4_575 . . . ?
C55B C51B C60B C56B -78(4) 4_575 . . 4_575 ?
C55B C51B C60B C59B -87(4) 4_575 . . . ?
C55B C51B C60B C59B -143(4) 4_575 . . 4_575 ?
C55B C51B C60B C60B 133(4) 4_575 . . 4_575 ?
C55B C52B C53B C37B -145.8(5) 4_575 . . . ?
C55B C52B C53B C52B -7.3(11) 4_575 . . 4_575 ?
C55B C52B C53B C54B 15.1(11) 4_575 . . 4_575 ?
C55B C52B C53B C54B 0.2(7) 4_575 . . . ?
C55B C55B C56B C41B -125.8(4) 4_575 . . . ?
C55B C55B C56B C49B 7.8(13) 4_575 . . 4_575 ?
C55B C55B C56B C50B -130.4(6) 4_575 . . 4_575 ?
C55B C55B C56B C51B -135.5(9) 4_575 . . 4_575 ?
C55B C55B C56B C57B 18.0(8) 4_575 . . . ?
C55B C55B C56B C59B 27.6(5) 4_575 . . 4_575 ?
C55B C55B C56B C60B 27.1(7) 4_575 . . 4_575 ?
C55B C55B C60B C51B -7.9(8) 4_575 . . . ?
C55B C55B C60B C56B -71.2(12) 4_575 . . 4_575 ?
C55B C55B C60B C59B -145.8(15) 4_575 . . . ?
C55B C55B C60B C59B -155.6(11) 4_575 . . 4_575 ?
C55B C55B C60B C60B -179.981(2) 4_575 . . 4_575 ?
C55B C56B C57B C44B -138.2(6) . . . . ?
C55B C56B C57B C47B -103.6(8) . . . 4_575 ?
C55B C56B C57B C48B -143.1(6) . . . 4_575 ?
C55B C56B C57B C49B -164.1(13) . . . 4_575 ?
C55B C56B C57B C58B -2.2(8) . . . . ?
C55B C56B C57B C58B -5.5(7) . . . 4_575 ?
C55B C56B C57B C59B 13.3(6) . . . 4_575 ?
C55B C59B C60B C51B 9.0(6) 4_575 . . . ?
C55B C59B C60B C55B 150.5(13) 4_575 . . . ?
C55B C59B C60B C56B 0.5(8) 4_575 . . 4_575 ?
C55B C59B C60B C59B 160.9(9) 4_575 . . 4_575 ?
C55B C59B C60B C60B 160.9(9) 4_575 . . 4_575 ?
C56B C41B C42B C23B -143.4(6) . . . . ?
C56B C41B C42B C31B -18.7(12) . . . 4_575 ?
C56B C41B C42B C32B -138.2(12) . . . 4_575 ?
C56B C41B C42B C33B -155.0(9) . . . 4_575 ?
C56B C41B C42B C43B -4.7(10) . . . . ?
C56B C41B C42B C50B -0.9(8) . . . 4_575 ?
C56B C49B C50B C33B -163.3(11) 4_575 . . . ?
C56B C49B C50B C40B -85.9(15) 4_575 . . 4_575 ?
C56B C49B C50B C41B -178.3(15) 4_575 . . 4_575 ?
C56B C49B C50B C42B -174.1(10) 4_575 . . 4_575 ?
C56B C49B C50B C51B -24.1(8) 4_575 . . . ?
C56B C49B C50B C55B -20.5(8) 4_575 . . 4_575 ?
C56B C49B C59B C55B 10.3(6) 4_575 . . 4_575 ?
C56B C49B C59B C57B -177.8(11) 4_575 . . 4_575 ?
C56B C49B C59B C58B 161.7(7) 4_575 . . 4_575 ?
C56B C49B C59B C58B 151.2(7) 4_575 . . . ?
C56B C49B C59B C59B 102.6(8) 4_575 . . 4_575 ?
C56B C49B C59B C60B 13.7(7) 4_575 . . . ?
C56B C49B C59B C60B 28.8(8) 4_575 . . 4_575 ?
C56B C50B C51B C40B -172.4(7) 4_575 . . 4_575 ?
C56B C50B C51B C41B -168.4(15) 4_575 . . 4_575 ?
C56B C50B C51B C52B -162.1(8) 4_575 . . . ?
C56B C50B C51B C54B -165.3(10) 4_575 . . 4_575 ?
C56B C50B C51B C55B -5.3(10) 4_575 . . 4_575 ?
C56B C50B C51B C60B -14.2(7) 4_575 . . . ?
C56B C51B C52B C35B -13.7(14) 4_575 . . . ?
C56B C51B C52B C39B -12.9(12) 4_575 . . 4_575 ?
C56B C51B C52B C40B -30.2(11) 4_575 . . 4_575 ?
C56B C51B C52B C53B 122.1(10) 4_575 . . . ?
C56B C51B C52B C54B 174(3) 4_575 . . 4_575 ?
C56B C51B C52B C55B 131.2(19) 4_575 . . 4_575 ?
C56B C51B C60B C55B 78(4) 4_575 . . 4_575 ?
C56B C51B C60B C55B -151.8(6) 4_575 . . . ?
C56B C51B C60B C59B -65.0(9) 4_575 . . 4_575 ?
C56B C51B C60B C59B -8.6(5) 4_575 . . . ?
C56B C51B C60B C60B -148.3(4) 4_575 . . 4_575 ?
C56B C55B C60B C51B 136.6(6) . . . . ?
C56B C55B C60B C55B 144.5(9) . . . 4_575 ?
C56B C55B C60B C56B 73.3(12) . . . 4_575 ?
C56B C55B C60B C59B -11.1(5) . . . 4_575 ?
C56B C55B C60B C59B -1.3(9) . . . . ?
C56B C55B C60B C60B -35.5(9) . . . 4_575 ?
C56B C57B C58B C46B -141.5(5) . . . . ?
C56B C57B C58B C57B -35.9(12) . . . 4_575 ?
C56B C57B C58B C58B -35.9(12) . . . 4_575 ?
C56B C57B C58B C59B -0.6(8) . . . . ?
C56B C57B C58B C59B 20.1(6) . . . 4_575 ?
C56B C59B C60B C51B 8.5(5) 4_575 . . . ?
C56B C59B C60B C55B 150.0(6) 4_575 . . . ?
C56B C59B C60B C55B -0.5(8) 4_575 . . 4_575 ?
C56B C59B C60B C59B 160.4(3) 4_575 . . 4_575 ?
C56B C59B C60B C60B 160.4(3) 4_575 . . 4_575 ?
C57B C44B C45B C27B -145.4(5) . . . . ?
C57B C44B C45B C29B -148.5(6) . . . 4_575 ?
C57B C44B C45B C46B 1.6(6) . . . . ?
C57B C44B C45B C47B 20(2) . . . 4_575 ?
C57B C44B C45B C48B -80(5) . . . 4_575 ?
C57B C47B C48B C31B -150.0(7) 4_575 . . . ?
C57B C47B C48B C43B -151.6(9) 4_575 . . 4_575 ?
C57B C47B C48B C44B 127(4) 4_575 . . 4_575 ?
C57B C47B C48B C45B -160(2) 4_575 . . 4_575 ?
C57B C47B C48B C49B -10.2(4) 4_575 . . . ?
C57B C48B C49B C41B -160.6(8) 4_575 . . 4_575 ?
C57B C48B C49B C44B -9(2) 4_575 . . 4_575 ?
C57B C48B C49B C50B -156.8(10) 4_575 . . . ?
C57B C48B C49B C56B -138(2) 4_575 . . 4_575 ?
C57B C48B C49B C59B -19.1(6) 4_575 . . . ?
C57B C49B C50B C33B -120.5(19) 4_575 . . . ?
C57B C49B C50B C40B -43(3) 4_575 . . 4_575 ?
C57B C49B C50B C41B -136(2) 4_575 . . 4_575 ?
C57B C49B C50B C42B -131(2) 4_575 . . 4_575 ?
C57B C49B C50B C51B 19(2) 4_575 . . . ?
C57B C49B C50B C55B 22(2) 4_575 . . 4_575 ?
C57B C49B C50B C56B 43(2) 4_575 . . 4_575 ?
C57B C49B C59B C55B -171.9(9) 4_575 . . 4_575 ?
C57B C49B C59B C56B 177.8(11) 4_575 . . 4_575 ?
C57B C49B C59B C58B -20.5(9) 4_575 . . 4_575 ?
C57B C49B C59B C58B -31.0(9) 4_575 . . . ?
C57B C49B C59B C59B -79.6(10) 4_575 . . 4_575 ?
C57B C49B C59B C60B -153.4(10) 4_575 . . 4_575 ?
C57B C49B C59B C60B -168.5(10) 4_575 . . . ?
C57B C58B C59B C49B -133.3(6) . . . . ?
C57B C58B C59B C49B 13.8(4) 4_575 . . . ?
C57B C58B C59B C55B 135.3(9) 4_575 . . 4_575 ?
C57B C58B C59B C55B -11.8(9) . . . 4_575 ?
C57B C58B C59B C56B 50.8(10) 4_575 . . 4_575 ?
C57B C58B C59B C56B -96.3(11) . . . 4_575 ?
C57B C58B C59B C57B -147.1(7) . . . 4_575 ?
C57B C58B C59B C58B -17.2(4) 4_575 . . 4_575 ?
C57B C58B C59B C58B -164.3(3) . . . 4_575 ?
C57B C58B C59B C59B 162.8(4) 4_575 . . 4_575 ?
C57B C58B C59B C59B 15.7(3) . . . 4_575 ?
C57B C58B C59B C60B 153.3(6) 4_575 . . 4_575 ?
C57B C58B C59B C60B 2.4(8) . . . . ?
C57B C58B C59B C60B 149.5(8) 4_575 . . . ?
C57B C58B C59B C60B 6.3(6) . . . 4_575 ?
C57B C59B C60B C51B -7.0(11) 4_575 . . . ?
C57B C59B C60B C55B -16.0(13) 4_575 . . 4_575 ?
C57B C59B C60B C55B 134.5(8) 4_575 . . . ?
C57B C59B C60B C56B -15.5(8) 4_575 . . 4_575 ?
C57B C59B C60B C59B 144.9(8) 4_575 . . 4_575 ?
C57B C59B C60B C60B 144.9(8) 4_575 . . 4_575 ?
C58B C46B C47B C27B -141.4(5) . . . 4_575 ?
C58B C46B C47B C27B -148.3(5) 4_575 . . 4_575 ?
C58B C46B C47B C29B -149.3(5) 4_575 . . . ?
C58B C46B C47B C29B -142.5(5) . . . . ?
C58B C46B C47B C44B 2.1(10) . . . 4_575 ?
C58B C46B C47B C44B -4.7(9) 4_575 . . 4_575 ?
C58B C46B C47B C45B -160.9(13) . . . 4_575 ?
C58B C46B C47B C45B -167.8(14) 4_575 . . 4_575 ?
C58B C46B C47B C48B -1.8(8) . . . . ?
C58B C46B C47B C48B -8.6(7) 4_575 . . . ?
C58B C46B C47B C57B 6.0(5) . . . 4_575 ?
C58B C46B C47B C57B -0.8(4) 4_575 . . 4_575 ?
C58B C46B C58B C57B 12.1(3) 4_575 . . 4_575 ?
C58B C46B C58B C57B 162.5(4) 4_575 . . . ?
C58B C46B C58B C59B 17.2(5) 4_575 . . . ?
C58B C46B C58B C59B 133.2(12) 4_575 . . 4_575 ?
C58B C57B C58B C46B -105.6(10) 4_575 . . . ?
C58B C57B C58B C57B -0.020(8) 4_575 . . 4_575 ?
C58B C57B C58B C59B 35.3(7) 4_575 . . . ?
C58B C57B C58B C59B 56.0(10) 4_575 . . 4_575 ?
C58B C58B C59B C49B 31.0(4) 4_575 . . . ?
C58B C58B C59B C55B 152.4(9) 4_575 . . 4_575 ?
C58B C58B C59B C56B 68.0(10) 4_575 . . 4_575 ?
C58B C58B C59B C57B 17.2(4) 4_575 . . 4_575 ?
C58B C58B C59B C59B -179.993(5) 4_575 . . 4_575 ?
C58B C58B C59B C60B 170.5(5) 4_575 . . 4_575 ?
C58B C58B C59B C60B 166.7(7) 4_575 . . . ?
C58B C59B C60B C51B -137.0(7) 4_575 . . . ?
C58B C59B C60B C51B -143.0(5) . . . . ?
C58B C59B C60B C55B 4.6(11) 4_575 . . . ?
C58B C59B C60B C55B -151.9(8) . . . 4_575 ?
C58B C59B C60B C55B -1.4(8) . . . . ?
C58B C59B C60B C55B -145.9(10) 4_575 . . 4_575 ?
C58B C59B C60B C56B -151.4(6) . . . 4_575 ?
C58B C59B C60B C56B -145.4(9) 4_575 . . 4_575 ?
C58B C59B C60B C59B 15.0(8) 4_575 . . 4_575 ?
C58B C59B C60B C59B 9.0(5) . . . 4_575 ?
C58B C59B C60B C60B 15.0(8) 4_575 . . 4_575 ?
C58B C59B C60B C60B 9.0(5) . . . 4_575 ?
C59B C49B C50B C33B -139.4(6) . . . . ?
C59B C49B C50B C40B -62.0(15) . . . 4_575 ?
C59B C49B C50B C41B -154.4(10) . . . 4_575 ?
C59B C49B C50B C42B -150.3(5) . . . 4_575 ?
C59B C49B C50B C51B -0.2(6) . . . . ?
C59B C49B C50B C55B 3.4(5) . . . 4_575 ?
C59B C49B C50B C56B 23.9(8) . . . 4_575 ?
C59B C55B C56B C41B -153.4(6) 4_575 . . . ?
C59B C55B C56B C49B -19.8(10) 4_575 . . 4_575 ?
C59B C55B C56B C50B -158.0(8) 4_575 . . 4_575 ?
C59B C55B C56B C51B -163.1(8) 4_575 . . 4_575 ?
C59B C55B C56B C57B -9.6(5) 4_575 . . . ?
C59B C55B C56B C60B -0.5(8) 4_575 . . 4_575 ?
C59B C55B C60B C51B 147.8(6) 4_575 . . . ?
C59B C55B C60B C55B 155.6(11) 4_575 . . 4_575 ?
C59B C55B C60B C56B 84.5(11) 4_575 . . 4_575 ?
C59B C55B C60B C59B 9.9(4) 4_575 . . . ?
C59B C55B C60B C60B -24.3(11) 4_575 . . 4_575 ?
C59B C56B C57B C44B -151.6(7) 4_575 . . . ?
C59B C56B C57B C47B -116.9(9) 4_575 . . 4_575 ?
C59B C56B C57B C48B -156.4(7) 4_575 . . 4_575 ?
C59B C56B C57B C49B -177.5(13) 4_575 . . 4_575 ?
C59B C56B C57B C58B -18.8(4) 4_575 . . 4_575 ?
C59B C56B C57B C58B -15.6(5) 4_575 . . . ?
C59B C57B C58B C46B -161.6(7) 4_575 . . . ?
C59B C57B C58B C57B -56.0(10) 4_575 . . 4_575 ?
C59B C57B C58B C58B -56.0(10) 4_575 . . 4_575 ?
C59B C57B C58B C59B -20.7(5) 4_575 . . . ?
C59B C58B C59B C49B -149.0(4) 4_575 . . . ?
C59B C58B C59B C55B -27.6(9) 4_575 . . 4_575 ?
C59B C58B C59B C56B -112.0(10) 4_575 . . 4_575 ?
C59B C58B C59B C57B -162.8(4) 4_575 . . 4_575 ?
C59B C58B C59B C58B 179.993(9) 4_575 . . 4_575 ?
C59B C58B C59B C60B -13.3(7) 4_575 . . . ?
C59B C58B C59B C60B -9.5(5) 4_575 . . 4_575 ?
C59B C59B C60B C51B -152.0(5) 4_575 . . . ?
C59B C59B C60B C55B -160.9(9) 4_575 . . 4_575 ?
C59B C59B C60B C55B -10.4(4) 4_575 . . . ?
C59B C59B C60B C56B -160.4(3) 4_575 . . 4_575 ?
C59B C59B C60B C60B -0.009(2) 4_575 . . 4_575 ?
C60B C51B C52B C35B -136.3(7) . . . . ?
C60B C51B C52B C39B -135.4(6) . . . 4_575 ?
C60B C51B C52B C40B -152.7(7) . . . 4_575 ?
C60B C51B C52B C53B -0.4(10) . . . . ?
C60B C51B C52B C54B 52(3) . . . 4_575 ?
C60B C51B C52B C55B 8.7(9) . . . 4_575 ?
C60B C55B C56B C41B -140.7(6) . . . . ?
C60B C55B C56B C41B -152.9(8) 4_575 . . . ?
C60B C55B C56B C49B -7.1(14) . . . 4_575 ?
C60B C55B C56B C49B -19.3(15) 4_575 . . 4_575 ?
C60B C55B C56B C50B -157.5(9) 4_575 . . 4_575 ?
C60B C55B C56B C50B -145.3(7) . . . 4_575 ?
C60B C55B C56B C51B -162.6(13) 4_575 . . 4_575 ?
C60B C55B C56B C51B -150.4(11) . . . 4_575 ?
C60B C55B C56B C57B -9.1(10) 4_575 . . . ?
C60B C55B C56B C57B 3.2(9) . . . . ?
C60B C55B C56B C59B 0.5(8) 4_575 . . 4_575 ?
C60B C55B C56B C59B 12.8(6) . . . 4_575 ?
C60B C55B C56B C60B 12.2(4) . . . 4_575 ?
C60B C55B C60B C51B 172.1(8) 4_575 . . . ?
C60B C55B C60B C55B 179.981(1) 4_575 . . 4_575 ?
C60B C55B C60B C56B 108.8(12) 4_575 . . 4_575 ?
C60B C55B C60B C59B 34.2(15) 4_575 . . . ?
C60B C55B C60B C59B 24.3(11) 4_575 . . 4_575 ?
C60B C56B C57B C44B -141.8(5) 4_575 . . . ?
C60B C56B C57B C47B -107.2(8) 4_575 . . 4_575 ?
C60B C56B C57B C48B -146.7(5) 4_575 . . 4_575 ?
C60B C56B C57B C49B -167.7(12) 4_575 . . 4_575 ?
C60B C56B C57B C58B -5.8(6) 4_575 . . . ?
C60B C56B C57B C58B -9.0(5) 4_575 . . 4_575 ?
C60B C56B C57B C59B 9.7(5) 4_575 . . 4_575 ?
C60B C59B C60B C51B -152.0(5) 4_575 . . . ?
C60B C59B C60B C55B -10.4(4) 4_575 . . . ?
C60B C59B C60B C55B -160.9(9) 4_575 . . 4_575 ?
C60B C59B C60B C56B -160.4(3) 4_575 . . 4_575 ?
C60B C59B C60B C59B 0.009(3) 4_575 . . 4_575 ?
C1C C61B C62B C63B 127.8(5) 4_575 . . . ?
C1C C61B C62B C63B 52.6(7) . . . . ?
C1C C61B C62B C63B -127.8(5) . . . 4_575 ?
C1C C61B C62B C63B -52.6(7) 4_575 . . 4_575 ?
C1C C61B C66B C67B 153.8(9) . . . 4_575 ?
C1C C61B C66B C67B -153.8(9) 4_575 . . . ?
C1C C61B C66B C67B 78.8(11) 4_575 . . 4_575 ?
C1C C61B C66B C67B -78.8(11) . . . . ?
C1C C61B C1C C2C 98.9(6) 4_575 . . . ?
C1C C61B C1C C18C -97.1(7) 4_575 . . . ?
C1C C1C C2C C3C 6.9(7) 4_575 . . . ?
C1C C1C C2C C20C -140.5(4) 4_575 . . . ?
C1C C1C C18C C17C -8.8(8) 4_575 . . . ?
C1C C1C C18C C19C 140.9(4) 4_575 . . . ?
C1C C2C C3C C3C -7.3(8) . . . 4_575 ?
C1C C2C C3C C4C -142.7(7) . . . . ?
C1C C2C C20C C19C 8.3(8) . . . . ?
C1C C2C C20C C21C 151.6(5) . . . . ?
C1C C18C C19C C20C -8.9(8) . . . . ?
C1C C18C C19C C30C -154.5(6) . . . . ?
C2C C1C C18C C17C -136.0(7) . . . . ?
C2C C1C C18C C19C 13.7(7) . . . . ?
C2C C3C C4C C5C 140.9(7) . . . . ?
C2C C3C C4C C22C -3.0(10) . . . . ?
C2C C20C C21C C22C -3.6(8) . . . . ?
C2C C20C C21C C32C -143.8(6) . . . . ?
C3C C2C C20C C19C -140.3(7) . . . . ?
C3C C2C C20C C21C 3.0(9) . . . . ?
C3C C3C C4C C5C -0.5(7) 4_575 . . . ?
C3C C3C C4C C22C -144.4(5) 4_575 . . . ?
C3C C4C C5C C4C 0.7(10) . . . 4_575 ?
C3C C4C C5C C6C -139.9(9) . . . . ?
C3C C4C C22C C21C 2.4(9) . . . . ?
C3C C4C C22C C23C 141.1(6) . . . . ?
C4C C5C C6C C7C -6.9(16) . . . . ?
C4C C5C C6C C7C -138.4(8) 4_575 . . . ?
C4C C5C C6C C7C 6.9(16) 4_575 . . 4_575 ?
C4C C5C C6C C7C 138.4(8) . . . 4_575 ?
C4C C22C C23C C7C 0.1(8) . . . . ?
C4C C22C C23C C24C -141.7(6) . . . . ?
C5C C4C C22C C21C -141.5(6) . . . . ?
C5C C4C C22C C23C -2.9(9) . . . . ?
C5C C6C C7C C8C 144.1(10) . . . . ?
C5C C6C C7C C23C 3.4(14) . . . . ?
C6C C7C C8C C8C 4.6(7) . . . 4_575 ?
C6C C7C C8C C9C -140.3(8) . . . . ?
C6C C7C C23C C22C 0.1(9) . . . . ?
C6C C7C C23C C24C 137.5(7) . . . . ?
C7C C6C C7C C8C -7.1(11) 4_575 . . . ?
C7C C6C C7C C23C -147.8(5) 4_575 . . . ?
C7C C8C C9C C10C 139.9(7) . . . . ?
C7C C8C C9C C25C 2.3(10) . . . . ?
C7C C23C C24C C25C 0.1(8) . . . . ?
C7C C23C C24C C32C -145.0(6) . . . . ?
C8C C7C C23C C22C -137.0(6) . . . . ?
C8C C7C C23C C24C 0.4(9) . . . . ?
C8C C8C C9C C10C 0.6(7) 4_575 . . . ?
C8C C8C C9C C25C -137.0(4) 4_575 . . . ?
C8C C9C C10C C10C -0.6(7) . . . 4_575 ?
C8C C9C C10C C11C -142.3(6) . . . . ?
C8C C9C C25C C24C -1.8(9) . . . . ?
C8C C9C C25C C26C 142.6(6) . . . . ?
C9C C10C C11C C12C 139.9(6) . . . . ?
C9C C10C C11C C26C -1.7(7) . . . . ?
C9C C25C C26C C11C -2.1(7) . . . . ?
C9C C25C C26C C27C -141.6(6) . . . . ?
C10C C9C C25C C24C -143.3(6) . . . . ?
C10C C9C C25C C26C 1.0(7) . . . . ?
C10C C10C C11C C12C -1.8(7) 4_575 . . . ?
C10C C10C C11C C26C -143.4(4) 4_575 . . . ?
C10C C11C C12C C12C 1.7(7) . . . 4_575 ?
C10C C11C C12C C13C -131.9(7) . . . . ?
C10C C11C C26C C25C 2.3(7) . . . . ?
C10C C11C C26C C27C 144.5(6) . . . . ?
C11C C12C C13C C14C 135.0(6) . . . . ?
C11C C12C C13C C28C -5.4(8) . . . . ?
C11C C26C C27C C28C -4.5(8) . . . . ?
C11C C26C C27C C31C -140.7(6) . . . . ?
C12C C11C C26C C25C -143.6(6) . . . . ?
C12C C11C C26C C27C -1.5(8) . . . . ?
C12C C12C C13C C14C -2.9(2) 4_575 . . . ?
C12C C12C C13C C28C -143.3(2) 4_575 . . . ?
C12C C13C C14C C13C 4.7(3) . . . 4_575 ?
C12C C13C C14C C15C -139.7(3) . . . . ?
C12C C13C C28C C27C -1.3(5) . . . . ?
C12C C13C C28C C29C 139.2(4) . . . . ?
C13C C14C C15C C16C -139.53(19) 4_575 . . . ?
C13C C14C C15C C16C -0.04(19) 4_575 . . 4_575 ?
C13C C14C C15C C16C 139.54(19) . . . 4_575 ?
C13C C14C C15C C16C 0.04(19) . . . . ?
C13C C28C C29C C16C 0.2(4) . . . . ?
C13C C28C C29C C30C -143.2(4) . . . . ?
C14C C13C C28C C27C -140.7(3) . . . . ?
C14C C13C C28C C29C -0.2(3) . . . . ?
C14C C15C C16C C17C 142.2(4) . . . . ?
C14C C15C C16C C29C -0.1(3) . . . . ?
C15C C16C C17C C17C 2.5(4) . . . 4_575 ?
C15C C16C C17C C18C -140.6(6) . . . . ?
C15C C16C C29C C28C 0.0(4) . . . . ?
C15C C16C C29C C30C 137.6(4) . . . . ?
C16C C15C C16C C17C -3.9(5) 4_575 . . . ?
C16C C15C C16C C29C -146.2(2) 4_575 . . . ?
C16C C17C C18C C1C 146.2(7) . . . . ?
C16C C17C C18C C19C 2.0(11) . . . . ?
C16C C29C C30C C19C 1.0(8) . . . . ?
C16C C29C C30C C31C -141.0(5) . . . . ?
C17C C16C C29C C28C -141.5(4) . . . . ?
C17C C16C C29C C30C -3.9(7) . . . . ?
C17C C17C C18C C1C 9.5(9) 4_575 . . . ?
C17C C17C C18C C19C -134.8(6) 4_575 . . . ?
C17C C18C C19C C20C 140.8(7) . . . . ?
C17C C18C C19C C30C -4.8(11) . . . . ?
C18C C1C C2C C3C 133.8(7) . . . . ?
C18C C1C C2C C20C -13.6(7) . . . . ?
C18C C19C C20C C2C 0.5(8) . . . . ?
C18C C19C C20C C21C -142.6(6) . . . . ?
C18C C19C C30C C29C 3.2(9) . . . . ?
C18C C19C C30C C31C 140.2(6) . . . . ?
C19C C20C C21C C22C 137.7(6) . . . . ?
C19C C20C C21C C32C -2.5(9) . . . . ?
C19C C30C C31C C27C -142.3(6) . . . . ?
C19C C30C C31C C32C 1.5(8) . . . . ?
C20C C2C C3C C3C 135.5(5) . . . 4_575 ?
C20C C2C C3C C4C 0.1(10) . . . . ?
C20C C19C C30C C29C -135.3(7) . . . . ?
C20C C19C C30C C31C 1.7(10) . . . . ?
C20C C21C C22C C4C 0.8(8) . . . . ?
C20C C21C C22C C23C -142.5(5) . . . . ?
C20C C21C C32C C24C 141.8(5) . . . . ?
C20C C21C C32C C31C 5.7(8) . . . . ?
C21C C22C C23C C7C 142.3(6) . . . . ?
C21C C22C C23C C24C 0.5(6) . . . . ?
C22C C4C C5C C4C 147.0(5) . . . 4_575 ?
C22C C4C C5C C6C 6.4(13) . . . . ?
C22C C21C C32C C24C -3.3(6) . . . . ?
C22C C21C C32C C31C -139.5(5) . . . . ?
C22C C23C C24C C25C 142.6(5) . . . . ?
C22C C23C C24C C32C -2.5(6) . . . . ?
C23C C7C C8C C8C 143.2(6) . . . 4_575 ?
C23C C7C C8C C9C -1.6(11) . . . . ?
C23C C24C C25C C9C 0.6(8) . . . . ?
C23C C24C C25C C26C -138.7(6) . . . . ?
C23C C24C C32C C21C 3.6(6) . . . . ?
C23C C24C C32C C31C 142.4(5) . . . . ?
C24C C25C C26C C11C 141.5(6) . . . . ?
C24C C25C C26C C27C 2.0(9) . . . . ?
C25C C9C C10C C10C 142.1(3) . . . 4_575 ?
C25C C9C C10C C11C 0.4(6) . . . . ?
C25C C24C C32C C21C -140.4(5) . . . . ?
C25C C24C C32C C31C -1.6(8) . . . . ?
C25C C26C C27C C28C 132.2(6) . . . . ?
C25C C26C C27C C31C -4.1(9) . . . . ?
C26C C11C C12C C12C 140.4(4) . . . 4_575 ?
C26C C11C C12C C13C 6.8(10) . . . . ?
C26C C27C C28C C13C 5.9(7) . . . . ?
C26C C27C C28C C29C -139.8(5) . . . . ?
C26C C27C C31C C30C 143.7(6) . . . . ?
C26C C27C C31C C32C 3.4(8) . . . . ?
C27C C28C C29C C16C 143.7(4) . . . . ?
C27C C28C C29C C30C 0.3(5) . . . . ?
C27C C31C C32C C21C 132.9(6) . . . . ?
C27C C31C C32C C24C -0.7(8) . . . . ?
C28C C13C C14C C13C 144.52(18) . . . 4_575 ?
C28C C13C C14C C15C 0.12(18) . . . . ?
C28C C27C C31C C30C 0.7(6) . . . . ?
C28C C27C C31C C32C -139.6(5) . . . . ?
C28C C29C C30C C19C 142.1(5) . . . . ?
C28C C29C C30C C31C 0.1(5) . . . . ?
C29C C16C C17C C17C 145.6(3) . . . 4_575 ?
C29C C16C C17C C18C 2.4(8) . . . . ?
C29C C30C C31C C27C -0.5(6) . . . . ?
C29C C30C C31C C32C 143.3(5) . . . . ?
C30C C19C C20C C2C 141.7(7) . . . . ?
C30C C19C C20C C21C -1.4(10) . . . . ?
C30C C31C C32C C21C -5.2(7) . . . . ?
C30C C31C C32C C24C -138.8(5) . . . . ?
C31C C27C C28C C13C 145.1(4) . . . . ?
C31C C27C C28C C29C -0.6(5) . . . . ?
C32C C21C C22C C4C 145.1(5) . . . . ?
C32C C21C C22C C23C 1.7(6) . . . . ?
C32C C24C C25C C9C 140.3(6) . . . . ?
C32C C24C C25C C26C 1.1(9) . . . . ?
C1A C2A C3A C1A 178.9(13) . . . 4_575 ?
C1A C2A C3A C4A -177.0(14) 4_575 . . . ?
C1A C2A C3A C4A 1.9(7) . . . . ?
C1A C2A C3A C6A 4.5(9) . . . 4_575 ?
C1A C2A C3A C6A -174.3(16) 4_575 . . 4_575 ?
C1A C2A C3A C7A 106.3(16) 4_575 . . 4_575 ?
C1A C2A C3A C7A -74.8(11) . . . 4_575 ?
C1A C2A C3A C9A -140.0(4) . . . 4_575 ?
C1A C2A C3A C9A 41.1(10) 4_575 . . 4_575 ?
C1A C2A C3A C14A -139.2(5) . . . . ?
C1A C2A C3A C14A 41.9(10) 4_575 . . . ?
C1A C2A C3A C61A 122.0(6) . . . 4_575 ?
C1A C2A C3A C61A -56.8(11) 4_575 . . 4_575 ?
C1A C2A C12A C1A 140.0(7) . . . 4_575 ?
C1A C2A C12A C9A -5.2(3) 4_575 . . 4_575 ?
C1A C2A C12A C9A 134.7(5) . . . 4_575 ?
C1A C2A C12A C10A 126.5(6) . . . 4_575 ?
C1A C2A C12A C10A -13.5(6) 4_575 . . 4_575 ?
C1A C2A C12A C11A 0.7(15) . . . 4_575 ?
C1A C2A C12A C11A -13.1(7) . . . . ?
C1A C2A C12A C11A -139.3(12) 4_575 . . 4_575 ?
C1A C2A C12A C11A -153.0(5) 4_575 . . . ?
C1A C2A C12A C12A -21.8(4) . . . 4_575 ?
C1A C2A C12A C12A -161.8(3) 4_575 . . 4_575 ?
C1A C2A C12A C13A 133.8(5) . . . . ?
C1A C2A C12A C13A -6.1(5) 4_575 . . . ?
C1A C2A C61A C1A 126.2(8) 4_575 . . . ?
C1A C2A C61A C3A 111.5(6) 4_575 . . 4_575 ?
C1A C2A C61A C3A -14.7(4) . . . 4_575 ?
C1A C2A C61A C61A -28.5(4) 4_575 . . 4_575 ?
C1A C2A C61A C61A -154.7(4) . . . 4_575 ?
C1A C2A C61A C62A 105.0(7) . . . . ?
C1A C2A C61A C62A -128.8(7) 4_575 . . . ?
C1A C2A C61A C68A -107.1(7) . . . . ?
C1A C2A C61A C68A 2.8(7) 4_575 . . 4_575 ?
C1A C2A C61A C68A -123.4(5) . . . 4_575 ?
C1A C2A C61A C68A 19.1(10) 4_575 . . . ?
C1A C3A C14A C6A -169.9(15) 4_575 . . 4_575 ?
C1A C3A C14A C7A -169.9(12) 4_575 . . 4_575 ?
C1A C3A C14A C8A 177.6(12) 4_575 . . 4_575 ?
C1A C3A C14A C9A 34.9(14) 4_575 . . 4_575 ?
C1A C3A C14A C10A 48.9(12) 4_575 . . 4_575 ?
C1A C3A C14A C13A 43.1(12) 4_575 . . . ?
C1A C3A C14A C15A -173.5(12) 4_575 . . . ?
C1A C4A C5A C4A -11.4(10) 4_575 . . 4_575 ?
C1A C4A C5A C6A 5.9(13) 4_575 . . 4_575 ?
C1A C4A C5A C6A -6.9(7) 4_575 . . . ?
C1A C4A C5A C17A -68.7(9) 4_575 . . 4_575 ?
C1A C4A C5A C17A -151.5(7) 4_575 . . . ?
C1A C4A C5A C19A -148.6(4) 4_575 . . . ?
C1A C4A C17A C6A -13.6(10) 4_575 . . 4_575 ?
C1A C4A C17A C7A -7.1(6) 4_575 . . 4_575 ?
C1A C4A C17A C16A 0.5(8) 4_575 . . . ?
C1A C4A C17A C18A 146.3(5) 4_575 . . . ?
C1A C4A C17A C21A 32.0(13) 4_575 . . 4_575 ?
C1A C6A C7A C3A -3.0(4) . . . 4_575 ?
C1A C6A C7A C4A -164.2(13) . . . 4_575 ?
C1A C6A C7A C8A -10.9(6) . . . . ?
C1A C6A C7A C14A -3.0(4) . . . 4_575 ?
C1A C6A C7A C15A -7.8(8) . . . 4_575 ?
C1A C6A C7A C16A -154.7(12) . . . 4_575 ?
C1A C6A C7A C17A -169.3(5) . . . 4_575 ?
C1A C6A C7A C21A -153.7(5) . . . . ?
C1A C9A C10A C11A -6.1(8) . . . . ?
C1A C9A C10A C12A 3.5(6) . . . 4_575 ?
C1A C9A C10A C13A 46(4) . . . 4_575 ?
C1A C9A C10A C14A -108(3) . . . 4_575 ?
C1A C9A C10A C26A -145.0(6) . . . . ?
C1A C9A C10A C29A -114.6(9) . . . 4_575 ?
C1A C9A C10A C30A -156.0(7) . . . 4_575 ?
C1A C12A C13A C8A -32.2(5) 4_575 . . 4_575 ?
C1A C12A C13A C9A -2.5(6) 4_575 . . 4_575 ?
C1A C12A C13A C10A -169.8(9) 4_575 . . 4_575 ?
C1A C12A C13A C11A -164.6(5) 4_575 . . 4_575 ?
C1A C12A C13A C14A -8.0(4) 4_575 . . . ?
C1A C12A C13A C26A -150.3(5) 4_575 . . 4_575 ?
C1A C12A C13A C30A -156.7(6) 4_575 . . . ?
C1A C13A C14A C3A -12.9(4) 4_575 . . . ?
C1A C13A C14A C6A -33.7(5) 4_575 . . 4_575 ?
C1A C13A C14A C7A -109.4(10) 4_575 . . 4_575 ?
C1A C13A C14A C8A -159.2(7) 4_575 . . 4_575 ?
C1A C13A C14A C9A 77(6) 4_575 . . 4_575 ?
C1A C13A C14A C10A -135(3) 4_575 . . 4_575 ?
C1A C13A C14A C15A -154.4(7) 4_575 . . . ?
C1A C13A C30A C9A 47.4(12) 4_575 . . 4_575 ?
C1A C13A C30A C10A -124(2) 4_575 . . 4_575 ?
C1A C13A C30A C25A 32.2(18) 4_575 . . 4_575 ?
C1A C13A C30A C26A -43(4) 4_575 . . 4_575 ?
C1A C13A C30A C27A -85.8(15) 4_575 . . 4_575 ?
C1A C13A C30A C29A -96.3(15) 4_575 . . . ?
C1A C13A C30A C31A 40.6(16) 4_575 . . . ?
C1A C14A C15A C7A 2.4(8) 4_575 . . 4_575 ?
C1A C14A C15A C8A -158.8(14) 4_575 . . 4_575 ?
C1A C14A C15A C9A -149.6(16) 4_575 . . 4_575 ?
C1A C14A C15A C16A -6.5(10) 4_575 . . . ?
C1A C14A C15A C24A -144.8(7) 4_575 . . 4_575 ?
C1A C14A C15A C32A -145.8(7) 4_575 . . . ?
C1A C61A C62A C63A 122.5(8) . . . . ?
C1A C61A C62A C67A -60.3(9) . . . . ?
C1A C61A C68A C61A -108.2(6) . . . 4_575 ?
C1A C61A C68A C68A -108.2(6) . . . 4_575 ?
C1A C61A C68A C69A -155.9(7) . . . 4_575 ?
C1A C61A C68A C69A 147.6(8) . . . . ?
C2A C1A C6A C3A 24(7) . . . 4_575 ?
C2A C1A C6A C4A 12(3) . . . 4_575 ?
C2A C1A C6A C5A -1.1(7) . . . . ?
C2A C1A C6A C7A 142.9(5) . . . . ?
C2A C1A C6A C14A 139.0(6) . . . 4_575 ?
C2A C1A C6A C17A 129.9(9) . . . 4_575 ?
C2A C1A C9A C3A -121.2(15) . . . 4_575 ?
C2A C1A C9A C8A -142.2(5) . . . . ?
C2A C1A C9A C10A 3.2(8) . . . . ?
C2A C1A C9A C12A 6.2(4) . . . 4_575 ?
C2A C1A C9A C13A 9.0(9) . . . 4_575 ?
C2A C1A C9A C14A -156.7(9) . . . 4_575 ?
C2A C1A C9A C15A -143.4(4) . . . 4_575 ?
C2A C1A C9A C30A -15.5(10) . . . 4_575 ?
C2A C1A C61A C3A 89.0(15) . . . 4_575 ?
C2A C1A C61A C61A 22.7(3) . . . 4_575 ?
C2A C1A C61A C62A -106.6(7) . . . . ?
C2A C1A C61A C68A 110.4(7) . . . . ?
C2A C1A C61A C68A 80.8(6) . . . 4_575 ?
C2A C3A C4A C1A 130(25) . . . 4_575 ?
C2A C3A C4A C5A 2.7(8) . . . . ?
C2A C3A C4A C6A 165(3) . . . 4_575 ?
C2A C3A C4A C7A -147.8(5) . . . 4_575 ?
C2A C3A C4A C17A -142.0(5) . . . . ?
C2A C3A C14A C1A -37.4(10) . . . 4_575 ?
C2A C3A C14A C6A 152.7(8) . . . 4_575 ?
C2A C3A C14A C7A 152.8(4) . . . 4_575 ?
C2A C3A C14A C8A 140.2(7) . . . 4_575 ?
C2A C3A C14A C9A -2.5(10) . . . 4_575 ?
C2A C3A C14A C10A 11.5(6) . . . 4_575 ?
C2A C3A C14A C13A 5.7(6) . . . . ?
C2A C3A C14A C15A 149.1(4) . . . . ?
C2A C12A C13A C1A 4.6(4) . . . 4_575 ?
C2A C12A C13A C8A -27.5(8) . . . 4_575 ?
C2A C12A C13A C9A 2.2(8) . . . 4_575 ?
C2A C12A C13A C10A -165.2(8) . . . 4_575 ?
C2A C12A C13A C11A -159.9(7) . . . 4_575 ?
C2A C12A C13A C14A -3.3(6) . . . . ?
C2A C12A C13A C26A -145.7(4) . . . 4_575 ?
C2A C12A C13A C30A -152.1(5) . . . . ?
C2A C61A C62A C63A 56.4(9) . . . . ?
C2A C61A C62A C67A -126.3(7) . . . . ?
C2A C61A C68A C61A -39.4(6) . . . 4_575 ?
C2A C61A C68A C68A -39.4(6) . . . 4_575 ?
C2A C61A C68A C69A -87.1(8) . . . 4_575 ?
C2A C61A C68A C69A -143.6(8) . . . . ?
C3A C1A C2A C1A 1.4(16) 4_575 . . 4_575 ?
C3A C1A C2A C3A 0.9(11) 4_575 . . . ?
C3A C1A C2A C12A -131.5(11) 4_575 . . 4_575 ?
C3A C1A C2A C12A -117.8(11) 4_575 . . . ?
C3A C1A C2A C61A 89.5(12) 4_575 . . 4_575 ?
C3A C1A C2A C61A 118.0(12) 4_575 . . . ?
C3A C1A C6A C4A -12(8) 4_575 . . 4_575 ?
C3A C1A C6A C5A -25(7) 4_575 . . . ?
C3A C1A C6A C7A 119(7) 4_575 . . . ?
C3A C1A C6A C14A 115(7) 4_575 . . 4_575 ?
C3A C1A C6A C17A 106(7) 4_575 . . 4_575 ?
C3A C1A C9A C8A -21.1(14) 4_575 . . . ?
C3A C1A C9A C10A 124.4(13) 4_575 . . . ?
C3A C1A C9A C12A 127.3(13) 4_575 . . 4_575 ?
C3A C1A C9A C13A 130.1(14) 4_575 . . 4_575 ?
C3A C1A C9A C14A -35.5(15) 4_575 . . 4_575 ?
C3A C1A C9A C15A -22.3(14) 4_575 . . 4_575 ?
C3A C1A C9A C30A 105.7(15) 4_575 . . 4_575 ?
C3A C1A C61A C2A -89.0(15) 4_575 . . . ?
C3A C1A C61A C61A -66.3(15) 4_575 . . 4_575 ?
C3A C1A C61A C62A 164.4(15) 4_575 . . . ?
C3A C1A C61A C68A 21.4(17) 4_575 . . . ?
C3A C1A C61A C68A -8.3(17) 4_575 . . 4_575 ?
C3A C2A C3A C1A 179.1(10) 4_575 . . 4_575 ?
C3A C2A C3A C4A 2.1(7) 4_575 . . . ?
C3A C2A C3A C6A 4.8(10) 4_575 . . 4_575 ?
C3A C2A C3A C7A -74.6(11) 4_575 . . 4_575 ?
C3A C2A C3A C9A -139.7(3) 4_575 . . 4_575 ?
C3A C2A C3A C14A -138.9(4) 4_575 . . . ?
C3A C2A C3A C61A 122.3(5) 4_575 . . 4_575 ?
C3A C2A C12A C1A 12.0(3) . . . 4_575 ?
C3A C2A C12A C1A 121.5(6) 4_575 . . 4_575 ?
C3A C2A C12A C9A 6.8(3) . . . 4_575 ?
C3A C2A C12A C9A 116.3(5) 4_575 . . 4_575 ?
C3A C2A C12A C10A -1.4(7) . . . 4_575 ?
C3A C2A C12A C10A 108.0(6) 4_575 . . 4_575 ?
C3A C2A C12A C11A -141.0(5) . . . . ?
C3A C2A C12A C11A -17.7(15) 4_575 . . 4_575 ?
C3A C2A C12A C11A -127.2(12) . . . 4_575 ?
C3A C2A C12A C11A -31.5(7) 4_575 . . . ?
C3A C2A C12A C12A -149.8(3) . . . 4_575 ?
C3A C2A C12A C12A -40.3(4) 4_575 . . 4_575 ?
C3A C2A C12A C13A 115.4(5) 4_575 . . . ?
C3A C2A C12A C13A 5.9(5) . . . . ?
C3A C2A C61A C1A 106.8(6) . . . . ?
C3A C2A C61A C1A 14.7(4) 4_575 . . . ?
C3A C2A C61A C3A 92.0(6) . . . 4_575 ?
C3A C2A C61A C61A -140.0(4) 4_575 . . 4_575 ?
C3A C2A C61A C61A -48.0(3) . . . 4_575 ?
C3A C2A C61A C62A 119.7(7) 4_575 . . . ?
C3A C2A C61A C62A -148.2(6) . . . . ?
C3A C2A C61A C68A -16.6(7) . . . 4_575 ?
C3A C2A C61A C68A -108.7(5) 4_575 . . 4_575 ?
C3A C2A C61A C68A -0.4(9) . . . . ?
C3A C2A C61A C68A -92.4(7) 4_575 . . . ?
C3A C4A C5A C4A -10.7(11) . . . 4_575 ?
C3A C4A C5A C6A -6.2(7) . . . . ?
C3A C4A C5A C6A 6.7(13) . . . 4_575 ?
C3A C4A C5A C17A -67.9(9) . . . 4_575 ?
C3A C4A C5A C17A -150.8(8) . . . . ?
C3A C4A C5A C19A -147.9(5) . . . . ?
C3A C4A C17A C6A -14.6(10) . . . 4_575 ?
C3A C4A C17A C7A -8.1(7) . . . 4_575 ?
C3A C4A C17A C16A -0.5(9) . . . . ?
C3A C4A C17A C18A 145.3(6) . . . . ?
C3A C4A C17A C21A 31.0(13) . . . 4_575 ?
C3A C6A C7A C4A -161.1(14) 4_575 . . 4_575 ?
C3A C6A C7A C8A -7.9(7) 4_575 . . . ?
C3A C6A C7A C14A 0.0(5) 4_575 . . 4_575 ?
C3A C6A C7A C15A -4.7(9) 4_575 . . 4_575 ?
C3A C6A C7A C16A -151.6(12) 4_575 . . 4_575 ?
C3A C6A C7A C17A -166.3(7) 4_575 . . 4_575 ?
C3A C6A C7A C21A -150.7(6) 4_575 . . . ?
C3A C7A C8A C9A -0.4(4) 4_575 . . . ?
C3A C7A C8A C13A -13.8(4) 4_575 . . 4_575 ?
C3A C7A C8A C14A 7.9(4) 4_575 . . 4_575 ?
C3A C7A C8A C15A 164.2(15) 4_575 . . 4_575 ?
C3A C7A C8A C16A -163.9(7) 4_575 . . 4_575 ?
C3A C7A C8A C24A -142.8(6) 4_575 . . . ?
C3A C7A C8A C32A -151.9(5) 4_575 . . 4_575 ?
C3A C7A C21A C16A 158.0(13) 4_575 . . 4_575 ?
C3A C7A C21A C17A -41.2(7) 4_575 . . 4_575 ?
C3A C7A C21A C18A -26.1(8) 4_575 . . 4_575 ?
C3A C7A C21A C20A -20.7(10) 4_575 . . . ?
C3A C7A C21A C22A 116.1(7) 4_575 . . . ?
C3A C7A C21A C34A 125.9(7) 4_575 . . 4_575 ?
C3A C7A C21A C35A 76.3(12) 4_575 . . 4_575 ?
C3A C9A C10A C11A 10.0(8) 4_575 . . . ?
C3A C9A C10A C12A 19.6(6) 4_575 . . 4_575 ?
C3A C9A C10A C13A 62(4) 4_575 . . 4_575 ?
C3A C9A C10A C14A -92(3) 4_575 . . 4_575 ?
C3A C9A C10A C26A -128.9(6) 4_575 . . . ?
C3A C9A C10A C29A -98.5(10) 4_575 . . 4_575 ?
C3A C9A C10A C30A -139.9(7) 4_575 . . 4_575 ?
C3A C14A C15A C7A 5.4(6) . . . 4_575 ?
C3A C14A C15A C8A -155.7(13) . . . 4_575 ?
C3A C14A C15A C9A -146.5(14) . . . 4_575 ?
C3A C14A C15A C16A -3.4(8) . . . . ?
C3A C14A C15A C24A -141.8(5) . . . 4_575 ?
C3A C14A C15A C32A -142.8(5) . . . . ?
C3A C61A C62A C63A 126.7(8) 4_575 . . . ?
C3A C61A C62A C67A -56.0(10) 4_575 . . . ?
C3A C61A C68A C61A -103.4(4) 4_575 . . 4_575 ?
C3A C61A C68A C68A -103.4(4) 4_575 . . 4_575 ?
C3A C61A C68A C69A 152.4(8) 4_575 . . . ?
C3A C61A C68A C69A -151.1(6) 4_575 . . 4_575 ?
C4A C1A C2A C1A -0.6(9) 4_575 . . 4_575 ?
C4A C1A C2A C3A -1.9(9) 4_575 . . 4_575 ?
C4A C1A C2A C3A -1.0(5) 4_575 . . . ?
C4A C1A C2A C12A -133.4(4) 4_575 . . 4_575 ?
C4A C1A C2A C12A -119.8(5) 4_575 . . . ?
C4A C1A C2A C61A 87.5(6) 4_575 . . 4_575 ?
C4A C1A C2A C61A 116.1(5) 4_575 . . . ?
C4A C1A C6A C3A 12(8) 4_575 . . 4_575 ?
C4A C1A C6A C5A -14(3) 4_575 . . . ?
C4A C1A C6A C7A 130(3) 4_575 . . . ?
C4A C1A C6A C14A 127(3) 4_575 . . 4_575 ?
C4A C1A C6A C17A 117(3) 4_575 . . 4_575 ?
C4A C1A C9A C3A 2.6(11) 4_575 . . 4_575 ?
C4A C1A C9A C8A -18.5(6) 4_575 . . . ?
C4A C1A C9A C10A 127.0(5) 4_575 . . . ?
C4A C1A C9A C12A 129.9(4) 4_575 . . 4_575 ?
C4A C1A C9A C13A 132.7(7) 4_575 . . 4_575 ?
C4A C1A C9A C14A -32.9(9) 4_575 . . 4_575 ?
C4A C1A C9A C15A -19.6(5) 4_575 . . 4_575 ?
C4A C1A C9A C30A 108.3(8) 4_575 . . 4_575 ?
C4A C1A C61A C2A -91.8(6) 4_575 . . . ?
C4A C1A C61A C3A -2.8(12) 4_575 . . 4_575 ?
C4A C1A C61A C61A -69.1(5) 4_575 . . 4_575 ?
C4A C1A C61A C62A 161.6(5) 4_575 . . . ?
C4A C1A C61A C68A 18.7(9) 4_575 . . . ?
C4A C1A C61A C68A -11.0(9) 4_575 . . 4_575 ?
C4A C3A C14A C1A 176.5(14) . . . 4_575 ?
C4A C3A C14A C6A 6.6(5) . . . 4_575 ?
C4A C3A C14A C7A 6.6(5) . . . 4_575 ?
C4A C3A C14A C8A -6.0(10) . . . 4_575 ?
C4A C3A C14A C9A -148.6(9) . . . 4_575 ?
C4A C3A C14A C10A -134.7(5) . . . 4_575 ?
C4A C3A C14A C13A -140.5(5) . . . . ?
C4A C3A C14A C15A 3.0(7) . . . . ?
C4A C5A C6A C1A 6.1(8) . . . . ?
C4A C5A C6A C1A 171.5(18) 4_575 . . . ?
C4A C5A C6A C3A 169.8(19) 4_575 . . 4_575 ?
C4A C5A C6A C3A 4.4(9) . . . 4_575 ?
C4A C5A C6A C4A -165.5(18) . . . 4_575 ?
C4A C5A C6A C7A 34.6(14) 4_575 . . . ?
C4A C5A C6A C7A -130.8(6) . . . . ?
C4A C5A C6A C14A 117.5(18) 4_575 . . 4_575 ?
C4A C5A C6A C14A -48.0(10) . . . 4_575 ?
C4A C5A C6A C17A -147.7(5) . . . 4_575 ?
C4A C5A C6A C17A 17.8(14) 4_575 . . 4_575 ?
C4A C5A C19A C17A -1.8(4) . . . . ?
C4A C5A C19A C17A 1.8(4) 4_575 . . 4_575 ?
C4A C5A C19A C17A 151.6(5) . . . 4_575 ?
C4A C5A C19A C17A -151.6(5) 4_575 . . . ?
C4A C5A C19A C18A 3.0(7) 4_575 . . 4_575 ?
C4A C5A C19A C18A -3.0(7) . . . . ?
C4A C5A C19A C18A 152.8(5) . . . 4_575 ?
C4A C5A C19A C18A -152.8(5) 4_575 . . . ?
C4A C5A C19A C20A 6.1(6) . . . 4_575 ?
C4A C5A C19A C20A 143.7(4) . . . . ?
C4A C5A C19A C20A -6.1(6) 4_575 . . . ?
C4A C5A C19A C20A -143.7(4) 4_575 . . 4_575 ?
C4A C6A C7A C3A 161.1(14) 4_575 . . 4_575 ?
C4A C6A C7A C8A 153.3(10) 4_575 . . . ?
C4A C6A C7A C14A 161.1(11) 4_575 . . 4_575 ?
C4A C6A C7A C15A 156.4(11) 4_575 . . 4_575 ?
C4A C6A C7A C16A 9.5(18) 4_575 . . 4_575 ?
C4A C6A C7A C17A -5.2(10) 4_575 . . 4_575 ?
C4A C6A C7A C21A 10.4(12) 4_575 . . . ?
C4A C7A C8A C9A 12.8(7) 4_575 . . . ?
C4A C7A C8A C13A -0.6(7) 4_575 . . 4_575 ?
C4A C7A C8A C14A 21.1(7) 4_575 . . 4_575 ?
C4A C7A C8A C15A 177.4(15) 4_575 . . 4_575 ?
C4A C7A C8A C16A -150.7(10) 4_575 . . 4_575 ?
C4A C7A C8A C24A -129.6(6) 4_575 . . . ?
C4A C7A C8A C32A -138.6(5) 4_575 . . 4_575 ?
C4A C7A C21A C16A -175.6(11) 4_575 . . 4_575 ?
C4A C7A C21A C17A -14.7(4) 4_575 . . 4_575 ?
C4A C7A C21A C18A 0.3(5) 4_575 . . 4_575 ?
C4A C7A C21A C20A 5.7(6) 4_575 . . . ?
C4A C7A C21A C22A 142.5(4) 4_575 . . . ?
C4A C7A C21A C34A 152.3(5) 4_575 . . 4_575 ?
C4A C7A C21A C35A 102.8(9) 4_575 . . 4_575 ?
C4A C17A C18A C19A 0.0(7) . . . . ?
C4A C17A C18A C20A -154.7(9) . . . 4_575 ?
C4A C17A C18A C21A -153.6(7) . . . 4_575 ?
C4A C17A C18A C36A -142.5(6) . . . . ?
C4A C17A C18A C38A -137.4(5) . . . 4_575 ?
C5A C4A C17A C6A -161.7(15) . . . 4_575 ?
C5A C4A C17A C7A -155.3(6) . . . 4_575 ?
C5A C4A C17A C16A -147.6(5) . . . . ?
C5A C4A C17A C18A -1.9(7) . . . . ?
C5A C4A C17A C21A -116.1(10) . . . 4_575 ?
C5A C6A C7A C3A 142.2(9) . . . 4_575 ?
C5A C6A C7A C4A -18.9(8) . . . 4_575 ?
C5A C6A C7A C8A 134.4(5) . . . . ?
C5A C6A C7A C14A 142.2(5) . . . 4_575 ?
C5A C6A C7A C15A 137.5(6) . . . 4_575 ?
C5A C6A C7A C16A -9.4(15) . . . 4_575 ?
C5A C6A C7A C17A -24.1(6) . . . 4_575 ?
C5A C6A C7A C21A -8.4(8) . . . . ?
C5A C19A C20A C17A 10.1(5) . . . 4_575 ?
C5A C19A C20A C18A 42.3(15) . . . 4_575 ?
C5A C19A C20A C21A -5.7(6) . . . . ?
C5A C19A C20A C35A -98.2(7) . . . 4_575 ?
C5A C19A C20A C36A -145.8(6) . . . 4_575 ?
C5A C19A C20A C38A -140.9(5) . . . . ?
C6A C1A C2A C1A -1.7(10) . . . 4_575 ?
C6A C1A C2A C3A -2.2(6) . . . . ?
C6A C1A C2A C3A -3.1(9) . . . 4_575 ?
C6A C1A C2A C12A -120.9(5) . . . . ?
C6A C1A C2A C12A -134.6(5) . . . 4_575 ?
C6A C1A C2A C61A 114.9(6) . . . . ?
C6A C1A C2A C61A 86.4(7) . . . 4_575 ?
C6A C1A C9A C3A 7.6(11) . . . 4_575 ?
C6A C1A C9A C8A -13.5(7) . . . . ?
C6A C1A C9A C10A 131.9(6) . . . . ?
C6A C1A C9A C12A 134.9(5) . . . 4_575 ?
C6A C1A C9A C13A 137.7(8) . . . 4_575 ?
C6A C1A C9A C14A -28.0(9) . . . 4_575 ?
C6A C1A C9A C15A -14.7(6) . . . 4_575 ?
C6A C1A C9A C30A 113.2(8) . . . 4_575 ?
C6A C1A C61A C2A -97.6(7) . . . . ?
C6A C1A C61A C3A -8.6(12) . . . 4_575 ?
C6A C1A C61A C61A -74.9(6) . . . 4_575 ?
C6A C1A C61A C62A 155.8(7) . . . . ?
C6A C1A C61A C68A 12.9(10) . . . . ?
C6A C1A C61A C68A -16.8(10) . . . 4_575 ?
C6A C3A C4A C1A -35(25) 4_575 . . 4_575 ?
C6A C3A C4A C5A -163(3) 4_575 . . . ?
C6A C3A C4A C7A 47(3) 4_575 . . 4_575 ?
C6A C3A C4A C17A 53(3) 4_575 . . . ?
C6A C3A C14A C1A 169.9(15) 4_575 . . 4_575 ?
C6A C3A C14A C7A 0.0(6) 4_575 . . 4_575 ?
C6A C3A C14A C8A -12.6(10) 4_575 . . 4_575 ?
C6A C3A C14A C9A -155.2(10) 4_575 . . 4_575 ?
C6A C3A C14A C10A -141.3(6) 4_575 . . 4_575 ?
C6A C3A C14A C13A -147.0(6) 4_575 . . . ?
C6A C3A C14A C15A -3.6(8) 4_575 . . . ?
C6A C4A C5A C4A -17(2) 4_575 . . 4_575 ?
C6A C4A C5A C6A -12.9(16) 4_575 . . . ?
C6A C4A C5A C17A -157.4(18) 4_575 . . . ?
C6A C4A C5A C17A -74.6(17) 4_575 . . 4_575 ?
C6A C4A C5A C19A -154.6(14) 4_575 . . . ?
C6A C4A C17A C7A 6.5(13) 4_575 . . 4_575 ?
C6A C4A C17A C16A 14.1(14) 4_575 . . . ?
C6A C4A C17A C18A 159.9(12) 4_575 . . . ?
C6A C4A C17A C21A 45.6(17) 4_575 . . 4_575 ?
C6A C5A C6A C1A 3.1(8) 4_575 . . . ?
C6A C5A C6A C3A 1.4(9) 4_575 . . 4_575 ?
C6A C5A C6A C4A -168.5(14) 4_575 . . 4_575 ?
C6A C5A C6A C7A -133.8(4) 4_575 . . . ?
C6A C5A C6A C14A -51.0(10) 4_575 . . 4_575 ?
C6A C5A C6A C17A -150.7(4) 4_575 . . 4_575 ?
C6A C5A C19A C17A -145.4(5) . . . . ?
C6A C5A C19A C17A -8.0(4) 4_575 . . . ?
C6A C5A C19A C17A 8.0(4) . . . 4_575 ?
C6A C5A C19A C17A 145.4(5) 4_575 . . 4_575 ?
C6A C5A C19A C18A 146.6(5) 4_575 . . 4_575 ?
C6A C5A C19A C18A -9.2(7) 4_575 . . . ?
C6A C5A C19A C18A 9.2(7) . . . 4_575 ?
C6A C5A C19A C18A -146.6(5) . . . . ?
C6A C5A C19A C20A 137.5(4) 4_575 . . . ?
C6A C5A C19A C20A -0.1(6) 4_575 . . 4_575 ?
C6A C5A C19A C20A -137.5(4) . . . 4_575 ?
C6A C5A C19A C20A 0.1(6) . . . . ?
C6A C7A C8A C9A 3.4(6) . . . . ?
C6A C7A C8A C13A -10.0(6) . . . 4_575 ?
C6A C7A C8A C14A 11.7(6) . . . 4_575 ?
C6A C7A C8A C15A 168.0(15) . . . 4_575 ?
C6A C7A C8A C16A -160.1(9) . . . 4_575 ?
C6A C7A C8A C24A -139.0(6) . . . . ?
C6A C7A C8A C32A -148.0(5) . . . 4_575 ?
C6A C7A C21A C16A -178.7(12) . . . 4_575 ?
C6A C7A C21A C17A -17.8(5) . . . 4_575 ?
C6A C7A C21A C18A -2.8(6) . . . 4_575 ?
C6A C7A C21A C20A 2.6(7) . . . . ?
C6A C7A C21A C22A 139.4(5) . . . . ?
C6A C7A C21A C34A 149.2(6) . . . 4_575 ?
C6A C7A C21A C35A 99.7(10) . . . 4_575 ?
C6A C14A C15A C7A 3.7(4) 4_575 . . 4_575 ?
C6A C14A C15A C8A -157.5(13) 4_575 . . 4_575 ?
C6A C14A C15A C9A -148.3(13) 4_575 . . 4_575 ?
C6A C14A C15A C16A -5.2(5) 4_575 . . . ?
C6A C14A C15A C24A -143.5(4) 4_575 . . 4_575 ?
C6A C14A C15A C32A -144.5(5) 4_575 . . . ?
C6A C17A C18A C19A 6.5(8) 4_575 . . . ?
C6A C17A C18A C20A -148.1(8) 4_575 . . 4_575 ?
C6A C17A C18A C21A -147.1(7) 4_575 . . 4_575 ?
C6A C17A C18A C36A -136.0(6) 4_575 . . . ?
C6A C17A C18A C38A -130.9(5) 4_575 . . 4_575 ?
C7A C3A C4A C1A -82(25) 4_575 . . 4_575 ?
C7A C3A C4A C5A 150.6(6) 4_575 . . . ?
C7A C3A C4A C6A -47(3) 4_575 . . 4_575 ?
C7A C3A C4A C17A 5.8(5) 4_575 . . . ?
C7A C3A C14A C1A 169.9(12) 4_575 . . 4_575 ?
C7A C3A C14A C6A 0.0(6) 4_575 . . 4_575 ?
C7A C3A C14A C8A -12.6(7) 4_575 . . 4_575 ?
C7A C3A C14A C9A -155.2(10) 4_575 . . 4_575 ?
C7A C3A C14A C10A -141.3(4) 4_575 . . 4_575 ?
C7A C3A C14A C13A -147.0(5) 4_575 . . . ?
C7A C3A C14A C15A -3.6(4) 4_575 . . . ?
C7A C4A C5A C4A 107.4(9) 4_575 . . 4_575 ?
C7A C4A C5A C6A 125(2) 4_575 . . 4_575 ?
C7A C4A C5A C6A 111.9(9) 4_575 . . . ?
C7A C4A C5A C17A 50.1(14) 4_575 . . 4_575 ?
C7A C4A C5A C17A -32.7(7) 4_575 . . . ?
C7A C4A C5A C19A -29.8(11) 4_575 . . . ?
C7A C4A C17A C6A -6.5(13) 4_575 . . 4_575 ?
C7A C4A C17A C16A 7.6(5) 4_575 . . . ?
C7A C4A C17A C18A 153.4(7) 4_575 . . . ?
C7A C4A C17A C21A 39.1(9) 4_575 . . 4_575 ?
C7A C8A C9A C1A 5.8(6) . . . . ?
C7A C8A C9A C3A 0.5(5) . . . 4_575 ?
C7A C8A C9A C10A -142.4(5) . . . . ?
C7A C8A C9A C12A -81.5(10) . . . 4_575 ?
C7A C8A C9A C13A -143.8(8) . . . 4_575 ?
C7A C8A C9A C14A 23.0(10) . . . 4_575 ?
C7A C8A C9A C15A 12.6(15) . . . 4_575 ?
C7A C8A C9A C30A -147.8(4) . . . 4_575 ?
C7A C8A C24A C15A -27.6(9) . . . 4_575 ?
C7A C8A C24A C23A -4.7(8) . . . . ?
C7A C8A C24A C25A 133.3(7) . . . . ?
C7A C8A C24A C31A 141.7(7) . . . 4_575 ?
C7A C8A C24A C32A -41.4(17) . . . 4_575 ?
C7A C8A C24A C33A -10.0(8) . . . 4_575 ?
C7A C14A C15A C8A -161.1(14) 4_575 . . 4_575 ?
C7A C14A C15A C9A -151.9(12) 4_575 . . 4_575 ?
C7A C14A C15A C16A -8.9(4) 4_575 . . . ?
C7A C14A C15A C24A -147.2(6) 4_575 . . 4_575 ?
C7A C14A C15A C32A -148.2(7) 4_575 . . . ?
C7A C15A C16A C8A -76(3) 4_575 . . 4_575 ?
C7A C15A C16A C17A -13.3(6) 4_575 . . . ?
C7A C15A C16A C21A -110(2) 4_575 . . 4_575 ?
C7A C15A C16A C22A -152.4(8) 4_575 . . 4_575 ?
C7A C15A C16A C34A -158.2(8) 4_575 . . . ?
C7A C15A C32A C8A -135.2(16) 4_575 . . 4_575 ?
C7A C15A C32A C23A 13.8(11) 4_575 . . 4_575 ?
C7A C15A C32A C24A -119(2) 4_575 . . 4_575 ?
C7A C15A C32A C25A -114.5(9) 4_575 . . 4_575 ?
C7A C15A C32A C31A -122.2(9) 4_575 . . . ?
C7A C15A C32A C33A 20.0(11) 4_575 . . . ?
C7A C16A C17A C4A -12.2(7) 4_575 . . . ?
C7A C16A C17A C6A -8.2(6) 4_575 . . 4_575 ?
C7A C16A C17A C18A -153.8(8) 4_575 . . . ?
C7A C16A C17A C21A -166.4(9) 4_575 . . 4_575 ?
C7A C16A C34A C21A 109(2) 4_575 . . 4_575 ?
C7A C16A C34A C22A 33(4) 4_575 . . 4_575 ?
C7A C16A C34A C23A -44(2) 4_575 . . 4_575 ?
C7A C16A C34A C33A -50(2) 4_575 . . . ?
C7A C16A C34A C35A 90.9(19) 4_575 . . . ?
C7A C16A C34A C39A 76.5(19) 4_575 . . 4_575 ?
C7A C17A C18A C19A 110.9(11) 4_575 . . . ?
C7A C17A C18A C20A -43.7(15) 4_575 . . 4_575 ?
C7A C17A C18A C21A -42.7(10) 4_575 . . 4_575 ?
C7A C17A C18A C36A -31.6(14) 4_575 . . . ?
C7A C17A C18A C38A -26.5(14) 4_575 . . 4_575 ?
C7A C21A C22A C16A 18.0(5) . . . 4_575 ?
C7A C21A C22A C23A -1.3(7) . . . . ?
C7A C21A C22A C33A 6.1(7) . . . 4_575 ?
C7A C21A C22A C34A 52.8(17) . . . 4_575 ?
C7A C21A C22A C35A -150.8(5) . . . 4_575 ?
C7A C21A C22A C39A -141.1(5) . . . . ?
C8A C7A C21A C16A 40.1(10) . . . 4_575 ?
C8A C7A C21A C17A -159.0(7) . . . 4_575 ?
C8A C7A C21A C18A -143.9(5) . . . 4_575 ?
C8A C7A C21A C20A -138.5(5) . . . . ?
C8A C7A C21A C22A -1.7(8) . . . . ?
C8A C7A C21A C34A 8.0(8) . . . 4_575 ?
C8A C7A C21A C35A -41.5(12) . . . 4_575 ?
C8A C9A C10A C11A 137.5(5) . . . . ?
C8A C9A C10A C12A 147.1(5) . . . 4_575 ?
C8A C9A C10A C13A -171(4) . . . 4_575 ?
C8A C9A C10A C14A 36(3) . . . 4_575 ?
C8A C9A C10A C26A -1.4(8) . . . . ?
C8A C9A C10A C29A 29.0(12) . . . 4_575 ?
C8A C9A C10A C30A -12.5(9) . . . 4_575 ?
C8A C13A C14A C1A 159.2(7) 4_575 . . 4_575 ?
C8A C13A C14A C3A 146.3(7) 4_575 . . . ?
C8A C13A C14A C6A 125.5(8) 4_575 . . 4_575 ?
C8A C13A C14A C7A 49.8(8) 4_575 . . 4_575 ?
C8A C13A C14A C9A -124(6) 4_575 . . 4_575 ?
C8A C13A C14A C10A 25(3) 4_575 . . 4_575 ?
C8A C13A C14A C15A 4.8(4) 4_575 . . . ?
C8A C13A C30A C9A 4.5(8) 4_575 . . 4_575 ?
C8A C13A C30A C10A -166.6(13) 4_575 . . 4_575 ?
C8A C13A C30A C25A -10.8(7) 4_575 . . 4_575 ?
C8A C13A C30A C26A -86(3) 4_575 . . 4_575 ?
C8A C13A C30A C27A -128.8(6) 4_575 . . 4_575 ?
C8A C13A C30A C29A -139.3(6) 4_575 . . . ?
C8A C13A C30A C31A -2.4(6) 4_575 . . . ?
C8A C14A C15A C7A 161.1(14) 4_575 . . 4_575 ?
C8A C14A C15A C9A 9.2(17) 4_575 . . 4_575 ?
C8A C14A C15A C16A 152.3(15) 4_575 . . . ?
C8A C14A C15A C24A 14.0(12) 4_575 . . 4_575 ?
C8A C14A C15A C32A 12.9(11) 4_575 . . . ?
C8A C15A C16A C7A 76(3) 4_575 . . 4_575 ?
C8A C15A C16A C17A 63(3) 4_575 . . . ?
C8A C15A C16A C21A -34(4) 4_575 . . 4_575 ?
C8A C15A C16A C22A -76(3) 4_575 . . 4_575 ?
C8A C15A C16A C34A -82(3) 4_575 . . . ?
C8A C15A C32A C23A 148.9(11) 4_575 . . 4_575 ?
C8A C15A C32A C24A 16(2) 4_575 . . 4_575 ?
C8A C15A C32A C25A 20.7(12) 4_575 . . 4_575 ?
C8A C15A C32A C31A 13.0(12) 4_575 . . . ?
C8A C15A C32A C33A 155.1(11) 4_575 . . . ?
C8A C16A C17A C4A 5.9(7) 4_575 . . . ?
C8A C16A C17A C6A 10.0(6) 4_575 . . 4_575 ?
C8A C16A C17A C7A 18.1(6) 4_575 . . 4_575 ?
C8A C16A C17A C18A -135.6(5) 4_575 . . . ?
C8A C16A C17A C21A -148.3(7) 4_575 . . 4_575 ?
C8A C16A C34A C21A 152.9(8) 4_575 . . 4_575 ?
C8A C16A C34A C22A 78(3) 4_575 . . 4_575 ?
C8A C16A C34A C23A -0.1(6) 4_575 . . 4_575 ?
C8A C16A C34A C33A -5.3(6) 4_575 . . . ?
C8A C16A C34A C35A 135.1(5) 4_575 . . . ?
C8A C16A C34A C39A 120.8(5) 4_575 . . 4_575 ?
C8A C24A C25A C26A 2.4(9) . . . . ?
C8A C24A C25A C30A 8.2(7) . . . 4_575 ?
C8A C24A C25A C31A 49(3) . . . 4_575 ?
C8A C24A C25A C32A -57(17) . . . 4_575 ?
C8A C24A C25A C43A -141.5(6) . . . . ?
C8A C24A C25A C48A -139.2(8) . . . 4_575 ?
C8A C32A C33A C22A 1.4(9) 4_575 . . 4_575 ?
C8A C32A C33A C23A -145.3(15) 4_575 . . 4_575 ?
C8A C32A C33A C24A -137.9(19) 4_575 . . 4_575 ?
C8A C32A C33A C34A 10.1(8) 4_575 . . . ?
C8A C32A C33A C42A -134.5(6) 4_575 . . 4_575 ?
C8A C32A C33A C50A -134.0(6) 4_575 . . . ?
C9A C1A C2A C1A 125.4(6) . . . 4_575 ?
C9A C1A C2A C3A 124.1(13) . . . 4_575 ?
C9A C1A C2A C3A 125.0(5) . . . . ?
C9A C1A C2A C12A 6.2(7) . . . . ?
C9A C1A C2A C12A -7.4(5) . . . 4_575 ?
C9A C1A C2A C61A -146.5(6) . . . 4_575 ?
C9A C1A C2A C61A -117.9(6) . . . . ?
C9A C1A C6A C3A -104(7) . . . 4_575 ?
C9A C1A C6A C4A -116(3) . . . 4_575 ?
C9A C1A C6A C5A -129.8(5) . . . . ?
C9A C1A C6A C7A 14.2(6) . . . . ?
C9A C1A C6A C14A 10.3(4) . . . 4_575 ?
C9A C1A C6A C17A 1.2(12) . . . 4_575 ?
C9A C1A C61A C2A 96.1(7) . . . . ?
C9A C1A C61A C3A -174.9(19) . . . 4_575 ?
C9A C1A C61A C61A 118.8(5) . . . 4_575 ?
C9A C1A C61A C62A -10.5(10) . . . . ?
C9A C1A C61A C68A 176.9(6) . . . 4_575 ?
C9A C1A C61A C68A -153.4(6) . . . . ?
C9A C3A C4A C1A -101(25) 4_575 . . 4_575 ?
C9A C3A C4A C5A 131.7(6) 4_575 . . . ?
C9A C3A C4A C6A -66(3) 4_575 . . 4_575 ?
C9A C3A C4A C7A -18.8(6) 4_575 . . 4_575 ?
C9A C3A C4A C17A -13.0(9) 4_575 . . . ?
C9A C3A C14A C1A -34.9(14) 4_575 . . 4_575 ?
C9A C3A C14A C6A 155.2(10) 4_575 . . 4_575 ?
C9A C3A C14A C7A 155.2(10) 4_575 . . 4_575 ?
C9A C3A C14A C8A 142.7(14) 4_575 . . 4_575 ?
C9A C3A C14A C10A 14.0(7) 4_575 . . 4_575 ?
C9A C3A C14A C13A 8.2(7) 4_575 . . . ?
C9A C3A C14A C15A 151.6(12) 4_575 . . . ?
C9A C8A C24A C15A -165.1(15) . . . 4_575 ?
C9A C8A C24A C23A -142.1(5) . . . . ?
C9A C8A C24A C25A -4.2(8) . . . . ?
C9A C8A C24A C31A 4.2(9) . . . 4_575 ?
C9A C8A C24A C32A -178.8(16) . . . 4_575 ?
C9A C8A C24A C33A -147.5(5) . . . 4_575 ?
C9A C10A C11A C11A -51.0(10) . . . 4_575 ?
C9A C10A C11A C12A -1.2(8) . . . . ?
C9A C10A C11A C12A 15.0(6) . . . 4_575 ?
C9A C10A C11A C13A 9.0(8) . . . 4_575 ?
C9A C10A C11A C28A -143.8(5) . . . . ?
C9A C10A C11A C29A -149.6(6) . . . 4_575 ?
C9A C10A C26A C13A -2.6(10) . . . 4_575 ?
C9A C10A C26A C25A -0.3(9) . . . . ?
C9A C10A C26A C27A 143.2(6) . . . . ?
C9A C10A C26A C29A 153.4(6) . . . 4_575 ?
C9A C10A C26A C30A -55(2) . . . 4_575 ?
C9A C10A C26A C31A -6.1(8) . . . 4_575 ?
C9A C10A C26A C47A 122.5(8) . . . 4_575 ?
C9A C10A C26A C48A 35.1(13) . . . 4_575 ?
C9A C12A C13A C1A 2.5(6) 4_575 . . 4_575 ?
C9A C12A C13A C8A -29.7(5) 4_575 . . 4_575 ?
C9A C12A C13A C10A -167.3(12) 4_575 . . 4_575 ?
C9A C12A C13A C11A -162.1(7) 4_575 . . 4_575 ?
C9A C12A C13A C14A -5.5(5) 4_575 . . . ?
C9A C12A C13A C26A -147.9(9) 4_575 . . 4_575 ?
C9A C12A C13A C30A -154.2(10) 4_575 . . . ?
C9A C13A C14A C1A -77(6) 4_575 . . 4_575 ?
C9A C13A C14A C3A -90(6) 4_575 . . . ?
C9A C13A C14A C6A -111(6) 4_575 . . 4_575 ?
C9A C13A C14A C7A 174(6) 4_575 . . 4_575 ?
C9A C13A C14A C8A 124(6) 4_575 . . 4_575 ?
C9A C13A C14A C10A 148(7) 4_575 . . 4_575 ?
C9A C13A C14A C15A 129(6) 4_575 . . . ?
C9A C13A C30A C10A -171.1(17) 4_575 . . 4_575 ?
C9A C13A C30A C25A -15.3(12) 4_575 . . 4_575 ?
C9A C13A C30A C26A -91(3) 4_575 . . 4_575 ?
C9A C13A C30A C27A -133.2(9) 4_575 . . 4_575 ?
C9A C13A C30A C29A -143.8(9) 4_575 . . . ?
C9A C13A C30A C31A -6.8(11) 4_575 . . . ?
C9A C14A C15A C7A 151.9(12) 4_575 . . 4_575 ?
C9A C14A C15A C8A -9.2(17) 4_575 . . 4_575 ?
C9A C14A C15A C16A 143.1(11) 4_575 . . . ?
C9A C14A C15A C24A 4.8(13) 4_575 . . 4_575 ?
C9A C14A C15A C32A 3.8(13) 4_575 . . . ?
C9A C15A C16A C7A 27.4(8) 4_575 . . 4_575 ?
C9A C15A C16A C8A -49(3) 4_575 . . 4_575 ?
C9A C15A C16A C17A 14.1(8) 4_575 . . . ?
C9A C15A C16A C21A -82.4(18) 4_575 . . 4_575 ?
C9A C15A C16A C22A -125.0(5) 4_575 . . 4_575 ?
C9A C15A C16A C34A -130.7(5) 4_575 . . . ?
C9A C15A C32A C8A -9.2(10) 4_575 . . 4_575 ?
C9A C15A C32A C23A 139.7(5) 4_575 . . 4_575 ?
C9A C15A C32A C24A 7(2) 4_575 . . 4_575 ?
C9A C15A C32A C25A 11.5(6) 4_575 . . 4_575 ?
C9A C15A C32A C31A 3.8(6) 4_575 . . . ?
C9A C15A C32A C33A 145.9(4) 4_575 . . . ?
C9A C30A C31A C24A -2.7(8) 4_575 . . 4_575 ?
C9A C30A C31A C25A -155.3(14) 4_575 . . 4_575 ?
C9A C30A C31A C26A -156.0(11) 4_575 . . 4_575 ?
C9A C30A C31A C32A -1.8(6) 4_575 . . . ?
C9A C30A C31A C43A -132.6(5) 4_575 . . 4_575 ?
C9A C30A C31A C48A -147.4(5) 4_575 . . . ?
C10A C11A C12A C1A -33.9(12) . . . 4_575 ?
C10A C11A C12A C2A 10.0(7) . . . . ?
C10A C11A C12A C9A -115.4(7) . . . 4_575 ?
C10A C11A C12A C10A -141.5(6) . . . 4_575 ?
C10A C11A C12A C11A -158.9(3) . . . 4_575 ?
C10A C11A C12A C12A 21.1(3) . . . 4_575 ?
C10A C11A C12A C13A -134.7(5) . . . . ?
C10A C11A C28A C11A 158.6(3) . . . 4_575 ?
C10A C11A C28A C27A 127.9(6) . . . 4_575 ?
C10A C11A C28A C27A 0.4(6) . . . . ?
C10A C11A C28A C29A 142.5(5) . . . . ?
C10A C11A C28A C29A -7.3(5) . . . 4_575 ?
C10A C12A C13A C1A 169.8(9) 4_575 . . 4_575 ?
C10A C12A C13A C8A 137.6(11) 4_575 . . 4_575 ?
C10A C12A C13A C9A 167.3(12) 4_575 . . 4_575 ?
C10A C12A C13A C11A 5.2(9) 4_575 . . 4_575 ?
C10A C12A C13A C14A 161.8(10) 4_575 . . . ?
C10A C12A C13A C26A 19.5(7) 4_575 . . 4_575 ?
C10A C12A C13A C30A 13.1(7) 4_575 . . . ?
C10A C13A C14A C1A 135(3) 4_575 . . 4_575 ?
C10A C13A C14A C3A 122(3) 4_575 . . . ?
C10A C13A C14A C6A 101(3) 4_575 . . 4_575 ?
C10A C13A C14A C7A 25(3) 4_575 . . 4_575 ?
C10A C13A C14A C8A -25(3) 4_575 . . 4_575 ?
C10A C13A C14A C9A -148(7) 4_575 . . 4_575 ?
C10A C13A C14A C15A -20(3) 4_575 . . . ?
C10A C13A C30A C9A 171.1(17) 4_575 . . 4_575 ?
C10A C13A C30A C25A 155.8(14) 4_575 . . 4_575 ?
C10A C13A C30A C26A 81(3) 4_575 . . 4_575 ?
C10A C13A C30A C27A 37.9(13) 4_575 . . 4_575 ?
C10A C13A C30A C29A 27.3(13) 4_575 . . . ?
C10A C13A C30A C31A 164.2(14) 4_575 . . . ?
C10A C14A C15A C7A 142.2(5) 4_575 . . 4_575 ?
C10A C14A C15A C8A -19.0(13) 4_575 . . 4_575 ?
C10A C14A C15A C9A -9.8(10) 4_575 . . 4_575 ?
C10A C14A C15A C16A 133.3(5) 4_575 . . . ?
C10A C14A C15A C24A -5.0(6) 4_575 . . 4_575 ?
C10A C14A C15A C32A -6.0(7) 4_575 . . . ?
C10A C26A C27A C28A 0.6(6) . . . . ?
C10A C26A C27A C29A 37.6(16) . . . 4_575 ?
C10A C26A C27A C30A 8.7(12) . . . 4_575 ?
C10A C26A C27A C45A -143.8(6) . . . . ?
C10A C26A C27A C46A -132.4(5) . . . 4_575 ?
C10A C26A C27A C47A -156.9(6) . . . 4_575 ?
C10A C29A C30A C9A -27.7(6) 4_575 . . 4_575 ?
C10A C29A C30A C13A -9.8(5) 4_575 . . . ?
C10A C29A C30A C25A -151.8(8) 4_575 . . 4_575 ?
C10A C29A C30A C26A -162.4(16) 4_575 . . 4_575 ?
C10A C29A C30A C27A -128(2) 4_575 . . 4_575 ?
C10A C29A C30A C31A -149.4(9) 4_575 . . . ?
C10A C29A C47A C26A 26.9(6) 4_575 . . 4_575 ?
C10A C29A C47A C27A -138.1(19) 4_575 . . 4_575 ?
C10A C29A C47A C44A -14.4(18) 4_575 . . 4_575 ?
C10A C29A C47A C45A -123.6(11) 4_575 . . 4_575 ?
C10A C29A C47A C46A -116.5(8) 4_575 . . . ?
C10A C29A C47A C48A 26.0(10) 4_575 . . . ?
C10A C30A C31A C24A 7.6(13) 4_575 . . 4_575 ?
C10A C30A C31A C25A -145.0(15) 4_575 . . 4_575 ?
C10A C30A C31A C26A -145.7(17) 4_575 . . 4_575 ?
C10A C30A C31A C32A 8.5(12) 4_575 . . . ?
C10A C30A C31A C43A -122.2(10) 4_575 . . 4_575 ?
C10A C30A C31A C48A -137.1(10) 4_575 . . . ?
C11A C10A C26A C13A -146.2(15) . . . 4_575 ?
C11A C10A C26A C25A -143.8(6) . . . . ?
C11A C10A C26A C27A -0.4(6) . . . . ?
C11A C10A C26A C29A 9.8(7) . . . 4_575 ?
C11A C10A C26A C30A 161(2) . . . 4_575 ?
C11A C10A C26A C31A -149.7(5) . . . 4_575 ?
C11A C10A C26A C47A -21.1(9) . . . 4_575 ?
C11A C10A C26A C48A -108.5(10) . . . 4_575 ?
C11A C11A C12A C1A 125.0(11) 4_575 . . 4_575 ?
C11A C11A C12A C2A 168.9(6) 4_575 . . . ?
C11A C11A C12A C9A 43.6(5) 4_575 . . 4_575 ?
C11A C11A C12A C10A 17.4(3) 4_575 . . 4_575 ?
C11A C11A C12A C12A -179.992(4) 4_575 . . 4_575 ?
C11A C11A C12A C13A 24.2(3) 4_575 . . . ?
C11A C11A C28A C27A -158.2(4) 4_575 . . . ?
C11A C11A C28A C27A -30.7(5) 4_575 . . 4_575 ?
C11A C11A C28A C29A -165.9(3) 4_575 . . 4_575 ?
C11A C11A C28A C29A -16.1(4) 4_575 . . . ?
C11A C12A C13A C1A 150.8(6) . . . 4_575 ?
C11A C12A C13A C1A 164.6(5) 4_575 . . 4_575 ?
C11A C12A C13A C8A 132.4(6) 4_575 . . 4_575 ?
C11A C12A C13A C8A 118.6(6) . . . 4_575 ?
C11A C12A C13A C9A 162.1(7) 4_575 . . 4_575 ?
C11A C12A C13A C9A 148.3(7) . . . 4_575 ?
C11A C12A C13A C10A -5.2(9) 4_575 . . 4_575 ?
C11A C12A C13A C10A -19.0(10) . . . 4_575 ?
C11A C12A C13A C11A -13.8(3) . . . 4_575 ?
C11A C12A C13A C14A 142.9(5) . . . . ?
C11A C12A C13A C14A 156.6(5) 4_575 . . . ?
C11A C12A C13A C26A 0.5(7) . . . 4_575 ?
C11A C12A C13A C26A 14.2(6) 4_575 . . 4_575 ?
C11A C12A C13A C30A 7.9(7) 4_575 . . . ?
C11A C12A C13A C30A -5.9(8) . . . . ?
C11A C13A C14A C1A 31.9(8) 4_575 . . 4_575 ?
C11A C13A C14A C3A 19.0(9) 4_575 . . . ?
C11A C13A C14A C6A -1.8(10) 4_575 . . 4_575 ?
C11A C13A C14A C7A -77.5(12) 4_575 . . 4_575 ?
C11A C13A C14A C8A -127.3(7) 4_575 . . 4_575 ?
C11A C13A C14A C9A 109(6) 4_575 . . 4_575 ?
C11A C13A C14A C10A -103(3) 4_575 . . 4_575 ?
C11A C13A C14A C15A -122.5(7) 4_575 . . . ?
C11A C13A C30A C9A 153.1(10) 4_575 . . 4_575 ?
C11A C13A C30A C10A -18.0(12) 4_575 . . 4_575 ?
C11A C13A C30A C25A 137.9(6) 4_575 . . 4_575 ?
C11A C13A C30A C26A 63(3) 4_575 . . 4_575 ?
C11A C13A C30A C27A 19.9(6) 4_575 . . 4_575 ?
C11A C13A C30A C29A 9.4(7) 4_575 . . . ?
C11A C13A C30A C31A 146.3(5) 4_575 . . . ?
C11A C28A C29A C10A 3.0(5) . . . 4_575 ?
C11A C28A C29A C10A -5.4(4) 4_575 . . 4_575 ?
C11A C28A C29A C11A 8.4(2) . . . 4_575 ?
C11A C28A C29A C26A -22.5(9) 4_575 . . 4_575 ?
C11A C28A C29A C26A -14.1(11) . . . 4_575 ?
C11A C28A C29A C27A -150.6(10) . . . 4_575 ?
C11A C28A C29A C27A -159.0(10) 4_575 . . 4_575 ?
C11A C28A C29A C30A -9.5(6) 4_575 . . . ?
C11A C28A C29A C30A -1.1(8) . . . . ?
C11A C28A C29A C45A -141.4(4) . . . 4_575 ?
C11A C28A C29A C45A -149.8(4) 4_575 . . 4_575 ?
C11A C28A C29A C47A -140.1(5) . . . . ?
C11A C28A C29A C47A -148.5(5) 4_575 . . . ?
C11A C29A C30A C9A -26.5(7) 4_575 . . 4_575 ?
C11A C29A C30A C10A 1.2(6) 4_575 . . 4_575 ?
C11A C29A C30A C13A -8.6(6) 4_575 . . . ?
C11A C29A C30A C25A -150.5(4) 4_575 . . 4_575 ?
C11A C29A C30A C26A -161.2(13) 4_575 . . 4_575 ?
C11A C29A C30A C27A -127(2) 4_575 . . 4_575 ?
C11A C29A C30A C31A -148.2(5) 4_575 . . . ?
C11A C29A C47A C26A 100.9(11) 4_575 . . 4_575 ?
C11A C29A C47A C27A -64.1(17) 4_575 . . 4_575 ?
C11A C29A C47A C44A 59.6(19) 4_575 . . 4_575 ?
C11A C29A C47A C45A -49.6(16) 4_575 . . 4_575 ?
C11A C29A C47A C46A -42.5(13) 4_575 . . . ?
C11A C29A C47A C48A 100.0(10) 4_575 . . . ?
C12A C1A C2A C1A 132.9(7) 4_575 . . 4_575 ?
C12A C1A C2A C3A 132.4(5) 4_575 . . . ?
C12A C1A C2A C3A 131.5(11) 4_575 . . 4_575 ?
C12A C1A C2A C12A 13.7(3) 4_575 . . . ?
C12A C1A C2A C61A -139.0(7) 4_575 . . 4_575 ?
C12A C1A C2A C61A -110.5(5) 4_575 . . . ?
C12A C1A C6A C3A -30(7) 4_575 . . 4_575 ?
C12A C1A C6A C4A -42(3) 4_575 . . 4_575 ?
C12A C1A C6A C5A -55.1(9) 4_575 . . . ?
C12A C1A C6A C7A 88.8(8) 4_575 . . . ?
C12A C1A C6A C14A 84.9(7) 4_575 . . 4_575 ?
C12A C1A C6A C17A 75.8(13) 4_575 . . 4_575 ?
C12A C1A C9A C3A -127.3(13) 4_575 . . 4_575 ?
C12A C1A C9A C8A -148.4(5) 4_575 . . . ?
C12A C1A C9A C10A -3.0(5) 4_575 . . . ?
C12A C1A C9A C13A 2.8(7) 4_575 . . 4_575 ?
C12A C1A C9A C14A -162.9(9) 4_575 . . 4_575 ?
C12A C1A C9A C15A -149.6(4) 4_575 . . 4_575 ?
C12A C1A C9A C30A -21.7(8) 4_575 . . 4_575 ?
C12A C1A C61A C2A 45.7(3) 4_575 . . . ?
C12A C1A C61A C3A 134.7(16) 4_575 . . 4_575 ?
C12A C1A C61A C61A 68.4(3) 4_575 . . 4_575 ?
C12A C1A C61A C62A -60.9(6) 4_575 . . . ?
C12A C1A C61A C68A 126.5(6) 4_575 . . 4_575 ?
C12A C1A C61A C68A 156.2(6) 4_575 . . . ?
C12A C2A C3A C1A -48.8(11) . . . 4_575 ?
C12A C2A C3A C1A -73.1(12) 4_575 . . 4_575 ?
C12A C2A C3A C4A 109.9(6) 4_575 . . . ?
C12A C2A C3A C4A 134.2(5) . . . . ?
C12A C2A C3A C6A 112.5(8) 4_575 . . 4_575 ?
C12A C2A C3A C6A 136.9(7) . . . 4_575 ?
C12A C2A C3A C7A 33.2(13) 4_575 . . 4_575 ?
C12A C2A C3A C7A 57.5(11) . . . 4_575 ?
C12A C2A C3A C9A -7.7(4) . . . 4_575 ?
C12A C2A C3A C9A -32.0(6) 4_575 . . 4_575 ?
C12A C2A C3A C14A -31.2(7) 4_575 . . . ?
C12A C2A C3A C14A -6.9(5) . . . . ?
C12A C2A C3A C61A -105.6(4) . . . 4_575 ?
C12A C2A C3A C61A -130.0(6) 4_575 . . 4_575 ?
C12A C2A C12A C1A 161.8(3) 4_575 . . 4_575 ?
C12A C2A C12A C9A 156.56(19) 4_575 . . 4_575 ?
C12A C2A C12A C10A 148.3(5) 4_575 . . 4_575 ?
C12A C2A C12A C11A 8.8(5) 4_575 . . . ?
C12A C2A C12A C11A 22.5(13) 4_575 . . 4_575 ?
C12A C2A C12A C13A 155.7(3) 4_575 . . . ?
C12A C2A C61A C1A -113.6(5) . . . . ?
C12A C2A C61A C1A -77.5(4) 4_575 . . . ?
C12A C2A C61A C3A -92.2(4) 4_575 . . 4_575 ?
C12A C2A C61A C3A -128.3(5) . . . 4_575 ?
C12A C2A C61A C61A 127.8(5) 4_575 . . 4_575 ?
C12A C2A C61A C61A 91.7(5) . . . 4_575 ?
C12A C2A C61A C62A 27.6(7) 4_575 . . . ?
C12A C2A C61A C62A -8.6(9) . . . . ?
C12A C2A C61A C68A 139.3(6) . . . . ?
C12A C2A C61A C68A 123.0(5) . . . 4_575 ?
C12A C2A C61A C68A 159.2(4) 4_575 . . 4_575 ?
C12A C2A C61A C68A 175.4(6) 4_575 . . . ?
C12A C9A C10A C11A -9.6(4) 4_575 . . . ?
C12A C9A C10A C13A 42(4) 4_575 . . 4_575 ?
C12A C9A C10A C14A -111(3) 4_575 . . 4_575 ?
C12A C9A C10A C26A -148.5(6) 4_575 . . . ?
C12A C9A C10A C29A -118.1(10) 4_575 . . 4_575 ?
C12A C9A C10A C30A -159.5(8) 4_575 . . 4_575 ?
C12A C10A C11A C11A -66.0(8) 4_575 . . 4_575 ?
C12A C10A C11A C12A -16.2(3) 4_575 . . . ?
C12A C10A C11A C13A -6.0(10) 4_575 . . 4_575 ?
C12A C10A C11A C28A -158.8(6) 4_575 . . . ?
C12A C10A C11A C29A -164.6(5) 4_575 . . 4_575 ?
C12A C10A C26A C13A -123.6(17) 4_575 . . 4_575 ?
C12A C10A C26A C25A -121.2(9) 4_575 . . . ?
C12A C10A C26A C27A 22.2(11) 4_575 . . . ?
C12A C10A C26A C29A 32.4(10) 4_575 . . 4_575 ?
C12A C10A C26A C30A -176(3) 4_575 . . 4_575 ?
C12A C10A C26A C31A -127.1(8) 4_575 . . 4_575 ?
C12A C10A C26A C47A 1.5(14) 4_575 . . 4_575 ?
C12A C10A C26A C48A -85.9(13) 4_575 . . 4_575 ?
C12A C11A C12A C1A -55.0(11) 4_575 . . 4_575 ?
C12A C11A C12A C2A -11.1(6) 4_575 . . . ?
C12A C11A C12A C9A -136.4(5) 4_575 . . 4_575 ?
C12A C11A C12A C10A -162.6(3) 4_575 . . 4_575 ?
C12A C11A C12A C11A 179.992(4) 4_575 . . 4_575 ?
C12A C11A C12A C13A -155.8(3) 4_575 . . . ?
C12A C11A C28A C11A 64.6(17) 4_575 . . 4_575 ?
C12A C11A C28A C11A 15.9(5) . . . 4_575 ?
C12A C11A C28A C27A -142.3(5) . . . . ?
C12A C11A C28A C27A -93.6(17) 4_575 . . . ?
C12A C11A C28A C27A -14.8(8) . . . 4_575 ?
C12A C11A C28A C27A 33.9(19) 4_575 . . 4_575 ?
C12A C11A C28A C29A -0.2(7) . . . . ?
C12A C11A C28A C29A -150.0(5) . . . 4_575 ?
C12A C11A C28A C29A -101.3(17) 4_575 . . 4_575 ?
C12A C11A C28A C29A 48.5(18) 4_575 . . . ?
C12A C12A C13A C1A 99.0(8) 4_575 . . 4_575 ?
C12A C12A C13A C8A 66.8(11) 4_575 . . 4_575 ?
C12A C12A C13A C9A 96.5(10) 4_575 . . 4_575 ?
C12A C12A C13A C10A -70.8(12) 4_575 . . 4_575 ?
C12A C12A C13A C11A -65.6(8) 4_575 . . 4_575 ?
C12A C12A C13A C14A 91.0(9) 4_575 . . . ?
C12A C12A C13A C26A -51.4(11) 4_575 . . 4_575 ?
C12A C12A C13A C30A -57.7(11) 4_575 . . . ?
C12A C13A C14A C1A 11.3(6) . . . 4_575 ?
C12A C13A C14A C3A -1.6(6) . . . . ?
C12A C13A C14A C6A -22.4(7) . . . 4_575 ?
C12A C13A C14A C7A -98.1(9) . . . 4_575 ?
C12A C13A C14A C8A -148.0(5) . . . 4_575 ?
C12A C13A C14A C9A 88(6) . . . 4_575 ?
C12A C13A C14A C10A -123(3) . . . 4_575 ?
C12A C13A C14A C15A -143.1(5) . . . . ?
C12A C13A C30A C9A 148.5(12) . . . 4_575 ?
C12A C13A C30A C10A -22.5(12) . . . 4_575 ?
C12A C13A C30A C25A 133.3(6) . . . 4_575 ?
C12A C13A C30A C26A 58(3) . . . 4_575 ?
C12A C13A C30A C27A 15.3(9) . . . 4_575 ?
C12A C13A C30A C29A 4.8(9) . . . . ?
C12A C13A C30A C31A 141.7(5) . . . . ?
C13A C1A C2A C1A 128.7(6) 4_575 . . 4_575 ?
C13A C1A C2A C3A 128.3(4) 4_575 . . . ?
C13A C1A C2A C3A 127.3(12) 4_575 . . 4_575 ?
C13A C1A C2A C12A 9.5(5) 4_575 . . . ?
C13A C1A C2A C12A -4.2(3) 4_575 . . 4_575 ?
C13A C1A C2A C61A -114.7(5) 4_575 . . . ?
C13A C1A C2A C61A -143.2(5) 4_575 . . 4_575 ?
C13A C1A C6A C3A -87(7) 4_575 . . 4_575 ?
C13A C1A C6A C4A -99(3) 4_575 . . 4_575 ?
C13A C1A C6A C5A -112.5(6) 4_575 . . . ?
C13A C1A C6A C7A 31.5(7) 4_575 . . . ?
C13A C1A C6A C14A 27.6(4) 4_575 . . 4_575 ?
C13A C1A C6A C17A 18.5(13) 4_575 . . 4_575 ?
C13A C1A C9A C3A -130.1(14) 4_575 . . 4_575 ?
C13A C1A C9A C8A -151.2(10) 4_575 . . . ?
C13A C1A C9A C10A -5.8(5) 4_575 . . . ?
C13A C1A C9A C12A -2.8(7) 4_575 . . 4_575 ?
C13A C1A C9A C14A -165.7(13) 4_575 . . 4_575 ?
C13A C1A C9A C15A -152.4(9) 4_575 . . 4_575 ?
C13A C1A C9A C30A -24.5(6) 4_575 . . 4_575 ?
C13A C1A C61A C2A 77.7(5) 4_575 . . . ?
C13A C1A C61A C3A 166.7(17) 4_575 . . 4_575 ?
C13A C1A C61A C61A 100.3(4) 4_575 . . 4_575 ?
C13A C1A C61A C62A -29.0(8) 4_575 . . . ?
C13A C1A C61A C68A -171.9(6) 4_575 . . . ?
C13A C1A C61A C68A 158.4(5) 4_575 . . 4_575 ?
C13A C8A C9A C1A 149.6(11) 4_575 . . . ?
C13A C8A C9A C3A 144.3(10) 4_575 . . 4_575 ?
C13A C8A C9A C10A 1.4(6) 4_575 . . . ?
C13A C8A C9A C12A 62.3(10) 4_575 . . 4_575 ?
C13A C8A C9A C14A 166.8(15) 4_575 . . 4_575 ?
C13A C8A C9A C15A 156.4(17) 4_575 . . 4_575 ?
C13A C8A C9A C30A -4.0(7) 4_575 . . 4_575 ?
C13A C8A C24A C15A -164.3(13) 4_575 . . 4_575 ?
C13A C8A C24A C23A -141.4(5) 4_575 . . . ?
C13A C8A C24A C25A -3.4(7) 4_575 . . . ?
C13A C8A C24A C31A 5.0(7) 4_575 . . 4_575 ?
C13A C8A C24A C32A -178.1(16) 4_575 . . 4_575 ?
C13A C8A C24A C33A -146.7(4) 4_575 . . 4_575 ?
C13A C9A C10A C11A -52(4) 4_575 . . . ?
C13A C9A C10A C12A -42(4) 4_575 . . 4_575 ?
C13A C9A C10A C14A -154(6) 4_575 . . 4_575 ?
C13A C9A C10A C26A 169(4) 4_575 . . . ?
C13A C9A C10A C29A -160(4) 4_575 . . 4_575 ?
C13A C9A C10A C30A 158(4) 4_575 . . 4_575 ?
C13A C10A C11A C11A -59.9(13) 4_575 . . 4_575 ?
C13A C10A C11A C12A 6.0(10) 4_575 . . 4_575 ?
C13A C10A C11A C12A -10.1(11) 4_575 . . . ?
C13A C10A C11A C28A -152.8(9) 4_575 . . . ?
C13A C10A C11A C29A -158.6(10) 4_575 . . 4_575 ?
C13A C10A C26A C25A 2.3(16) 4_575 . . . ?
C13A C10A C26A C27A 145.8(13) 4_575 . . . ?
C13A C10A C26A C29A 156.0(13) 4_575 . . 4_575 ?
C13A C10A C26A C30A -53(3) 4_575 . . 4_575 ?
C13A C10A C26A C31A -3.5(15) 4_575 . . 4_575 ?
C13A C10A C26A C47A 125.1(13) 4_575 . . 4_575 ?
C13A C10A C26A C48A 37.7(19) 4_575 . . 4_575 ?
C13A C11A C12A C1A -37.0(11) 4_575 . . 4_575 ?
C13A C11A C12A C2A 6.9(6) 4_575 . . . ?
C13A C11A C12A C9A -118.4(7) 4_575 . . 4_575 ?
C13A C11A C12A C10A -144.6(4) 4_575 . . 4_575 ?
C13A C11A C12A C11A -162.0(2) 4_575 . . 4_575 ?
C13A C11A C12A C12A 18.1(2) 4_575 . . 4_575 ?
C13A C11A C12A C13A -137.7(6) 4_575 . . . ?
C13A C11A C28A C11A 149.5(4) 4_575 . . 4_575 ?
C13A C11A C28A C27A -8.7(6) 4_575 . . . ?
C13A C11A C28A C27A 118.8(6) 4_575 . . 4_575 ?
C13A C11A C28A C29A -16.4(5) 4_575 . . 4_575 ?
C13A C11A C28A C29A 133.4(5) 4_575 . . . ?
C13A C14A C15A C7A 144.5(6) . . . 4_575 ?
C13A C14A C15A C8A -16.6(14) . . . 4_575 ?
C13A C14A C15A C9A -7.4(9) . . . 4_575 ?
C13A C14A C15A C16A 135.7(6) . . . . ?
C13A C14A C15A C24A -2.6(7) . . . 4_575 ?
C13A C14A C15A C32A -3.7(8) . . . . ?
C13A C26A C27A C28A 9.4(7) 4_575 . . . ?
C13A C26A C27A C29A 46.4(16) 4_575 . . 4_575 ?
C13A C26A C27A C30A 17.4(12) 4_575 . . 4_575 ?
C13A C26A C27A C45A -135.0(6) 4_575 . . . ?
C13A C26A C27A C46A -123.6(5) 4_575 . . 4_575 ?
C13A C26A C27A C47A -148.1(6) 4_575 . . 4_575 ?
C13A C30A C31A C24A -0.4(9) . . . 4_575 ?
C13A C30A C31A C25A -153.0(14) . . . 4_575 ?
C13A C30A C31A C26A -153.7(13) . . . 4_575 ?
C13A C30A C31A C32A 0.5(8) . . . . ?
C13A C30A C31A C43A -130.2(6) . . . 4_575 ?
C13A C30A C31A C48A -145.1(6) . . . . ?
C14A C1A C2A C1A 113.5(8) 4_575 . . 4_575 ?
C14A C1A C2A C3A 113.0(7) 4_575 . . . ?
C14A C1A C2A C3A 112.1(14) 4_575 . . 4_575 ?
C14A C1A C2A C12A -5.7(10) 4_575 . . . ?
C14A C1A C2A C12A -19.4(7) 4_575 . . 4_575 ?
C14A C1A C2A C61A -158.4(7) 4_575 . . 4_575 ?
C14A C1A C2A C61A -129.9(8) 4_575 . . . ?
C14A C1A C6A C3A -115(7) 4_575 . . 4_575 ?
C14A C1A C6A C4A -127(3) 4_575 . . 4_575 ?
C14A C1A C6A C5A -140.1(5) 4_575 . . . ?
C14A C1A C6A C7A 3.9(5) 4_575 . . . ?
C14A C1A C6A C17A -9.1(11) 4_575 . . 4_575 ?
C14A C1A C9A C3A 35.5(15) 4_575 . . 4_575 ?
C14A C1A C9A C8A 14.5(7) 4_575 . . . ?
C14A C1A C9A C10A 159.9(11) 4_575 . . . ?
C14A C1A C9A C12A 162.9(9) 4_575 . . 4_575 ?
C14A C1A C9A C13A 165.7(13) 4_575 . . 4_575 ?
C14A C1A C9A C15A 13.3(7) 4_575 . . 4_575 ?
C14A C1A C9A C30A 141.2(13) 4_575 . . 4_575 ?
C14A C1A C61A C2A 118.9(10) 4_575 . . . ?
C14A C1A C61A C3A -152(2) 4_575 . . 4_575 ?
C14A C1A C61A C61A 141.5(8) 4_575 . . 4_575 ?
C14A C1A C61A C62A 12.2(12) 4_575 . . . ?
C14A C1A C61A C68A -130.7(9) 4_575 . . . ?
C14A C1A C61A C68A -160.4(8) 4_575 . . 4_575 ?
C14A C3A C4A C1A -89(25) . . . 4_575 ?
C14A C3A C4A C5A 143.5(5) . . . . ?
C14A C3A C4A C6A -54(3) . . . 4_575 ?
C14A C3A C4A C7A -7.1(5) . . . 4_575 ?
C14A C3A C4A C17A -1.3(8) . . . . ?
C14A C6A C7A C3A 0.0(5) 4_575 . . 4_575 ?
C14A C6A C7A C4A -161.1(11) 4_575 . . 4_575 ?
C14A C6A C7A C8A -7.9(4) 4_575 . . . ?
C14A C6A C7A C15A -4.7(5) 4_575 . . 4_575 ?
C14A C6A C7A C16A -151.6(13) 4_575 . . 4_575 ?
C14A C6A C7A C17A -166.3(5) 4_575 . . 4_575 ?
C14A C6A C7A C21A -150.7(6) 4_575 . . . ?
C14A C7A C8A C9A -8.3(4) 4_575 . . . ?
C14A C7A C8A C13A -21.7(4) 4_575 . . 4_575 ?
C14A C7A C8A C15A 156.3(17) 4_575 . . 4_575 ?
C14A C7A C8A C16A -171.8(7) 4_575 . . 4_575 ?
C14A C7A C8A C24A -150.7(8) 4_575 . . . ?
C14A C7A C8A C32A -159.7(7) 4_575 . . 4_575 ?
C14A C7A C21A C16A 72.7(14) 4_575 . . 4_575 ?
C14A C7A C21A C17A -126.4(11) 4_575 . . 4_575 ?
C14A C7A C21A C18A -111.4(10) 4_575 . . 4_575 ?
C14A C7A C21A C20A -106.0(10) 4_575 . . . ?
C14A C7A C21A C22A 30.8(13) 4_575 . . . ?
C14A C7A C21A C34A 40.6(12) 4_575 . . 4_575 ?
C14A C7A C21A C35A -8.9(17) 4_575 . . 4_575 ?
C14A C8A C9A C1A -17.3(9) 4_575 . . . ?
C14A C8A C9A C3A -22.5(9) 4_575 . . 4_575 ?
C14A C8A C9A C10A -165.5(13) 4_575 . . . ?
C14A C8A C9A C12A -104.5(14) 4_575 . . 4_575 ?
C14A C8A C9A C13A -166.8(15) 4_575 . . 4_575 ?
C14A C8A C9A C15A -10.4(19) 4_575 . . 4_575 ?
C14A C8A C9A C30A -170.9(11) 4_575 . . 4_575 ?
C14A C8A C24A C15A -158.8(18) 4_575 . . 4_575 ?
C14A C8A C24A C23A -135.8(8) 4_575 . . . ?
C14A C8A C24A C25A 2.1(12) 4_575 . . . ?
C14A C8A C24A C31A 10.5(12) 4_575 . . 4_575 ?
C14A C8A C24A C32A -172.6(17) 4_575 . . 4_575 ?
C14A C8A C24A C33A -141.2(8) 4_575 . . 4_575 ?
C14A C9A C10A C11A 102(3) 4_575 . . . ?
C14A C9A C10A C12A 111(3) 4_575 . . 4_575 ?
C14A C9A C10A C13A 154(6) 4_575 . . 4_575 ?
C14A C9A C10A C26A -37(3) 4_575 . . . ?
C14A C9A C10A C29A -7(4) 4_575 . . 4_575 ?
C14A C9A C10A C30A -48(3) 4_575 . . 4_575 ?
C14A C10A C11A C11A -44.7(10) 4_575 . . 4_575 ?
C14A C10A C11A C12A 21.3(6) 4_575 . . 4_575 ?
C14A C10A C11A C12A 5.1(7) 4_575 . . . ?
C14A C10A C11A C13A 15.2(8) 4_575 . . 4_575 ?
C14A C10A C11A C28A -137.5(4) 4_575 . . . ?
C14A C10A C11A C29A -143.3(5) 4_575 . . 4_575 ?
C14A C10A C26A C13A -6.3(11) 4_575 . . 4_575 ?
C14A C10A C26A C25A -4.0(8) 4_575 . . . ?
C14A C10A C26A C27A 139.5(5) 4_575 . . . ?
C14A C10A C26A C29A 149.7(5) 4_575 . . 4_575 ?
C14A C10A C26A C30A -59(2) 4_575 . . 4_575 ?
C14A C10A C26A C31A -9.8(7) 4_575 . . 4_575 ?
C14A C10A C26A C47A 118.8(7) 4_575 . . 4_575 ?
C14A C10A C26A C48A 31.4(12) 4_575 . . 4_575 ?
C14A C13A C30A C9A 5.4(6) . . . 4_575 ?
C14A C13A C30A C10A -165.7(15) . . . 4_575 ?
C14A C13A C30A C25A -9.9(10) . . . 4_575 ?
C14A C13A C30A C26A -85(3) . . . 4_575 ?
C14A C13A C30A C27A -127.9(7) . . . 4_575 ?
C14A C13A C30A C29A -138.4(7) . . . . ?
C14A C13A C30A C31A -1.5(9) . . . . ?
C14A C15A C16A C7A 15.0(7) . . . 4_575 ?
C14A C15A C16A C8A -61(3) . . . 4_575 ?
C14A C15A C16A C17A 1.7(8) . . . . ?
C14A C15A C16A C21A -94.8(18) . . . 4_575 ?
C14A C15A C16A C22A -137.4(5) . . . 4_575 ?
C14A C15A C16A C34A -143.1(5) . . . . ?
C14A C15A C32A C8A -10.2(9) . . . 4_575 ?
C14A C15A C32A C23A 138.7(5) . . . 4_575 ?
C14A C15A C32A C24A 6(2) . . . 4_575 ?
C14A C15A C32A C25A 10.5(8) . . . 4_575 ?
C14A C15A C32A C31A 2.8(8) . . . . ?
C14A C15A C32A C33A 144.9(5) . . . . ?
C15A C7A C8A C9A -164.6(17) 4_575 . . . ?
C15A C7A C8A C13A -177.9(17) 4_575 . . 4_575 ?
C15A C7A C8A C14A -156.3(17) 4_575 . . 4_575 ?
C15A C7A C8A C16A 31.9(15) 4_575 . . 4_575 ?
C15A C7A C8A C24A 53.0(14) 4_575 . . . ?
C15A C7A C8A C32A 44.0(14) 4_575 . . 4_575 ?
C15A C7A C21A C16A 30.4(10) 4_575 . . 4_575 ?
C15A C7A C21A C17A -168.7(7) 4_575 . . 4_575 ?
C15A C7A C21A C18A -153.6(5) 4_575 . . 4_575 ?
C15A C7A C21A C20A -148.2(5) 4_575 . . . ?
C15A C7A C21A C22A -11.4(7) 4_575 . . . ?
C15A C7A C21A C34A -1.7(8) 4_575 . . 4_575 ?
C15A C7A C21A C35A -51.2(11) 4_575 . . 4_575 ?
C15A C8A C9A C1A -6.9(18) 4_575 . . . ?
C15A C8A C9A C3A -12.1(17) 4_575 . . 4_575 ?
C15A C8A C9A C10A -155.1(16) 4_575 . . . ?
C15A C8A C9A C12A -94.1(19) 4_575 . . 4_575 ?
C15A C8A C9A C13A -156.4(17) 4_575 . . 4_575 ?
C15A C8A C9A C14A 10.4(19) 4_575 . . 4_575 ?
C15A C8A C9A C30A -160.5(17) 4_575 . . 4_575 ?
C15A C8A C24A C23A 23.0(13) 4_575 . . . ?
C15A C8A C24A C25A 160.9(11) 4_575 . . . ?
C15A C8A C24A C31A 169.3(12) 4_575 . . 4_575 ?
C15A C8A C24A C32A -13.8(19) 4_575 . . 4_575 ?
C15A C8A C24A C33A 17.6(12) 4_575 . . 4_575 ?
C15A C9A C10A C11A 132.5(5) 4_575 . . . ?
C15A C9A C10A C12A 142.1(5) 4_575 . . 4_575 ?
C15A C9A C10A C13A -176(4) 4_575 . . 4_575 ?
C15A C9A C10A C14A 31(3) 4_575 . . 4_575 ?
C15A C9A C10A C26A -6.5(8) 4_575 . . . ?
C15A C9A C10A C29A 24.0(13) 4_575 . . 4_575 ?
C15A C9A C10A C30A -17.5(9) 4_575 . . 4_575 ?
C15A C16A C17A C4A 0.3(8) . . . . ?
C15A C16A C17A C6A 4.4(7) . . . 4_575 ?
C15A C16A C17A C7A 12.6(6) . . . 4_575 ?
C15A C16A C17A C18A -141.2(5) . . . . ?
C15A C16A C17A C21A -153.8(8) . . . 4_575 ?
C15A C16A C34A C21A 158.7(8) . . . 4_575 ?
C15A C16A C34A C22A 84(3) . . . 4_575 ?
C15A C16A C34A C23A 5.7(7) . . . 4_575 ?
C15A C16A C34A C33A 0.5(7) . . . . ?
C15A C16A C34A C35A 141.0(5) . . . . ?
C15A C16A C34A C39A 126.6(5) . . . 4_575 ?
C15A C24A C25A C26A 9.6(10) 4_575 . . . ?
C15A C24A C25A C30A 15.4(8) 4_575 . . 4_575 ?
C15A C24A C25A C31A 56(3) 4_575 . . 4_575 ?
C15A C24A C25A C32A -50(17) 4_575 . . 4_575 ?
C15A C24A C25A C43A -134.3(7) 4_575 . . . ?
C15A C24A C25A C48A -132.0(8) 4_575 . . 4_575 ?
C15A C32A C33A C22A -8.1(7) . . . 4_575 ?
C15A C32A C33A C23A -154.7(15) . . . 4_575 ?
C15A C32A C33A C24A -147.4(18) . . . 4_575 ?
C15A C32A C33A C34A 0.6(6) . . . . ?
C15A C32A C33A C42A -144.0(4) . . . 4_575 ?
C15A C32A C33A C50A -143.4(5) . . . . ?
C16A C7A C8A C9A 163.5(6) 4_575 . . . ?
C16A C7A C8A C13A 150.1(6) 4_575 . . 4_575 ?
C16A C7A C8A C14A 171.8(7) 4_575 . . 4_575 ?
C16A C7A C8A C15A -31.9(15) 4_575 . . 4_575 ?
C16A C7A C8A C24A 21.0(9) 4_575 . . . ?
C16A C7A C8A C32A 12.0(8) 4_575 . . 4_575 ?
C16A C7A C21A C17A 160.9(12) 4_575 . . 4_575 ?
C16A C7A C21A C18A 175.9(11) 4_575 . . 4_575 ?
C16A C7A C21A C20A -178.7(11) 4_575 . . . ?
C16A C7A C21A C22A -41.8(10) 4_575 . . . ?
C16A C7A C21A C34A -32.1(10) 4_575 . . 4_575 ?
C16A C7A C21A C35A -81.6(13) 4_575 . . 4_575 ?
C16A C8A C9A C1A 15.4(8) 4_575 . . . ?
C16A C8A C9A C3A 10.1(6) 4_575 . . 4_575 ?
C16A C8A C9A C10A -132.8(6) 4_575 . . . ?
C16A C8A C9A C12A -71.9(11) 4_575 . . 4_575 ?
C16A C8A C9A C13A -134.2(8) 4_575 . . 4_575 ?
C16A C8A C9A C14A 32.6(11) 4_575 . . 4_575 ?
C16A C8A C9A C15A 22.3(14) 4_575 . . 4_575 ?
C16A C8A C9A C30A -138.2(5) 4_575 . . 4_575 ?
C16A C8A C24A C15A -18.1(10) 4_575 . . 4_575 ?
C16A C8A C24A C23A 4.9(6) 4_575 . . . ?
C16A C8A C24A C25A 142.8(5) 4_575 . . . ?
C16A C8A C24A C31A 151.2(6) 4_575 . . 4_575 ?
C16A C8A C24A C32A -31.8(16) 4_575 . . 4_575 ?
C16A C8A C24A C33A -0.5(5) 4_575 . . 4_575 ?
C16A C15A C32A C8A -155.4(13) . . . 4_575 ?
C16A C15A C32A C23A -6.5(7) . . . 4_575 ?
C16A C15A C32A C24A -139.1(19) . . . 4_575 ?
C16A C15A C32A C25A -134.7(5) . . . 4_575 ?
C16A C15A C32A C31A -142.5(5) . . . . ?
C16A C15A C32A C33A -0.3(6) . . . . ?
C16A C17A C18A C19A 146.2(5) . . . . ?
C16A C17A C18A C20A -8.4(11) . . . 4_575 ?
C16A C17A C18A C21A -7.3(4) . . . 4_575 ?
C16A C17A C18A C36A 3.7(9) . . . . ?
C16A C17A C18A C38A 8.8(8) . . . 4_575 ?
C16A C21A C22A C23A -19.3(8) 4_575 . . . ?
C16A C21A C22A C33A -11.9(8) 4_575 . . 4_575 ?
C16A C21A C22A C34A 34.8(17) 4_575 . . 4_575 ?
C16A C21A C22A C35A -168.8(7) 4_575 . . 4_575 ?
C16A C21A C22A C39A -159.1(6) 4_575 . . . ?
C16A C22A C23A C24A -6.7(5) 4_575 . . . ?
C16A C22A C23A C32A 0.2(5) 4_575 . . 4_575 ?
C16A C22A C23A C33A 33.6(19) 4_575 . . 4_575 ?
C16A C22A C23A C34A 19.4(10) 4_575 . . 4_575 ?
C16A C22A C23A C42A -139.5(6) 4_575 . . . ?
C16A C22A C23A C50A -150.4(5) 4_575 . . 4_575 ?
C16A C22A C39A C34A -23.8(16) 4_575 . . 4_575 ?
C16A C22A C39A C35A -38.4(11) 4_575 . . 4_575 ?
C16A C22A C39A C36A -13.7(6) 4_575 . . 4_575 ?
C16A C22A C39A C38A -12.3(7) 4_575 . . . ?
C16A C22A C39A C40A 129.8(6) 4_575 . . . ?
C16A C22A C39A C51A 135.1(5) 4_575 . . 4_575 ?
C16A C22A C39A C52A 133.7(8) 4_575 . . 4_575 ?
C16A C22A C39A C53A 58.1(11) 4_575 . . 4_575 ?
C16A C34A C35A C20A 6.3(6) . . . 4_575 ?
C16A C34A C35A C21A 9.7(4) . . . 4_575 ?
C16A C34A C35A C22A -151.3(16) . . . 4_575 ?
C16A C34A C35A C36A 3.5(8) . . . . ?
C16A C34A C35A C38A -4.7(10) . . . 4_575 ?
C16A C34A C35A C39A -139.5(10) . . . 4_575 ?
C16A C34A C35A C40A -132.1(5) . . . 4_575 ?
C16A C34A C35A C52A -135.3(6) . . . . ?
C17A C4A C5A C4A 140.1(6) . . . 4_575 ?
C17A C4A C5A C6A 157.4(18) . . . 4_575 ?
C17A C4A C5A C6A 144.6(5) . . . . ?
C17A C4A C5A C17A 82.8(9) . . . 4_575 ?
C17A C4A C5A C19A 2.9(7) . . . . ?
C17A C5A C6A C1A 45.9(9) . . . . ?
C17A C5A C6A C1A 153.8(7) 4_575 . . . ?
C17A C5A C6A C3A 44.2(10) . . . 4_575 ?
C17A C5A C6A C3A 152.1(8) 4_575 . . 4_575 ?
C17A C5A C6A C4A -125.6(16) . . . 4_575 ?
C17A C5A C6A C4A -17.8(14) 4_575 . . 4_575 ?
C17A C5A C6A C7A 16.9(4) 4_575 . . . ?
C17A C5A C6A C7A -91.0(8) . . . . ?
C17A C5A C6A C14A -8.1(12) . . . 4_575 ?
C17A C5A C6A C14A 99.7(8) 4_575 . . 4_575 ?
C17A C5A C6A C17A -107.8(6) . . . 4_575 ?
C17A C5A C19A C17A 153.4(4) . . . 4_575 ?
C17A C5A C19A C17A -153.4(4) 4_575 . . . ?
C17A C5A C19A C18A 154.6(5) . . . 4_575 ?
C17A C5A C19A C18A -1.2(4) . . . . ?
C17A C5A C19A C18A 1.2(4) 4_575 . . 4_575 ?
C17A C5A C19A C18A -154.6(5) 4_575 . . . ?
C17A C5A C19A C20A 7.9(4) . . . 4_575 ?
C17A C5A C19A C20A 145.5(4) . . . . ?
C17A C5A C19A C20A -7.9(4) 4_575 . . . ?
C17A C5A C19A C20A -145.5(4) 4_575 . . 4_575 ?
C17A C6A C7A C3A 166.3(7) 4_575 . . 4_575 ?
C17A C6A C7A C4A 5.2(10) 4_575 . . 4_575 ?
C17A C6A C7A C8A 158.4(6) 4_575 . . . ?
C17A C6A C7A C14A 166.3(5) 4_575 . . 4_575 ?
C17A C6A C7A C15A 161.6(8) 4_575 . . 4_575 ?
C17A C6A C7A C16A 14.7(11) 4_575 . . 4_575 ?
C17A C6A C7A C21A 15.6(5) 4_575 . . . ?
C17A C7A C8A C9A 88.5(18) 4_575 . . . ?
C17A C7A C8A C13A 75.2(18) 4_575 . . 4_575 ?
C17A C7A C8A C14A 96.8(18) 4_575 . . 4_575 ?
C17A C7A C8A C15A -107(2) 4_575 . . 4_575 ?
C17A C7A C8A C16A -74.9(17) 4_575 . . 4_575 ?
C17A C7A C8A C24A -54(2) 4_575 . . . ?
C17A C7A C8A C32A -62.9(19) 4_575 . . 4_575 ?
C17A C7A C21A C16A -160.9(12) 4_575 . . 4_575 ?
C17A C7A C21A C18A 15.0(4) 4_575 . . 4_575 ?
C17A C7A C21A C20A 20.5(5) 4_575 . . . ?
C17A C7A C21A C22A 157.3(6) 4_575 . . . ?
C17A C7A C21A C34A 167.0(6) 4_575 . . 4_575 ?
C17A C7A C21A C35A 117.5(10) 4_575 . . 4_575 ?
C17A C16A C34A C21A 15.0(6) . . . 4_575 ?
C17A C16A C34A C22A -60(3) . . . 4_575 ?
C17A C16A C34A C23A -138.1(5) . . . 4_575 ?
C17A C16A C34A C33A -143.2(5) . . . . ?
C17A C16A C34A C35A -2.8(8) . . . . ?
C17A C16A C34A C39A -17.1(9) . . . 4_575 ?
C17A C18A C19A C5A 1.8(7) . . . . ?
C17A C18A C19A C17A -86.1(10) . . . 4_575 ?
C17A C18A C19A C18A -145.3(7) . . . 4_575 ?
C17A C18A C19A C20A -139.7(17) . . . 4_575 ?
C17A C18A C19A C20A -143.9(5) . . . . ?
C17A C18A C36A C20A -32.1(16) . . . 4_575 ?
C17A C18A C36A C35A -2.6(9) . . . . ?
C17A C18A C36A C37A 135.7(6) . . . . ?
C17A C18A C36A C38A 98(4) . . . 4_575 ?
C17A C18A C36A C39A 10.7(9) . . . 4_575 ?
C17A C19A C20A C17A 110.9(6) . . . 4_575 ?
C17A C19A C20A C18A 143.2(15) . . . 4_575 ?
C17A C19A C20A C18A 32.2(14) 4_575 . . 4_575 ?
C17A C19A C20A C21A -15.8(4) 4_575 . . . ?
C17A C19A C20A C21A 95.2(6) . . . . ?
C17A C19A C20A C35A 2.7(11) . . . 4_575 ?
C17A C19A C20A C35A -108.3(8) 4_575 . . 4_575 ?
C17A C19A C20A C36A -45.0(9) . . . 4_575 ?
C17A C19A C20A C36A -155.9(7) 4_575 . . 4_575 ?
C17A C19A C20A C38A -150.9(5) 4_575 . . . ?
C17A C19A C20A C38A -40.0(8) . . . . ?
C17A C20A C21A C7A -17.2(4) 4_575 . . . ?
C17A C20A C21A C16A -18.2(10) 4_575 . . 4_575 ?
C17A C20A C21A C18A -1.0(8) 4_575 . . 4_575 ?
C17A C20A C21A C22A -158.8(6) 4_575 . . . ?
C17A C20A C21A C34A -161.7(7) 4_575 . . 4_575 ?
C17A C20A C21A C35A -165.8(5) 4_575 . . 4_575 ?
C17A C20A C38A C18A -115(2) 4_575 . . 4_575 ?
C17A C20A C38A C35A 35.9(10) 4_575 . . 4_575 ?
C17A C20A C38A C36A 157(6) 4_575 . . 4_575 ?
C17A C20A C38A C37A -114.6(9) 4_575 . . . ?
C17A C20A C38A C39A 26.6(11) 4_575 . . . ?
C17A C20A C38A C52A 12.8(12) 4_575 . . 4_575 ?
C17A C20A C38A C53A -53.2(14) 4_575 . . 4_575 ?
C17A C21A C22A C16A 80.1(15) 4_575 . . 4_575 ?
C17A C21A C22A C23A 60.8(15) 4_575 . . . ?
C17A C21A C22A C33A 68.2(15) 4_575 . . 4_575 ?
C17A C21A C22A C34A 115(2) 4_575 . . 4_575 ?
C17A C21A C22A C35A -88.7(15) 4_575 . . 4_575 ?
C17A C21A C22A C39A -79.0(15) 4_575 . . . ?
C18A C19A C20A C17A 152.5(6) . . . 4_575 ?
C18A C19A C20A C17A -32.2(14) 4_575 . . 4_575 ?
C18A C19A C20A C18A -175.2(18) . . . 4_575 ?
C18A C19A C20A C21A 136.8(5) . . . . ?
C18A C19A C20A C21A -48.0(14) 4_575 . . . ?
C18A C19A C20A C35A 44.3(9) . . . 4_575 ?
C18A C19A C20A C35A -140.5(18) 4_575 . . 4_575 ?
C18A C19A C20A C36A 171.9(17) 4_575 . . 4_575 ?
C18A C19A C20A C36A -3.4(8) . . . 4_575 ?
C18A C19A C20A C38A 1.6(7) . . . . ?
C18A C19A C20A C38A 176.8(16) 4_575 . . . ?
C18A C20A C21A C7A -16.2(10) 4_575 . . . ?
C18A C20A C21A C16A -17.3(15) 4_575 . . 4_575 ?
C18A C20A C21A C17A 1.0(8) 4_575 . . 4_575 ?
C18A C20A C21A C22A -157.8(8) 4_575 . . . ?
C18A C20A C21A C34A -160.8(9) 4_575 . . 4_575 ?
C18A C20A C21A C35A -164.8(9) 4_575 . . 4_575 ?
C18A C20A C38A C35A 150.7(15) 4_575 . . 4_575 ?
C18A C20A C38A C36A -89(7) 4_575 . . 4_575 ?
C18A C20A C38A C37A 0.2(17) 4_575 . . . ?
C18A C20A C38A C39A 141.4(15) 4_575 . . . ?
C18A C20A C38A C52A 127.6(15) 4_575 . . 4_575 ?
C18A C20A C38A C53A 61.6(19) 4_575 . . 4_575 ?
C18A C21A C22A C16A 149.6(9) 4_575 . . 4_575 ?
C18A C21A C22A C23A 130.3(5) 4_575 . . . ?
C18A C21A C22A C33A 137.7(5) 4_575 . . 4_575 ?
C18A C21A C22A C34A -175.5(17) 4_575 . . 4_575 ?
C18A C21A C22A C35A -19.2(6) 4_575 . . 4_575 ?
C18A C21A C22A C39A -9.5(6) 4_575 . . . ?
C18A C36A C37A C36A 5.6(8) . . . 4_575 ?
C18A C36A C37A C38A -165.3(15) . . . 4_575 ?
C18A C36A C37A C38A 2.6(8) . . . . ?
C18A C36A C37A C53A -141.4(5) . . . . ?
C18A C36A C37A C53A -122.2(6) . . . 4_575 ?
C18A C38A C39A C22A 8.5(6) 4_575 . . . ?
C18A C38A C39A C34A 10.2(5) 4_575 . . 4_575 ?
C18A C38A C39A C35A 31.5(9) 4_575 . . 4_575 ?
C18A C38A C39A C36A 14.1(10) 4_575 . . 4_575 ?
C18A C38A C39A C40A -135.2(5) 4_575 . . . ?
C18A C38A C39A C51A -114.0(6) 4_575 . . 4_575 ?
C18A C38A C39A C52A -143.4(7) 4_575 . . 4_575 ?
C18A C38A C39A C53A -142.2(4) 4_575 . . 4_575 ?
C19A C5A C6A C1A 143.7(5) . . . . ?
C19A C5A C6A C3A 142.0(6) . . . 4_575 ?
C19A C5A C6A C4A -27.8(16) . . . 4_575 ?
C19A C5A C6A C7A 6.8(7) . . . . ?
C19A C5A C6A C14A 89.7(9) . . . 4_575 ?
C19A C5A C6A C17A -10.1(5) . . . 4_575 ?
C19A C18A C36A C20A -171(2) . . . 4_575 ?
C19A C18A C36A C35A -141.6(6) . . . . ?
C19A C18A C36A C37A -3.3(8) . . . . ?
C19A C18A C36A C38A -41(4) . . . 4_575 ?
C19A C18A C36A C39A -128.2(6) . . . 4_575 ?
C19A C20A C21A C7A 4.1(7) . . . . ?
C19A C20A C21A C16A 3.0(13) . . . 4_575 ?
C19A C20A C21A C17A 21.3(5) . . . 4_575 ?
C19A C20A C21A C18A 20.3(7) . . . 4_575 ?
C19A C20A C21A C22A -137.5(4) . . . . ?
C19A C20A C21A C34A -140.5(5) . . . 4_575 ?
C19A C20A C21A C35A -144.5(5) . . . 4_575 ?
C19A C20A C38A C18A -2.5(13) . . . 4_575 ?
C19A C20A C38A C35A 148.2(5) . . . 4_575 ?
C19A C20A C38A C36A -91(6) . . . 4_575 ?
C19A C20A C38A C37A -2.3(7) . . . . ?
C19A C20A C38A C39A 138.9(4) . . . . ?
C19A C20A C38A C52A 125.1(5) . . . 4_575 ?
C19A C20A C38A C53A 59.1(10) . . . 4_575 ?
C20A C18A C19A C5A 141.5(14) 4_575 . . . ?
C20A C18A C19A C17A 139.7(17) 4_575 . . . ?
C20A C18A C19A C17A 53.6(19) 4_575 . . 4_575 ?
C20A C18A C19A C18A -6(2) 4_575 . . 4_575 ?
C20A C18A C19A C20A -4.2(16) 4_575 . . . ?
C20A C18A C36A C35A 29.5(17) 4_575 . . . ?
C20A C18A C36A C37A 167.8(18) 4_575 . . . ?
C20A C18A C36A C38A 130(5) 4_575 . . 4_575 ?
C20A C18A C36A C39A 42.8(18) 4_575 . . 4_575 ?
C20A C19A C20A C17A 151.5(4) 4_575 . . 4_575 ?
C20A C19A C20A C18A -176.2(14) 4_575 . . 4_575 ?
C20A C19A C20A C21A 135.8(3) 4_575 . . . ?
C20A C19A C20A C35A 43.3(9) 4_575 . . 4_575 ?
C20A C19A C20A C36A -4.3(8) 4_575 . . 4_575 ?
C20A C19A C20A C38A 0.6(7) 4_575 . . . ?
C20A C21A C22A C16A 158.6(8) . . . 4_575 ?
C20A C21A C22A C23A 139.3(5) . . . . ?
C20A C21A C22A C33A 146.7(5) . . . 4_575 ?
C20A C21A C22A C34A -166.6(17) . . . 4_575 ?
C20A C21A C22A C35A -10.2(5) . . . 4_575 ?
C20A C21A C22A C39A -0.5(5) . . . . ?
C20A C35A C36A C18A -6.7(4) 4_575 . . . ?
C20A C35A C36A C37A -150.1(8) 4_575 . . . ?
C20A C35A C36A C38A -168.3(14) 4_575 . . 4_575 ?
C20A C35A C36A C39A -150.9(10) 4_575 . . 4_575 ?
C20A C35A C52A C38A 28.6(5) 4_575 . . 4_575 ?
C20A C35A C52A C39A 161(11) 4_575 . . 4_575 ?
C20A C35A C52A C40A -89(3) 4_575 . . 4_575 ?
C20A C35A C52A C41A -111.5(7) 4_575 . . 4_575 ?
C20A C35A C52A C51A -118.6(8) 4_575 . . . ?
C20A C35A C52A C53A 24.6(8) 4_575 . . . ?
C20A C35A C52A C54A 3.3(12) 4_575 . . 4_575 ?
C20A C36A C37A C36A 9.5(11) 4_575 . . 4_575 ?
C20A C36A C37A C38A 6.5(11) 4_575 . . . ?
C20A C36A C37A C38A -161.5(18) 4_575 . . 4_575 ?
C20A C36A C37A C53A -118.3(9) 4_575 . . 4_575 ?
C20A C36A C37A C53A -137.5(8) 4_575 . . . ?
C20A C38A C39A C22A 1.7(6) . . . . ?
C20A C38A C39A C34A 3.4(5) . . . 4_575 ?
C20A C38A C39A C35A 24.7(9) . . . 4_575 ?
C20A C38A C39A C36A 7.3(10) . . . 4_575 ?
C20A C38A C39A C40A -142.0(5) . . . . ?
C20A C38A C39A C51A -120.8(6) . . . 4_575 ?
C20A C38A C39A C52A -150.2(7) . . . 4_575 ?
C20A C38A C39A C53A -149.0(5) . . . 4_575 ?
C21A C7A C8A C9A 147.3(5) . . . . ?
C21A C7A C8A C13A 134.0(5) . . . 4_575 ?
C21A C7A C8A C14A 155.6(6) . . . 4_575 ?
C21A C7A C8A C15A -48.1(15) . . . 4_575 ?
C21A C7A C8A C16A -16.1(5) . . . 4_575 ?
C21A C7A C8A C24A 4.9(9) . . . . ?
C21A C7A C8A C32A -4.1(8) . . . 4_575 ?
C21A C16A C17A C4A 154.2(7) 4_575 . . . ?
C21A C16A C17A C6A 158.2(6) 4_575 . . 4_575 ?
C21A C16A C17A C7A 166.4(9) 4_575 . . 4_575 ?
C21A C16A C17A C18A 12.6(7) 4_575 . . . ?
C21A C16A C34A C22A -75(3) 4_575 . . 4_575 ?
C21A C16A C34A C23A -153.0(7) 4_575 . . 4_575 ?
C21A C16A C34A C33A -158.2(7) 4_575 . . . ?
C21A C16A C34A C35A -17.8(8) 4_575 . . . ?
C21A C16A C34A C39A -32.1(8) 4_575 . . 4_575 ?
C21A C17A C18A C19A 153.6(5) 4_575 . . . ?
C21A C17A C18A C20A -1.0(9) 4_575 . . 4_575 ?
C21A C17A C18A C36A 11.1(7) 4_575 . . . ?
C21A C17A C18A C38A 16.2(6) 4_575 . . 4_575 ?
C21A C18A C19A C5A 34.6(10) 4_575 . . . ?
C21A C18A C19A C17A 32.8(6) 4_575 . . . ?
C21A C18A C19A C17A -53.3(13) 4_575 . . 4_575 ?
C21A C18A C19A C18A -112.5(8) 4_575 . . 4_575 ?
C21A C18A C19A C20A -111.1(7) 4_575 . . . ?
C21A C18A C19A C20A -106.9(18) 4_575 . . 4_575 ?
C21A C18A C36A C20A -24.1(16) 4_575 . . 4_575 ?
C21A C18A C36A C35A 5.3(5) 4_575 . . . ?
C21A C18A C36A C37A 143.6(5) 4_575 . . . ?
C21A C18A C36A C38A 106(4) 4_575 . . 4_575 ?
C21A C18A C36A C39A 18.6(6) 4_575 . . 4_575 ?
C21A C20A C38A C18A -143.4(17) . . . 4_575 ?
C21A C20A C38A C35A 7.3(5) . . . 4_575 ?
C21A C20A C38A C36A 128(6) . . . 4_575 ?
C21A C20A C38A C37A -143.2(5) . . . . ?
C21A C20A C38A C39A -2.0(6) . . . . ?
C21A C20A C38A C52A -15.8(7) . . . 4_575 ?
C21A C20A C38A C53A -81.8(9) . . . 4_575 ?
C21A C22A C23A C24A 1.5(7) . . . . ?
C21A C22A C23A C32A 8.4(7) . . . 4_575 ?
C21A C22A C23A C33A 42(2) . . . 4_575 ?
C21A C22A C23A C34A 27.6(10) . . . 4_575 ?
C21A C22A C23A C42A -131.3(6) . . . . ?
C21A C22A C23A C50A -142.2(5) . . . 4_575 ?
C21A C22A C39A C34A -12.2(17) . . . 4_575 ?
C21A C22A C39A C35A -26.8(10) . . . 4_575 ?
C21A C22A C39A C36A -2.1(5) . . . 4_575 ?
C21A C22A C39A C38A -0.7(5) . . . . ?
C21A C22A C39A C40A 141.4(5) . . . . ?
C21A C22A C39A C51A 146.7(4) . . . 4_575 ?
C21A C22A C39A C52A 145.3(8) . . . 4_575 ?
C21A C22A C39A C53A 69.7(9) . . . 4_575 ?
C21A C34A C35A C20A -3.3(4) 4_575 . . 4_575 ?
C21A C34A C35A C22A -161.0(15) 4_575 . . 4_575 ?
C21A C34A C35A C36A -6.1(6) 4_575 . . . ?
C21A C34A C35A C38A -14.3(8) 4_575 . . 4_575 ?
C21A C34A C35A C39A -149.2(11) 4_575 . . 4_575 ?
C21A C34A C35A C40A -141.7(5) 4_575 . . 4_575 ?
C21A C34A C35A C52A -144.9(6) 4_575 . . . ?
C21A C35A C36A C18A -4.9(5) 4_575 . . . ?
C21A C35A C36A C20A 1.7(6) 4_575 . . 4_575 ?
C21A C35A C36A C37A -148.4(4) 4_575 . . . ?
C21A C35A C36A C38A -166.6(11) 4_575 . . 4_575 ?
C21A C35A C36A C39A -149.1(11) 4_575 . . 4_575 ?
C21A C35A C52A C38A 104.7(10) 4_575 . . 4_575 ?
C21A C35A C52A C39A -123(11) 4_575 . . 4_575 ?
C21A C35A C52A C40A -13(4) 4_575 . . 4_575 ?
C21A C35A C52A C41A -35.4(12) 4_575 . . 4_575 ?
C21A C35A C52A C51A -42.5(13) 4_575 . . . ?
C21A C35A C52A C53A 100.7(10) 4_575 . . . ?
C21A C35A C52A C54A 79.4(12) 4_575 . . 4_575 ?
C22A C16A C17A C4A 135.1(5) 4_575 . . . ?
C22A C16A C17A C6A 139.1(4) 4_575 . . 4_575 ?
C22A C16A C17A C7A 147.3(8) 4_575 . . 4_575 ?
C22A C16A C17A C18A -6.4(8) 4_575 . . . ?
C22A C16A C17A C21A -19.1(5) 4_575 . . 4_575 ?
C22A C16A C34A C21A 75(3) 4_575 . . 4_575 ?
C22A C16A C34A C23A -78(3) 4_575 . . 4_575 ?
C22A C16A C34A C33A -83(3) 4_575 . . . ?
C22A C16A C34A C35A 57(3) 4_575 . . . ?
C22A C16A C34A C39A 43(3) 4_575 . . 4_575 ?
C22A C23A C24A C8A 1.3(7) . . . . ?
C22A C23A C24A C15A 7.4(6) . . . 4_575 ?
C22A C23A C24A C25A -141.3(5) . . . . ?
C22A C23A C24A C31A -143.2(7) . . . 4_575 ?
C22A C23A C24A C32A 33.1(15) . . . 4_575 ?
C22A C23A C24A C33A 26.6(13) . . . 4_575 ?
C22A C23A C42A C33A 18(6) . . . 4_575 ?
C22A C23A C42A C41A -7.8(9) . . . . ?
C22A C23A C42A C43A 139.5(6) . . . . ?
C22A C23A C42A C49A 134.6(10) . . . 4_575 ?
C22A C23A C42A C50A -37.7(15) . . . 4_575 ?
C22A C23A C42A C51A -11.1(7) . . . 4_575 ?
C22A C33A C34A C16A 154.2(13) 4_575 . . . ?
C22A C33A C34A C21A 136.7(16) 4_575 . . 4_575 ?
C22A C33A C34A C23A 19(3) 4_575 . . 4_575 ?
C22A C33A C34A C35A 11.0(9) 4_575 . . . ?
C22A C33A C34A C39A 10.3(9) 4_575 . . 4_575 ?
C22A C33A C50A C23A -173(4) 4_575 . . 4_575 ?
C22A C33A C50A C41A -16.7(10) 4_575 . . 4_575 ?
C22A C33A C50A C42A -145.2(14) 4_575 . . 4_575 ?
C22A C33A C50A C43A -143.8(4) 4_575 . . 4_575 ?
C22A C33A C50A C49A -140.1(5) 4_575 . . . ?
C22A C33A C50A C51A -3.5(7) 4_575 . . . ?
C22A C34A C35A C20A 157.6(14) 4_575 . . 4_575 ?
C22A C34A C35A C21A 161.0(15) 4_575 . . 4_575 ?
C22A C34A C35A C36A 154.9(14) 4_575 . . . ?
C22A C34A C35A C38A 146.6(15) 4_575 . . 4_575 ?
C22A C34A C35A C39A 11.8(16) 4_575 . . 4_575 ?
C22A C34A C35A C40A 19.3(14) 4_575 . . 4_575 ?
C22A C34A C35A C52A 16.0(14) 4_575 . . . ?
C22A C35A C36A C18A 6.5(10) 4_575 . . . ?
C22A C35A C36A C20A 13.2(10) 4_575 . . 4_575 ?
C22A C35A C36A C37A -136.9(6) 4_575 . . . ?
C22A C35A C36A C38A -155.1(11) 4_575 . . 4_575 ?
C22A C35A C36A C39A -137.7(14) 4_575 . . 4_575 ?
C22A C35A C52A C38A 150.4(7) 4_575 . . 4_575 ?
C22A C35A C52A C39A -77(11) 4_575 . . 4_575 ?
C22A C35A C52A C40A 33(3) 4_575 . . 4_575 ?
C22A C35A C52A C41A 10.3(8) 4_575 . . 4_575 ?
C22A C35A C52A C51A 3.2(9) 4_575 . . . ?
C22A C35A C52A C53A 146.4(5) 4_575 . . . ?
C22A C35A C52A C54A 125.1(7) 4_575 . . 4_575 ?
C22A C39A C40A C35A -52(5) . . . 4_575 ?
C22A C39A C40A C41A 1.4(8) . . . . ?
C22A C39A C40A C51A 11.5(9) . . . 4_575 ?
C22A C39A C40A C52A 160(4) . . . 4_575 ?
C22A C39A C40A C53A -146.4(5) . . . 4_575 ?
C22A C39A C40A C54A -135.1(6) . . . . ?
C22A C39A C40A C60A -31.4(12) . . . 4_575 ?
C23A C22A C39A C34A -156(2) . . . 4_575 ?
C23A C22A C39A C35A -170.4(10) . . . 4_575 ?
C23A C22A C39A C36A -145.7(4) . . . 4_575 ?
C23A C22A C39A C38A -144.2(4) . . . . ?
C23A C22A C39A C40A -2.1(7) . . . . ?
C23A C22A C39A C51A 3.2(5) . . . 4_575 ?
C23A C22A C39A C52A 1.7(10) . . . 4_575 ?
C23A C22A C39A C53A -73.9(9) . . . 4_575 ?
C23A C24A C25A C26A 143.1(5) . . . . ?
C23A C24A C25A C30A 148.9(5) . . . 4_575 ?
C23A C24A C25A C31A -171(3) . . . 4_575 ?
C23A C24A C25A C32A 83(17) . . . 4_575 ?
C23A C24A C25A C43A -0.8(6) . . . . ?
C23A C24A C25A C48A 1.4(10) . . . 4_575 ?
C23A C32A C33A C22A 146.6(18) 4_575 . . 4_575 ?
C23A C32A C33A C24A 7(2) 4_575 . . 4_575 ?
C23A C32A C33A C34A 155.4(17) 4_575 . . . ?
C23A C32A C33A C42A 10.8(13) 4_575 . . 4_575 ?
C23A C32A C33A C50A 11.3(13) 4_575 . . . ?
C23A C33A C34A C16A 135(3) 4_575 . . . ?
C23A C33A C34A C21A 118(3) 4_575 . . 4_575 ?
C23A C33A C34A C22A -19(3) 4_575 . . 4_575 ?
C23A C33A C34A C35A -8(3) 4_575 . . . ?
C23A C33A C34A C39A -9(3) 4_575 . . 4_575 ?
C23A C33A C50A C41A 157(4) 4_575 . . 4_575 ?
C23A C33A C50A C42A 28(4) 4_575 . . 4_575 ?
C23A C33A C50A C43A 30(4) 4_575 . . 4_575 ?
C23A C33A C50A C49A 33(4) 4_575 . . . ?
C23A C33A C50A C51A 170(4) 4_575 . . . ?
C23A C34A C35A C20A 142.3(4) 4_575 . . 4_575 ?
C23A C34A C35A C21A 145.6(6) 4_575 . . 4_575 ?
C23A C34A C35A C22A -15.4(12) 4_575 . . 4_575 ?
C23A C34A C35A C36A 139.5(5) 4_575 . . . ?
C23A C34A C35A C38A 131.2(7) 4_575 . . 4_575 ?
C23A C34A C35A C39A -3.6(12) 4_575 . . 4_575 ?
C23A C34A C35A C40A 3.9(6) 4_575 . . 4_575 ?
C23A C34A C35A C52A 0.6(8) 4_575 . . . ?
C23A C42A C43A C25A -4.5(8) . . . . ?
C23A C42A C43A C31A -2.7(6) . . . 4_575 ?
C23A C42A C43A C44A -147.2(6) . . . . ?
C23A C42A C43A C48A -27(4) . . . 4_575 ?
C23A C42A C43A C49A -174.1(9) . . . 4_575 ?
C23A C42A C43A C50A -7(4) . . . 4_575 ?
C23A C50A C51A C39A 2.8(7) 4_575 . . 4_575 ?
C23A C50A C51A C40A -6.4(13) 4_575 . . 4_575 ?
C23A C50A C51A C41A -154.3(11) 4_575 . . 4_575 ?
C23A C50A C51A C42A -138.6(18) 4_575 . . 4_575 ?
C23A C50A C51A C52A 1.8(9) 4_575 . . . ?
C23A C50A C51A C54A -69.3(12) 4_575 . . 4_575 ?
C23A C50A C51A C56A -139.3(6) 4_575 . . 4_575 ?
C23A C50A C51A C60A -141.1(7) 4_575 . . . ?
C24A C8A C9A C1A 151.7(5) . . . . ?
C24A C8A C9A C3A 146.4(5) . . . 4_575 ?
C24A C8A C9A C10A 3.5(8) . . . . ?
C24A C8A C9A C12A 64.4(12) . . . 4_575 ?
C24A C8A C9A C13A 2.1(11) . . . 4_575 ?
C24A C8A C9A C14A 169.0(11) . . . 4_575 ?
C24A C8A C9A C15A 159(2) . . . 4_575 ?
C24A C8A C9A C30A -1.9(6) . . . 4_575 ?
C24A C15A C16A C7A 151.5(7) 4_575 . . 4_575 ?
C24A C15A C16A C8A 75(3) 4_575 . . 4_575 ?
C24A C15A C16A C17A 138.2(5) 4_575 . . . ?
C24A C15A C16A C21A 42(2) 4_575 . . 4_575 ?
C24A C15A C16A C22A -1.0(6) 4_575 . . 4_575 ?
C24A C15A C16A C34A -6.7(7) 4_575 . . . ?
C24A C15A C32A C8A -16(2) 4_575 . . 4_575 ?
C24A C15A C32A C23A 133(2) 4_575 . . 4_575 ?
C24A C15A C32A C25A 4.4(17) 4_575 . . 4_575 ?
C24A C15A C32A C31A -3.4(17) 4_575 . . . ?
C24A C15A C32A C33A 139(2) 4_575 . . . ?
C24A C23A C42A C33A -118(7) . . . 4_575 ?
C24A C23A C42A C41A -143.9(6) . . . . ?
C24A C23A C42A C43A 3.4(7) . . . . ?
C24A C23A C42A C49A -1.5(12) . . . 4_575 ?
C24A C23A C42A C50A -173.8(14) . . . 4_575 ?
C24A C23A C42A C51A -147.2(4) . . . 4_575 ?
C24A C25A C26A C10A -0.2(9) . . . . ?
C24A C25A C26A C13A 0.4(7) . . . 4_575 ?
C24A C25A C26A C27A -142.3(6) . . . . ?
C24A C25A C26A C29A -144.5(8) . . . 4_575 ?
C24A C25A C26A C30A 18.7(13) . . . 4_575 ?
C24A C25A C26A C31A 19.5(12) . . . 4_575 ?
C24A C25A C26A C47A -147.4(6) . . . 4_575 ?
C24A C25A C26A C48A -149.9(9) . . . 4_575 ?
C24A C25A C43A C31A -5.8(16) . . . 4_575 ?
C24A C25A C43A C42A 3.3(7) . . . . ?
C24A C25A C43A C44A 147.6(6) . . . . ?
C24A C25A C43A C48A 176.4(10) . . . 4_575 ?
C24A C25A C43A C49A 42(4) . . . 4_575 ?
C24A C25A C43A C50A 3.6(6) . . . 4_575 ?
C24A C31A C32A C8A 165(10) 4_575 . . 4_575 ?
C24A C31A C32A C15A 160(10) 4_575 . . . ?
C24A C31A C32A C23A 19(10) 4_575 . . 4_575 ?
C24A C31A C32A C25A 32(10) 4_575 . . 4_575 ?
C24A C31A C32A C33A 21(10) 4_575 . . . ?
C24A C31A C48A C25A -169(4) 4_575 . . 4_575 ?
C24A C31A C48A C26A -145.3(9) 4_575 . . 4_575 ?
C24A C31A C48A C43A 7.0(11) 4_575 . . 4_575 ?
C24A C31A C48A C44A -71.4(17) 4_575 . . 4_575 ?
C24A C31A C48A C45A -126.4(7) 4_575 . . 4_575 ?
C24A C31A C48A C47A -138.3(7) 4_575 . . . ?
C24A C31A C48A C49A 1.5(10) 4_575 . . . ?
C24A C32A C33A C22A 139.3(15) 4_575 . . 4_575 ?
C24A C32A C33A C23A -7(2) 4_575 . . 4_575 ?
C24A C32A C33A C34A 148.0(15) 4_575 . . . ?
C24A C32A C33A C42A 3.4(16) 4_575 . . 4_575 ?
C24A C32A C33A C50A 4.0(17) 4_575 . . . ?
C24A C33A C34A C16A 6.3(7) 4_575 . . . ?
C24A C33A C34A C21A -11.2(10) 4_575 . . 4_575 ?
C24A C33A C34A C22A -147.9(11) 4_575 . . 4_575 ?
C24A C33A C34A C23A -129(3) 4_575 . . 4_575 ?
C24A C33A C34A C35A -136.9(5) 4_575 . . . ?
C24A C33A C34A C39A -137.6(4) 4_575 . . 4_575 ?
C24A C33A C50A C23A -30(3) 4_575 . . 4_575 ?
C24A C33A C50A C41A 127.0(8) 4_575 . . 4_575 ?
C24A C33A C50A C42A -1.5(15) 4_575 . . 4_575 ?
C24A C33A C50A C43A -0.1(5) 4_575 . . 4_575 ?
C24A C33A C50A C49A 3.6(7) 4_575 . . . ?
C24A C33A C50A C51A 140.2(5) 4_575 . . . ?
C25A C26A C27A C28A 148.7(5) . . . . ?
C25A C26A C27A C29A -174.3(16) . . . 4_575 ?
C25A C26A C27A C30A 156.8(18) . . . 4_575 ?
C25A C26A C27A C45A 4.3(8) . . . . ?
C25A C26A C27A C46A 15.7(8) . . . 4_575 ?
C25A C26A C27A C47A -8.8(8) . . . 4_575 ?
C25A C30A C31A C24A 152.6(18) 4_575 . . 4_575 ?
C25A C30A C31A C26A -0.7(16) 4_575 . . 4_575 ?
C25A C30A C31A C32A 153.5(17) 4_575 . . . ?
C25A C30A C31A C43A 22.7(11) 4_575 . . 4_575 ?
C25A C30A C31A C48A 7.9(12) 4_575 . . . ?
C25A C31A C32A C8A 133(2) 4_575 . . 4_575 ?
C25A C31A C32A C15A 129(2) 4_575 . . . ?
C25A C31A C32A C23A -13(3) 4_575 . . 4_575 ?
C25A C31A C32A C24A -32(10) 4_575 . . 4_575 ?
C25A C31A C32A C33A -10(3) 4_575 . . . ?
C25A C31A C48A C26A 24(4) 4_575 . . 4_575 ?
C25A C31A C48A C43A 176(4) 4_575 . . 4_575 ?
C25A C31A C48A C44A 97(4) 4_575 . . 4_575 ?
C25A C31A C48A C45A 42(4) 4_575 . . 4_575 ?
C25A C31A C48A C47A 31(4) 4_575 . . . ?
C25A C31A C48A C49A 170(4) 4_575 . . . ?
C25A C32A C33A C22A 134.8(5) 4_575 . . 4_575 ?
C25A C32A C33A C23A -11.8(16) 4_575 . . 4_575 ?
C25A C32A C33A C24A -4.5(14) 4_575 . . 4_575 ?
C25A C32A C33A C34A 143.6(4) 4_575 . . . ?
C25A C32A C33A C42A -1.0(5) 4_575 . . 4_575 ?
C25A C32A C33A C50A -0.5(6) 4_575 . . . ?
C25A C43A C44A C45A -3.2(9) . . . . ?
C25A C43A C44A C46A -22.2(13) . . . 4_575 ?
C25A C43A C44A C47A 6.1(7) . . . 4_575 ?
C25A C43A C44A C48A 22.8(7) . . . 4_575 ?
C25A C43A C44A C49A -166.6(10) . . . 4_575 ?
C25A C43A C44A C57A -143.2(6) . . . . ?
C25A C43A C44A C58A -123.8(9) . . . 4_575 ?
C25A C43A C44A C59A -151.5(6) . . . 4_575 ?
C25A C48A C49A C41A -41.4(15) 4_575 . . 4_575 ?
C25A C48A C49A C42A 4.1(10) 4_575 . . 4_575 ?
C25A C48A C49A C43A 16.7(17) 4_575 . . 4_575 ?
C25A C48A C49A C44A -147.7(9) 4_575 . . 4_575 ?
C25A C48A C49A C50A 2.4(10) 4_575 . . . ?
C25A C48A C49A C57A -137.1(7) 4_575 . . 4_575 ?
C25A C48A C49A C59A -136.6(7) 4_575 . . . ?
C26A C10A C11A C11A 92.8(8) . . . 4_575 ?
C26A C10A C11A C12A 142.6(5) . . . . ?
C26A C10A C11A C12A 158.7(6) . . . 4_575 ?
C26A C10A C11A C13A 152.7(12) . . . 4_575 ?
C26A C10A C11A C28A -0.1(6) . . . . ?
C26A C10A C11A C29A -5.9(4) . . . 4_575 ?
C26A C13A C14A C1A 149.4(5) 4_575 . . 4_575 ?
C26A C13A C14A C3A 136.5(5) 4_575 . . . ?
C26A C13A C14A C6A 115.7(6) 4_575 . . 4_575 ?
C26A C13A C14A C7A 40.0(12) 4_575 . . 4_575 ?
C26A C13A C14A C8A -9.8(7) 4_575 . . 4_575 ?
C26A C13A C14A C9A -134(6) 4_575 . . 4_575 ?
C26A C13A C14A C10A 15(3) 4_575 . . 4_575 ?
C26A C13A C14A C15A -5.0(8) 4_575 . . . ?
C26A C13A C30A C9A 91(3) 4_575 . . 4_575 ?
C26A C13A C30A C10A -81(3) 4_575 . . 4_575 ?
C26A C13A C30A C25A 75(3) 4_575 . . 4_575 ?
C26A C13A C30A C27A -43(3) 4_575 . . 4_575 ?
C26A C13A C30A C29A -53(3) 4_575 . . . ?
C26A C13A C30A C31A 84(3) 4_575 . . . ?
C26A C25A C43A C31A -143(2) . . . 4_575 ?
C26A C25A C43A C42A -133.4(7) . . . . ?
C26A C25A C43A C44A 10.8(10) . . . . ?
C26A C25A C43A C48A 39.6(11) . . . 4_575 ?
C26A C25A C43A C49A -94(4) . . . 4_575 ?
C26A C25A C43A C50A -133.2(7) . . . 4_575 ?
C26A C27A C28A C11A -0.7(6) . . . . ?
C26A C27A C28A C11A -17.0(8) . . . 4_575 ?
C26A C27A C28A C27A -146.4(3) . . . 4_575 ?
C26A C27A C28A C29A 21.4(9) . . . 4_575 ?
C26A C27A C28A C29A -141.3(5) . . . . ?
C26A C27A C45A C29A -2(3) . . . 4_575 ?
C26A C27A C45A C44A 1.7(9) . . . . ?
C26A C27A C45A C45A 141.1(5) . . . 4_575 ?
C26A C27A C45A C46A 138.6(6) . . . . ?
C26A C27A C45A C46A 134.2(14) . . . 4_575 ?
C26A C27A C45A C47A -28.1(10) . . . 4_575 ?
C26A C27A C45A C48A -8.3(6) . . . 4_575 ?
C26A C27A C45A C58A 68.3(14) . . . 4_575 ?
C26A C29A C30A C9A 134.7(16) 4_575 . . 4_575 ?
C26A C29A C30A C10A 162.4(16) 4_575 . . 4_575 ?
C26A C29A C30A C13A 152.6(16) 4_575 . . . ?
C26A C29A C30A C25A 10.7(11) 4_575 . . 4_575 ?
C26A C29A C30A C27A 35(2) 4_575 . . 4_575 ?
C26A C29A C30A C31A 13.0(11) 4_575 . . . ?
C26A C29A C47A C27A -165.0(18) 4_575 . . 4_575 ?
C26A C29A C47A C44A -41.3(14) 4_575 . . 4_575 ?
C26A C29A C47A C45A -150.5(10) 4_575 . . 4_575 ?
C26A C29A C47A C46A -143.4(7) 4_575 . . . ?
C26A C29A C47A C48A -0.9(7) 4_575 . . . ?
C26A C30A C31A C24A 153.3(12) 4_575 . . 4_575 ?
C26A C30A C31A C25A 0.7(16) 4_575 . . 4_575 ?
C26A C30A C31A C32A 154.2(11) 4_575 . . . ?
C26A C30A C31A C43A 23.4(12) 4_575 . . 4_575 ?
C26A C30A C31A C48A 8.6(11) 4_575 . . . ?
C26A C31A C32A C8A 15.2(9) 4_575 . . 4_575 ?
C26A C31A C32A C15A 10.9(10) 4_575 . . . ?
C26A C31A C32A C23A -130.4(7) 4_575 . . 4_575 ?
C26A C31A C32A C24A -149(10) 4_575 . . 4_575 ?
C26A C31A C32A C25A -118(3) 4_575 . . 4_575 ?
C26A C31A C32A C33A -128.0(7) 4_575 . . . ?
C26A C31A C48A C25A -24(4) 4_575 . . 4_575 ?
C26A C31A C48A C43A 152.3(8) 4_575 . . 4_575 ?
C26A C31A C48A C44A 73.9(15) 4_575 . . 4_575 ?
C26A C31A C48A C45A 18.9(6) 4_575 . . 4_575 ?
C26A C31A C48A C47A 7.0(6) 4_575 . . . ?
C26A C31A C48A C49A 146.8(6) 4_575 . . . ?
C26A C47A C48A C25A -2.3(5) 4_575 . . 4_575 ?
C26A C47A C48A C31A -5.7(5) 4_575 . . . ?
C26A C47A C48A C43A -129.2(13) 4_575 . . 4_575 ?
C26A C47A C48A C44A -156.4(5) 4_575 . . 4_575 ?
C26A C47A C48A C45A -146.5(11) 4_575 . . 4_575 ?
C26A C47A C48A C49A -143.7(6) 4_575 . . . ?
C26A C48A C49A C41A 5.6(19) 4_575 . . 4_575 ?
C26A C48A C49A C42A 51.1(13) 4_575 . . 4_575 ?
C26A C48A C49A C43A 63.7(19) 4_575 . . 4_575 ?
C26A C48A C49A C44A -100.7(11) 4_575 . . 4_575 ?
C26A C48A C49A C50A 49.5(12) 4_575 . . . ?
C26A C48A C49A C57A -90.1(10) 4_575 . . 4_575 ?
C26A C48A C49A C59A -89.6(11) 4_575 . . . ?
C27A C28A C29A C10A 153.6(11) 4_575 . . 4_575 ?
C27A C28A C29A C10A 139.4(5) . . . 4_575 ?
C27A C28A C29A C11A 159.0(10) 4_575 . . 4_575 ?
C27A C28A C29A C11A 144.8(6) . . . 4_575 ?
C27A C28A C29A C26A 122.4(9) . . . 4_575 ?
C27A C28A C29A C26A 136.5(16) 4_575 . . 4_575 ?
C27A C28A C29A C27A -14.2(10) . . . 4_575 ?
C27A C28A C29A C30A 135.4(6) . . . . ?
C27A C28A C29A C30A 149.5(14) 4_575 . . . ?
C27A C28A C29A C45A -4.9(6) . . . 4_575 ?
C27A C28A C29A C45A 9.2(9) 4_575 . . 4_575 ?
C27A C28A C29A C47A -3.7(7) . . . . ?
C27A C28A C29A C47A 10.5(8) 4_575 . . . ?
C27A C29A C30A C9A 100(2) 4_575 . . 4_575 ?
C27A C29A C30A C10A 128(2) 4_575 . . 4_575 ?
C27A C29A C30A C13A 118(2) 4_575 . . . ?
C27A C29A C30A C25A -24(2) 4_575 . . 4_575 ?
C27A C29A C30A C26A -35(2) 4_575 . . 4_575 ?
C27A C29A C30A C31A -22(2) 4_575 . . . ?
C27A C29A C47A C26A 165.0(18) 4_575 . . 4_575 ?
C27A C29A C47A C44A 124(2) 4_575 . . 4_575 ?
C27A C29A C47A C45A 14.5(18) 4_575 . . 4_575 ?
C27A C29A C47A C46A 21.6(17) 4_575 . . . ?
C27A C29A C47A C48A 164.1(16) 4_575 . . . ?
C27A C30A C31A C24A 139.7(7) 4_575 . . 4_575 ?
C27A C30A C31A C25A -12.9(14) 4_575 . . 4_575 ?
C27A C30A C31A C26A -13.6(9) 4_575 . . 4_575 ?
C27A C30A C31A C32A 140.6(5) 4_575 . . . ?
C27A C30A C31A C43A 9.9(7) 4_575 . . 4_575 ?
C27A C30A C31A C48A -5.0(6) 4_575 . . . ?
C27A C45A C46A C27A 2.6(5) . . . 4_575 ?
C27A C45A C46A C44A -76.9(14) . . . 4_575 ?
C27A C45A C46A C45A 6.7(13) . . . 4_575 ?
C27A C45A C46A C46A -173.3(13) . . . 4_575 ?
C27A C45A C46A C47A 0.3(9) . . . . ?
C27A C45A C46A C57A -132.4(5) . . . 4_575 ?
C27A C45A C46A C58A -147.6(6) . . . 4_575 ?
C27A C45A C46A C58A -142.3(5) . . . . ?
C27A C46A C47A C26A -45.9(8) 4_575 . . 4_575 ?
C27A C46A C47A C29A -6.2(5) 4_575 . . . ?
C27A C46A C47A C44A -153.3(7) 4_575 . . 4_575 ?
C27A C46A C47A C45A 43(4) 4_575 . . 4_575 ?
C27A C46A C47A C48A -143.6(9) 4_575 . . . ?
C27A C46A C58A C44A 39.1(7) 4_575 . . 4_575 ?
C27A C46A C58A C45A 29.9(8) 4_575 . . 4_575 ?
C27A C46A C58A C46A -123.9(7) 4_575 . . 4_575 ?
C27A C46A C58A C56A 2.1(12) 4_575 . . 4_575 ?
C27A C46A C58A C57A -114.9(7) 4_575 . . . ?
C27A C46A C58A C57A 33.0(14) 4_575 . . 4_575 ?
C27A C46A C58A C58A -123.9(7) 4_575 . . 4_575 ?
C27A C46A C58A C59A 29.4(10) 4_575 . . . ?
C27A C47A C48A C25A 3.3(10) 4_575 . . 4_575 ?
C27A C47A C48A C26A 5.6(6) 4_575 . . 4_575 ?
C27A C47A C48A C31A -0.1(9) 4_575 . . . ?
C27A C47A C48A C43A -123.6(13) 4_575 . . 4_575 ?
C27A C47A C48A C44A -150.8(8) 4_575 . . 4_575 ?
C27A C47A C48A C45A -140.9(15) 4_575 . . 4_575 ?
C27A C47A C48A C49A -138.1(7) 4_575 . . . ?
C28A C11A C12A C1A 104.3(10) . . . 4_575 ?
C28A C11A C12A C2A 148.2(4) . . . . ?
C28A C11A C12A C9A 22.9(10) . . . 4_575 ?
C28A C11A C12A C10A -3.3(6) . . . 4_575 ?
C28A C11A C12A C11A -20.7(7) . . . 4_575 ?
C28A C11A C12A C12A 159.3(7) . . . 4_575 ?
C28A C11A C12A C13A 3.6(8) . . . . ?
C28A C27A C45A C29A -142(3) . . . 4_575 ?
C28A C27A C45A C44A -137.9(6) . . . . ?
C28A C27A C45A C45A 1.5(5) . . . 4_575 ?
C28A C27A C45A C46A -5.4(17) . . . 4_575 ?
C28A C27A C45A C46A -0.9(9) . . . . ?
C28A C27A C45A C47A -167.7(10) . . . 4_575 ?
C28A C27A C45A C48A -147.9(5) . . . 4_575 ?
C28A C27A C45A C58A -71.3(13) . . . 4_575 ?
C28A C29A C30A C9A -19.3(11) . . . 4_575 ?
C28A C29A C30A C10A 8.4(9) . . . 4_575 ?
C28A C29A C30A C13A -1.4(10) . . . . ?
C28A C29A C30A C25A -143.4(5) . . . 4_575 ?
C28A C29A C30A C26A -154.0(13) . . . 4_575 ?
C28A C29A C30A C27A -119(2) . . . 4_575 ?
C28A C29A C30A C31A -141.0(5) . . . . ?
C28A C29A C47A C26A 146.5(8) . . . 4_575 ?
C28A C29A C47A C27A -18.5(14) . . . 4_575 ?
C28A C29A C47A C44A 105.2(13) . . . 4_575 ?
C28A C29A C47A C45A -4.0(12) . . . 4_575 ?
C28A C29A C47A C46A 3.1(9) . . . . ?
C28A C29A C47A C48A 145.6(5) . . . . ?
C29A C10A C11A C11A 98.6(8) 4_575 . . 4_575 ?
C29A C10A C11A C12A 148.4(5) 4_575 . . . ?
C29A C10A C11A C12A 164.6(5) 4_575 . . 4_575 ?
C29A C10A C11A C13A 158.6(10) 4_575 . . 4_575 ?
C29A C10A C11A C28A 5.8(4) 4_575 . . . ?
C29A C10A C26A C13A -156.0(13) 4_575 . . 4_575 ?
C29A C10A C26A C25A -153.6(9) 4_575 . . . ?
C29A C10A C26A C27A -10.2(5) 4_575 . . . ?
C29A C10A C26A C30A 152(3) 4_575 . . 4_575 ?
C29A C10A C26A C31A -159.5(8) 4_575 . . 4_575 ?
C29A C10A C26A C47A -30.9(6) 4_575 . . 4_575 ?
C29A C10A C26A C48A -118.3(12) 4_575 . . 4_575 ?
C29A C11A C12A C1A 54.1(16) 4_575 . . 4_575 ?
C29A C11A C12A C2A 98.0(10) 4_575 . . . ?
C29A C11A C12A C9A -27.3(15) 4_575 . . 4_575 ?
C29A C11A C12A C10A -53.5(11) 4_575 . . 4_575 ?
C29A C11A C12A C11A -70.9(11) 4_575 . . 4_575 ?
C29A C11A C12A C12A 109.1(11) 4_575 . . 4_575 ?
C29A C11A C12A C13A -46.7(13) 4_575 . . . ?
C29A C11A C28A C11A 165.9(3) 4_575 . . 4_575 ?
C29A C11A C28A C27A 135.2(7) 4_575 . . 4_575 ?
C29A C11A C28A C27A 7.7(4) 4_575 . . . ?
C29A C11A C28A C29A 149.8(7) 4_575 . . . ?
C29A C26A C27A C28A -37.0(15) 4_575 . . . ?
C29A C26A C27A C30A -29(2) 4_575 . . 4_575 ?
C29A C26A C27A C45A 178.6(19) 4_575 . . . ?
C29A C26A C27A C46A -170.0(18) 4_575 . . 4_575 ?
C29A C26A C27A C47A 165.5(18) 4_575 . . 4_575 ?
C29A C27A C28A C11A -22.0(11) 4_575 . . . ?
C29A C27A C28A C11A -38.3(12) 4_575 . . 4_575 ?
C29A C27A C28A C27A -167.7(9) 4_575 . . 4_575 ?
C29A C27A C28A C29A -162.6(12) 4_575 . . . ?
C29A C27A C45A C44A 4(3) 4_575 . . . ?
C29A C27A C45A C45A 143(3) 4_575 . . 4_575 ?
C29A C27A C45A C46A 141(3) 4_575 . . . ?
C29A C27A C45A C46A 136(3) 4_575 . . 4_575 ?
C29A C27A C45A C47A -26(3) 4_575 . . 4_575 ?
C29A C27A C45A C48A -6(3) 4_575 . . 4_575 ?
C29A C27A C45A C58A 70(4) 4_575 . . 4_575 ?
C29A C28A C29A C10A 129.6(8) 4_575 . . 4_575 ?
C29A C28A C29A C11A 135.0(10) 4_575 . . 4_575 ?
C29A C28A C29A C26A 112.6(10) 4_575 . . 4_575 ?
C29A C28A C29A C27A -24.0(17) 4_575 . . 4_575 ?
C29A C28A C29A C30A 125.6(8) 4_575 . . . ?
C29A C28A C29A C45A -14.7(11) 4_575 . . 4_575 ?
C29A C28A C29A C47A -13.5(13) 4_575 . . . ?
C29A C30A C31A C24A 143.2(7) . . . 4_575 ?
C29A C30A C31A C25A -9.4(15) . . . 4_575 ?
C29A C30A C31A C26A -10.1(8) . . . 4_575 ?
C29A C30A C31A C32A 144.1(6) . . . . ?
C29A C30A C31A C43A 13.3(8) . . . 4_575 ?
C29A C30A C31A C48A -1.5(7) . . . . ?
C29A C45A C46A C27A 7.4(6) 4_575 . . 4_575 ?
C29A C45A C46A C44A -72.1(14) 4_575 . . 4_575 ?
C29A C45A C46A C45A 11.5(13) 4_575 . . 4_575 ?
C29A C45A C46A C46A -168.5(13) 4_575 . . 4_575 ?
C29A C45A C46A C47A 5.1(9) 4_575 . . . ?
C29A C45A C46A C57A -127.6(5) 4_575 . . 4_575 ?
C29A C45A C46A C58A -142.8(5) 4_575 . . 4_575 ?
C29A C45A C46A C58A -137.4(5) 4_575 . . . ?
C29A C47A C48A C25A -1.7(8) . . . 4_575 ?
C29A C47A C48A C26A 0.6(4) . . . 4_575 ?
C29A C47A C48A C31A -5.1(7) . . . . ?
C29A C47A C48A C43A -128.7(12) . . . 4_575 ?
C29A C47A C48A C44A -155.8(6) . . . 4_575 ?
C29A C47A C48A C45A -146.0(13) . . . 4_575 ?
C29A C47A C48A C49A -143.1(6) . . . . ?
C30A C9A C10A C11A 149.9(10) 4_575 . . . ?
C30A C9A C10A C12A 159.5(8) 4_575 . . 4_575 ?
C30A C9A C10A C13A -158(4) 4_575 . . 4_575 ?
C30A C9A C10A C14A 48(3) 4_575 . . 4_575 ?
C30A C9A C10A C26A 11.0(5) 4_575 . . . ?
C30A C9A C10A C29A 41.4(8) 4_575 . . 4_575 ?
C30A C10A C11A C11A 97.3(10) 4_575 . . 4_575 ?
C30A C10A C11A C12A 147.1(7) 4_575 . . . ?
C30A C10A C11A C12A 163.2(8) 4_575 . . 4_575 ?
C30A C10A C11A C13A 157.2(14) 4_575 . . 4_575 ?
C30A C10A C11A C28A 4.4(9) 4_575 . . . ?
C30A C10A C11A C29A -1.4(7) 4_575 . . 4_575 ?
C30A C10A C26A C13A 53(3) 4_575 . . 4_575 ?
C30A C10A C26A C25A 55(2) 4_575 . . . ?
C30A C10A C26A C27A -162(3) 4_575 . . . ?
C30A C10A C26A C29A -152(3) 4_575 . . 4_575 ?
C30A C10A C26A C31A 49(2) 4_575 . . 4_575 ?
C30A C10A C26A C47A 178(3) 4_575 . . 4_575 ?
C30A C10A C26A C48A 90(3) 4_575 . . 4_575 ?
C30A C13A C14A C1A 157.6(6) . . . 4_575 ?
C30A C13A C14A C3A 144.7(6) . . . . ?
C30A C13A C14A C6A 123.9(6) . . . 4_575 ?
C30A C13A C14A C7A 48.2(12) . . . 4_575 ?
C30A C13A C14A C8A -1.6(8) . . . 4_575 ?
C30A C13A C14A C9A -125(6) . . . 4_575 ?
C30A C13A C14A C10A 23(2) . . . 4_575 ?
C30A C13A C14A C15A 3.2(9) . . . . ?
C30A C25A C26A C10A -18.9(9) 4_575 . . . ?
C30A C25A C26A C13A -18.3(9) 4_575 . . 4_575 ?
C30A C25A C26A C27A -161.0(14) 4_575 . . . ?
C30A C25A C26A C29A -163.1(17) 4_575 . . 4_575 ?
C30A C25A C26A C31A 0.8(19) 4_575 . . 4_575 ?
C30A C25A C26A C47A -166.1(12) 4_575 . . 4_575 ?
C30A C25A C26A C48A -168.5(12) 4_575 . . 4_575 ?
C30A C25A C43A C31A -127(2) 4_575 . . 4_575 ?
C30A C25A C43A C42A -117.8(10) 4_575 . . . ?
C30A C25A C43A C44A 26.5(13) 4_575 . . . ?
C30A C25A C43A C48A 55.3(13) 4_575 . . 4_575 ?
C30A C25A C43A C49A -79(4) 4_575 . . 4_575 ?
C30A C25A C43A C50A -117.6(10) 4_575 . . 4_575 ?
C30A C26A C27A C28A -8.0(16) 4_575 . . . ?
C30A C26A C27A C29A 29(2) 4_575 . . 4_575 ?
C30A C26A C27A C45A -152.4(14) 4_575 . . . ?
C30A C26A C27A C46A -141.1(14) 4_575 . . 4_575 ?
C30A C26A C27A C47A -165.5(15) 4_575 . . 4_575 ?
C30A C27A C28A C11A -18.8(7) 4_575 . . 4_575 ?
C30A C27A C28A C11A -2.4(5) 4_575 . . . ?
C30A C27A C28A C27A -148.2(3) 4_575 . . 4_575 ?
C30A C27A C28A C29A -143.0(5) 4_575 . . . ?
C30A C27A C28A C29A 19.6(9) 4_575 . . 4_575 ?
C30A C27A C45A C29A -10(3) 4_575 . . 4_575 ?
C30A C27A C45A C44A -6.3(10) 4_575 . . . ?
C30A C27A C45A C45A 133.1(6) 4_575 . . 4_575 ?
C30A C27A C45A C46A 130.7(7) 4_575 . . . ?
C30A C27A C45A C46A 126.2(14) 4_575 . . 4_575 ?
C30A C27A C45A C47A -36.1(11) 4_575 . . 4_575 ?
C30A C27A C45A C48A -16.3(7) 4_575 . . 4_575 ?
C30A C27A C45A C58A 60.4(15) 4_575 . . 4_575 ?
C30A C29A C47A C26A 5.1(5) . . . 4_575 ?
C30A C29A C47A C27A -159.9(18) . . . 4_575 ?
C30A C29A C47A C44A -36.2(15) . . . 4_575 ?
C30A C29A C47A C45A -145.3(10) . . . 4_575 ?
C30A C29A C47A C46A -138.2(7) . . . . ?
C30A C29A C47A C48A 4.2(8) . . . . ?
C30A C31A C32A C8A 3.0(7) . . . 4_575 ?
C30A C31A C32A C15A -1.2(8) . . . . ?
C30A C31A C32A C23A -142.5(5) . . . 4_575 ?
C30A C31A C32A C24A -162(10) . . . 4_575 ?
C30A C31A C32A C25A -130(3) . . . 4_575 ?
C30A C31A C32A C33A -140.2(5) . . . . ?
C30A C31A C48A C25A -26(4) . . . 4_575 ?
C30A C31A C48A C26A -2.9(4) . . . 4_575 ?
C30A C31A C48A C43A 149.3(8) . . . 4_575 ?
C30A C31A C48A C44A 70.9(15) . . . 4_575 ?
C30A C31A C48A C45A 15.9(7) . . . 4_575 ?
C30A C31A C48A C47A 4.1(7) . . . . ?
C30A C31A C48A C49A 143.9(6) . . . . ?
C31A C24A C25A C26A -46(2) 4_575 . . . ?
C31A C24A C25A C30A -40(2) 4_575 . . 4_575 ?
C31A C24A C25A C32A -106(17) 4_575 . . 4_575 ?
C31A C24A C25A C43A 170(3) 4_575 . . . ?
C31A C24A C25A C48A 172(3) 4_575 . . 4_575 ?
C31A C25A C26A C10A -19.7(16) 4_575 . . . ?
C31A C25A C26A C13A -19.1(15) 4_575 . . 4_575 ?
C31A C25A C26A C27A -161.8(14) 4_575 . . . ?
C31A C25A C26A C29A -164.0(14) 4_575 . . 4_575 ?
C31A C25A C26A C30A -0.8(19) 4_575 . . 4_575 ?
C31A C25A C26A C47A -166.9(15) 4_575 . . 4_575 ?
C31A C25A C26A C48A -169.3(18) 4_575 . . 4_575 ?
C31A C25A C43A C42A 9(2) 4_575 . . . ?
C31A C25A C43A C44A 153.4(17) 4_575 . . . ?
C31A C25A C43A C48A -178(2) 4_575 . . 4_575 ?
C31A C25A C43A C49A 48(5) 4_575 . . 4_575 ?
C31A C25A C43A C50A 9.3(19) 4_575 . . 4_575 ?
C31A C26A C27A C28A 142.1(6) 4_575 . . . ?
C31A C26A C27A C29A 179.1(17) 4_575 . . 4_575 ?
C31A C26A C27A C30A 150.1(19) 4_575 . . 4_575 ?
C31A C26A C27A C45A -2.3(10) 4_575 . . . ?
C31A C26A C27A C46A 9.1(10) 4_575 . . 4_575 ?
C31A C26A C27A C47A -15.4(9) 4_575 . . 4_575 ?
C31A C32A C33A C22A 136.3(6) . . . 4_575 ?
C31A C32A C33A C23A -10.3(16) . . . 4_575 ?
C31A C32A C33A C24A -3.0(13) . . . 4_575 ?
C31A C32A C33A C34A 145.1(5) . . . . ?
C31A C32A C33A C42A 0.5(6) . . . 4_575 ?
C31A C32A C33A C50A 1.0(7) . . . . ?
C31A C43A C44A C45A 2.7(10) 4_575 . . . ?
C31A C43A C44A C46A -16.4(14) 4_575 . . 4_575 ?
C31A C43A C44A C47A 11.9(7) 4_575 . . 4_575 ?
C31A C43A C44A C48A 28.6(7) 4_575 . . 4_575 ?
C31A C43A C44A C49A -160.8(10) 4_575 . . 4_575 ?
C31A C43A C44A C57A -137.4(6) 4_575 . . . ?
C31A C43A C44A C58A -117.9(9) 4_575 . . 4_575 ?
C31A C43A C44A C59A -145.7(6) 4_575 . . 4_575 ?
C31A C48A C49A C41A -42.7(13) . . . 4_575 ?
C31A C48A C49A C42A 2.8(9) . . . 4_575 ?
C31A C48A C49A C43A 15.4(17) . . . 4_575 ?
C31A C48A C49A C44A -148.9(7) . . . 4_575 ?
C31A C48A C49A C50A 1.2(8) . . . . ?
C31A C48A C49A C57A -138.4(5) . . . 4_575 ?
C31A C48A C49A C59A -137.9(6) . . . . ?
C32A C8A C9A C1A 151.4(6) 4_575 . . . ?
C32A C8A C9A C3A 146.1(6) 4_575 . . 4_575 ?
C32A C8A C9A C10A 3.2(9) 4_575 . . . ?
C32A C8A C9A C12A 64.1(13) 4_575 . . 4_575 ?
C32A C8A C9A C13A 1.8(12) 4_575 . . 4_575 ?
C32A C8A C9A C14A 168.6(11) 4_575 . . 4_575 ?
C32A C8A C9A C15A 158(2) 4_575 . . 4_575 ?
C32A C8A C9A C30A -2.2(7) 4_575 . . 4_575 ?
C32A C8A C24A C15A 13.8(19) 4_575 . . 4_575 ?
C32A C8A C24A C23A 36.7(14) 4_575 . . . ?
C32A C8A C24A C25A 174.7(19) 4_575 . . . ?
C32A C8A C24A C31A -177(2) 4_575 . . 4_575 ?
C32A C8A C24A C33A 31.4(14) 4_575 . . 4_575 ?
C32A C15A C16A C7A 158.0(7) . . . 4_575 ?
C32A C15A C16A C8A 82(3) . . . 4_575 ?
C32A C15A C16A C17A 144.7(5) . . . . ?
C32A C15A C16A C21A 48.2(19) . . . 4_575 ?
C32A C15A C16A C22A 5.5(6) . . . 4_575 ?
C32A C15A C16A C34A -0.2(6) . . . . ?
C32A C23A C24A C8A -31.8(13) 4_575 . . . ?
C32A C23A C24A C15A -25.7(13) 4_575 . . 4_575 ?
C32A C23A C24A C25A -174.5(17) 4_575 . . . ?
C32A C23A C24A C31A -176.3(19) 4_575 . . 4_575 ?
C32A C23A C24A C33A -7(2) 4_575 . . 4_575 ?
C32A C23A C42A C33A -116(7) 4_575 . . 4_575 ?
C32A C23A C42A C41A -142.2(6) 4_575 . . . ?
C32A C23A C42A C43A 5.2(8) 4_575 . . . ?
C32A C23A C42A C49A 0.2(13) 4_575 . . 4_575 ?
C32A C23A C42A C50A -172.0(14) 4_575 . . 4_575 ?
C32A C23A C42A C51A -145.5(5) 4_575 . . 4_575 ?
C32A C25A C26A C10A 0.8(9) 4_575 . . . ?
C32A C25A C26A C13A 1.4(7) 4_575 . . 4_575 ?
C32A C25A C26A C27A -141.3(5) 4_575 . . . ?
C32A C25A C26A C29A -143.5(7) 4_575 . . 4_575 ?
C32A C25A C26A C30A 19.7(13) 4_575 . . 4_575 ?
C32A C25A C26A C31A 20.5(12) 4_575 . . 4_575 ?
C32A C25A C26A C47A -146.4(5) 4_575 . . 4_575 ?
C32A C25A C26A C48A -148.9(9) 4_575 . . 4_575 ?
C32A C25A C43A C31A -6.8(16) 4_575 . . 4_575 ?
C32A C25A C43A C42A 2.3(7) 4_575 . . . ?
C32A C25A C43A C44A 146.6(5) 4_575 . . . ?
C32A C25A C43A C48A 175.4(9) 4_575 . . 4_575 ?
C32A C25A C43A C49A 41(4) 4_575 . . 4_575 ?
C32A C25A C43A C50A 2.6(6) 4_575 . . 4_575 ?
C32A C31A C48A C25A -168(4) . . . 4_575 ?
C32A C31A C48A C26A -144.1(8) . . . 4_575 ?
C32A C31A C48A C43A 8.2(11) . . . 4_575 ?
C32A C31A C48A C44A -70.2(16) . . . 4_575 ?
C32A C31A C48A C45A -125.2(6) . . . 4_575 ?
C32A C31A C48A C47A -137.0(6) . . . . ?
C32A C31A C48A C49A 2.8(9) . . . . ?
C32A C33A C34A C16A -0.7(6) . . . . ?
C32A C33A C34A C21A -18.2(10) . . . 4_575 ?
C32A C33A C34A C22A -154.9(11) . . . 4_575 ?
C32A C33A C34A C23A -136(3) . . . 4_575 ?
C32A C33A C34A C35A -143.9(5) . . . . ?
C32A C33A C34A C39A -144.6(4) . . . 4_575 ?
C32A C33A C50A C23A -31(3) . . . 4_575 ?
C32A C33A C50A C41A 126.2(8) . . . 4_575 ?
C32A C33A C50A C42A -2.3(16) . . . 4_575 ?
C32A C33A C50A C43A -1.0(6) . . . 4_575 ?
C32A C33A C50A C49A 2.8(8) . . . . ?
C32A C33A C50A C51A 139.4(5) . . . . ?
C33A C22A C23A C24A -40.3(18) 4_575 . . . ?
C33A C22A C23A C32A -33.4(18) 4_575 . . 4_575 ?
C33A C22A C23A C34A -14(2) 4_575 . . 4_575 ?
C33A C22A C23A C42A -173(2) 4_575 . . . ?
C33A C22A C23A C50A 176(2) 4_575 . . 4_575 ?
C33A C22A C39A C34A -155(2) 4_575 . . 4_575 ?
C33A C22A C39A C35A -170.1(10) 4_575 . . 4_575 ?
C33A C22A C39A C36A -145.4(5) 4_575 . . 4_575 ?
C33A C22A C39A C38A -144.0(5) 4_575 . . . ?
C33A C22A C39A C40A -1.9(8) 4_575 . . . ?
C33A C22A C39A C51A 3.4(6) 4_575 . . 4_575 ?
C33A C22A C39A C52A 2.0(11) 4_575 . . 4_575 ?
C33A C22A C39A C53A -73.6(10) 4_575 . . 4_575 ?
C33A C23A C24A C8A -25.3(16) 4_575 . . . ?
C33A C23A C24A C15A -19.1(15) 4_575 . . 4_575 ?
C33A C23A C24A C25A -167.9(14) 4_575 . . . ?
C33A C23A C24A C31A -169.8(15) 4_575 . . 4_575 ?
C33A C23A C24A C32A 7(2) 4_575 . . 4_575 ?
C33A C23A C42A C41A -26(7) 4_575 . . . ?
C33A C23A C42A C43A 122(7) 4_575 . . . ?
C33A C23A C42A C49A 117(7) 4_575 . . 4_575 ?
C33A C23A C42A C50A -56(7) 4_575 . . 4_575 ?
C33A C23A C42A C51A -29(7) 4_575 . . 4_575 ?
C33A C24A C25A C26A 140.1(6) 4_575 . . . ?
C33A C24A C25A C30A 145.9(5) 4_575 . . 4_575 ?
C33A C24A C25A C31A -174(3) 4_575 . . 4_575 ?
C33A C24A C25A C32A 80(17) 4_575 . . 4_575 ?
C33A C24A C25A C43A -3.8(7) 4_575 . . . ?
C33A C24A C25A C48A -1.6(10) 4_575 . . 4_575 ?
C33A C34A C35A C20A 143.2(5) . . . 4_575 ?
C33A C34A C35A C21A 146.6(7) . . . 4_575 ?
C33A C34A C35A C22A -14.4(12) . . . 4_575 ?
C33A C34A C35A C36A 140.5(5) . . . . ?
C33A C34A C35A C38A 132.2(7) . . . 4_575 ?
C33A C34A C35A C39A -2.6(13) . . . 4_575 ?
C33A C34A C35A C40A 4.9(7) . . . 4_575 ?
C33A C34A C35A C52A 1.6(8) . . . . ?
C33A C42A C43A C25A -1.9(7) 4_575 . . . ?
C33A C42A C43A C31A -0.1(6) 4_575 . . 4_575 ?
C33A C42A C43A C44A -144.5(5) 4_575 . . . ?
C33A C42A C43A C48A -24(4) 4_575 . . 4_575 ?
C33A C42A C43A C49A -171.5(9) 4_575 . . 4_575 ?
C33A C42A C43A C50A -5(4) 4_575 . . 4_575 ?
C33A C50A C51A C39A 1.6(6) . . . 4_575 ?
C33A C50A C51A C40A -7.6(12) . . . 4_575 ?
C33A C50A C51A C41A -155.6(10) . . . 4_575 ?
C33A C50A C51A C42A -139.9(17) . . . 4_575 ?
C33A C50A C51A C52A 0.5(8) . . . . ?
C33A C50A C51A C54A -70.6(11) . . . 4_575 ?
C33A C50A C51A C56A -140.6(5) . . . 4_575 ?
C33A C50A C51A C60A -142.4(5) . . . . ?
C34A C16A C17A C4A 140.5(5) . . . . ?
C34A C16A C17A C6A 144.5(5) . . . 4_575 ?
C34A C16A C17A C7A 152.7(8) . . . 4_575 ?
C34A C16A C17A C18A -1.0(8) . . . . ?
C34A C16A C17A C21A -13.7(5) . . . 4_575 ?
C34A C21A C22A C16A -34.8(17) 4_575 . . 4_575 ?
C34A C21A C22A C23A -54.1(16) 4_575 . . . ?
C34A C21A C22A C33A -46.7(16) 4_575 . . 4_575 ?
C34A C21A C22A C35A 156.4(18) 4_575 . . 4_575 ?
C34A C21A C22A C39A 166.1(18) 4_575 . . . ?
C34A C22A C23A C24A -26.1(13) 4_575 . . . ?
C34A C22A C23A C32A -19.2(12) 4_575 . . 4_575 ?
C34A C22A C23A C33A 14(2) 4_575 . . 4_575 ?
C34A C22A C23A C42A -158.9(12) 4_575 . . . ?
C34A C22A C23A C50A -169.8(12) 4_575 . . 4_575 ?
C34A C22A C39A C35A -15(2) 4_575 . . 4_575 ?
C34A C22A C39A C36A 10.1(19) 4_575 . . 4_575 ?
C34A C22A C39A C38A 11.5(19) 4_575 . . . ?
C34A C22A C39A C40A 153.6(18) 4_575 . . . ?
C34A C22A C39A C51A 158.9(18) 4_575 . . 4_575 ?
C34A C22A C39A C52A 157.5(18) 4_575 . . 4_575 ?
C34A C22A C39A C53A 82(2) 4_575 . . 4_575 ?
C34A C23A C24A C8A -5.0(6) 4_575 . . . ?
C34A C23A C24A C15A 1.2(5) 4_575 . . 4_575 ?
C34A C23A C24A C25A -147.6(5) 4_575 . . . ?
C34A C23A C24A C31A -149.5(6) 4_575 . . 4_575 ?
C34A C23A C24A C32A 26.8(15) 4_575 . . 4_575 ?
C34A C23A C24A C33A 20.3(13) 4_575 . . 4_575 ?
C34A C23A C42A C33A 11(6) 4_575 . . 4_575 ?
C34A C23A C42A C41A -14.9(10) 4_575 . . . ?
C34A C23A C42A C43A 132.4(7) 4_575 . . . ?
C34A C23A C42A C49A 127.4(10) 4_575 . . 4_575 ?
C34A C23A C42A C50A -44.8(16) 4_575 . . 4_575 ?
C34A C23A C42A C51A -18.3(9) 4_575 . . 4_575 ?
C34A C33A C50A C23A -170(4) . . . 4_575 ?
C34A C33A C50A C41A -12.9(11) . . . 4_575 ?
C34A C33A C50A C42A -141.5(14) . . . 4_575 ?
C34A C33A C50A C43A -140.1(5) . . . 4_575 ?
C34A C33A C50A C49A -136.4(6) . . . . ?
C34A C33A C50A C51A 0.3(8) . . . . ?
C34A C35A C36A C18A -1.0(8) . . . . ?
C34A C35A C36A C20A 5.7(8) . . . 4_575 ?
C34A C35A C36A C37A -144.4(5) . . . . ?
C34A C35A C36A C38A -162.6(10) . . . 4_575 ?
C34A C35A C36A C39A -145.2(13) . . . 4_575 ?
C34A C35A C52A C38A 146.3(8) . . . 4_575 ?
C34A C35A C52A C39A -81(11) . . . 4_575 ?
C34A C35A C52A C40A 29(3) . . . 4_575 ?
C34A C35A C52A C41A 6.2(9) . . . 4_575 ?
C34A C35A C52A C51A -0.9(10) . . . . ?
C34A C35A C52A C53A 142.3(5) . . . . ?
C34A C35A C52A C54A 121.0(8) . . . 4_575 ?
C34A C39A C40A C35A -47(5) 4_575 . . 4_575 ?
C34A C39A C40A C41A 6.1(9) 4_575 . . . ?
C34A C39A C40A C51A 16.2(10) 4_575 . . 4_575 ?
C34A C39A C40A C52A 164(4) 4_575 . . 4_575 ?
C34A C39A C40A C53A -141.7(5) 4_575 . . 4_575 ?
C34A C39A C40A C54A -130.4(6) 4_575 . . . ?
C34A C39A C40A C60A -26.7(12) 4_575 . . 4_575 ?
C35A C20A C21A C7A 148.6(5) 4_575 . . . ?
C35A C20A C21A C16A 147.5(12) 4_575 . . 4_575 ?
C35A C20A C21A C17A 165.8(5) 4_575 . . 4_575 ?
C35A C20A C21A C18A 164.8(9) 4_575 . . 4_575 ?
C35A C20A C21A C22A 7.0(4) 4_575 . . . ?
C35A C20A C21A C34A 4.1(5) 4_575 . . 4_575 ?
C35A C20A C38A C18A -150.7(15) 4_575 . . 4_575 ?
C35A C20A C38A C36A 121(6) 4_575 . . 4_575 ?
C35A C20A C38A C37A -150.5(7) 4_575 . . . ?
C35A C20A C38A C39A -9.3(4) 4_575 . . . ?
C35A C20A C38A C52A -23.1(4) 4_575 . . 4_575 ?
C35A C20A C38A C53A -89.1(9) 4_575 . . 4_575 ?
C35A C21A C22A C16A 168.8(7) 4_575 . . 4_575 ?
C35A C21A C22A C23A 149.5(7) 4_575 . . . ?
C35A C21A C22A C33A 156.9(7) 4_575 . . 4_575 ?
C35A C21A C22A C34A -156.4(18) 4_575 . . 4_575 ?
C35A C21A C22A C39A 9.7(4) 4_575 . . . ?
C35A C22A C23A C24A 133.1(7) 4_575 . . . ?
C35A C22A C23A C32A 140.0(7) 4_575 . . 4_575 ?
C35A C22A C23A C33A 173.4(19) 4_575 . . 4_575 ?
C35A C22A C23A C34A 159.2(16) 4_575 . . 4_575 ?
C35A C22A C23A C42A 0.3(11) 4_575 . . . ?
C35A C22A C23A C50A -10.6(10) 4_575 . . 4_575 ?
C35A C22A C39A C34A 15(2) 4_575 . . 4_575 ?
C35A C22A C39A C36A 24.7(9) 4_575 . . 4_575 ?
C35A C22A C39A C38A 26.1(9) 4_575 . . . ?
C35A C22A C39A C40A 168.2(12) 4_575 . . . ?
C35A C22A C39A C51A 173.5(10) 4_575 . . 4_575 ?
C35A C22A C39A C52A 172.1(15) 4_575 . . 4_575 ?
C35A C22A C39A C53A 96.5(12) 4_575 . . 4_575 ?
C35A C36A C37A C36A 147.0(4) . . . 4_575 ?
C35A C36A C37A C38A -24.0(10) . . . 4_575 ?
C35A C36A C37A C38A 144.0(5) . . . . ?
C35A C36A C37A C53A -0.1(6) . . . . ?
C35A C36A C37A C53A 19.1(8) . . . 4_575 ?
C35A C38A C39A C22A -23.0(8) 4_575 . . . ?
C35A C38A C39A C34A -21.3(8) 4_575 . . 4_575 ?
C35A C38A C39A C36A -17.4(14) 4_575 . . 4_575 ?
C35A C38A C39A C40A -166.7(11) 4_575 . . . ?
C35A C38A C39A C51A -145.4(12) 4_575 . . 4_575 ?
C35A C38A C39A C52A -174.9(13) 4_575 . . 4_575 ?
C35A C38A C39A C53A -173.7(9) 4_575 . . 4_575 ?
C35A C39A C40A C41A 53(5) 4_575 . . . ?
C35A C39A C40A C51A 63(5) 4_575 . . 4_575 ?
C35A C39A C40A C52A -149(6) 4_575 . . 4_575 ?
C35A C39A C40A C53A -94(5) 4_575 . . 4_575 ?
C35A C39A C40A C54A -83(5) 4_575 . . . ?
C35A C39A C40A C60A 20(5) 4_575 . . 4_575 ?
C35A C40A C41A C42A -0.7(8) 4_575 . . . ?
C35A C40A C41A C49A -37.1(12) 4_575 . . 4_575 ?
C35A C40A C41A C50A 9.3(7) 4_575 . . 4_575 ?
C35A C40A C41A C51A 67(2) 4_575 . . 4_575 ?
C35A C40A C41A C52A 9.8(12) 4_575 . . 4_575 ?
C35A C40A C41A C56A -139.4(5) 4_575 . . . ?
C35A C40A C41A C59A -118.1(6) 4_575 . . 4_575 ?
C35A C40A C41A C60A -147.9(5) 4_575 . . 4_575 ?
C35A C40A C54A C51A 142.0(9) 4_575 . . 4_575 ?
C35A C40A C54A C52A -18.0(9) 4_575 . . 4_575 ?
C35A C40A C54A C53A -8.1(8) 4_575 . . . ?
C35A C40A C54A C53A -21.4(6) 4_575 . . 4_575 ?
C35A C40A C54A C54A 36.2(13) 4_575 . . 4_575 ?
C35A C40A C54A C55A 136.9(5) 4_575 . . . ?
C35A C40A C54A C60A 141.8(5) 4_575 . . 4_575 ?
C35A C52A C53A C37A -3.0(6) . . . . ?
C35A C52A C53A C38A 3.0(4) . . . 4_575 ?
C35A C52A C53A C39A 1.9(5) . . . 4_575 ?
C35A C52A C53A C40A -159.2(12) . . . 4_575 ?
C35A C52A C53A C53A -96.7(9) . . . 4_575 ?
C35A C52A C53A C54A -144.3(5) . . . . ?
C35A C52A C53A C54A -156.4(6) . . . 4_575 ?
C36A C18A C19A C5A 146.8(5) . . . . ?
C36A C18A C19A C17A 59.0(11) . . . 4_575 ?
C36A C18A C19A C17A 145.0(8) . . . . ?
C36A C18A C19A C18A -0.3(12) . . . 4_575 ?
C36A C18A C19A C20A 1.1(8) . . . . ?
C36A C18A C19A C20A 5.3(12) . . . 4_575 ?
C36A C20A C21A C7A 146.9(6) 4_575 . . . ?
C36A C20A C21A C16A 145.8(11) 4_575 . . 4_575 ?
C36A C20A C21A C17A 164.0(7) 4_575 . . 4_575 ?
C36A C20A C21A C18A 163.1(12) 4_575 . . 4_575 ?
C36A C20A C21A C22A 5.3(7) 4_575 . . . ?
C36A C20A C21A C34A 2.3(8) 4_575 . . 4_575 ?
C36A C20A C21A C35A -1.8(6) 4_575 . . 4_575 ?
C36A C20A C38A C18A 89(7) 4_575 . . 4_575 ?
C36A C20A C38A C35A -121(6) 4_575 . . 4_575 ?
C36A C20A C38A C37A 89(6) 4_575 . . . ?
C36A C20A C38A C39A -130(6) 4_575 . . . ?
C36A C20A C38A C52A -144(6) 4_575 . . 4_575 ?
C36A C20A C38A C53A 150(7) 4_575 . . 4_575 ?
C36A C35A C52A C38A 6.9(4) . . . 4_575 ?
C36A C35A C52A C39A 139(11) . . . 4_575 ?
C36A C35A C52A C40A -111(3) . . . 4_575 ?
C36A C35A C52A C41A -133.2(5) . . . 4_575 ?
C36A C35A C52A C51A -140.3(6) . . . . ?
C36A C35A C52A C53A 2.9(7) . . . . ?
C36A C35A C52A C54A -18.4(10) . . . 4_575 ?
C36A C37A C38A C18A -9.9(10) 4_575 . . 4_575 ?
C36A C37A C38A C18A 0.4(6) . . . 4_575 ?
C36A C37A C38A C20A -9.9(10) 4_575 . . . ?
C36A C37A C38A C20A 0.3(7) . . . . ?
C36A C37A C38A C35A -128.1(7) . . . 4_575 ?
C36A C37A C38A C35A -138.3(17) 4_575 . . 4_575 ?
C36A C37A C38A C36A 10.2(12) . . . 4_575 ?
C36A C37A C38A C39A -136.8(5) . . . . ?
C36A C37A C38A C39A -147.0(14) 4_575 . . . ?
C36A C37A C38A C52A -150.5(13) 4_575 . . 4_575 ?
C36A C37A C38A C52A -140.3(4) . . . 4_575 ?
C36A C37A C38A C53A -156.5(12) 4_575 . . 4_575 ?
C36A C37A C38A C53A -146.3(6) . . . 4_575 ?
C36A C37A C53A C38A -6.6(3) . . . 4_575 ?
C36A C37A C53A C38A -135.7(7) 4_575 . . 4_575 ?
C36A C37A C53A C39A -129.3(5) 4_575 . . 4_575 ?
C36A C37A C53A C39A -0.1(4) . . . 4_575 ?
C36A C37A C53A C40A 11.9(7) . . . 4_575 ?
C36A C37A C53A C40A -117.2(7) 4_575 . . 4_575 ?
C36A C37A C53A C52A 1.8(6) . . . . ?
C36A C37A C53A C52A -127.3(6) 4_575 . . . ?
C36A C37A C53A C53A 159.6(4) . . . 4_575 ?
C36A C37A C53A C53A 30.4(5) 4_575 . . 4_575 ?
C36A C37A C53A C54A -10.1(15) 4_575 . . 4_575 ?
C36A C37A C53A C54A 119.1(11) . . . 4_575 ?
C36A C37A C53A C54A 143.4(5) . . . . ?
C36A C37A C53A C54A 14.2(8) 4_575 . . . ?
C36A C38A C39A C22A -5.6(13) 4_575 . . . ?
C36A C38A C39A C34A -3.9(12) 4_575 . . 4_575 ?
C36A C38A C39A C35A 17.4(14) 4_575 . . 4_575 ?
C36A C38A C39A C40A -149.3(11) 4_575 . . . ?
C36A C38A C39A C51A -128.1(11) 4_575 . . 4_575 ?
C36A C38A C39A C52A -157.5(12) 4_575 . . 4_575 ?
C36A C38A C39A C53A -156.3(12) 4_575 . . 4_575 ?
C36A C39A C40A C35A 77(5) 4_575 . . 4_575 ?
C36A C39A C40A C41A 129.9(6) 4_575 . . . ?
C36A C39A C40A C51A 140.0(7) 4_575 . . 4_575 ?
C36A C39A C40A C52A -72(4) 4_575 . . 4_575 ?
C36A C39A C40A C53A -17.9(6) 4_575 . . 4_575 ?
C36A C39A C40A C54A -6.6(9) 4_575 . . . ?
C36A C39A C40A C60A 97.1(10) 4_575 . . 4_575 ?
C37A C38A C39A C22A 142.8(5) . . . . ?
C37A C38A C39A C34A 144.4(4) . . . 4_575 ?
C37A C38A C39A C35A 165.8(9) . . . 4_575 ?
C37A C38A C39A C36A 148.4(14) . . . 4_575 ?
C37A C38A C39A C40A -0.9(7) . . . . ?
C37A C38A C39A C51A 20.3(8) . . . 4_575 ?
C37A C38A C39A C52A -9.1(9) . . . 4_575 ?
C37A C38A C39A C53A -7.9(4) . . . 4_575 ?
C37A C53A C54A C40A 1.7(7) . . . . ?
C37A C53A C54A C51A -16.9(9) . . . 4_575 ?
C37A C53A C54A C52A 4.4(6) . . . 4_575 ?
C37A C53A C54A C53A 20.2(6) . . . 4_575 ?
C37A C53A C54A C54A -159.8(6) . . . 4_575 ?
C37A C53A C54A C55A -140.0(5) . . . . ?
C37A C53A C54A C60A -93.6(10) . . . 4_575 ?
C38A C18A C19A C5A 143.8(4) 4_575 . . . ?
C38A C18A C19A C17A 55.9(11) 4_575 . . 4_575 ?
C38A C18A C19A C17A 142.0(7) 4_575 . . . ?
C38A C18A C19A C18A -3.4(11) 4_575 . . 4_575 ?
C38A C18A C19A C20A -1.9(7) 4_575 . . . ?
C38A C18A C19A C20A 2.3(12) 4_575 . . 4_575 ?
C38A C18A C36A C20A -130(5) 4_575 . . 4_575 ?
C38A C18A C36A C35A -101(4) 4_575 . . . ?
C38A C18A C36A C37A 37(4) 4_575 . . . ?
C38A C18A C36A C39A -88(4) 4_575 . . 4_575 ?
C38A C20A C21A C7A 143.2(5) . . . . ?
C38A C20A C21A C16A 142.1(11) . . . 4_575 ?
C38A C20A C21A C17A 160.4(5) . . . 4_575 ?
C38A C20A C21A C18A 159.4(10) . . . 4_575 ?
C38A C20A C21A C22A 1.6(6) . . . . ?
C38A C20A C21A C34A -1.4(7) . . . 4_575 ?
C38A C20A C21A C35A -5.4(4) . . . 4_575 ?
C38A C35A C36A C18A 161.7(13) 4_575 . . . ?
C38A C35A C36A C20A 168.3(14) 4_575 . . 4_575 ?
C38A C35A C36A C37A 18.2(8) 4_575 . . . ?
C38A C35A C36A C39A 17.5(14) 4_575 . . 4_575 ?
C38A C35A C52A C39A 132(11) 4_575 . . 4_575 ?
C38A C35A C52A C40A -118(3) 4_575 . . 4_575 ?
C38A C35A C52A C41A -140.1(5) 4_575 . . 4_575 ?
C38A C35A C52A C51A -147.2(6) 4_575 . . . ?
C38A C35A C52A C53A -4.0(6) 4_575 . . . ?
C38A C35A C52A C54A -25.3(9) 4_575 . . 4_575 ?
C38A C36A C37A C36A 171.0(10) 4_575 . . 4_575 ?
C38A C36A C37A C38A 168.0(14) 4_575 . . . ?
C38A C36A C37A C53A 43.1(13) 4_575 . . 4_575 ?
C38A C36A C37A C53A 23.9(12) 4_575 . . . ?
C38A C37A C38A C18A 5.4(10) 4_575 . . 4_575 ?
C38A C37A C38A C20A 5.3(12) 4_575 . . . ?
C38A C37A C38A C35A -123.1(8) 4_575 . . 4_575 ?
C38A C37A C38A C36A 15.3(17) 4_575 . . 4_575 ?
C38A C37A C38A C39A -131.8(7) 4_575 . . . ?
C38A C37A C38A C52A -135.2(7) 4_575 . . 4_575 ?
C38A C37A C38A C53A -141.3(9) 4_575 . . 4_575 ?
C38A C37A C53A C38A -149.3(7) . . . 4_575 ?
C38A C37A C53A C39A 6.4(4) 4_575 . . 4_575 ?
C38A C37A C53A C39A -142.9(5) . . . 4_575 ?
C38A C37A C53A C40A 18.5(7) 4_575 . . 4_575 ?
C38A C37A C53A C40A -130.8(6) . . . 4_575 ?
C38A C37A C53A C52A -140.9(5) . . . . ?
C38A C37A C53A C52A 8.4(5) 4_575 . . . ?
C38A C37A C53A C53A 166.2(3) 4_575 . . 4_575 ?
C38A C37A C53A C53A 16.9(4) . . . 4_575 ?
C38A C37A C53A C54A 125.6(12) 4_575 . . 4_575 ?
C38A C37A C53A C54A 150.0(5) 4_575 . . . ?
C38A C37A C53A C54A 0.7(8) . . . . ?
C38A C37A C53A C54A -23.6(14) . . . 4_575 ?
C38A C39A C40A C35A 87(5) . . . 4_575 ?
C38A C39A C40A C41A 140.0(5) . . . . ?
C38A C39A C40A C51A 150.1(6) . . . 4_575 ?
C38A C39A C40A C52A -62(4) . . . 4_575 ?
C38A C39A C40A C53A -7.8(5) . . . 4_575 ?
C38A C39A C40A C54A 3.5(8) . . . . ?
C38A C39A C40A C60A 107.2(9) . . . 4_575 ?
C38A C52A C53A C37A -6.0(4) 4_575 . . . ?
C38A C52A C53A C39A -1.1(6) 4_575 . . 4_575 ?
C38A C52A C53A C40A -162.2(10) 4_575 . . 4_575 ?
C38A C52A C53A C53A -99.7(8) 4_575 . . 4_575 ?
C38A C52A C53A C54A -159.4(5) 4_575 . . 4_575 ?
C38A C52A C53A C54A -147.3(5) 4_575 . . . ?
C38A C53A C54A C40A 42.7(12) 4_575 . . . ?
C38A C53A C54A C51A 24.1(14) 4_575 . . 4_575 ?
C38A C53A C54A C52A 45.4(10) 4_575 . . 4_575 ?
C38A C53A C54A C53A 61.2(10) 4_575 . . 4_575 ?
C38A C53A C54A C54A -118.8(10) 4_575 . . 4_575 ?
C38A C53A C54A C55A -99.0(9) 4_575 . . . ?
C38A C53A C54A C60A -52.6(16) 4_575 . . 4_575 ?
C39A C22A C23A C24A 138.4(5) . . . . ?
C39A C22A C23A C32A 145.3(4) . . . 4_575 ?
C39A C22A C23A C33A 178.7(19) . . . 4_575 ?
C39A C22A C23A C34A 164.5(13) . . . 4_575 ?
C39A C22A C23A C42A 5.6(8) . . . . ?
C39A C22A C23A C50A -5.3(7) . . . 4_575 ?
C39A C34A C35A C20A 145.8(12) 4_575 . . 4_575 ?
C39A C34A C35A C21A 149.2(11) 4_575 . . 4_575 ?
C39A C34A C35A C22A -11.8(17) 4_575 . . 4_575 ?
C39A C34A C35A C36A 143.1(14) 4_575 . . . ?
C39A C34A C35A C38A 134.8(15) 4_575 . . 4_575 ?
C39A C34A C35A C40A 7.5(8) 4_575 . . 4_575 ?
C39A C34A C35A C52A 4.2(8) 4_575 . . . ?
C39A C35A C36A C18A 144.2(10) 4_575 . . . ?
C39A C35A C36A C20A 150.9(10) 4_575 . . 4_575 ?
C39A C35A C36A C37A 0.8(11) 4_575 . . . ?
C39A C35A C36A C38A -17.5(14) 4_575 . . 4_575 ?
C39A C35A C52A C38A -132(11) 4_575 . . 4_575 ?
C39A C35A C52A C40A 110(12) 4_575 . . 4_575 ?
C39A C35A C52A C41A 88(11) 4_575 . . 4_575 ?
C39A C35A C52A C51A 80(11) 4_575 . . . ?
C39A C35A C52A C53A -136(11) 4_575 . . . ?
C39A C35A C52A C54A -158(11) 4_575 . . 4_575 ?
C39A C36A C37A C36A 147.2(3) 4_575 . . 4_575 ?
C39A C36A C37A C38A -23.8(11) 4_575 . . 4_575 ?
C39A C36A C37A C38A 144.2(5) 4_575 . . . ?
C39A C36A C37A C53A 19.4(7) 4_575 . . 4_575 ?
C39A C36A C37A C53A 0.2(4) 4_575 . . . ?
C39A C40A C41A C42A -3.9(9) . . . . ?
C39A C40A C41A C49A -40.3(13) . . . 4_575 ?
C39A C40A C41A C50A 6.1(8) . . . 4_575 ?
C39A C40A C41A C51A 64(2) . . . 4_575 ?
C39A C40A C41A C52A 6.6(12) . . . 4_575 ?
C39A C40A C41A C56A -142.6(6) . . . . ?
C39A C40A C41A C59A -121.3(7) . . . 4_575 ?
C39A C40A C41A C60A -151.1(6) . . . 4_575 ?
C39A C40A C54A C51A 146.2(10) . . . 4_575 ?
C39A C40A C54A C52A -13.7(9) . . . 4_575 ?
C39A C40A C54A C53A -3.9(8) . . . . ?
C39A C40A C54A C53A -17.2(7) . . . 4_575 ?
C39A C40A C54A C54A 40.5(14) . . . 4_575 ?
C39A C40A C54A C55A 141.1(5) . . . . ?
C39A C40A C54A C60A 146.0(6) . . . 4_575 ?
C39A C51A C52A C35A -3.1(6) 4_575 . . . ?
C39A C51A C52A C38A -54.5(10) 4_575 . . 4_575 ?
C39A C51A C52A C40A -164.5(19) 4_575 . . 4_575 ?
C39A C51A C52A C41A -75(3) 4_575 . . 4_575 ?
C39A C51A C52A C53A -141.5(12) 4_575 . . . ?
C39A C51A C52A C54A -148.0(10) 4_575 . . 4_575 ?
C39A C51A C60A C40A 28.5(5) 4_575 . . 4_575 ?
C39A C51A C60A C41A -134.4(13) 4_575 . . 4_575 ?
C39A C51A C60A C54A 28.6(6) 4_575 . . 4_575 ?
C39A C51A C60A C55A 23.1(9) 4_575 . . . ?
C39A C51A C60A C56A -109.3(19) 4_575 . . 4_575 ?
C39A C51A C60A C57A -105.6(8) 4_575 . . 4_575 ?
C39A C51A C60A C59A -117.7(7) 4_575 . . . ?
C39A C52A C53A C37A -4.9(8) 4_575 . . . ?
C39A C52A C53A C38A 1.1(6) 4_575 . . 4_575 ?
C39A C52A C53A C40A -161.1(14) 4_575 . . 4_575 ?
C39A C52A C53A C53A -98.6(10) 4_575 . . 4_575 ?
C39A C52A C53A C54A -158.2(7) 4_575 . . 4_575 ?
C39A C52A C53A C54A -146.2(7) 4_575 . . . ?
C39A C53A C54A C40A 121.9(6) 4_575 . . . ?
C39A C53A C54A C51A 103.3(8) 4_575 . . 4_575 ?
C39A C53A C54A C52A 124.5(6) 4_575 . . 4_575 ?
C39A C53A C54A C53A 140.4(4) 4_575 . . 4_575 ?
C39A C53A C54A C54A -39.6(4) 4_575 . . 4_575 ?
C39A C53A C54A C55A -19.9(8) 4_575 . . . ?
C39A C53A C54A C60A 26.6(13) 4_575 . . 4_575 ?
C40A C35A C36A C18A 135.3(5) 4_575 . . . ?
C40A C35A C36A C20A 141.9(6) 4_575 . . 4_575 ?
C40A C35A C36A C37A -8.2(6) 4_575 . . . ?
C40A C35A C36A C38A -26.4(11) 4_575 . . 4_575 ?
C40A C35A C36A C39A -8.9(8) 4_575 . . 4_575 ?
C40A C35A C52A C38A 118(3) 4_575 . . 4_575 ?
C40A C35A C52A C39A -110(12) 4_575 . . 4_575 ?
C40A C35A C52A C41A -22(3) 4_575 . . 4_575 ?
C40A C35A C52A C51A -29(3) 4_575 . . . ?
C40A C35A C52A C53A 114(3) 4_575 . . . ?
C40A C35A C52A C54A 92(3) 4_575 . . 4_575 ?
C40A C41A C42A C23A 7.1(9) . . . . ?
C40A C41A C42A C33A 5.6(8) . . . 4_575 ?
C40A C41A C42A C43A -132.3(7) . . . . ?
C40A C41A C42A C49A -149.2(7) . . . 4_575 ?
C40A C41A C42A C50A 33.7(14) . . . 4_575 ?
C40A C41A C42A C51A 18.3(9) . . . 4_575 ?
C40A C41A C56A C51A -9.4(10) . . . 4_575 ?
C40A C41A C56A C55A -1.1(6) . . . . ?
C40A C41A C56A C57A 141.7(6) . . . . ?
C40A C41A C56A C58A 130.0(6) . . . 4_575 ?
C40A C41A C56A C59A 153.4(6) . . . 4_575 ?
C40A C41A C56A C60A -31.0(14) . . . 4_575 ?
C40A C51A C52A C35A 161.4(18) 4_575 . . . ?
C40A C51A C52A C38A 109.9(19) 4_575 . . 4_575 ?
C40A C51A C52A C39A 164.5(19) 4_575 . . 4_575 ?
C40A C51A C52A C41A 90(3) 4_575 . . 4_575 ?
C40A C51A C52A C53A 22.9(13) 4_575 . . . ?
C40A C51A C52A C54A 16.4(13) 4_575 . . 4_575 ?
C40A C51A C60A C41A -162.9(13) 4_575 . . 4_575 ?
C40A C51A C60A C54A 0.1(5) 4_575 . . 4_575 ?
C40A C51A C60A C55A -5.3(8) 4_575 . . . ?
C40A C51A C60A C56A -137.8(19) 4_575 . . 4_575 ?
C40A C51A C60A C57A -134.1(7) 4_575 . . 4_575 ?
C40A C51A C60A C59A -146.1(6) 4_575 . . . ?
C40A C52A C53A C37A 156.2(10) 4_575 . . . ?
C40A C52A C53A C38A 162.2(10) 4_575 . . 4_575 ?
C40A C52A C53A C39A 161.1(14) 4_575 . . 4_575 ?
C40A C52A C53A C53A 62.5(13) 4_575 . . 4_575 ?
C40A C52A C53A C54A 2.8(10) 4_575 . . 4_575 ?
C40A C52A C53A C54A 14.9(11) 4_575 . . . ?
C40A C53A C54A C40A 146.2(6) 4_575 . . . ?
C40A C53A C54A C51A 127.5(6) 4_575 . . 4_575 ?
C40A C53A C54A C52A 148.8(4) 4_575 . . 4_575 ?
C40A C53A C54A C53A 164.6(3) 4_575 . . 4_575 ?
C40A C53A C54A C54A -15.4(3) 4_575 . . 4_575 ?
C40A C53A C54A C55A 4.4(6) 4_575 . . . ?
C40A C53A C54A C60A 50.9(10) 4_575 . . 4_575 ?
C40A C54A C55A C54A -159.3(3) . . . 4_575 ?
C40A C54A C55A C56A -0.8(6) . . . . ?
C40A C54A C55A C56A -128.2(6) . . . 4_575 ?
C40A C54A C55A C60A 6.7(5) . . . 4_575 ?
C40A C54A C55A C60A -142.8(5) . . . . ?
C41A C40A C54A C51A 5.1(5) . . . 4_575 ?
C41A C40A C54A C52A -154.8(14) . . . 4_575 ?
C41A C40A C54A C53A -144.9(5) . . . . ?
C41A C40A C54A C53A -158.2(5) . . . 4_575 ?
C41A C40A C54A C54A -100.6(10) . . . 4_575 ?
C41A C40A C54A C55A 0.1(6) . . . . ?
C41A C40A C54A C60A 5.0(4) . . . 4_575 ?
C41A C42A C43A C25A 138.1(7) . . . . ?
C41A C42A C43A C31A 139.9(6) . . . 4_575 ?
C41A C42A C43A C44A -4.5(10) . . . . ?
C41A C42A C43A C48A 116(4) . . . 4_575 ?
C41A C42A C43A C49A -31.5(10) . . . 4_575 ?
C41A C42A C43A C50A 135(5) . . . 4_575 ?
C41A C49A C50A C23A 149.4(8) 4_575 . . 4_575 ?
C41A C49A C50A C33A 145.5(7) 4_575 . . . ?
C41A C49A C50A C42A 169(6) 4_575 . . 4_575 ?
C41A C49A C50A C43A 154.3(8) 4_575 . . 4_575 ?
C41A C49A C50A C51A 4.6(4) 4_575 . . . ?
C41A C49A C59A C44A -158.2(5) 4_575 . . 4_575 ?
C41A C49A C59A C56A -3.3(6) 4_575 . . 4_575 ?
C41A C49A C59A C57A -149.4(12) 4_575 . . 4_575 ?
C41A C49A C59A C58A -145.9(6) 4_575 . . . ?
C41A C49A C59A C60A -1.4(4) 4_575 . . . ?
C41A C50A C51A C39A 157.2(11) 4_575 . . 4_575 ?
C41A C50A C51A C40A 148.0(16) 4_575 . . 4_575 ?
C41A C50A C51A C42A 15.7(17) 4_575 . . 4_575 ?
C41A C50A C51A C52A 156.1(13) 4_575 . . . ?
C41A C50A C51A C54A 85.0(13) 4_575 . . 4_575 ?
C41A C50A C51A C56A 15.0(9) 4_575 . . 4_575 ?
C41A C50A C51A C60A 13.2(8) 4_575 . . . ?
C41A C51A C52A C35A 71(3) 4_575 . . . ?
C41A C51A C52A C38A 20(4) 4_575 . . 4_575 ?
C41A C51A C52A C39A 75(3) 4_575 . . 4_575 ?
C41A C51A C52A C40A -90(3) 4_575 . . 4_575 ?
C41A C51A C52A C53A -67(3) 4_575 . . . ?
C41A C51A C52A C54A -74(3) 4_575 . . 4_575 ?
C41A C51A C60A C40A 162.9(13) 4_575 . . 4_575 ?
C41A C51A C60A C54A 163.0(11) 4_575 . . 4_575 ?
C41A C51A C60A C55A 157.5(11) 4_575 . . . ?
C41A C51A C60A C56A 25(2) 4_575 . . 4_575 ?
C41A C51A C60A C57A 28.8(12) 4_575 . . 4_575 ?
C41A C51A C60A C59A 16.7(11) 4_575 . . . ?
C41A C52A C53A C37A 136.2(5) 4_575 . . . ?
C41A C52A C53A C38A 142.2(5) 4_575 . . 4_575 ?
C41A C52A C53A C39A 141.1(9) 4_575 . . 4_575 ?
C41A C52A C53A C40A -20.0(8) 4_575 . . 4_575 ?
C41A C52A C53A C53A 42.5(10) 4_575 . . 4_575 ?
C41A C52A C53A C54A -17.2(6) 4_575 . . 4_575 ?
C41A C52A C53A C54A -5.1(7) 4_575 . . . ?
C41A C56A C57A C44A -0.8(9) . . . . ?
C41A C56A C57A C46A -60.4(15) . . . 4_575 ?
C41A C56A C57A C49A 8.4(6) . . . 4_575 ?
C41A C56A C57A C57A -140.6(5) . . . 4_575 ?
C41A C56A C57A C58A -135.5(6) . . . . ?
C41A C56A C57A C58A -125.1(15) . . . 4_575 ?
C41A C56A C57A C59A 24.8(9) . . . 4_575 ?
C41A C56A C57A C60A -22(5) . . . 4_575 ?
C41A C59A C60A C40A -26.9(5) 4_575 . . 4_575 ?
C41A C59A C60A C51A -6.0(4) 4_575 . . . ?
C41A C59A C60A C54A -93.7(9) 4_575 . . 4_575 ?
C41A C59A C60A C55A -146.3(7) 4_575 . . . ?
C41A C59A C60A C56A -174(2) 4_575 . . 4_575 ?
C41A C59A C60A C57A -156.8(9) 4_575 . . 4_575 ?
C42A C23A C24A C8A 141.0(6) . . . . ?
C42A C23A C24A C15A 147.2(5) . . . 4_575 ?
C42A C23A C24A C25A -1.6(7) . . . . ?
C42A C23A C24A C31A -3.5(8) . . . 4_575 ?
C42A C23A C24A C32A 172.8(15) . . . 4_575 ?
C42A C23A C24A C33A 166.3(17) . . . 4_575 ?
C42A C33A C34A C16A 130.9(5) 4_575 . . . ?
C42A C33A C34A C21A 113.4(8) 4_575 . . 4_575 ?
C42A C33A C34A C22A -23.3(13) 4_575 . . 4_575 ?
C42A C33A C34A C23A -4(2) 4_575 . . 4_575 ?
C42A C33A C34A C35A -12.3(8) 4_575 . . . ?
C42A C33A C34A C39A -13.0(7) 4_575 . . 4_575 ?
C42A C33A C50A C23A -28(4) 4_575 . . 4_575 ?
C42A C33A C50A C41A 128.5(18) 4_575 . . 4_575 ?
C42A C33A C50A C43A 1.4(13) 4_575 . . 4_575 ?
C42A C33A C50A C49A 5.1(11) 4_575 . . . ?
C42A C33A C50A C51A 141.7(17) 4_575 . . . ?
C42A C41A C56A C51A -153.1(15) . . . 4_575 ?
C42A C41A C56A C55A -144.8(5) . . . . ?
C42A C41A C56A C57A -2.0(9) . . . . ?
C42A C41A C56A C58A -13.6(9) . . . 4_575 ?
C42A C41A C56A C59A 9.8(7) . . . 4_575 ?
C42A C41A C56A C60A -174.6(14) . . . 4_575 ?
C42A C43A C44A C45A 141.1(6) . . . . ?
C42A C43A C44A C46A 122.1(10) . . . 4_575 ?
C42A C43A C44A C47A 150.4(6) . . . 4_575 ?
C42A C43A C44A C48A 167.1(11) . . . 4_575 ?
C42A C43A C44A C49A -22.3(7) . . . 4_575 ?
C42A C43A C44A C57A 1.1(9) . . . . ?
C42A C43A C44A C58A 20.5(12) . . . 4_575 ?
C42A C43A C44A C59A -7.3(7) . . . 4_575 ?
C42A C49A C50A C23A -20(5) 4_575 . . 4_575 ?
C42A C49A C50A C33A -24(5) 4_575 . . . ?
C42A C49A C50A C41A -169(6) 4_575 . . 4_575 ?
C42A C49A C50A C43A -15(5) 4_575 . . 4_575 ?
C42A C49A C50A C51A -165(6) 4_575 . . . ?
C42A C49A C59A C41A 7.5(6) 4_575 . . 4_575 ?
C42A C49A C59A C44A -150.7(8) 4_575 . . 4_575 ?
C42A C49A C59A C56A 4.3(10) 4_575 . . 4_575 ?
C42A C49A C59A C57A -141.9(12) 4_575 . . 4_575 ?
C42A C49A C59A C58A -138.4(7) 4_575 . . . ?
C42A C49A C59A C60A 6.2(8) 4_575 . . . ?
C42A C50A C51A C39A 141.5(15) 4_575 . . 4_575 ?
C42A C50A C51A C40A 132.3(16) 4_575 . . 4_575 ?
C42A C50A C51A C41A -15.7(17) 4_575 . . 4_575 ?
C42A C50A C51A C52A 140.4(15) 4_575 . . . ?
C42A C50A C51A C54A 69.4(18) 4_575 . . 4_575 ?
C42A C50A C51A C56A -0.7(15) 4_575 . . 4_575 ?
C42A C50A C51A C60A -2.5(16) 4_575 . . . ?
C42A C51A C52A C35A 9.5(10) 4_575 . . . ?
C42A C51A C52A C38A -41.9(15) 4_575 . . 4_575 ?
C42A C51A C52A C39A 12.6(12) 4_575 . . 4_575 ?
C42A C51A C52A C40A -151.9(15) 4_575 . . 4_575 ?
C42A C51A C52A C41A -62(3) 4_575 . . 4_575 ?
C42A C51A C52A C53A -128.9(6) 4_575 . . . ?
C42A C51A C52A C54A -135.4(6) 4_575 . . 4_575 ?
C42A C51A C60A C40A 147.5(7) 4_575 . . 4_575 ?
C42A C51A C60A C41A -15.3(9) 4_575 . . 4_575 ?
C42A C51A C60A C54A 147.7(4) 4_575 . . 4_575 ?
C42A C51A C60A C55A 142.2(5) 4_575 . . . ?
C42A C51A C60A C56A 9.7(19) 4_575 . . 4_575 ?
C42A C51A C60A C57A 13.5(7) 4_575 . . 4_575 ?
C42A C51A C60A C59A 1.4(6) 4_575 . . . ?
C43A C25A C26A C10A 130.8(7) . . . . ?
C43A C25A C26A C13A 131.4(7) . . . 4_575 ?
C43A C25A C26A C27A -11.3(10) . . . . ?
C43A C25A C26A C29A -13.4(13) . . . 4_575 ?
C43A C25A C26A C30A 149.7(12) . . . 4_575 ?
C43A C25A C26A C31A 150.5(19) . . . 4_575 ?
C43A C25A C26A C47A -16.3(7) . . . 4_575 ?
C43A C25A C26A C48A -18.8(6) . . . 4_575 ?
C43A C31A C32A C8A 142.8(5) 4_575 . . 4_575 ?
C43A C31A C32A C15A 138.6(5) 4_575 . . . ?
C43A C31A C32A C23A -2.8(6) 4_575 . . 4_575 ?
C43A C31A C32A C24A -22(10) 4_575 . . 4_575 ?
C43A C31A C32A C25A 10(2) 4_575 . . 4_575 ?
C43A C31A C32A C33A -0.4(6) 4_575 . . . ?
C43A C31A C48A C25A -176(4) 4_575 . . 4_575 ?
C43A C31A C48A C26A -152.3(8) 4_575 . . 4_575 ?
C43A C31A C48A C44A -78.4(15) 4_575 . . 4_575 ?
C43A C31A C48A C45A -133.4(10) 4_575 . . 4_575 ?
C43A C31A C48A C47A -145.2(11) 4_575 . . . ?
C43A C31A C48A C49A -5.5(6) 4_575 . . . ?
C43A C44A C45A C27A -2.0(10) . . . . ?
C43A C44A C45A C29A -1.6(9) . . . 4_575 ?
C43A C44A C45A C45A -130.3(5) . . . 4_575 ?
C43A C44A C45A C46A -143.4(6) . . . . ?
C43A C44A C45A C46A -155.6(8) . . . 4_575 ?
C43A C44A C45A C47A 20.2(10) . . . 4_575 ?
C43A C44A C45A C48A 12.8(5) . . . 4_575 ?
C43A C44A C45A C58A -149.1(8) . . . 4_575 ?
C43A C44A C57A C46A 149.5(7) . . . 4_575 ?
C43A C44A C57A C49A -12.0(5) . . . 4_575 ?
C43A C44A C57A C56A 1.3(9) . . . . ?
C43A C44A C57A C57A 129.5(5) . . . 4_575 ?
C43A C44A C57A C58A 141.8(6) . . . . ?
C43A C44A C57A C58A 153.5(8) . . . 4_575 ?
C43A C44A C57A C59A -17.9(9) . . . 4_575 ?
C43A C44A C57A C60A 2.7(8) . . . 4_575 ?
C43A C48A C49A C41A -58(2) 4_575 . . 4_575 ?
C43A C48A C49A C42A -12.6(17) 4_575 . . 4_575 ?
C43A C48A C49A C44A -164.4(19) 4_575 . . 4_575 ?
C43A C48A C49A C50A -14.2(17) 4_575 . . . ?
C43A C48A C49A C57A -153.8(18) 4_575 . . 4_575 ?
C43A C48A C49A C59A -153.3(19) 4_575 . . . ?
C43A C49A C50A C23A -4.9(10) 4_575 . . 4_575 ?
C43A C49A C50A C33A -8.7(10) 4_575 . . . ?
C43A C49A C50A C41A -154.3(8) 4_575 . . 4_575 ?
C43A C49A C50A C42A 15(5) 4_575 . . 4_575 ?
C43A C49A C50A C51A -149.7(7) 4_575 . . . ?
C43A C49A C59A C41A 134.9(13) 4_575 . . 4_575 ?
C43A C49A C59A C44A -23.4(12) 4_575 . . 4_575 ?
C43A C49A C59A C56A 131.6(12) 4_575 . . 4_575 ?
C43A C49A C59A C57A -14.6(19) 4_575 . . 4_575 ?
C43A C49A C59A C58A -11.1(15) 4_575 . . . ?
C43A C49A C59A C60A 133.5(12) 4_575 . . . ?
C43A C50A C51A C39A 129.4(5) 4_575 . . 4_575 ?
C43A C50A C51A C40A 120.2(10) 4_575 . . 4_575 ?
C43A C50A C51A C41A -27.8(11) 4_575 . . 4_575 ?
C43A C50A C51A C42A -12.1(12) 4_575 . . 4_575 ?
C43A C50A C51A C52A 128.3(6) 4_575 . . . ?
C43A C50A C51A C54A 57.2(11) 4_575 . . 4_575 ?
C43A C50A C51A C56A -12.8(6) 4_575 . . 4_575 ?
C43A C50A C51A C60A -14.6(7) 4_575 . . . ?
C44A C45A C46A C27A 144.8(4) . . . 4_575 ?
C44A C45A C46A C44A 65.3(12) . . . 4_575 ?
C44A C45A C46A C45A 148.8(7) . . . 4_575 ?
C44A C45A C46A C46A -31.2(7) . . . 4_575 ?
C44A C45A C46A C47A 142.5(6) . . . . ?
C44A C45A C46A C57A 9.7(6) . . . 4_575 ?
C44A C45A C46A C58A -5.5(5) . . . 4_575 ?
C44A C45A C46A C58A -0.1(6) . . . . ?
C44A C46A C47A C26A 107.5(10) 4_575 . . 4_575 ?
C44A C46A C47A C27A 153.3(7) 4_575 . . 4_575 ?
C44A C46A C47A C29A 147.1(7) 4_575 . . . ?
C44A C46A C47A C45A -164(4) 4_575 . . 4_575 ?
C44A C46A C47A C48A 9.7(5) 4_575 . . . ?
C44A C46A C58A C45A -9.2(9) 4_575 . . 4_575 ?
C44A C46A C58A C46A -163.0(3) 4_575 . . 4_575 ?
C44A C46A C58A C56A -37.0(7) 4_575 . . 4_575 ?
C44A C46A C58A C57A -154.0(5) 4_575 . . . ?
C44A C46A C58A C57A -6.1(10) 4_575 . . 4_575 ?
C44A C46A C58A C58A -163.0(3) 4_575 . . 4_575 ?
C44A C46A C58A C59A -9.7(5) 4_575 . . . ?
C44A C47A C48A C25A 154.1(8) 4_575 . . 4_575 ?
C44A C47A C48A C26A 156.4(5) 4_575 . . 4_575 ?
C44A C47A C48A C31A 150.7(7) 4_575 . . . ?
C44A C47A C48A C43A 27.2(12) 4_575 . . 4_575 ?
C44A C47A C48A C45A 9.9(10) 4_575 . . 4_575 ?
C44A C47A C48A C49A 12.7(6) 4_575 . . . ?
C44A C48A C49A C41A 106.3(11) 4_575 . . 4_575 ?
C44A C48A C49A C42A 151.8(8) 4_575 . . 4_575 ?
C44A C48A C49A C43A 164.4(19) 4_575 . . 4_575 ?
C44A C48A C49A C50A 150.1(7) 4_575 . . . ?
C44A C48A C49A C57A 10.5(4) 4_575 . . 4_575 ?
C44A C48A C49A C59A 11.1(6) 4_575 . . . ?
C44A C49A C50A C23A 74.9(15) 4_575 . . 4_575 ?
C44A C49A C50A C33A 71.1(15) 4_575 . . . ?
C44A C49A C50A C41A -74.5(14) 4_575 . . 4_575 ?
C44A C49A C50A C42A 95(6) 4_575 . . 4_575 ?
C44A C49A C50A C43A 79.8(14) 4_575 . . 4_575 ?
C44A C49A C50A C51A -69.9(15) 4_575 . . . ?
C44A C49A C59A C41A 158.2(5) 4_575 . . 4_575 ?
C44A C49A C59A C56A 155.0(7) 4_575 . . 4_575 ?
C44A C49A C59A C57A 8.8(11) 4_575 . . 4_575 ?
C44A C49A C59A C58A 12.3(6) 4_575 . . . ?
C44A C49A C59A C60A 156.9(6) 4_575 . . . ?
C44A C57A C58A C44A -65.6(15) . . . 4_575 ?
C44A C57A C58A C45A -8.7(7) . . . 4_575 ?
C44A C57A C58A C46A 2.8(6) . . . . ?
C44A C57A C58A C46A 7.4(5) . . . 4_575 ?
C44A C57A C58A C56A -143.8(5) . . . 4_575 ?
C44A C57A C58A C57A -151.9(6) . . . 4_575 ?
C44A C57A C58A C58A 28.1(7) . . . 4_575 ?
C44A C57A C58A C59A -142.0(5) . . . . ?
C44A C58A C59A C41A -106.3(10) 4_575 . . 4_575 ?
C44A C58A C59A C49A -10.9(5) 4_575 . . . ?
C44A C58A C59A C56A -154.8(7) 4_575 . . 4_575 ?
C44A C58A C59A C57A 156(3) 4_575 . . 4_575 ?
C44A C58A C59A C60A -148.7(6) 4_575 . . . ?
C44A C59A C60A C40A 15.8(16) 4_575 . . 4_575 ?
C44A C59A C60A C41A 42.8(13) 4_575 . . 4_575 ?
C44A C59A C60A C51A 36.8(14) 4_575 . . . ?
C44A C59A C60A C54A -50.9(18) 4_575 . . 4_575 ?
C44A C59A C60A C55A -103.6(12) 4_575 . . . ?
C44A C59A C60A C56A -131(2) 4_575 . . 4_575 ?
C44A C59A C60A C57A -114.0(16) 4_575 . . 4_575 ?
C45A C27A C28A C11A 143.4(5) . . . . ?
C45A C27A C28A C11A 127.1(6) . . . 4_575 ?
C45A C27A C28A C27A -2.3(8) . . . 4_575 ?
C45A C27A C28A C29A 165.4(13) . . . 4_575 ?
C45A C27A C28A C29A 2.8(8) . . . . ?
C45A C29A C30A C9A 106.5(8) 4_575 . . 4_575 ?
C45A C29A C30A C10A 134.2(7) 4_575 . . 4_575 ?
C45A C29A C30A C13A 124.4(7) 4_575 . . . ?
C45A C29A C30A C25A -17.6(7) 4_575 . . 4_575 ?
C45A C29A C30A C26A -28.2(14) 4_575 . . 4_575 ?
C45A C29A C30A C27A 6.4(18) 4_575 . . 4_575 ?
C45A C29A C30A C31A -15.2(9) 4_575 . . . ?
C45A C29A C47A C26A 150.5(10) 4_575 . . 4_575 ?
C45A C29A C47A C27A -14.5(18) 4_575 . . 4_575 ?
C45A C29A C47A C44A 109.2(17) 4_575 . . 4_575 ?
C45A C29A C47A C46A 7.1(7) 4_575 . . . ?
C45A C29A C47A C48A 149.6(13) 4_575 . . . ?
C45A C44A C57A C46A 4.8(4) . . . 4_575 ?
C45A C44A C57A C49A -156.7(7) . . . 4_575 ?
C45A C44A C57A C56A -143.3(6) . . . . ?
C45A C44A C57A C57A -15.1(6) . . . 4_575 ?
C45A C44A C57A C58A 8.9(8) . . . 4_575 ?
C45A C44A C57A C58A -2.8(7) . . . . ?
C45A C44A C57A C59A -162.5(8) . . . 4_575 ?
C45A C44A C57A C60A -141.9(5) . . . 4_575 ?
C45A C45A C46A C27A -4.0(8) 4_575 . . 4_575 ?
C45A C45A C46A C44A -83.6(13) 4_575 . . 4_575 ?
C45A C45A C46A C46A 180.00(2) 4_575 . . 4_575 ?
C45A C45A C46A C47A -6.4(6) 4_575 . . . ?
C45A C45A C46A C57A -139.1(11) 4_575 . . 4_575 ?
C45A C45A C46A C58A -154.3(10) 4_575 . . 4_575 ?
C45A C45A C46A C58A -148.9(11) 4_575 . . . ?
C45A C46A C47A C26A -41.1(13) . . . 4_575 ?
C45A C46A C47A C26A -89(4) 4_575 . . 4_575 ?
C45A C46A C47A C27A -43(4) 4_575 . . 4_575 ?
C45A C46A C47A C27A 4.7(9) . . . 4_575 ?
C45A C46A C47A C29A -49(4) 4_575 . . . ?
C45A C46A C47A C29A -1.5(9) . . . . ?
C45A C46A C47A C44A 164(4) 4_575 . . 4_575 ?
C45A C46A C47A C44A -148.6(6) . . . 4_575 ?
C45A C46A C47A C45A 47(4) . . . 4_575 ?
C45A C46A C47A C48A 174(4) 4_575 . . . ?
C45A C46A C47A C48A -138.9(6) . . . . ?
C45A C46A C58A C44A 9.2(9) 4_575 . . 4_575 ?
C45A C46A C58A C44A 152.3(5) . . . 4_575 ?
C45A C46A C58A C45A 143.1(13) . . . 4_575 ?
C45A C46A C58A C46A -10.7(4) . . . 4_575 ?
C45A C46A C58A C46A -153.8(9) 4_575 . . 4_575 ?
C45A C46A C58A C56A 115.3(7) . . . 4_575 ?
C45A C46A C58A C56A -27.8(14) 4_575 . . 4_575 ?
C45A C46A C58A C57A -1.8(6) . . . . ?
C45A C46A C58A C57A 146.2(10) . . . 4_575 ?
C45A C46A C58A C57A -144.8(9) 4_575 . . . ?
C45A C46A C58A C57A 3.1(16) 4_575 . . 4_575 ?
C45A C46A C58A C58A -153.8(9) 4_575 . . 4_575 ?
C45A C46A C58A C58A -10.7(4) . . . 4_575 ?
C45A C46A C58A C59A -0.5(12) 4_575 . . . ?
C45A C46A C58A C59A 142.6(5) . . . . ?
C45A C47A C48A C25A 144.2(11) 4_575 . . 4_575 ?
C45A C47A C48A C26A 146.5(11) 4_575 . . 4_575 ?
C45A C47A C48A C31A 140.8(10) 4_575 . . . ?
C45A C47A C48A C43A 17.3(18) 4_575 . . 4_575 ?
C45A C47A C48A C44A -9.9(10) 4_575 . . 4_575 ?
C45A C47A C48A C49A 2.8(13) 4_575 . . . ?
C45A C48A C49A C41A 94.2(11) 4_575 . . 4_575 ?
C45A C48A C49A C42A 139.7(6) 4_575 . . 4_575 ?
C45A C48A C49A C43A 152.3(18) 4_575 . . 4_575 ?
C45A C48A C49A C44A -12.1(4) 4_575 . . 4_575 ?
C45A C48A C49A C50A 138.0(5) 4_575 . . . ?
C45A C48A C49A C57A -1.6(5) 4_575 . . 4_575 ?
C45A C48A C49A C59A -1.0(7) 4_575 . . . ?
C45A C58A C59A C41A -96.2(10) 4_575 . . 4_575 ?
C45A C58A C59A C44A 10.1(4) 4_575 . . 4_575 ?
C45A C58A C59A C49A -0.8(7) 4_575 . . . ?
C45A C58A C59A C56A -144.7(5) 4_575 . . 4_575 ?
C45A C58A C59A C57A 166(3) 4_575 . . 4_575 ?
C45A C58A C59A C60A -138.6(5) 4_575 . . . ?
C46A C27A C28A C11A 125.9(5) 4_575 . . 4_575 ?
C46A C27A C28A C11A 142.2(4) 4_575 . . . ?
C46A C27A C28A C27A -3.6(6) 4_575 . . 4_575 ?
C46A C27A C28A C29A 1.6(6) 4_575 . . . ?
C46A C27A C28A C29A 164.2(12) 4_575 . . 4_575 ?
C46A C27A C45A C29A -136(3) 4_575 . . 4_575 ?
C46A C27A C45A C44A -132.5(17) 4_575 . . . ?
C46A C27A C45A C45A 6.9(14) 4_575 . . 4_575 ?
C46A C27A C45A C46A 4.5(9) 4_575 . . . ?
C46A C27A C45A C47A -162.3(19) 4_575 . . 4_575 ?
C46A C27A C45A C48A -142.5(15) 4_575 . . 4_575 ?
C46A C27A C45A C58A -65.9(15) 4_575 . . 4_575 ?
C46A C44A C45A C27A 153.6(10) 4_575 . . . ?
C46A C44A C45A C29A 154.0(9) 4_575 . . 4_575 ?
C46A C44A C45A C45A 25.3(6) 4_575 . . 4_575 ?
C46A C44A C45A C46A 12.2(3) 4_575 . . . ?
C46A C44A C45A C47A 175.8(11) 4_575 . . 4_575 ?
C46A C44A C45A C48A 168.4(7) 4_575 . . 4_575 ?
C46A C44A C45A C58A 6.5(7) 4_575 . . 4_575 ?
C46A C44A C57A C49A -161.5(6) 4_575 . . 4_575 ?
C46A C44A C57A C56A -148.1(6) 4_575 . . . ?
C46A C44A C57A C57A -20.0(4) 4_575 . . 4_575 ?
C46A C44A C57A C58A 4.0(7) 4_575 . . 4_575 ?
C46A C44A C57A C58A -7.7(5) 4_575 . . . ?
C46A C44A C57A C59A -167.4(8) 4_575 . . 4_575 ?
C46A C44A C57A C60A -146.7(5) 4_575 . . 4_575 ?
C46A C45A C46A C27A 176.0(8) 4_575 . . 4_575 ?
C46A C45A C46A C44A 96.4(13) 4_575 . . 4_575 ?
C46A C45A C46A C45A 180.00(2) 4_575 . . 4_575 ?
C46A C45A C46A C47A 173.6(6) 4_575 . . . ?
C46A C45A C46A C57A 40.9(11) 4_575 . . 4_575 ?
C46A C45A C46A C58A 25.7(10) 4_575 . . 4_575 ?
C46A C45A C46A C58A 31.1(11) 4_575 . . . ?
C46A C46A C47A C26A -37.6(13) 4_575 . . 4_575 ?
C46A C46A C47A C27A 8.3(9) 4_575 . . 4_575 ?
C46A C46A C47A C29A 2.1(10) 4_575 . . . ?
C46A C46A C47A C44A -145.0(5) 4_575 . . 4_575 ?
C46A C46A C47A C45A 51(4) 4_575 . . 4_575 ?
C46A C46A C47A C48A -135.3(5) 4_575 . . . ?
C46A C46A C58A C44A 163.0(3) 4_575 . . 4_575 ?
C46A C46A C58A C45A 153.8(9) 4_575 . . 4_575 ?
C46A C46A C58A C56A 126.0(7) 4_575 . . 4_575 ?
C46A C46A C58A C57A 9.0(4) 4_575 . . . ?
C46A C46A C58A C57A 156.9(10) 4_575 . . 4_575 ?
C46A C46A C58A C58A 0.002(11) 4_575 . . 4_575 ?
C46A C46A C58A C59A 153.3(5) 4_575 . . . ?
C46A C47A C48A C25A 143.1(6) . . . 4_575 ?
C46A C47A C48A C26A 145.4(6) . . . 4_575 ?
C46A C47A C48A C31A 139.7(6) . . . . ?
C46A C47A C48A C43A 16.1(15) . . . 4_575 ?
C46A C47A C48A C44A -11.0(6) . . . 4_575 ?
C46A C47A C48A C45A -1.2(8) . . . 4_575 ?
C46A C47A C48A C49A 1.7(9) . . . . ?
C46A C57A C58A C44A -73.0(14) 4_575 . . 4_575 ?
C46A C57A C58A C45A -16.1(4) 4_575 . . 4_575 ?
C46A C57A C58A C46A -4.5(2) 4_575 . . . ?
C46A C57A C58A C56A -151.1(4) 4_575 . . 4_575 ?
C46A C57A C58A C57A -159.3(9) 4_575 . . 4_575 ?
C46A C57A C58A C58A 20.7(9) 4_575 . . 4_575 ?
C46A C57A C58A C59A -149.4(6) 4_575 . . . ?
C46A C58A C59A C41A -72.7(15) 4_575 . . 4_575 ?
C46A C58A C59A C41A -96.1(11) . . . 4_575 ?
C46A C58A C59A C44A 10.2(5) . . . 4_575 ?
C46A C58A C59A C44A 33.6(9) 4_575 . . 4_575 ?
C46A C58A C59A C49A -0.7(8) . . . . ?
C46A C58A C59A C49A 22.6(12) 4_575 . . . ?
C46A C58A C59A C56A -144.6(6) . . . 4_575 ?
C46A C58A C59A C56A -121.3(9) 4_575 . . 4_575 ?
C46A C58A C59A C57A -170(3) 4_575 . . 4_575 ?
C46A C58A C59A C57A 167(3) . . . 4_575 ?
C46A C58A C59A C60A -115.1(9) 4_575 . . . ?
C46A C58A C59A C60A -138.5(6) . . . . ?
C47A C26A C27A C28A 157.5(8) 4_575 . . . ?
C47A C26A C27A C29A -165.5(18) 4_575 . . 4_575 ?
C47A C26A C27A C30A 165.5(15) 4_575 . . 4_575 ?
C47A C26A C27A C45A 13.1(5) 4_575 . . . ?
C47A C26A C27A C46A 24.5(5) 4_575 . . 4_575 ?
C47A C27A C28A C11A 132.0(12) 4_575 . . . ?
C47A C27A C28A C11A 115.7(12) 4_575 . . 4_575 ?
C47A C27A C28A C27A -13.7(15) 4_575 . . 4_575 ?
C47A C27A C28A C29A 154.0(19) 4_575 . . 4_575 ?
C47A C27A C28A C29A -8.6(14) 4_575 . . . ?
C47A C27A C45A C29A 26(3) 4_575 . . 4_575 ?
C47A C27A C45A C44A 29.8(9) 4_575 . . . ?
C47A C27A C45A C45A 169.2(9) 4_575 . . 4_575 ?
C47A C27A C45A C46A 166.8(12) 4_575 . . . ?
C47A C27A C45A C46A 162.3(19) 4_575 . . 4_575 ?
C47A C27A C45A C48A 19.8(8) 4_575 . . 4_575 ?
C47A C27A C45A C58A 96.4(15) 4_575 . . 4_575 ?
C47A C29A C30A C9A 119.9(7) . . . 4_575 ?
C47A C29A C30A C10A 147.6(7) . . . 4_575 ?
C47A C29A C30A C13A 137.8(7) . . . . ?
C47A C29A C30A C25A -4.1(7) . . . 4_575 ?
C47A C29A C30A C26A -14.8(13) . . . 4_575 ?
C47A C29A C30A C27A 19.9(19) . . . 4_575 ?
C47A C29A C30A C31A -1.8(8) . . . . ?
C47A C44A C45A C27A -22.2(7) 4_575 . . . ?
C47A C44A C45A C29A -21.8(6) 4_575 . . 4_575 ?
C47A C44A C45A C45A -150.5(8) 4_575 . . 4_575 ?
C47A C44A C45A C46A -175.8(11) 4_575 . . 4_575 ?
C47A C44A C45A C46A -163.6(10) 4_575 . . . ?
C47A C44A C45A C48A -7.4(8) 4_575 . . 4_575 ?
C47A C44A C45A C58A -169.3(8) 4_575 . . 4_575 ?
C47A C44A C57A C46A 14.2(6) 4_575 . . 4_575 ?
C47A C44A C57A C49A -147.3(9) 4_575 . . 4_575 ?
C47A C44A C57A C56A -133.9(8) 4_575 . . . ?
C47A C44A C57A C57A -5.8(9) 4_575 . . 4_575 ?
C47A C44A C57A C58A 18.2(10) 4_575 . . 4_575 ?
C47A C44A C57A C58A 6.5(10) 4_575 . . . ?
C47A C44A C57A C59A -153.2(9) 4_575 . . 4_575 ?
C47A C44A C57A C60A -132.5(7) 4_575 . . 4_575 ?
C47A C45A C46A C27A 39(4) 4_575 . . 4_575 ?
C47A C45A C46A C44A -40(4) 4_575 . . 4_575 ?
C47A C45A C46A C45A 43(4) 4_575 . . 4_575 ?
C47A C45A C46A C46A -137(4) 4_575 . . 4_575 ?
C47A C45A C46A C47A 37(4) 4_575 . . . ?
C47A C45A C46A C57A -96(4) 4_575 . . 4_575 ?
C47A C45A C46A C58A -106(3) 4_575 . . . ?
C47A C45A C46A C58A -111(4) 4_575 . . 4_575 ?
C47A C46A C58A C44A 10.2(5) . . . 4_575 ?
C47A C46A C58A C45A 1.0(7) . . . 4_575 ?
C47A C46A C58A C46A -152.8(5) . . . 4_575 ?
C47A C46A C58A C56A -26.8(10) . . . 4_575 ?
C47A C46A C58A C57A 4.1(13) . . . 4_575 ?
C47A C46A C58A C57A -143.9(6) . . . . ?
C47A C46A C58A C58A -152.8(5) . . . 4_575 ?
C47A C46A C58A C59A 0.5(8) . . . . ?
C47A C48A C49A C41A 93.4(11) . . . 4_575 ?
C47A C48A C49A C42A 138.9(7) . . . 4_575 ?
C47A C48A C49A C43A 151.5(19) . . . 4_575 ?
C47A C48A C49A C44A -12.9(6) . . . 4_575 ?
C47A C48A C49A C50A 137.2(6) . . . . ?
C47A C48A C49A C57A -2.4(7) . . . 4_575 ?
C47A C48A C49A C59A -1.8(8) . . . . ?
C48A C25A C26A C10A 149.7(7) 4_575 . . . ?
C48A C25A C26A C13A 150.2(6) 4_575 . . 4_575 ?
C48A C25A C26A C27A 7.6(8) 4_575 . . . ?
C48A C25A C26A C29A 5.4(11) 4_575 . . 4_575 ?
C48A C25A C26A C30A 168.5(12) 4_575 . . 4_575 ?
C48A C25A C26A C31A 169.3(18) 4_575 . . 4_575 ?
C48A C25A C26A C47A 2.5(6) 4_575 . . 4_575 ?
C48A C25A C43A C31A 178(2) 4_575 . . 4_575 ?
C48A C25A C43A C42A -173.1(12) 4_575 . . . ?
C48A C25A C43A C44A -28.8(9) 4_575 . . . ?
C48A C25A C43A C49A -134(4) 4_575 . . 4_575 ?
C48A C25A C43A C50A -172.8(11) 4_575 . . 4_575 ?
C48A C26A C27A C28A 153.0(4) 4_575 . . . ?
C48A C26A C27A C29A -170.1(16) 4_575 . . 4_575 ?
C48A C26A C27A C30A 161.0(16) 4_575 . . 4_575 ?
C48A C26A C27A C45A 8.6(6) 4_575 . . . ?
C48A C26A C27A C46A 19.9(6) 4_575 . . 4_575 ?
C48A C26A C27A C47A -4.6(5) 4_575 . . 4_575 ?
C48A C31A C32A C8A 139.3(6) . . . 4_575 ?
C48A C31A C32A C15A 135.1(6) . . . . ?
C48A C31A C32A C23A -6.3(8) . . . 4_575 ?
C48A C31A C32A C24A -25(10) . . . 4_575 ?
C48A C31A C32A C25A 7(2) . . . 4_575 ?
C48A C31A C32A C33A -3.9(9) . . . . ?
C48A C43A C44A C45A -26.0(9) 4_575 . . . ?
C48A C43A C44A C46A -45.0(13) 4_575 . . 4_575 ?
C48A C43A C44A C47A -16.7(8) 4_575 . . 4_575 ?
C48A C43A C44A C49A 170.6(12) 4_575 . . 4_575 ?
C48A C43A C44A C57A -166.0(9) 4_575 . . . ?
C48A C43A C44A C58A -146.6(11) 4_575 . . 4_575 ?
C48A C43A C44A C59A -174.3(8) 4_575 . . 4_575 ?
C48A C44A C45A C27A -14.9(8) 4_575 . . . ?
C48A C44A C45A C29A -14.4(6) 4_575 . . 4_575 ?
C48A C44A C45A C45A -143.1(4) 4_575 . . 4_575 ?
C48A C44A C45A C46A -156.3(5) 4_575 . . . ?
C48A C44A C45A C46A -168.4(7) 4_575 . . 4_575 ?
C48A C44A C45A C47A 7.4(8) 4_575 . . 4_575 ?
C48A C44A C45A C58A -161.9(6) 4_575 . . 4_575 ?
C48A C44A C57A C46A 135.0(14) 4_575 . . 4_575 ?
C48A C44A C57A C49A -26.5(11) 4_575 . . 4_575 ?
C48A C44A C57A C56A -13.1(16) 4_575 . . . ?
C48A C44A C57A C57A 115.1(12) 4_575 . . 4_575 ?
C48A C44A C57A C58A 139.0(13) 4_575 . . 4_575 ?
C48A C44A C57A C58A 127.3(13) 4_575 . . . ?
C48A C44A C57A C59A -32.4(15) 4_575 . . 4_575 ?
C48A C44A C57A C60A -11.7(15) 4_575 . . 4_575 ?
C48A C45A C46A C27A 117.9(7) 4_575 . . 4_575 ?
C48A C45A C46A C44A 38.4(16) 4_575 . . 4_575 ?
C48A C45A C46A C45A 121.9(9) 4_575 . . 4_575 ?
C48A C45A C46A C46A -58.1(9) 4_575 . . 4_575 ?
C48A C45A C46A C47A 115.5(8) 4_575 . . . ?
C48A C45A C46A C57A -17.2(10) 4_575 . . 4_575 ?
C48A C45A C46A C58A -27.0(9) 4_575 . . . ?
C48A C45A C46A C58A -32.4(7) 4_575 . . 4_575 ?
C48A C49A C50A C23A 0.0(9) . . . 4_575 ?
C48A C49A C50A C33A -3.9(9) . . . . ?
C48A C49A C50A C41A -149.4(6) . . . 4_575 ?
C48A C49A C50A C42A 20(5) . . . 4_575 ?
C48A C49A C50A C43A 4.9(6) . . . 4_575 ?
C48A C49A C50A C51A -144.8(6) . . . . ?
C48A C49A C59A C41A 147.4(6) . . . 4_575 ?
C48A C49A C59A C44A -10.9(5) . . . 4_575 ?
C48A C49A C59A C56A 144.1(7) . . . 4_575 ?
C48A C49A C59A C57A -2.1(14) . . . 4_575 ?
C48A C49A C59A C58A 1.4(9) . . . . ?
C48A C49A C59A C60A 146.0(6) . . . . ?
C49A C41A C42A C23A 156.3(9) 4_575 . . . ?
C49A C41A C42A C33A 154.9(8) 4_575 . . 4_575 ?
C49A C41A C42A C43A 16.9(5) 4_575 . . . ?
C49A C41A C42A C50A -177.0(16) 4_575 . . 4_575 ?
C49A C41A C42A C51A 167.6(11) 4_575 . . 4_575 ?
C49A C41A C56A C51A -160.1(13) 4_575 . . 4_575 ?
C49A C41A C56A C55A -151.8(4) 4_575 . . . ?
C49A C41A C56A C57A -9.0(6) 4_575 . . . ?
C49A C41A C56A C58A -20.6(6) 4_575 . . 4_575 ?
C49A C41A C56A C59A 2.8(5) 4_575 . . 4_575 ?
C49A C41A C56A C60A 178.4(14) 4_575 . . 4_575 ?
C49A C42A C43A C25A 169.6(10) 4_575 . . . ?
C49A C42A C43A C31A 171.4(10) 4_575 . . 4_575 ?
C49A C42A C43A C44A 27.0(8) 4_575 . . . ?
C49A C42A C43A C48A 148(4) 4_575 . . 4_575 ?
C49A C42A C43A C50A 167(5) 4_575 . . 4_575 ?
C49A C43A C44A C45A 163.4(9) 4_575 . . . ?
C49A C43A C44A C46A 144.4(11) 4_575 . . 4_575 ?
C49A C43A C44A C47A 172.7(8) 4_575 . . 4_575 ?
C49A C43A C44A C48A -170.6(12) 4_575 . . 4_575 ?
C49A C43A C44A C57A 23.4(9) 4_575 . . . ?
C49A C43A C44A C58A 42.9(12) 4_575 . . 4_575 ?
C49A C43A C44A C59A 15.1(7) 4_575 . . 4_575 ?
C49A C44A C45A C27A 15.3(16) 4_575 . . . ?
C49A C44A C45A C29A 15.8(15) 4_575 . . 4_575 ?
C49A C44A C45A C45A -113.0(12) 4_575 . . 4_575 ?
C49A C44A C45A C46A -138.2(13) 4_575 . . 4_575 ?
C49A C44A C45A C46A -126.1(12) 4_575 . . . ?
C49A C44A C45A C47A 37.5(16) 4_575 . . 4_575 ?
C49A C44A C45A C48A 30.2(11) 4_575 . . 4_575 ?
C49A C44A C45A C58A -131.8(14) 4_575 . . 4_575 ?
C49A C44A C57A C46A 161.5(6) 4_575 . . 4_575 ?
C49A C44A C57A C56A 13.4(7) 4_575 . . . ?
C49A C44A C57A C57A 141.5(4) 4_575 . . 4_575 ?
C49A C44A C57A C58A 165.5(7) 4_575 . . 4_575 ?
C49A C44A C57A C58A 153.8(5) 4_575 . . . ?
C49A C44A C57A C59A -5.9(7) 4_575 . . 4_575 ?
C49A C44A C57A C60A 14.8(6) 4_575 . . 4_575 ?
C49A C50A C51A C39A 144.9(4) . . . 4_575 ?
C49A C50A C51A C40A 135.7(9) . . . 4_575 ?
C49A C50A C51A C41A -12.3(10) . . . 4_575 ?
C49A C50A C51A C42A 3.4(13) . . . 4_575 ?
C49A C50A C51A C52A 143.9(6) . . . . ?
C49A C50A C51A C54A 72.8(10) . . . 4_575 ?
C49A C50A C51A C56A 2.7(5) . . . 4_575 ?
C49A C50A C51A C60A 1.0(6) . . . . ?
C49A C57A C58A C44A -36(2) 4_575 . . 4_575 ?
C49A C57A C58A C45A 20.4(11) 4_575 . . 4_575 ?
C49A C57A C58A C46A 32.0(10) 4_575 . . . ?
C49A C57A C58A C46A 36.5(9) 4_575 . . 4_575 ?
C49A C57A C58A C56A -114.6(8) 4_575 . . 4_575 ?
C49A C57A C58A C57A -122.8(9) 4_575 . . 4_575 ?
C49A C57A C58A C58A 57.2(9) 4_575 . . 4_575 ?
C49A C57A C58A C59A -112.9(9) 4_575 . . . ?
C49A C59A C60A C40A -24.9(8) . . . 4_575 ?
C49A C59A C60A C41A 2.0(6) . . . 4_575 ?
C49A C59A C60A C51A -3.9(6) . . . . ?
C49A C59A C60A C54A -91.7(10) . . . 4_575 ?
C49A C59A C60A C55A -144.3(5) . . . . ?
C49A C59A C60A C56A -172(2) . . . 4_575 ?
C49A C59A C60A C57A -154.8(10) . . . 4_575 ?
C50A C23A C24A C8A 138.8(7) 4_575 . . . ?
C50A C23A C24A C15A 145.0(6) 4_575 . . 4_575 ?
C50A C23A C24A C25A -3.8(8) 4_575 . . . ?
C50A C23A C24A C31A -5.7(10) 4_575 . . 4_575 ?
C50A C23A C24A C32A 170.7(15) 4_575 . . 4_575 ?
C50A C23A C24A C33A 164.1(19) 4_575 . . 4_575 ?
C50A C23A C42A C33A 56(7) 4_575 . . 4_575 ?
C50A C23A C42A C41A 29.9(12) 4_575 . . . ?
C50A C23A C42A C43A 177.2(16) 4_575 . . . ?
C50A C23A C42A C49A 172(2) 4_575 . . 4_575 ?
C50A C23A C42A C51A 26.5(13) 4_575 . . 4_575 ?
C50A C33A C34A C16A 141.9(5) . . . . ?
C50A C33A C34A C21A 124.4(7) . . . 4_575 ?
C50A C33A C34A C22A -12.3(12) . . . 4_575 ?
C50A C33A C34A C23A 7(2) . . . 4_575 ?
C50A C33A C34A C35A -1.3(8) . . . . ?
C50A C33A C34A C39A -2.0(6) . . . 4_575 ?
C50A C41A C42A C23A -26.6(11) 4_575 . . . ?
C50A C41A C42A C33A -28.1(11) 4_575 . . 4_575 ?
C50A C41A C42A C43A -166.0(17) 4_575 . . . ?
C50A C41A C42A C49A 177.0(16) 4_575 . . 4_575 ?
C50A C41A C42A C51A -15.4(17) 4_575 . . 4_575 ?
C50A C41A C56A C51A -149.6(17) 4_575 . . 4_575 ?
C50A C41A C56A C55A -141.3(7) 4_575 . . . ?
C50A C41A C56A C57A 1.5(11) 4_575 . . . ?
C50A C41A C56A C58A -10.1(11) 4_575 . . 4_575 ?
C50A C41A C56A C59A 13.3(9) 4_575 . . 4_575 ?
C50A C41A C56A C60A -171.1(15) 4_575 . . 4_575 ?
C50A C42A C43A C25A 3(5) 4_575 . . . ?
C50A C42A C43A C31A 5(5) 4_575 . . 4_575 ?
C50A C42A C43A C44A -140(4) 4_575 . . . ?
C50A C42A C43A C48A -19(7) 4_575 . . 4_575 ?
C50A C42A C43A C49A -167(5) 4_575 . . 4_575 ?
C50A C43A C44A C45A 137.9(6) 4_575 . . . ?
C50A C43A C44A C46A 118.9(10) 4_575 . . 4_575 ?
C50A C43A C44A C47A 147.2(5) 4_575 . . 4_575 ?
C50A C43A C44A C48A 163.9(10) 4_575 . . 4_575 ?
C50A C43A C44A C49A -25.5(6) 4_575 . . 4_575 ?
C50A C43A C44A C57A -2.1(9) 4_575 . . . ?
C50A C43A C44A C58A 17.3(12) 4_575 . . 4_575 ?
C50A C43A C44A C59A -10.5(7) 4_575 . . 4_575 ?
C50A C49A C59A C41A 6.0(4) . . . 4_575 ?
C50A C49A C59A C44A -152.3(6) . . . 4_575 ?
C50A C49A C59A C56A 2.7(8) . . . 4_575 ?
C50A C49A C59A C57A -143.5(11) . . . 4_575 ?
C50A C49A C59A C58A -140.0(6) . . . . ?
C50A C49A C59A C60A 4.6(6) . . . . ?
C50A C51A C52A C35A -0.2(9) . . . . ?
C50A C51A C52A C38A -51.6(14) . . . 4_575 ?
C50A C51A C52A C39A 2.9(11) . . . 4_575 ?
C50A C51A C52A C40A -161.6(15) . . . 4_575 ?
C50A C51A C52A C41A -72(3) . . . 4_575 ?
C50A C51A C52A C53A -138.6(5) . . . . ?
C50A C51A C52A C54A -145.1(5) . . . 4_575 ?
C50A C51A C60A C40A 148.1(8) . . . 4_575 ?
C50A C51A C60A C41A -14.8(9) . . . 4_575 ?
C50A C51A C60A C54A 148.2(4) . . . 4_575 ?
C50A C51A C60A C55A 142.7(5) . . . . ?
C50A C51A C60A C56A 10(2) . . . 4_575 ?
C50A C51A C60A C57A 14.0(7) . . . 4_575 ?
C50A C51A C60A C59A 1.9(6) . . . . ?
C51A C39A C40A C35A -63(5) 4_575 . . 4_575 ?
C51A C39A C40A C41A -10.1(5) 4_575 . . . ?
C51A C39A C40A C52A 148(4) 4_575 . . 4_575 ?
C51A C39A C40A C53A -157.9(8) 4_575 . . 4_575 ?
C51A C39A C40A C54A -146.6(10) 4_575 . . . ?
C51A C39A C40A C60A -42.9(8) 4_575 . . 4_575 ?
C51A C40A C41A C42A -68(2) 4_575 . . . ?
C51A C40A C41A C49A -104(3) 4_575 . . 4_575 ?
C51A C40A C41A C50A -58(2) 4_575 . . 4_575 ?
C51A C40A C41A C52A -57(3) 4_575 . . 4_575 ?
C51A C40A C41A C56A 154(3) 4_575 . . . ?
C51A C40A C41A C59A 175(3) 4_575 . . 4_575 ?
C51A C40A C41A C60A 145(3) 4_575 . . 4_575 ?
C51A C40A C54A C52A -159.9(16) 4_575 . . 4_575 ?
C51A C40A C54A C53A -150.1(6) 4_575 . . . ?
C51A C40A C54A C53A -163.3(7) 4_575 . . 4_575 ?
C51A C40A C54A C54A -105.7(10) 4_575 . . 4_575 ?
C51A C40A C54A C55A -5.1(8) 4_575 . . . ?
C51A C40A C54A C60A -0.1(6) 4_575 . . 4_575 ?
C51A C41A C42A C23A -11.2(13) 4_575 . . . ?
C51A C41A C42A C33A -12.7(13) 4_575 . . 4_575 ?
C51A C41A C42A C43A -150.6(11) 4_575 . . . ?
C51A C41A C42A C49A -167.6(11) 4_575 . . 4_575 ?
C51A C41A C42A C50A 15.4(17) 4_575 . . 4_575 ?
C51A C41A C56A C55A 8.3(13) 4_575 . . . ?
C51A C41A C56A C57A 151.1(12) 4_575 . . . ?
C51A C41A C56A C58A 139.4(11) 4_575 . . 4_575 ?
C51A C41A C56A C59A 162.8(12) 4_575 . . 4_575 ?
C51A C41A C56A C60A -21.5(18) 4_575 . . 4_575 ?
C51A C42A C43A C25A 124.8(8) 4_575 . . . ?
C51A C42A C43A C31A 126.6(8) 4_575 . . 4_575 ?
C51A C42A C43A C44A -17.9(12) 4_575 . . . ?
C51A C42A C43A C48A 103(4) 4_575 . . 4_575 ?
C51A C42A C43A C49A -44.8(11) 4_575 . . 4_575 ?
C51A C42A C43A C50A 122(5) 4_575 . . 4_575 ?
C51A C52A C53A C37A 142.7(5) . . . . ?
C51A C52A C53A C38A 148.7(6) . . . 4_575 ?
C51A C52A C53A C39A 147.6(10) . . . 4_575 ?
C51A C52A C53A C40A -13.5(8) . . . 4_575 ?
C51A C52A C53A C53A 49.0(11) . . . 4_575 ?
C51A C52A C53A C54A -10.6(7) . . . 4_575 ?
C51A C52A C53A C54A 1.4(8) . . . . ?
C51A C54A C55A C54A -161.47(18) 4_575 . . 4_575 ?
C51A C54A C55A C56A -2.9(4) 4_575 . . . ?
C51A C54A C55A C56A -130.4(6) 4_575 . . 4_575 ?
C51A C54A C55A C60A -145.0(4) 4_575 . . . ?
C51A C54A C55A C60A 4.5(3) 4_575 . . 4_575 ?
C51A C56A C57A C44A 8.9(10) 4_575 . . . ?
C51A C56A C57A C46A -50.6(16) 4_575 . . 4_575 ?
C51A C56A C57A C49A 18.1(7) 4_575 . . 4_575 ?
C51A C56A C57A C57A -130.9(6) 4_575 . . 4_575 ?
C51A C56A C57A C58A -115.3(16) 4_575 . . 4_575 ?
C51A C56A C57A C58A -125.8(7) 4_575 . . . ?
C51A C56A C57A C59A 34.5(10) 4_575 . . 4_575 ?
C51A C56A C57A C60A -12(5) 4_575 . . 4_575 ?
C52A C35A C36A C18A 141.5(6) . . . . ?
C52A C35A C36A C20A 148.2(6) . . . 4_575 ?
C52A C35A C36A C37A -1.9(7) . . . . ?
C52A C35A C36A C38A -20.1(11) . . . 4_575 ?
C52A C35A C36A C39A -2.7(8) . . . 4_575 ?
C52A C38A C39A C22A 151.9(9) 4_575 . . . ?
C52A C38A C39A C34A 153.6(8) 4_575 . . 4_575 ?
C52A C38A C39A C35A 174.9(13) 4_575 . . 4_575 ?
C52A C38A C39A C36A 157.5(12) 4_575 . . 4_575 ?
C52A C38A C39A C40A 8.2(6) 4_575 . . . ?
C52A C38A C39A C51A 29.5(6) 4_575 . . 4_575 ?
C52A C38A C39A C53A 1.2(7) 4_575 . . 4_575 ?
C52A C39A C40A C35A 149(6) 4_575 . . 4_575 ?
C52A C39A C40A C41A -158(4) 4_575 . . . ?
C52A C39A C40A C51A -148(4) 4_575 . . 4_575 ?
C52A C39A C40A C53A 54(4) 4_575 . . 4_575 ?
C52A C39A C40A C54A 65(4) 4_575 . . . ?
C52A C39A C40A C60A 169(4) 4_575 . . 4_575 ?
C52A C40A C41A C42A -10.5(17) 4_575 . . . ?
C52A C40A C41A C49A -47(2) 4_575 . . 4_575 ?
C52A C40A C41A C50A -0.5(16) 4_575 . . 4_575 ?
C52A C40A C41A C51A 57(3) 4_575 . . 4_575 ?
C52A C40A C41A C56A -149.2(14) 4_575 . . . ?
C52A C40A C41A C59A -127.9(14) 4_575 . . 4_575 ?
C52A C40A C41A C60A -157.6(15) 4_575 . . 4_575 ?
C52A C40A C54A C51A 159.9(16) 4_575 . . 4_575 ?
C52A C40A C54A C53A -3.4(12) 4_575 . . 4_575 ?
C52A C40A C54A C53A 9.8(14) 4_575 . . . ?
C52A C40A C54A C54A 54.2(18) 4_575 . . 4_575 ?
C52A C40A C54A C55A 154.8(11) 4_575 . . . ?
C52A C40A C54A C60A 159.8(12) 4_575 . . 4_575 ?
C52A C41A C42A C23A 4.7(8) 4_575 . . . ?
C52A C41A C42A C33A 3.3(7) 4_575 . . 4_575 ?
C52A C41A C42A C43A -134.7(6) 4_575 . . . ?
C52A C41A C42A C49A -151.6(5) 4_575 . . 4_575 ?
C52A C41A C42A C50A 31.3(14) 4_575 . . 4_575 ?
C52A C41A C42A C51A 15.9(9) 4_575 . . 4_575 ?
C52A C41A C56A C51A -16.5(10) 4_575 . . 4_575 ?
C52A C41A C56A C55A -8.2(7) 4_575 . . . ?
C52A C41A C56A C57A 134.6(6) 4_575 . . . ?
C52A C41A C56A C58A 122.9(6) 4_575 . . 4_575 ?
C52A C41A C56A C59A 146.3(6) 4_575 . . 4_575 ?
C52A C41A C56A C60A -38.1(14) 4_575 . . 4_575 ?
C52A C51A C60A C40A 8.3(5) . . . 4_575 ?
C52A C51A C60A C41A -154.5(13) . . . 4_575 ?
C52A C51A C60A C54A 8.4(5) . . . 4_575 ?
C52A C51A C60A C55A 3.0(8) . . . . ?
C52A C51A C60A C56A -129.5(18) . . . 4_575 ?
C52A C51A C60A C57A -125.8(6) . . . 4_575 ?
C52A C51A C60A C59A -137.8(6) . . . . ?
C52A C53A C54A C40A 141.2(5) . . . . ?
C52A C53A C54A C51A 122.6(6) . . . 4_575 ?
C52A C53A C54A C52A 143.9(5) . . . 4_575 ?
C52A C53A C54A C53A 159.7(3) . . . 4_575 ?
C52A C53A C54A C54A -20.3(3) . . . 4_575 ?
C52A C53A C54A C55A -0.5(7) . . . . ?
C52A C53A C54A C60A 45.9(11) . . . 4_575 ?
C52A C54A C55A C54A -151.4(4) 4_575 . . 4_575 ?
C52A C54A C55A C56A -120.3(6) 4_575 . . 4_575 ?
C52A C54A C55A C56A 7.2(6) 4_575 . . . ?
C52A C54A C55A C60A -134.9(5) 4_575 . . . ?
C52A C54A C55A C60A 14.6(5) 4_575 . . 4_575 ?
C53A C37A C38A C18A 146.6(4) 4_575 . . 4_575 ?
C53A C37A C38A C18A 136.0(4) . . . 4_575 ?
C53A C37A C38A C20A 146.6(5) 4_575 . . . ?
C53A C37A C38A C20A 135.9(5) . . . . ?
C53A C37A C38A C35A 7.5(10) . . . 4_575 ?
C53A C37A C38A C35A 18.2(8) 4_575 . . 4_575 ?
C53A C37A C38A C36A 156.5(12) 4_575 . . 4_575 ?
C53A C37A C38A C36A 145.9(11) . . . 4_575 ?
C53A C37A C38A C39A -1.2(7) . . . . ?
C53A C37A C38A C39A 9.5(5) 4_575 . . . ?
C53A C37A C38A C52A 6.0(4) 4_575 . . 4_575 ?
C53A C37A C38A C52A -4.6(6) . . . 4_575 ?
C53A C37A C38A C53A -10.7(3) . . . 4_575 ?
C53A C37A C53A C38A -166.2(3) 4_575 . . 4_575 ?
C53A C37A C53A C39A -159.73(19) 4_575 . . 4_575 ?
C53A C37A C53A C40A -147.7(5) 4_575 . . 4_575 ?
C53A C37A C53A C52A -157.7(4) 4_575 . . . ?
C53A C37A C53A C54A -40.5(12) 4_575 . . 4_575 ?
C53A C37A C53A C54A -16.2(5) 4_575 . . . ?
C53A C38A C39A C22A 150.7(4) 4_575 . . . ?
C53A C38A C39A C34A 152.4(4) 4_575 . . 4_575 ?
C53A C38A C39A C35A 173.7(9) 4_575 . . 4_575 ?
C53A C38A C39A C36A 156.3(12) 4_575 . . 4_575 ?
C53A C38A C39A C40A 7.0(5) 4_575 . . . ?
C53A C38A C39A C51A 28.2(6) 4_575 . . 4_575 ?
C53A C38A C39A C52A -1.2(7) 4_575 . . 4_575 ?
C53A C39A C40A C35A 94(5) 4_575 . . 4_575 ?
C53A C39A C40A C41A 147.8(7) 4_575 . . . ?
C53A C39A C40A C51A 157.9(8) 4_575 . . 4_575 ?
C53A C39A C40A C52A -54(4) 4_575 . . 4_575 ?
C53A C39A C40A C54A 11.3(5) 4_575 . . . ?
C53A C39A C40A C60A 115.0(10) 4_575 . . 4_575 ?
C53A C40A C41A C42A 115.5(8) 4_575 . . . ?
C53A C40A C41A C49A 79.2(13) 4_575 . . 4_575 ?
C53A C40A C41A C50A 125.5(8) 4_575 . . 4_575 ?
C53A C40A C41A C51A -177(3) 4_575 . . 4_575 ?
C53A C40A C41A C52A 126.0(19) 4_575 . . 4_575 ?
C53A C40A C41A C56A -23.2(10) 4_575 . . . ?
C53A C40A C41A C59A -1.9(12) 4_575 . . 4_575 ?
C53A C40A C41A C60A -31.6(9) 4_575 . . 4_575 ?
C53A C40A C54A C51A 163.3(7) 4_575 . . 4_575 ?
C53A C40A C54A C52A 3.4(12) 4_575 . . 4_575 ?
C53A C40A C54A C53A 13.2(3) 4_575 . . . ?
C53A C40A C54A C54A 57.6(10) 4_575 . . 4_575 ?
C53A C40A C54A C55A 158.3(6) 4_575 . . . ?
C53A C40A C54A C60A 163.2(5) 4_575 . . 4_575 ?
C53A C53A C54A C40A -18.5(3) 4_575 . . . ?
C53A C53A C54A C51A -37.1(5) 4_575 . . 4_575 ?
C53A C53A C54A C52A -15.8(3) 4_575 . . 4_575 ?
C53A C53A C54A C54A 180.001(5) 4_575 . . 4_575 ?
C53A C53A C54A C55A -160.2(6) 4_575 . . . ?
C53A C53A C54A C60A -113.8(10) 4_575 . . 4_575 ?
C53A C54A C55A C54A -15.6(5) . . . 4_575 ?
C53A C54A C55A C54A -55.5(16) 4_575 . . 4_575 ?
C53A C54A C55A C56A 15.5(8) . . . 4_575 ?
C53A C54A C55A C56A 142.9(5) . . . . ?
C53A C54A C55A C56A 103.0(16) 4_575 . . . ?
C53A C54A C55A C56A -24.4(19) 4_575 . . 4_575 ?
C53A C54A C55A C60A 0.9(7) . . . . ?
C53A C54A C55A C60A 150.4(5) . . . 4_575 ?
C53A C54A C55A C60A -39.0(17) 4_575 . . . ?
C53A C54A C55A C60A 110.5(16) 4_575 . . 4_575 ?
C54A C40A C41A C42A 139.3(6) . . . . ?
C54A C40A C41A C49A 103.0(10) . . . 4_575 ?
C54A C40A C41A C50A 149.4(5) . . . 4_575 ?
C54A C40A C41A C51A -153(2) . . . 4_575 ?
C54A C40A C41A C52A 149.8(17) . . . 4_575 ?
C54A C40A C41A C56A 0.7(6) . . . . ?
C54A C40A C41A C59A 22.0(8) . . . 4_575 ?
C54A C40A C41A C60A -7.8(6) . . . 4_575 ?
C54A C51A C52A C35A 144.9(7) 4_575 . . . ?
C54A C51A C52A C38A 93.5(11) 4_575 . . 4_575 ?
C54A C51A C52A C39A 148.0(10) 4_575 . . 4_575 ?
C54A C51A C52A C40A -16.4(13) 4_575 . . 4_575 ?
C54A C51A C52A C41A 74(3) 4_575 . . 4_575 ?
C54A C51A C52A C53A 6.5(4) 4_575 . . . ?
C54A C51A C60A C40A -0.1(5) 4_575 . . 4_575 ?
C54A C51A C60A C41A -163.0(11) 4_575 . . 4_575 ?
C54A C51A C60A C55A -5.4(4) 4_575 . . . ?
C54A C51A C60A C56A -137.9(19) 4_575 . . 4_575 ?
C54A C51A C60A C57A -134.2(6) 4_575 . . 4_575 ?
C54A C51A C60A C59A -146.2(5) 4_575 . . . ?
C54A C52A C53A C37A 153.3(7) 4_575 . . . ?
C54A C52A C53A C38A 159.4(5) 4_575 . . 4_575 ?
C54A C52A C53A C39A 158.2(7) 4_575 . . 4_575 ?
C54A C52A C53A C40A -2.8(10) 4_575 . . 4_575 ?
C54A C52A C53A C53A 59.7(8) 4_575 . . 4_575 ?
C54A C52A C53A C54A 12.1(2) 4_575 . . . ?
C54A C53A C54A C40A 161.5(3) 4_575 . . . ?
C54A C53A C54A C51A 142.9(5) 4_575 . . 4_575 ?
C54A C53A C54A C52A 164.2(3) 4_575 . . 4_575 ?
C54A C53A C54A C53A 179.999(5) 4_575 . . 4_575 ?
C54A C53A C54A C55A 19.8(6) 4_575 . . . ?
C54A C53A C54A C60A 66.2(10) 4_575 . . 4_575 ?
C54A C54A C55A C56A 158.5(4) 4_575 . . . ?
C54A C54A C55A C56A 31.1(5) 4_575 . . 4_575 ?
C54A C54A C55A C60A 16.5(4) 4_575 . . . ?
C54A C54A C55A C60A 166.0(3) 4_575 . . 4_575 ?
C54A C55A C56A C41A 1.1(6) . . . . ?
C54A C55A C56A C41A 18.4(8) 4_575 . . . ?
C54A C55A C56A C51A 3.2(4) . . . 4_575 ?
C54A C55A C56A C51A 20.4(7) 4_575 . . 4_575 ?
C54A C55A C56A C57A -143.2(5) . . . . ?
C54A C55A C56A C57A -126.0(6) 4_575 . . . ?
C54A C55A C56A C58A -123.3(5) 4_575 . . 4_575 ?
C54A C55A C56A C58A -140.5(4) . . . 4_575 ?
C54A C55A C56A C59A -111.2(11) 4_575 . . 4_575 ?
C54A C55A C56A C59A -128.4(11) . . . 4_575 ?
C54A C55A C56A C60A 40.4(12) 4_575 . . 4_575 ?
C54A C55A C56A C60A 23.2(11) . . . 4_575 ?
C54A C55A C60A C40A 4.5(3) 4_575 . . 4_575 ?
C54A C55A C60A C40A -4.4(5) . . . 4_575 ?
C54A C55A C60A C41A 9.4(10) . . . 4_575 ?
C54A C55A C60A C41A 18.4(9) 4_575 . . 4_575 ?
C54A C55A C60A C51A 7.0(5) 4_575 . . . ?
C54A C55A C60A C51A -2.0(7) . . . . ?
C54A C55A C60A C54A -9.0(2) . . . 4_575 ?
C54A C55A C60A C56A 148.9(10) . . . 4_575 ?
C54A C55A C60A C56A 157.9(10) 4_575 . . 4_575 ?
C54A C55A C60A C57A 149.0(4) 4_575 . . 4_575 ?
C54A C55A C60A C57A 140.0(4) . . . 4_575 ?
C54A C55A C60A C59A 136.5(5) . . . . ?
C54A C55A C60A C59A 145.5(5) 4_575 . . . ?
C55A C56A C57A C44A 137.4(6) . . . . ?
C55A C56A C57A C46A 77.8(13) . . . 4_575 ?
C55A C56A C57A C49A 146.6(5) . . . 4_575 ?
C55A C56A C57A C57A -2.4(5) . . . 4_575 ?
C55A C56A C57A C58A 2.7(8) . . . . ?
C55A C56A C57A C58A 13.1(17) . . . 4_575 ?
C55A C56A C57A C59A 163.0(9) . . . 4_575 ?
C55A C56A C57A C60A 117(6) . . . 4_575 ?
C56A C41A C42A C23A 144.2(6) . . . . ?
C56A C41A C42A C33A 142.8(5) . . . 4_575 ?
C56A C41A C42A C43A 4.9(9) . . . . ?
C56A C41A C42A C49A -12.1(7) . . . 4_575 ?
C56A C41A C42A C50A 170.9(13) . . . 4_575 ?
C56A C41A C42A C51A 155.5(14) . . . 4_575 ?
C56A C51A C52A C35A 125.9(7) 4_575 . . . ?
C56A C51A C52A C38A 74.4(13) 4_575 . . 4_575 ?
C56A C51A C52A C39A 129.0(9) 4_575 . . 4_575 ?
C56A C51A C52A C40A -35.5(15) 4_575 . . 4_575 ?
C56A C51A C52A C41A 54(3) 4_575 . . 4_575 ?
C56A C51A C52A C53A -12.6(9) 4_575 . . . ?
C56A C51A C52A C54A -19.1(6) 4_575 . . 4_575 ?
C56A C51A C60A C40A 137.8(19) 4_575 . . 4_575 ?
C56A C51A C60A C41A -25(2) 4_575 . . 4_575 ?
C56A C51A C60A C54A 137.9(19) 4_575 . . 4_575 ?
C56A C51A C60A C55A 132(2) 4_575 . . . ?
C56A C51A C60A C57A 3.7(16) 4_575 . . 4_575 ?
C56A C51A C60A C59A -8.3(16) 4_575 . . . ?
C56A C55A C56A C41A 148.0(3) 4_575 . . . ?
C56A C55A C56A C51A 150.1(3) 4_575 . . 4_575 ?
C56A C55A C56A C57A 3.7(8) 4_575 . . . ?
C56A C55A C56A C58A 6.4(6) 4_575 . . 4_575 ?
C56A C55A C56A C59A 18.5(14) 4_575 . . 4_575 ?
C56A C55A C56A C60A 170.1(9) 4_575 . . 4_575 ?
C56A C55A C60A C40A -142.2(4) . . . 4_575 ?
C56A C55A C60A C40A -153.4(11) 4_575 . . 4_575 ?
C56A C55A C60A C41A -128.3(8) . . . 4_575 ?
C56A C55A C60A C41A -139.5(15) 4_575 . . 4_575 ?
C56A C55A C60A C51A -139.8(5) . . . . ?
C56A C55A C60A C51A -150.9(13) 4_575 . . . ?
C56A C55A C60A C54A -146.7(5) . . . 4_575 ?
C56A C55A C60A C54A -157.9(10) 4_575 . . 4_575 ?
C56A C55A C60A C56A 11.1(10) . . . 4_575 ?
C56A C55A C60A C57A -8.9(9) 4_575 . . 4_575 ?
C56A C55A C60A C57A 2.3(5) . . . 4_575 ?
C56A C55A C60A C59A -1.3(7) . . . . ?
C56A C55A C60A C59A -12.4(8) 4_575 . . . ?
C56A C57A C58A C44A 72.5(16) . . . 4_575 ?
C56A C57A C58A C45A 129.4(6) . . . 4_575 ?
C56A C57A C58A C46A 145.5(6) . . . 4_575 ?
C56A C57A C58A C46A 141.0(6) . . . . ?
C56A C57A C58A C56A -5.6(5) . . . 4_575 ?
C56A C57A C58A C57A -13.8(12) . . . 4_575 ?
C56A C57A C58A C58A 166.2(12) . . . 4_575 ?
C56A C57A C58A C59A -3.9(8) . . . . ?
C56A C58A C59A C41A 48.5(9) 4_575 . . 4_575 ?
C56A C58A C59A C44A 154.8(7) 4_575 . . 4_575 ?
C56A C58A C59A C49A 143.9(9) 4_575 . . . ?
C56A C58A C59A C57A -49(3) 4_575 . . 4_575 ?
C56A C58A C59A C60A 6.1(4) 4_575 . . . ?
C56A C59A C60A C40A 147(2) 4_575 . . 4_575 ?
C56A C59A C60A C41A 174(2) 4_575 . . 4_575 ?
C56A C59A C60A C51A 168(2) 4_575 . . . ?
C56A C59A C60A C54A 80(2) 4_575 . . 4_575 ?
C56A C59A C60A C55A 27.7(19) 4_575 . . . ?
C56A C59A C60A C57A 17(2) 4_575 . . 4_575 ?
C57A C44A C45A C27A 143.1(6) . . . . ?
C57A C44A C45A C29A 143.6(5) . . . 4_575 ?
C57A C44A C45A C45A 14.9(6) . . . 4_575 ?
C57A C44A C45A C46A 1.8(6) . . . . ?
C57A C44A C45A C46A -10.4(8) . . . 4_575 ?
C57A C44A C45A C47A 165.4(8) . . . 4_575 ?
C57A C44A C45A C48A 158.0(7) . . . 4_575 ?
C57A C44A C45A C58A -3.9(4) . . . 4_575 ?
C57A C46A C47A C26A 97.9(10) 4_575 . . 4_575 ?
C57A C46A C47A C27A 143.8(6) 4_575 . . 4_575 ?
C57A C46A C47A C29A 137.6(6) 4_575 . . . ?
C57A C46A C47A C44A -9.5(4) 4_575 . . 4_575 ?
C57A C46A C47A C45A -173(4) 4_575 . . 4_575 ?
C57A C46A C47A C48A 0.2(7) 4_575 . . . ?
C57A C46A C58A C44A 6.1(10) 4_575 . . 4_575 ?
C57A C46A C58A C45A -3.1(16) 4_575 . . 4_575 ?
C57A C46A C58A C46A -156.9(10) 4_575 . . 4_575 ?
C57A C46A C58A C56A -30.9(9) 4_575 . . 4_575 ?
C57A C46A C58A C57A -147.9(14) 4_575 . . . ?
C57A C46A C58A C58A -156.9(10) 4_575 . . 4_575 ?
C57A C46A C58A C59A -3.6(9) 4_575 . . . ?
C57A C49A C50A C23A 131.1(6) 4_575 . . 4_575 ?
C57A C49A C50A C33A 127.2(6) 4_575 . . . ?
C57A C49A C50A C41A -18.3(6) 4_575 . . 4_575 ?
C57A C49A C50A C42A 151(5) 4_575 . . 4_575 ?
C57A C49A C50A C43A 136.0(10) 4_575 . . 4_575 ?
C57A C49A C50A C51A -13.7(7) 4_575 . . . ?
C57A C49A C59A C41A 149.4(12) 4_575 . . 4_575 ?
C57A C49A C59A C44A -8.8(11) 4_575 . . 4_575 ?
C57A C49A C59A C56A 146.2(15) 4_575 . . 4_575 ?
C57A C49A C59A C58A 3.5(9) 4_575 . . . ?
C57A C49A C59A C60A 148.0(14) 4_575 . . . ?
C57A C57A C58A C44A 86.3(16) 4_575 . . 4_575 ?
C57A C57A C58A C45A 143.2(11) 4_575 . . 4_575 ?
C57A C57A C58A C46A 154.8(11) 4_575 . . . ?
C57A C57A C58A C46A 159.3(9) 4_575 . . 4_575 ?
C57A C57A C58A C56A 8.2(7) 4_575 . . 4_575 ?
C57A C57A C58A C58A 180.00(3) 4_575 . . 4_575 ?
C57A C57A C58A C59A 9.9(6) 4_575 . . . ?
C57A C58A C59A C41A 97(3) 4_575 . . 4_575 ?
C57A C58A C59A C41A 45.0(12) . . . 4_575 ?
C57A C58A C59A C44A -156(3) 4_575 . . 4_575 ?
C57A C58A C59A C44A 151.2(6) . . . 4_575 ?
C57A C58A C59A C49A 140.3(6) . . . . ?
C57A C58A C59A C49A -167(3) 4_575 . . . ?
C57A C58A C59A C56A 49(3) 4_575 . . 4_575 ?
C57A C58A C59A C56A -3.6(8) . . . 4_575 ?
C57A C58A C59A C57A -52(3) . . . 4_575 ?
C57A C58A C59A C60A 2.5(8) . . . . ?
C57A C58A C59A C60A 55(3) 4_575 . . . ?
C57A C59A C60A C40A 129.9(9) 4_575 . . 4_575 ?
C57A C59A C60A C41A 156.8(9) 4_575 . . 4_575 ?
C57A C59A C60A C51A 150.8(8) 4_575 . . . ?
C57A C59A C60A C54A 63.1(13) 4_575 . . 4_575 ?
C57A C59A C60A C55A 10.5(10) 4_575 . . . ?
C57A C59A C60A C56A -17(2) 4_575 . . 4_575 ?
C58A C44A C45A C27A 147.1(6) 4_575 . . . ?
C58A C44A C45A C29A 147.5(5) 4_575 . . 4_575 ?
C58A C44A C45A C45A 18.8(4) 4_575 . . 4_575 ?
C58A C44A C45A C46A 5.7(5) 4_575 . . . ?
C58A C44A C45A C46A -6.5(7) 4_575 . . 4_575 ?
C58A C44A C45A C47A 169.3(8) 4_575 . . 4_575 ?
C58A C44A C45A C48A 161.9(6) 4_575 . . 4_575 ?
C58A C44A C57A C46A -4.0(7) 4_575 . . 4_575 ?
C58A C44A C57A C49A -165.5(8) 4_575 . . 4_575 ?
C58A C44A C57A C56A -152.1(10) 4_575 . . . ?
C58A C44A C57A C57A -24.0(6) 4_575 . . 4_575 ?
C58A C44A C57A C58A -11.7(3) 4_575 . . . ?
C58A C44A C57A C59A -171.4(12) 4_575 . . 4_575 ?
C58A C44A C57A C60A -150.7(9) 4_575 . . 4_575 ?
C58A C45A C46A C27A 150.3(4) 4_575 . . 4_575 ?
C58A C45A C46A C44A 70.7(12) 4_575 . . 4_575 ?
C58A C45A C46A C45A 154.3(10) 4_575 . . 4_575 ?
C58A C45A C46A C46A -25.7(10) 4_575 . . 4_575 ?
C58A C45A C46A C47A 147.9(6) 4_575 . . . ?
C58A C45A C46A C57A 15.2(4) 4_575 . . 4_575 ?
C58A C45A C46A C58A 5.4(2) 4_575 . . . ?
C58A C46A C47A C26A 96.8(10) . . . 4_575 ?
C58A C46A C47A C26A 73.6(14) 4_575 . . 4_575 ?
C58A C46A C47A C27A 119.5(9) 4_575 . . 4_575 ?
C58A C46A C47A C27A 142.7(6) . . . 4_575 ?
C58A C46A C47A C29A 113.3(9) 4_575 . . . ?
C58A C46A C47A C29A 136.5(6) . . . . ?
C58A C46A C47A C44A -10.6(5) . . . 4_575 ?
C58A C46A C47A C44A -33.8(9) 4_575 . . 4_575 ?
C58A C46A C47A C45A 162(4) 4_575 . . 4_575 ?
C58A C46A C47A C45A -175(4) . . . 4_575 ?
C58A C46A C47A C48A -24.1(11) 4_575 . . . ?
C58A C46A C47A C48A -0.9(8) . . . . ?
C58A C46A C58A C44A 163.0(3) 4_575 . . 4_575 ?
C58A C46A C58A C45A 153.8(9) 4_575 . . 4_575 ?
C58A C46A C58A C46A -0.002(16) 4_575 . . 4_575 ?
C58A C46A C58A C56A 126.0(7) 4_575 . . 4_575 ?
C58A C46A C58A C57A 156.9(11) 4_575 . . 4_575 ?
C58A C46A C58A C57A 8.9(4) 4_575 . . . ?
C58A C46A C58A C59A 153.3(5) 4_575 . . . ?
C58A C56A C57A C44A 124.3(17) 4_575 . . . ?
C58A C56A C57A C46A 64.7(15) 4_575 . . 4_575 ?
C58A C56A C57A C49A 133.4(16) 4_575 . . 4_575 ?
C58A C56A C57A C57A -15.6(15) 4_575 . . 4_575 ?
C58A C56A C57A C58A -10.5(10) 4_575 . . . ?
C58A C56A C57A C59A 149.9(19) 4_575 . . 4_575 ?
C58A C56A C57A C60A 103(6) 4_575 . . 4_575 ?
C58A C57A C58A C44A -93.7(16) 4_575 . . 4_575 ?
C58A C57A C58A C45A -36.8(11) 4_575 . . 4_575 ?
C58A C57A C58A C46A -25.2(11) 4_575 . . . ?
C58A C57A C58A C46A -20.7(9) 4_575 . . 4_575 ?
C58A C57A C58A C56A -171.8(7) 4_575 . . 4_575 ?
C58A C57A C58A C57A 180.00(3) 4_575 . . 4_575 ?
C58A C57A C58A C59A -170.1(6) 4_575 . . . ?
C58A C58A C59A C41A 39.3(12) 4_575 . . 4_575 ?
C58A C58A C59A C44A 145.6(5) 4_575 . . 4_575 ?
C58A C58A C59A C49A 134.7(5) 4_575 . . . ?
C58A C58A C59A C56A -9.2(8) 4_575 . . 4_575 ?
C58A C58A C59A C57A -58(3) 4_575 . . 4_575 ?
C58A C58A C59A C60A -3.1(8) 4_575 . . . ?
C58A C59A C60A C40A 119.4(7) . . . 4_575 ?
C58A C59A C60A C41A 146.4(6) . . . 4_575 ?
C58A C59A C60A C51A 140.4(5) . . . . ?
C58A C59A C60A C54A 52.7(11) . . . 4_575 ?
C58A C59A C60A C55A 0.1(8) . . . . ?
C58A C59A C60A C56A -28(2) . . . 4_575 ?
C58A C59A C60A C57A -10.4(6) . . . 4_575 ?
C59A C41A C42A C23A 149.6(6) 4_575 . . . ?
C59A C41A C42A C33A 148.2(5) 4_575 . . 4_575 ?
C59A C41A C42A C43A 10.3(7) 4_575 . . . ?
C59A C41A C42A C49A -6.7(5) 4_575 . . 4_575 ?
C59A C41A C42A C50A 176.3(13) 4_575 . . 4_575 ?
C59A C41A C42A C51A 160.9(12) 4_575 . . 4_575 ?
C59A C41A C56A C51A -162.8(12) 4_575 . . 4_575 ?
C59A C41A C56A C55A -154.5(8) 4_575 . . . ?
C59A C41A C56A C57A -11.7(5) 4_575 . . . ?
C59A C41A C56A C58A -23.4(4) 4_575 . . 4_575 ?
C59A C41A C56A C60A 175.6(17) 4_575 . . 4_575 ?
C59A C44A C45A C27A 132.0(7) 4_575 . . . ?
C59A C44A C45A C29A 132.4(7) 4_575 . . 4_575 ?
C59A C44A C45A C45A 3.7(9) 4_575 . . 4_575 ?
C59A C44A C45A C46A -9.4(9) 4_575 . . . ?
C59A C44A C45A C46A -21.6(10) 4_575 . . 4_575 ?
C59A C44A C45A C47A 154.2(9) 4_575 . . 4_575 ?
C59A C44A C45A C48A 146.8(9) 4_575 . . 4_575 ?
C59A C44A C45A C58A -15.1(6) 4_575 . . 4_575 ?
C59A C44A C57A C46A 167.4(8) 4_575 . . 4_575 ?
C59A C44A C57A C49A 5.9(8) 4_575 . . 4_575 ?
C59A C44A C57A C56A 19.3(6) 4_575 . . . ?
C59A C44A C57A C57A 147.4(8) 4_575 . . 4_575 ?
C59A C44A C57A C58A 159.7(10) 4_575 . . . ?
C59A C44A C57A C58A 171.4(12) 4_575 . . 4_575 ?
C59A C44A C57A C60A 20.6(6) 4_575 . . 4_575 ?
C59A C49A C50A C23A 141.3(6) . . . 4_575 ?
C59A C49A C50A C33A 137.4(6) . . . . ?
C59A C49A C50A C41A -8.1(6) . . . 4_575 ?
C59A C49A C50A C42A 161(6) . . . 4_575 ?
C59A C49A C50A C43A 146.2(10) . . . 4_575 ?
C59A C49A C50A C51A -3.5(6) . . . . ?
C59A C56A C57A C44A -25.6(8) 4_575 . . . ?
C59A C56A C57A C46A -85.2(14) 4_575 . . 4_575 ?
C59A C56A C57A C49A -16.4(7) 4_575 . . 4_575 ?
C59A C56A C57A C57A -165.4(8) 4_575 . . 4_575 ?
C59A C56A C57A C58A -160.3(11) 4_575 . . . ?
C59A C56A C57A C58A -149.9(19) 4_575 . . 4_575 ?
C59A C56A C57A C60A -46(6) 4_575 . . 4_575 ?
C59A C57A C58A C44A 25(4) 4_575 . . 4_575 ?
C59A C57A C58A C45A 82(3) 4_575 . . 4_575 ?
C59A C57A C58A C46A 93(3) 4_575 . . . ?
C59A C57A C58A C46A 98(3) 4_575 . . 4_575 ?
C59A C57A C58A C56A -53(3) 4_575 . . 4_575 ?
C59A C57A C58A C57A -62(3) 4_575 . . 4_575 ?
C59A C57A C58A C58A 118(3) 4_575 . . 4_575 ?
C59A C57A C58A C59A -52(3) 4_575 . . . ?
C60A C40A C41A C42A 147.1(9) 4_575 . . . ?
C60A C40A C41A C49A 110.8(12) 4_575 . . 4_575 ?
C60A C40A C41A C50A 157.2(8) 4_575 . . 4_575 ?
C60A C40A C41A C51A -145(3) 4_575 . . 4_575 ?
C60A C40A C41A C52A 157.6(15) 4_575 . . 4_575 ?
C60A C40A C41A C56A 8.5(4) 4_575 . . . ?
C60A C40A C41A C59A 29.7(5) 4_575 . . 4_575 ?
C60A C40A C54A C51A 0.1(6) 4_575 . . 4_575 ?
C60A C40A C54A C52A -159.8(12) 4_575 . . 4_575 ?
C60A C40A C54A C53A -150.0(5) 4_575 . . . ?
C60A C40A C54A C53A -163.2(5) 4_575 . . 4_575 ?
C60A C40A C54A C54A -105.6(10) 4_575 . . 4_575 ?
C60A C40A C54A C55A -4.9(4) 4_575 . . . ?
C60A C41A C42A C23A 142.2(7) 4_575 . . . ?
C60A C41A C42A C33A 140.8(7) 4_575 . . 4_575 ?
C60A C41A C42A C43A 2.9(12) 4_575 . . . ?
C60A C41A C42A C49A -14.1(10) 4_575 . . 4_575 ?
C60A C41A C42A C50A 168.9(14) 4_575 . . 4_575 ?
C60A C41A C42A C51A 153.5(16) 4_575 . . 4_575 ?
C60A C41A C56A C51A 21.5(18) 4_575 . . 4_575 ?
C60A C41A C56A C55A 29.8(12) 4_575 . . . ?
C60A C41A C56A C57A 172.6(17) 4_575 . . . ?
C60A C41A C56A C58A 161.0(17) 4_575 . . 4_575 ?
C60A C41A C56A C59A -175.6(17) 4_575 . . 4_575 ?
C60A C51A C52A C35A 135.8(6) . . . . ?
C60A C51A C52A C38A 84.3(12) . . . 4_575 ?
C60A C51A C52A C39A 138.9(8) . . . 4_575 ?
C60A C51A C52A C40A -25.6(15) . . . 4_575 ?
C60A C51A C52A C41A 64(3) . . . 4_575 ?
C60A C51A C52A C53A -2.7(8) . . . . ?
C60A C51A C52A C54A -9.2(6) . . . 4_575 ?
C60A C54A C55A C54A -166.0(3) 4_575 . . 4_575 ?
C60A C54A C55A C56A -134.9(7) 4_575 . . 4_575 ?
C60A C54A C55A C56A -7.5(4) 4_575 . . . ?
C60A C54A C55A C60A -149.5(7) 4_575 . . . ?
C60A C55A C56A C41A -22.1(9) 4_575 . . . ?
C60A C55A C56A C41A 144.3(5) . . . . ?
C60A C55A C56A C51A -20.0(9) 4_575 . . 4_575 ?
C60A C55A C56A C51A 146.4(4) . . . 4_575 ?
C60A C55A C56A C57A -166.4(13) 4_575 . . . ?
C60A C55A C56A C57A 0.0(7) . . . . ?
C60A C55A C56A C58A -163.8(12) 4_575 . . 4_575 ?
C60A C55A C56A C58A 2.6(6) . . . 4_575 ?
C60A C55A C56A C59A -151.6(18) 4_575 . . 4_575 ?
C60A C55A C56A C59A 14.8(13) . . . 4_575 ?
C60A C55A C56A C60A 166.4(12) . . . 4_575 ?
C60A C55A C60A C40A -135.6(7) 4_575 . . 4_575 ?
C60A C55A C60A C41A -121.7(9) 4_575 . . 4_575 ?
C60A C55A C60A C51A -133.2(7) 4_575 . . . ?
C60A C55A C60A C54A -140.1(8) 4_575 . . 4_575 ?
C60A C55A C60A C56A 17.8(15) 4_575 . . 4_575 ?
C60A C55A C60A C57A 8.9(9) 4_575 . . 4_575 ?
C60A C55A C60A C59A 5.3(11) 4_575 . . . ?
C60A C56A C57A C44A 21(6) 4_575 . . . ?
C60A C56A C57A C46A -39(6) 4_575 . . 4_575 ?
C60A C56A C57A C49A 30(6) 4_575 . . 4_575 ?
C60A C56A C57A C57A -119(6) 4_575 . . 4_575 ?
C60A C56A C57A C58A -103(6) 4_575 . . 4_575 ?
C60A C56A C57A C58A -114(6) 4_575 . . . ?
C60A C56A C57A C59A 46(6) 4_575 . . 4_575 ?
C60A C57A C58A C44A 68.6(16) 4_575 . . 4_575 ?
C60A C57A C58A C45A 125.5(5) 4_575 . . 4_575 ?
C60A C57A C58A C46A 141.6(5) 4_575 . . 4_575 ?
C60A C57A C58A C46A 137.0(5) 4_575 . . . ?
C60A C57A C58A C56A -9.6(5) 4_575 . . 4_575 ?
C60A C57A C58A C57A -17.7(12) 4_575 . . 4_575 ?
C60A C57A C58A C58A 162.3(12) 4_575 . . 4_575 ?
C60A C57A C58A C59A -7.8(8) 4_575 . . . ?
C61A C1A C2A C1A -116.6(7) . . . 4_575 ?
C61A C1A C2A C3A -118.0(12) . . . 4_575 ?
C61A C1A C2A C3A -117.1(5) . . . . ?
C61A C1A C2A C12A 110.5(5) . . . 4_575 ?
C61A C1A C2A C12A 124.2(6) . . . . ?
C61A C1A C2A C61A -28.5(5) . . . 4_575 ?
C61A C1A C6A C3A 87(7) . . . 4_575 ?
C61A C1A C6A C4A 76(3) . . . 4_575 ?
C61A C1A C6A C5A 62.1(8) . . . . ?
C61A C1A C6A C7A -153.9(6) . . . . ?
C61A C1A C6A C14A -157.9(8) . . . 4_575 ?
C61A C1A C6A C17A -166.9(8) . . . 4_575 ?
C61A C1A C9A C3A 175.3(17) . . . 4_575 ?
C61A C1A C9A C8A 154.3(6) . . . . ?
C61A C1A C9A C10A -60.3(9) . . . . ?
C61A C1A C9A C12A -57.3(6) . . . 4_575 ?
C61A C1A C9A C13A -54.5(10) . . . 4_575 ?
C61A C1A C9A C14A 139.8(10) . . . 4_575 ?
C61A C1A C9A C15A 153.1(6) . . . 4_575 ?
C61A C1A C9A C30A -79.0(10) . . . 4_575 ?
C61A C2A C3A C1A 56.8(11) 4_575 . . 4_575 ?
C61A C2A C3A C1A 101.7(12) . . . 4_575 ?
C61A C2A C3A C4A -120.2(6) 4_575 . . . ?
C61A C2A C3A C4A -75.4(7) . . . . ?
C61A C2A C3A C6A -117.5(8) 4_575 . . 4_575 ?
C61A C2A C3A C6A -72.7(9) . . . 4_575 ?
C61A C2A C3A C7A -152.1(9) . . . 4_575 ?
C61A C2A C3A C7A 163.1(11) 4_575 . . 4_575 ?
C61A C2A C3A C9A 142.8(5) . . . 4_575 ?
C61A C2A C3A C9A 98.0(5) 4_575 . . 4_575 ?
C61A C2A C3A C14A 143.6(5) . . . . ?
C61A C2A C3A C14A 98.8(5) 4_575 . . . ?
C61A C2A C3A C61A 44.8(6) . . . 4_575 ?
C61A C2A C12A C1A -135.1(6) . . . 4_575 ?
C61A C2A C12A C1A -63.0(4) 4_575 . . 4_575 ?
C61A C2A C12A C9A -140.4(5) . . . 4_575 ?
C61A C2A C12A C9A -68.2(4) 4_575 . . 4_575 ?
C61A C2A C12A C10A -76.5(7) 4_575 . . 4_575 ?
C61A C2A C12A C10A -148.6(6) . . . 4_575 ?
C61A C2A C12A C11A 157.7(12) 4_575 . . 4_575 ?
C61A C2A C12A C11A 85.6(13) . . . 4_575 ?
C61A C2A C12A C11A 144.0(5) 4_575 . . . ?
C61A C2A C12A C11A 71.9(7) . . . . ?
C61A C2A C12A C12A 63.1(5) . . . 4_575 ?
C61A C2A C12A C12A 135.2(4) 4_575 . . 4_575 ?
C61A C2A C12A C13A -69.1(6) 4_575 . . . ?
C61A C2A C12A C13A -141.3(5) . . . . ?
C61A C2A C61A C1A 154.7(4) 4_575 . . . ?
C61A C2A C61A C3A 140.0(4) 4_575 . . 4_575 ?
C61A C2A C61A C62A -100.3(6) 4_575 . . . ?
C61A C2A C61A C68A 47.6(8) 4_575 . . . ?
C61A C2A C61A C68A 31.3(5) 4_575 . . 4_575 ?
C61A C3A C4A C1A 69(25) 4_575 . . 4_575 ?
C61A C3A C4A C5A -58.2(9) 4_575 . . . ?
C61A C3A C4A C6A 104(3) 4_575 . . 4_575 ?
C61A C3A C4A C7A 151.2(7) 4_575 . . 4_575 ?
C61A C3A C4A C17A 157.0(6) 4_575 . . . ?
C61A C3A C14A C1A 13.0(10) 4_575 . . 4_575 ?
C61A C3A C14A C6A -156.9(8) 4_575 . . 4_575 ?
C61A C3A C14A C7A -156.9(5) 4_575 . . 4_575 ?
C61A C3A C14A C8A -169.4(7) 4_575 . . 4_575 ?
C61A C3A C14A C9A 47.9(10) 4_575 . . 4_575 ?
C61A C3A C14A C10A 61.9(5) 4_575 . . 4_575 ?
C61A C3A C14A C13A 56.1(6) 4_575 . . . ?
C61A C3A C14A C15A -160.5(5) 4_575 . . . ?
C61A C61A C62A C63A -6.6(8) 4_575 . . . ?
C61A C61A C62A C67A 170.6(5) 4_575 . . . ?
C61A C61A C68A C68A 0.008(1) 4_575 . . 4_575 ?
C61A C61A C68A C69A -47.8(5) 4_575 . . 4_575 ?
C61A C61A C68A C69A -104.2(8) 4_575 . . . ?
C61A C62A C63A C63A 7.7(9) . . . 4_575 ?
C61A C62A C63A C64A 177.9(7) . . . . ?
C61A C62A C67A C66A 178.9(7) . . . . ?
C61A C68A C69A C68A 53.5(4) 4_575 . . 4_575 ?
C61A C68A C69A C68A 105.2(6) . . . 4_575 ?
C61A C68A C69A C69A 105.2(6) . . . 4_575 ?
C61A C68A C69A C69A 53.5(5) 4_575 . . 4_575 ?
C61A C68A C69A C70A -143.8(9) . . . . ?
C61A C68A C69A C70A 164.6(8) 4_575 . . . ?
C62A C61A C68A C61A 108.8(6) . . . 4_575 ?
C62A C61A C68A C68A 108.8(6) . . . 4_575 ?
C62A C61A C68A C69A 61.1(9) . . . 4_575 ?
C62A C61A C68A C69A 4.6(10) . . . . ?
C62A C63A C64A C65A -0.4(12) . . . . ?
C63A C62A C67A C66A -3.9(13) . . . . ?
C63A C63A C64A C65A 170.8(6) 4_575 . . . ?
C63A C64A C65A C66A 2.9(13) . . . . ?
C64A C65A C66A C67A -6.1(14) . . . . ?
C65A C66A C67A C62A 6.6(13) . . . . ?
C67A C62A C63A C63A -169.3(6) . . . 4_575 ?
C67A C62A C63A C64A 0.9(12) . . . . ?
C68A C61A C62A C63A -93.2(9) . . . . ?
C68A C61A C62A C63A -64.7(9) 4_575 . . . ?
C68A C61A C62A C67A 112.6(8) 4_575 . . . ?
C68A C61A C62A C67A 84.0(9) . . . . ?
C68A C61A C68A C61A -0.008(1) 4_575 . . 4_575 ?
C68A C61A C68A C69A -104.2(8) 4_575 . . . ?
C68A C61A C68A C69A -47.8(5) 4_575 . . 4_575 ?
C68A C68A C69A C69A -0.003(12) 4_575 . . 4_575 ?
C68A C68A C69A C70A 111.0(8) 4_575 . . . ?
C68A C69A C70A C71A 157.3(11) . . . . ?
C68A C69A C70A C71A -168.0(9) 4_575 . . . ?
C69A C68A C69A C68A 0.003(19) 4_575 . . 4_575 ?
C69A C68A C69A C70A 111.0(8) 4_575 . . . ?
C69A C69A C70A C71A -116.4(10) 4_575 . . . ?
C69A C70A C71A O1B 61.0(17) . . . 4_575 ?
C69A C70A C71A C72A -45.8(12) . . . . ?
C69A C70A C71A C76A 134.5(9) . . . . ?
C70A C71A C76A O1B -113.2(13) . . . 4_575 ?
C70A C71A C76A C69B -117.8(13) . . . 4_575 ?
C70A C71A C76A C75A 179.7(10) . . . . ?
C74A O2B C69B O1B 35.8(14) 4_575 . . . ?
C74A O2B C69B C68B -170.4(13) 4_575 . . . ?
C74A O2B C69B C76A -17.8(15) 4_575 . . 4_575 ?
C74A O2B C69B C75A -38.7(16) 4_575 . . 4_575 ?
C74A O2B C70B C73A -76(3) 4_575 . . 4_575 ?
C74A O2B C70B C75A -14.0(18) 4_575 . . 4_575 ?
C74A C73A C72A C71A 0.0 . . . . ?
C73A C74A C75A O1B -38.1(5) . . . 4_575 ?
C73A C74A C75A O2B -124.2(7) . . . 4_575 ?
C73A C74A C75A C69B -80.9(8) . . . 4_575 ?
C73A C74A C75A C70B -54(5) . . . 4_575 ?
C73A C74A C75A C76A 0.0 . . . . ?
C73A C72A C71A O1B 50.8(6) . . . 4_575 ?
C73A C72A C71A C70A -179.8(9) . . . . ?
C73A C72A C71A C76A 0.0 . . . . ?
C72A C71A C76A O1B 67.0(7) . . . 4_575 ?
C72A C71A C76A C69B 62.5(8) . . . 4_575 ?
C72A C71A C76A C75A 0.0 . . . . ?
C71A O1B C69B O2B -93.4(19) 4_575 . . . ?
C71A O1B C69B C68B 123(2) 4_575 . . . ?
C71A O1B C69B C76A 6.4(14) 4_575 . . 4_575 ?
C71A O1B C69B C75A -39(2) 4_575 . . 4_575 ?
C71A C76A C75A O1B 56.8(7) . . . 4_575 ?
C71A C76A C75A O2B 67.4(7) . . . 4_575 ?
C71A C76A C75A C69B 101.4(9) . . . 4_575 ?
C71A C76A C75A C70B 4.5(6) . . . 4_575 ?
C71A C76A C75A C74A 0.0 . . . . ?
C76A O1B C69B O2B -99.8(11) 4_575 . . . ?
C76A O1B C69B C68B 117(2) 4_575 . . . ?
C76A O1B C69B C75A -45.4(11) 4_575 . . 4_575 ?
C75A O1B C69B O2B -54.4(13) 4_575 . . . ?
C75A O1B C69B C68B 162(3) 4_575 . . . ?
C75A O1B C69B C76A 45.4(11) 4_575 . . 4_575 ?
C75A O2B C69B O1B 74.5(18) 4_575 . . . ?
C75A O2B C69B C68B -132(2) 4_575 . . . ?
C75A O2B C69B C76A 20.8(8) 4_575 . . 4_575 ?
C75A O2B C70B C74A 14.0(18) 4_575 . . 4_575 ?
C75A O2B C70B C73A -62(2) 4_575 . . 4_575 ?
C75A C74A C73A C70B 163(2) . . . 4_575 ?
C75A C74A C73A C72A 0.0 . . . . ?

loop_
_platon_squeeze_void_nr
_platon_squeeze_void_average_x
_platon_squeeze_void_average_y
_platon_squeeze_void_average_z
_platon_squeeze_void_volume
_platon_squeeze_void_count_electrons
_platon_squeeze_void_content
1 0.135 0.750 0.223 24 0 ' '
2 0.221 0.250 0.440 22 0 ' '
3 0.779 0.750 0.559 22 0 ' '
4 0.864 0.250 0.777 23 0 ' '
